data_7718497
loop_
_publ_author_name
'Jin, Chao-Yi'
'Zhang, Qiuxue'
'Tang, Jinkui'
'Cheng, Peng'
'Li, Licun'

_publ_section_title
;
 Unusual zig-zag-shaped Ln-radical coordination networks derived from a
 nitronyl nitroxide with two imidazole groups:
 single-crystal-to-single-crystal transformations and magnetic properties.
;
_journal_issue 19
_journal_name_full 'Dalton transactions (Cambridge, England : 2003)'
_journal_page_first 7718
_journal_page_last 7725
_journal_paper_doi 10.1039/d4dt03488k
_journal_volume 54
_journal_year 2025
_chemical_formula_moiety 'C332 H204 Dy12 F216 N48 O88, 7[C6H14], 6.5[C6H14]'
_chemical_formula_sum 'C413 H393 Dy12 F216 N48 O88'
_chemical_formula_weight 13490.73
_space_group_crystal_system monoclinic
_space_group_IT_number 4
_space_group_name_Hall 'P 2yb'
_space_group_name_H-M_alt 'P 1 21 1'
_atom_sites_solution_hydrogens geom
_atom_sites_solution_primary dual
_audit_creation_date 2025-01-17
_audit_creation_method
;Olex2 1.5
(compiled 2024.02.16 svn.r378c4104 for OlexSys, GUI svn.r6928)
;
_audit_update_record
;
2025-03-27 deposited with the CCDC.	2025-04-07 downloaded from the CCDC.
;
_cell_angle_alpha 90
_cell_angle_beta 95.3810(10)
_cell_angle_gamma 90
_cell_formula_units_Z 2
_cell_length_a 27.9955(4)
_cell_length_b 22.7380(3)
_cell_length_c 40.5407(5)
_cell_measurement_reflns_used 70825
_cell_measurement_temperature 113
_cell_measurement_theta_max 33.1520
_cell_measurement_theta_min 1.6930
_cell_volume 25692.9(6)
_computing_cell_refinement 'CrysAlisPro 1.171.42.49 (Rigaku OD, 2022)'
_computing_data_collection 'CrysAlisPro 1.171.42.49 (Rigaku OD, 2022)'
_computing_data_reduction 'CrysAlisPro 1.171.42.49 (Rigaku OD, 2022)'
_computing_molecular_graphics 'Olex2 1.5 (Dolomanov et al., 2009)'
_computing_publication_material 'Olex2 1.5 (Dolomanov et al., 2009)'
_computing_structure_refinement 'SHELXL 2018/3 (Sheldrick, 2015)'
_computing_structure_solution 'SHELXT 2018/2 (Sheldrick, 2018)'
_diffrn_ambient_temperature 113
_diffrn_detector 'CCD plate'
_diffrn_measured_fraction_theta_full 0.999
_diffrn_measured_fraction_theta_max 0.999
_diffrn_measurement_details
;
List of Runs (angles in degrees, time in seconds):

  # Type    Start    End  Width  t~exp~   \w     \q     \k     \f   Frames
#--------------------------------------------------------------------------
  1  \w   -120.00  60.00   0.50   11.00    --  -30.00   0.00 180.00  360
  2  \w   -120.00  60.00   0.50   11.00    --  -30.00   0.00  90.00  360
  3  \w   -120.00   6.00   0.50   11.00    --  -30.00 -70.00 180.00  252
  4  \w    -66.00  60.00   0.50   11.00    --  -30.00  70.00  90.00  252
  5  \w    -66.00  60.00   0.50   11.00    --  -30.00  70.00 180.00  252
  6  \w    -66.00  48.00   0.50   11.00    --  -30.00  70.00   0.00  228
;
_diffrn_measurement_device 'two-circle diffractometer'
_diffrn_measurement_device_type 'XtaLAB Mini II'
_diffrn_measurement_method '\w scans'
_diffrn_orient_matrix_type 'CrysAlisPro convention (1999,Acta A55,543-557)'
_diffrn_orient_matrix_UB_11 0.0133727000
_diffrn_orient_matrix_UB_12 -0.0177988000
_diffrn_orient_matrix_UB_13 -0.0101638000
_diffrn_orient_matrix_UB_21 -0.0158665000
_diffrn_orient_matrix_UB_22 -0.0238058000
_diffrn_orient_matrix_UB_23 0.0019685000
_diffrn_orient_matrix_UB_31 -0.0147240000
_diffrn_orient_matrix_UB_32 0.0094743000
_diffrn_orient_matrix_UB_33 -0.0142026000
_diffrn_radiation_monochromator graphite
_diffrn_radiation_probe x-ray
_diffrn_radiation_type 'Mo K\a'
_diffrn_radiation_wavelength 0.71073
_diffrn_reflns_av_R_equivalents 0.0985
_diffrn_reflns_av_unetI/netI 0.1002
_diffrn_reflns_Laue_measured_fraction_full 0.999
_diffrn_reflns_Laue_measured_fraction_max 0.999
_diffrn_reflns_limit_h_max 27
_diffrn_reflns_limit_h_min -27
_diffrn_reflns_limit_k_max 22
_diffrn_reflns_limit_k_min -22
_diffrn_reflns_limit_l_max 40
_diffrn_reflns_limit_l_min -40
_diffrn_reflns_number 235355
_diffrn_reflns_point_group_measured_fraction_full 0.997
_diffrn_reflns_point_group_measured_fraction_max 0.997
_diffrn_reflns_theta_full 20.816
_diffrn_reflns_theta_max 20.816
_diffrn_reflns_theta_min 1.489
_diffrn_source 'fine-focus sealed X-ray tube'
_diffrn_source_type 'Enhance (Mo) X-ray Source'
_exptl_absorpt_coefficient_mu 1.874
_exptl_absorpt_correction_T_max 1.00000
_exptl_absorpt_correction_T_min 0.40347
_exptl_absorpt_correction_type multi-scan
_exptl_absorpt_process_details
;
CrysAlisPro 1.171.42.49 (Rigaku Oxford Diffraction, 2022)
Empirical absorption correction using spherical harmonics,
implemented in SCALE3 ABSPACK scaling algorithm.
;
_exptl_crystal_colour 'clear pinkish violet'
_exptl_crystal_colour_lustre clear
_exptl_crystal_colour_modifier pinkish
_exptl_crystal_colour_primary violet
_exptl_crystal_density_diffrn 1.744
_exptl_crystal_description block
_exptl_crystal_F_000 13294
_exptl_crystal_size_max 0.2
_exptl_crystal_size_mid 0.2
_exptl_crystal_size_min 0.1
_refine_diff_density_max 2.526
_refine_diff_density_min -1.211
_refine_diff_density_rms 0.149
_refine_ls_abs_structure_details
;
 Refined as an inversion twin.
;
_refine_ls_abs_structure_Flack 0.383(16)
_refine_ls_extinction_method none
_refine_ls_goodness_of_fit_ref 1.052
_refine_ls_hydrogen_treatment constr
_refine_ls_matrix_type full
_refine_ls_number_parameters 7853
_refine_ls_number_reflns 53660
_refine_ls_number_restraints 9502
_refine_ls_restrained_S_all 4.781
_refine_ls_R_factor_all 0.1136
_refine_ls_R_factor_gt 0.0849
_refine_ls_shift/su_max 0.009
_refine_ls_shift/su_mean 0.000
_refine_ls_structure_factor_coef Fsqd
_refine_ls_weighting_details 'w=1/[\s^2^(Fo^2^)+(0.1146P)^2^+95.1383P] where P=(Fo^2^+2Fc^2^)/3'
_refine_ls_weighting_scheme calc
_refine_ls_wR_factor_gt 0.2021
_refine_ls_wR_factor_ref 0.2289
_reflns_Friedel_coverage 0.933
_reflns_Friedel_fraction_full 0.995
_reflns_Friedel_fraction_max 0.995
_reflns_number_gt 39168
_reflns_number_total 53660
_reflns_threshold_expression 'I > 2\s(I)'
_cod_data_source_file d4dt03488k2.cif
_cod_data_source_block Dy
_cod_depositor_comments 'Adding full bibliography for 7718494--7718497.cif.'
_cod_database_code 7718497
_shelx_shelxl_version_number 2018/3
_chemical_oxdiff_formula 'C11 H10 N O'
_shelx_space_group_comment
;
The symmetry employed for this shelxl refinement is uniquely defined
by the following loop, which should always be used as a source of
symmetry information in preference to the above space-group names.
They are only intended as comments.
;
_shelx_estimated_absorpt_t_max 0.835
_shelx_estimated_absorpt_t_min 0.706
_olex2_refinement_description
;
1. Twinned data refinement
 Scales: 0.617(16)
 0.383(16)
2. Fixed Uiso
 At 1.2 times of:
  All C(H) groups
 At 1.5 times of:
  All C(H,H,H) groups
3. Restrained distances
 H12A-H14B
 2.01 with sigma of 0.01
 C315-C155 = C385-C333 = C334-C336 = C288-C335 = C288-C252 = C322-C194 = C327-
 C330 = C331-C329 = C325-C294 = C10-C78 = C73-C181 = C3-C35 = C289-C166 = C173-
 C152 = C313-C312 = C377-C312 = C271-C146 = C372-C146 = C305-C266 = C305-C348 =
 C248-C115 = C150-C144 = C55-C147 = C253-C164 = C374-C187 = C187-C161 = C382-
 C190 = C309-C237 = C381-C160 = C193-C127 = C58-C154 = C60-C36 = C205-C195 =
 C349-C262 = C262-C258 = C186-C138 = C350-C186 = C59-C40 = C379-C40 = C378-C117
 = C117-C12 = C353-C170 = C290-C170 = C65-C64 = C355-C215 = C311-C215 = C198-
 C153 = C380-C198 = C268-C139 = C81-C376 = C81-C278 = C298-C352 = C298-C269 =
 C351-C293 = C111-C203 = C276-C125 = C342-C340 = C310-C301 = C338-C339 = C297-
 C210
 1.5 with sigma of 0.01
 F105-C111 = F18-C111 = F15-C111 = F81-C125 = F73-C125 = F84-C125 = F97-C351 =
 F39-C351 = F129-C351 = F142-C269 = F268-C352 = F153-C269 = F269-C352 = F144-
 C269 = F267-C352 = F177-C210 = F237-C338 = F88-C210 = F234-C338 = F126-C210 =
 F236-C338 = F215-C310 = F201-C310 = F124-C310 = F235-C342 = F239-C342 = F238-
 C342
 1.39 with sigma of 0.01
 C293-C292 = C298-C292 = C341-C340 = C306-C301 = C306-C297 = C341-C339 = C276-
 C148 = C203-C148 = C329-C328 = C294-C264 = C327-C328 = C264-C194 = C315-C314 =
 C314-C385 = C288-C337 = C337-C336 = C61-C181 = C10-C61 = C7-C3 = C7-C166 =
 C312-C223 = C223-C173 = C295-C198 = C295-C215 = C86-C139 = C86-C81 = C65-C159 =
  C170-C159 = C205-C167 = C60-C167 = C282-C186 = C282-C262 = C40-C221 = C221-
 C117 = C55-C15 = C164-C15 = C144-C124 = C248-C124 = C238-C146 = C305-C238 =
 C154-C142 = C142-C127 = C160-C141 = C237-C141 = C220-C190 = C220-C187
 1.41 with sigma of 0.01
 F190-C252 = F171-C252 = F189-C252 = F233-C335 = F231-C335 = F232-C335 = F176-
 C325 = F202-C325 = F220-C331 = F133-C325 = F218-C331 = F219-C331 = F118-C322 =
 F217-C330 = F216-C330 = F116-C322 = F221-C330 = F213-C322 = F227-C333 = F210-
 C324 = F224-C333 = F225-C333 = F214-C324 = F209-C324 = F229-C334 = F58-C334 =
 F228-C334 = F51-C334 = F230-C334 = F148-C334 = F226-C332 = F212-C155 = F222-
 C332 = F163-C155 = F168-C155 = F223-C332
 1.39 with sigma of 0.01
 F249-F251
 2.2 with sigma of 0.02
 F243-C346 = F179-C254 = F242-C346 = F178-C254 = F244-C346 = F192-C254 = F240-
 C347 = F245-C347 = F241-C347 = F162-C326 = F193-C326 = F166-C326 = F122-C260 =
 F158-C260 = F288-C361 = F289-C361 = F290-C361 = F143-C260 = F145-C156 = F286-
 C360 = F68-C156 = F287-C360 = F160-C156 = F285-C360 = F164-C261 = F281-C356 =
 F279-C356 = F187-C261 = F137-C261 = F280-C356 = F283-C359 = F204-C321 = F284-
 C359 = F198-C321 = F282-C359 = F188-C321
 1.39 with sigma of 0.01
 F94-C240 = F181-C240 = F136-C240 = F98-C239 = F355-C384 = F139-C239 = F354-
 C384 = F43-C239 = F353-C384 = F291-C362 = F151-C216 = F49-C216 = F292-C362 =
 F56-C216 = F293-C362 = F41-C208 = F72-C208 = F71-C208 = F1-C1A = F110-C1A =
 F31-C1A = F352-C383 = F350-C383 = F121-C219 = F351-C383 = F170-C219 = F102-C219
 1.39 with sigma of 0.01
 F109-C364 = F130-C151 = F299-C151 = F298-C364 = F157-C364 = F297-C151 = F50-
 C79 = F296-C363 = F85-C79 = F294-C363 = F295-C363 = F87-C79 = F8-C42 = F10-C42
 = F206-C42 = F55-C113 = F12-C113 = F23-C113 = F301-C365 = F205-C323 = F194-
 C323 = F300-C365 = F302-C365 = F114-C323 = F96-C183 = F305-C366 = F303-C366 =
 F59-C183 = F304-C366 = F90-C183
 1.39 with sigma of 0.01
 F275-C354 = F64-C244 = F274-C354 = F26-C244 = F152-C244 = F273-C354 = F38-
 C140 = F24-C140 = F5-C140 = F83-C74 = F103-C74 = F119-C74 = F1-C16 = F9-C16 =
 F33-C16 = F11-C1 = F6-C1 = F3-C1 = F63-C171 = F13-C171 = F17-C171
 1.39 with sigma of 0.01
 F186-C197 = F308-C370 = F306-C370 = F147-C197 = F311-C370 = F131-C197 = F47-
 C57 = F19-C57 = F21-C57 = F28-C103 = F2-C103 = F14-C103 = F310-C369 = F146-
 C191 = F150-C191 = F307-C369 = F309-C369 = F169-C191 = F182-C317 = F319-C373 =
 F175-C317 = F317-C373 = F318-C373 = F95-C317 = F315-C85 = F92-C85 = F314-C85 =
 F195-C85 = F316-C85 = F52-C85
 1.39 with sigma of 0.01
 F101-C64 = F20-C64 = F93-C64 = F277-C355 = F208-C311 = F276-C355 = F278-C355 =
  F207-C311 = F211-C311 = F89-C153 = F340-C380 = F120-C153 = F338-C380 = F30-
 C153 = F339-C380 = F328-C376 = F184-C278 = F326-C376 = F165-C278 = F327-C376 =
 F180-C278 = F123-C290 = F272-C353 = F183-C290 = F271-C353 = F104-C290 = F270-
 C353 = F323-C375 = F61-C268 = F172-C268 = F324-C375 = F82-C268 = F325-C375
 1.39 with sigma of 0.01
 F125-C138 = F259-C350 = F174-C138 = F260-C350 = F258-C350 = F155-C138 = F256-
 C349 = F191-C258 = F255-C349 = F128-C258 = F156-C258 = F257-C349 = F40-C12 =
 F332-C378 = F334-C378 = F53-C12 = F333-C378 = F141-C12 = F335-C379 = F62-C59 =
 F80-C59 = F336-C379 = F203-C59 = F337-C379 = F262-C36 = F67-C36 = F263-C36 =
 F86-C36 = F261-C36 = F77-C36
 1.39 with sigma of 0.01
 F135-C58 = F75-C58 = F7-C58 = F70-C193 = F16-C193 = F57-C193 = F107-C299 =
 F345-C381 = F140-C299 = F346-C381 = F197-C299 = F344-C381 = F199-C309 = F341-
 C309 = F106-C309 = F343-C309 = F161-C309 = F342-C309 = F200-C161 = F322-C374 =
 F320-C161 = F99-C374 = F159-C161 = F321-C374 = F349-C382 = F173-C286 = F347-
 C382 = F167-C286 = F348-C382 = F112-C286
 1.39 with sigma of 0.01
 F69-C150 = F251-C150 = F37-C150 = F250-C150 = F65-C150 = F249-C150 = F74-C115
 = F248-C115 = F115-C115 = F246-C115 = F100-C115 = F247-C115 = F254-C348 = F252-
 C348 = F149-C266 = F196-C266 = F253-C348 = F108-C266 = F35-C253 = F32-C253 =
 F34-C253 = F44-C147 = F48-C147 = F46-C147 = F127-C271 = F312-C372 = F138-C271 =
  F313-C372 = F113-C372 = F113-C271
 1.39 with sigma of 0.01
 F25-C35 = F54-C35 = F22-C35 = F79-C152 = F36-C152 = F66-C152 = F91-C289 = F78-
 C289 = F76-C289 = F42-C78 = F29-C78 = F4-C78 = F27-C73 = F45-C73 = F60-C73 =
 F330-C377 = F117-C313 = F329-C377 = F154-C313 = F111-C313 = F331-C377
 1.39 with sigma of 0.01
 O87-C385 = O75-C315
 1.26 with sigma of 0.001
 C169-C119 = C63-C169 = C371-C368 = C255-C184 = C172-C184 = C367-C368 = C316-
 C128 = C157-C128 = C217-C206 = C107-C206 = C13-C14 = C13-C41 = C72-C168 = C43-
 C168 = C307-C116 = C8-C116 = C281-C200 = C200-C121 = C9-C2 = C9-C53 = C11-C56 =
  C56-C249 = C285-C263 = C285-C265 = C280-C158 = C158-C114 = C102-C256 = C256-
 C149 = C358-C357 = C300-C274 = C277-C357 = C277-C274 = C345-C344 = C251-C196 =
 C343-C344 = C196-C188
 1.41 with sigma of 0.01
 C57-C119 = C103-C63 = C371-C369 = C255-C191 = C367-C370 = C172-C197 = C317-
 C316 = C373-C316 = C85-C157 = C217-C183 = C366-C217 = C107-C365 = C107-C323 =
 C42-C14 = C41-C113 = C364-C43 = C43-C151 = C363-C72 = C79-C72 = C307-C171 = C8-
 C1 = C74-C2 = C53-C16 = C140-C121 = C354-C281 = C281-C244 = C249-C208 = C11-
 C1A = C383-C263 = C263-C219 = C265-C216 = C362-C265 = C359-C358 = C321-C300 =
 C356-C277 = C277-C261 = C343-C346 = C254-C188 = C347-C345 = C326-C251 = C361-
 C149 = C260-C149 = C102-C360 = C102-C156 = C280-C240 = C384-C114 = C239-C114
 1.5 with sigma of 0.01
 C252-F171 \\sim C252-F189 \\sim C252-F190
 with sigma of 0.02
 C301-C310 \\sim C340-C342
 with sigma of 0.02
 C335-F231 \\sim C335-F232 \\sim C335-F233
 with sigma of 0.02
 F88-C210 \\sim F234-C338
 with sigma of 0.02
 C342-F235 \\sim C342-F238
 with sigma of 0.02
 F126-C210 \\sim F236-C338
 with sigma of 0.02
 C301-C306 \\sim C340-C341
 with sigma of 0.02
 C297-C306 \\sim C339-C341
 with sigma of 0.02
 F130-C151 \\sim F298-C364
 with sigma of 0.04
 F124-C310 \\sim F235-C342
 with sigma of 0.02
 C161-C187 \\sim C374-C187
 with sigma of 0.02
 C297-C301 \\sim C339-C340
 with sigma of 0.04
 C210-C297 \\sim C338-C339
 with sigma of 0.02
 F201-C310 \\sim F238-C342
 with sigma of 0.02
 C43-C151 \\sim C43-C364
 with sigma of 0.02
 F124-C301 \\sim F235-C340
 with sigma of 0.04
 C210-F177 \\sim C338-F237
 with sigma of 0.02
 F88-C297 \\sim F234-C339
 with sigma of 0.04
 C310-F215 \\sim C342-F239
 with sigma of 0.02
 C210-C306 \\sim C338-C341
 with sigma of 0.04
 F126-C297 \\sim F236-C339
 with sigma of 0.04
 C43-F130 \\sim C43-F298
 with sigma of 0.04
 F201-C301 \\sim F238-C340
 with sigma of 0.04
 C306-C310 \\sim C341-C342
 with sigma of 0.04
 C338-F236 \\sim C338-F237
 with sigma of 0.02
 C301-F215 \\sim C340-F239
 with sigma of 0.04
 C210-F177 \\sim C210-F126
 with sigma of 0.02
 F99-C161 \\sim F320-C374
 with sigma of 0.04
 F177-C297 \\sim F237-C339
 with sigma of 0.04
 F201-C301 \\sim C301-F124 \\sim C301-F215
 with sigma of 0.04
 F109-C151 \\sim F297-C364
 with sigma of 0.02
 F235-C340 \\sim F238-C340 \\sim C340-F239
 with sigma of 0.04
 F177-C297 \\sim C297-F126
 with sigma of 0.04
 F236-C339 \\sim F237-C339
 with sigma of 0.04
 F109-F130 \\sim F297-F298
 with sigma of 0.04
 C310-F201 \\sim C310-F124 \\sim C310-F215
 with sigma of 0.02
 F116-C322 \\sim F216-C330
 with sigma of 0.02
 F130-F157 \\sim F298-F299
 with sigma of 0.04
 C151-F157 \\sim C364-F299
 with sigma of 0.04
 F118-C322 \\sim F217-C330
 with sigma of 0.02
 F133-C325 \\sim F218-C331
 with sigma of 0.02
 C194-C264 \\sim C327-C328
 with sigma of 0.02
 C194-C322 \\sim C327-C330
 with sigma of 0.02
 F176-C325 \\sim F219-C331
 with sigma of 0.02
 C264-C294 \\sim C328-C329
 with sigma of 0.02
 C294-C325 \\sim C329-C331
 with sigma of 0.02
 F202-C325 \\sim F220-C331
 with sigma of 0.02
 C322-F213 \\sim C330-F221
 with sigma of 0.02
 F116-F118 \\sim F216-F217
 with sigma of 0.04
 F116-C194 \\sim F216-C327
 with sigma of 0.04
 F116-F213 \\sim F216-F221
 with sigma of 0.04
 F118-C194 \\sim F217-C327
 with sigma of 0.04
 F118-F213 \\sim F217-F221
 with sigma of 0.04
 F133-F176 \\sim F218-F219
 with sigma of 0.04
 F133-C294 \\sim F218-C329
 with sigma of 0.04
 F133-F202 \\sim F218-F220
 with sigma of 0.04
 C194-C294 \\sim C327-C329
 with sigma of 0.04
 C194-F213 \\sim C327-F221
 with sigma of 0.04
 F176-C294 \\sim F219-C329
 with sigma of 0.04
 F176-F202 \\sim F219-F220
 with sigma of 0.04
 C264-C322 \\sim C328-C330
 with sigma of 0.04
 C264-C325 \\sim C328-C331
 with sigma of 0.04
 C294-F202 \\sim C329-F220
 with sigma of 0.04
 C155-F163 \\sim C332-F222
 with sigma of 0.02
 C155-F168 \\sim C332-F223
 with sigma of 0.02
 C155-F212 \\sim C332-F226
 with sigma of 0.02
 F209-C324 \\sim F224-C333
 with sigma of 0.02
 F210-C324 \\sim F225-C333
 with sigma of 0.02
 C324-F214 \\sim C333-F227
 with sigma of 0.02
 F163-F168 \\sim F222-F223
 with sigma of 0.04
 F163-F212 \\sim F222-F226
 with sigma of 0.04
 F168-F212 \\sim F223-F226
 with sigma of 0.04
 F209-F210 \\sim F224-F225
 with sigma of 0.04
 F209-F214 \\sim F224-F227
 with sigma of 0.04
 F210-F214 \\sim F225-F227
 with sigma of 0.04
 F51-F58 \\sim F228-F229
 with sigma of 0.04
 F51-F148 \\sim F228-F230
 with sigma of 0.04
 F58-F148 \\sim F229-F230
 with sigma of 0.04
 F171-F189 \\sim F231-F232
 with sigma of 0.04
 F171-F190 \\sim F231-F233
 with sigma of 0.04
 F189-F190 \\sim F232-F233
 with sigma of 0.04
 F88-F126 \\sim F234-F236
 with sigma of 0.04
 F88-F177 \\sim F234-F237
 with sigma of 0.04
 F124-F201 \\sim F235-F238
 with sigma of 0.04
 F124-F215 \\sim F235-F239
 with sigma of 0.04
 F126-F177 \\sim F236-F237
 with sigma of 0.04
 F201-F215 \\sim F238-F239
 with sigma of 0.04
 C188-C196 \\sim C343-C344
 with sigma of 0.02
 C188-C254 \\sim C343-C346
 with sigma of 0.02
 C196-C251 \\sim C344-C345
 with sigma of 0.02
 F162-C326 \\sim F240-C347
 with sigma of 0.02
 F166-C326 \\sim F241-C347
 with sigma of 0.02
 F178-C254 \\sim F242-C346
 with sigma of 0.02
 C251-C326 \\sim C345-C347
 with sigma of 0.02
 C254-F179 \\sim C346-F243
 with sigma of 0.02
 C254-F192 \\sim C346-F244
 with sigma of 0.02
 F193-C326 \\sim F245-C347
 with sigma of 0.02
 C188-F178 \\sim C343-F242
 with sigma of 0.04
 C188-C251 \\sim C343-C345
 with sigma of 0.04
 C188-F179 \\sim C343-F243
 with sigma of 0.04
 C188-F192 \\sim C343-F244
 with sigma of 0.04
 C196-C254 \\sim C344-C346
 with sigma of 0.04
 C196-C326 \\sim C344-C347
 with sigma of 0.04
 F162-F166 \\sim F240-F241
 with sigma of 0.04
 F162-C251 \\sim F240-C345
 with sigma of 0.04
 F162-F193 \\sim F240-F245
 with sigma of 0.04
 F166-C251 \\sim F241-C345
 with sigma of 0.04
 F166-F193 \\sim F241-F245
 with sigma of 0.04
 F178-F179 \\sim F242-F243
 with sigma of 0.04
 F178-F192 \\sim F242-F244
 with sigma of 0.04
 C251-F193 \\sim C345-F245
 with sigma of 0.04
 F179-F192 \\sim F243-F244
 with sigma of 0.04
 F231-F232 \\sim F231-F233 \\sim F232-F233
 with sigma of 0.04
 F171-F189 \\sim F171-F190 \\sim F189-F190
 with sigma of 0.04
 F74-C115 \\sim F248-C115
 with sigma of 0.02
 F100-C115 \\sim F247-C115
 with sigma of 0.02
 C115-F115 \\sim C115-F246
 with sigma of 0.02
 F37-C150 \\sim F250-C150
 with sigma of 0.02
 F65-C150 \\sim F249-C150
 with sigma of 0.02
 F69-C150 \\sim F251-C150
 with sigma of 0.02
 F149-C266 \\sim F253-C348
 with sigma of 0.02
 C266-C305 \\sim C348-C305
 with sigma of 0.02
 F108-F149 \\sim F252-F253
 with sigma of 0.04
 F108-C266 \\sim F252-C348
 with sigma of 0.04
 F108-F196 \\sim F252-F254
 with sigma of 0.04
 F108-C305 \\sim F252-C305
 with sigma of 0.04
 F149-F196 \\sim F253-F254
 with sigma of 0.04
 F149-C305 \\sim F253-C305
 with sigma of 0.04
 C266-F196 \\sim C348-F254
 with sigma of 0.04
 F196-C305 \\sim F254-C305
 with sigma of 0.04
 F128-C258 \\sim F256-C349
 with sigma of 0.02
 F156-C258 \\sim F255-C349
 with sigma of 0.02
 C258-C262 \\sim C349-C262
 with sigma of 0.02
 C258-F191 \\sim C349-F257
 with sigma of 0.02
 F128-F156 \\sim F256-F255
 with sigma of 0.04
 F128-C262 \\sim F256-C262
 with sigma of 0.04
 F128-F191 \\sim F256-F257
 with sigma of 0.04
 F156-C262 \\sim F255-C262
 with sigma of 0.04
 F156-F191 \\sim F255-F257
 with sigma of 0.04
 C262-F191 \\sim C262-F257
 with sigma of 0.04
 F125-C138 \\sim F260-C350
 with sigma of 0.02
 C138-C186 \\sim C350-C186
 with sigma of 0.02
 C138-F155 \\sim C350-F259
 with sigma of 0.02
 C138-F174 \\sim C350-F258
 with sigma of 0.02
 F125-C186 \\sim F260-C186
 with sigma of 0.04
 F125-F155 \\sim F260-F259
 with sigma of 0.04
 F125-F174 \\sim F260-F258
 with sigma of 0.04
 C186-F155 \\sim C186-F259
 with sigma of 0.04
 C186-F174 \\sim C186-F258
 with sigma of 0.04
 F155-F174 \\sim F259-F258
 with sigma of 0.04
 F67-C36 \\sim F263-C36
 with sigma of 0.02
 C36-F77 \\sim C36-F262
 with sigma of 0.02
 C36-F86 \\sim C36-F261
 with sigma of 0.02
 F132-C195 \\sim F266-C195
 with sigma of 0.02
 F134-C195 \\sim F264-C195
 with sigma of 0.02
 C195-F185 \\sim C195-F265
 with sigma of 0.02
 F39-C351 \\sim F129-C351 \\sim F97-C351
 with sigma of 0.02
 F142-C269 \\sim F268-C352
 with sigma of 0.02
 F144-C269 \\sim F267-C352
 with sigma of 0.02
 F153-C269 \\sim F269-C352
 with sigma of 0.02
 C269-C298 \\sim C352-C298
 with sigma of 0.02
 F142-F144 \\sim F268-F267
 with sigma of 0.04
 F142-F153 \\sim F268-F269
 with sigma of 0.04
 F142-C298 \\sim F268-C298
 with sigma of 0.04
 F144-F153 \\sim F267-F269
 with sigma of 0.04
 F144-C298 \\sim F267-C298
 with sigma of 0.04
 F153-C298 \\sim F269-C298
 with sigma of 0.04
 F104-C290 \\sim F272-C353
 with sigma of 0.02
 F123-C290 \\sim F271-C353
 with sigma of 0.02
 C170-C290 \\sim C170-C353
 with sigma of 0.02
 F183-C290 \\sim F270-C353
 with sigma of 0.02
 F104-F123 \\sim F272-F271
 with sigma of 0.04
 F104-C170 \\sim F272-C170
 with sigma of 0.04
 F104-F183 \\sim F272-F270
 with sigma of 0.04
 F123-C170 \\sim F271-C170
 with sigma of 0.04
 F123-F183 \\sim F271-F270
 with sigma of 0.04
 C170-F183 \\sim C170-F270
 with sigma of 0.04
 F26-C244 \\sim F274-C354
 with sigma of 0.02
 F64-C244 \\sim F275-C354
 with sigma of 0.02
 F152-C244 \\sim F273-C354
 with sigma of 0.02
 C244-C281 \\sim C354-C281
 with sigma of 0.02
 F26-F64 \\sim F274-F275
 with sigma of 0.04
 F26-F152 \\sim F274-F273
 with sigma of 0.04
 F26-C281 \\sim F274-C281
 with sigma of 0.04
 F64-F152 \\sim F275-F273
 with sigma of 0.04
 F64-C281 \\sim F275-C281
 with sigma of 0.04
 F152-C281 \\sim F273-C281
 with sigma of 0.04
 C215-C311 \\sim C215-C355
 with sigma of 0.02
 F207-C311 \\sim F278-C355
 with sigma of 0.02
 C311-F208 \\sim C355-F276
 with sigma of 0.02
 C311-F211 \\sim C355-F277
 with sigma of 0.02
 C215-F207 \\sim C215-F278
 with sigma of 0.04
 C215-F208 \\sim C215-F276
 with sigma of 0.04
 C215-F211 \\sim C215-F277
 with sigma of 0.04
 F207-F208 \\sim F278-F276
 with sigma of 0.04
 F207-F211 \\sim F278-F277
 with sigma of 0.04
 F208-F211 \\sim F276-F277
 with sigma of 0.04
 F137-C261 \\sim F279-C356
 with sigma of 0.02
 F164-C261 \\sim F280-C356
 with sigma of 0.02
 C261-F187 \\sim C356-F281
 with sigma of 0.02
 C261-C277 \\sim C356-C277
 with sigma of 0.02
 F188-C321 \\sim F282-C359
 with sigma of 0.02
 C274-C277 \\sim C357-C277
 with sigma of 0.02
 C274-C300 \\sim C357-C358
 with sigma of 0.02
 F198-C321 \\sim F283-C359
 with sigma of 0.02
 C300-C321 \\sim C358-C359
 with sigma of 0.02
 F204-C321 \\sim F284-C359
 with sigma of 0.02
 F137-F164 \\sim F279-F280
 with sigma of 0.04
 F137-F187 \\sim F279-F281
 with sigma of 0.04
 F137-C277 \\sim F279-C277
 with sigma of 0.04
 F164-F187 \\sim F280-F281
 with sigma of 0.04
 F164-C277 \\sim F280-C277
 with sigma of 0.04
 F187-C277 \\sim F281-C277
 with sigma of 0.04
 F188-F198 \\sim F282-F283
 with sigma of 0.04
 F188-C300 \\sim F282-C358
 with sigma of 0.04
 F188-F204 \\sim F282-F284
 with sigma of 0.04
 C274-C321 \\sim C357-C359
 with sigma of 0.04
 C277-C300 \\sim C277-C358
 with sigma of 0.04
 F198-C300 \\sim F283-C358
 with sigma of 0.04
 F198-F204 \\sim F283-F284
 with sigma of 0.04
 C300-F204 \\sim C358-F284
 with sigma of 0.04
 F68-C156 \\sim F287-C360
 with sigma of 0.02
 C102-C156 \\sim C102-C360
 with sigma of 0.02
 C156-F145 \\sim C360-F286
 with sigma of 0.02
 C156-F160 \\sim C360-F285
 with sigma of 0.02
 F68-C102 \\sim F287-C102
 with sigma of 0.04
 F68-F145 \\sim F287-F286
 with sigma of 0.04
 F68-F160 \\sim F287-F285
 with sigma of 0.04
 C102-F145 \\sim C102-F286
 with sigma of 0.04
 C102-F160 \\sim C102-F285
 with sigma of 0.04
 F145-F160 \\sim F286-F285
 with sigma of 0.04
 F122-C260 \\sim F288-C361
 with sigma of 0.02
 C149-C260 \\sim C149-C361
 with sigma of 0.02
 F143-C260 \\sim F290-C361
 with sigma of 0.02
 F158-C260 \\sim F289-C361
 with sigma of 0.02
 F122-C149 \\sim F288-C149
 with sigma of 0.04
 F122-F143 \\sim F288-F290
 with sigma of 0.04
 F122-F158 \\sim F288-F289
 with sigma of 0.04
 C149-F143 \\sim C149-F290
 with sigma of 0.04
 C149-F158 \\sim C149-F289
 with sigma of 0.04
 F143-F158 \\sim F290-F289
 with sigma of 0.04
 F49-C216 \\sim F291-C362
 with sigma of 0.02
 F56-C216 \\sim F292-C362
 with sigma of 0.02
 F151-C216 \\sim F293-C362
 with sigma of 0.02
 C216-C265 \\sim C362-C265
 with sigma of 0.02
 F49-F56 \\sim F291-F292
 with sigma of 0.04
 F49-F151 \\sim F291-F293
 with sigma of 0.04
 F49-C265 \\sim F291-C265
 with sigma of 0.04
 F56-F151 \\sim F292-F293
 with sigma of 0.04
 F56-C265 \\sim F292-C265
 with sigma of 0.04
 F151-C265 \\sim F293-C265
 with sigma of 0.04
 F50-C79 \\sim F295-C363
 with sigma of 0.02
 F85-C79 \\sim F294-C363
 with sigma of 0.02
 F87-C79 \\sim F296-C363
 with sigma of 0.02
 C72-C79 \\sim C72-C363
 with sigma of 0.02
 F50-F85 \\sim F295-F294
 with sigma of 0.04
 F50-F87 \\sim F295-F296
 with sigma of 0.04
 F50-C72 \\sim F295-C72
 with sigma of 0.04
 F85-F87 \\sim F294-F296
 with sigma of 0.04
 F85-C72 \\sim F294-C72
 with sigma of 0.04
 F87-C72 \\sim F296-C72
 with sigma of 0.04
 C43-F109 \\sim C43-F297
 with sigma of 0.04
 C43-F157 \\sim C43-F299
 with sigma of 0.04
 F109-F157 \\sim F297-F299
 with sigma of 0.04
 C107-C323 \\sim C107-C365
 with sigma of 0.02
 F114-C323 \\sim F300-C365
 with sigma of 0.02
 F194-C323 \\sim F301-C365
 with sigma of 0.02
 F205-C323 \\sim F302-C365
 with sigma of 0.02
 C107-F114 \\sim C107-F300
 with sigma of 0.04
 C107-F194 \\sim C107-F301
 with sigma of 0.04
 C107-F205 \\sim C107-F302
 with sigma of 0.04
 F114-F194 \\sim F300-F301
 with sigma of 0.04
 F114-F205 \\sim F300-F302
 with sigma of 0.04
 F194-F205 \\sim F301-F302
 with sigma of 0.04
 F59-C183 \\sim F305-C366
 with sigma of 0.02
 F90-C183 \\sim F303-C366
 with sigma of 0.02
 F96-C183 \\sim F304-C366
 with sigma of 0.02
 C183-C217 \\sim C366-C217
 with sigma of 0.02
 F59-F90 \\sim F305-F303
 with sigma of 0.04
 F59-F96 \\sim F305-F304
 with sigma of 0.04
 F59-C217 \\sim F305-C217
 with sigma of 0.04
 F90-F96 \\sim F303-F304
 with sigma of 0.04
 F90-C217 \\sim F303-C217
 with sigma of 0.04
 F96-C217 \\sim F304-C217
 with sigma of 0.04
 F131-C197 \\sim F306-C370
 with sigma of 0.02
 F146-C191 \\sim F307-C369
 with sigma of 0.02
 F147-C197 \\sim F308-C370
 with sigma of 0.02
 C172-C184 \\sim C367-C368
 with sigma of 0.02
 C172-C197 \\sim C367-C370
 with sigma of 0.02
 F150-C191 \\sim F309-C369
 with sigma of 0.02
 C184-C255 \\sim C368-C371
 with sigma of 0.02
 C191-F169 \\sim C369-F310
 with sigma of 0.02
 C191-C255 \\sim C369-C371
 with sigma of 0.02
 C197-F186 \\sim C370-F311
 with sigma of 0.02
 F131-F147 \\sim F306-F308
 with sigma of 0.04
 F131-C172 \\sim F306-C367
 with sigma of 0.04
 F131-F186 \\sim F306-F311
 with sigma of 0.04
 F146-F150 \\sim F307-F309
 with sigma of 0.04
 F146-F169 \\sim F307-F310
 with sigma of 0.04
 F146-C255 \\sim F307-C371
 with sigma of 0.04
 F147-C172 \\sim F308-C367
 with sigma of 0.04
 F147-F186 \\sim F308-F311
 with sigma of 0.04
 C172-C255 \\sim C367-C371
 with sigma of 0.04
 C172-F186 \\sim C367-F311
 with sigma of 0.04
 F150-F169 \\sim F309-F310
 with sigma of 0.04
 F150-C255 \\sim F309-C371
 with sigma of 0.04
 C184-C191 \\sim C368-C369
 with sigma of 0.04
 C184-C197 \\sim C368-C370
 with sigma of 0.04
 F169-C255 \\sim F310-C371
 with sigma of 0.04
 F113-C271 \\sim F113-C372
 with sigma of 0.02
 F127-C271 \\sim F312-C372
 with sigma of 0.02
 F138-C271 \\sim F313-C372
 with sigma of 0.02
 C146-C271 \\sim C146-C372
 with sigma of 0.02
 F113-F127 \\sim F113-F312
 with sigma of 0.04
 F113-F138 \\sim F113-F313
 with sigma of 0.04
 F127-F138 \\sim F312-F313
 with sigma of 0.04
 F127-C146 \\sim F312-C146
 with sigma of 0.04
 F138-C146 \\sim F313-C146
 with sigma of 0.04
 F52-C85 \\sim F314-C85
 with sigma of 0.02
 F92-C85 \\sim F316-C85
 with sigma of 0.02
 C85-F195 \\sim C85-F315
 with sigma of 0.02
 F95-C317 \\sim F318-C373
 with sigma of 0.02
 F175-C317 \\sim F317-C373
 with sigma of 0.02
 F182-C317 \\sim F319-C373
 with sigma of 0.02
 C316-C317 \\sim C316-C373
 with sigma of 0.02
 F95-F175 \\sim F318-F317
 with sigma of 0.04
 F95-F182 \\sim F318-F319
 with sigma of 0.04
 F95-C316 \\sim F318-C316
 with sigma of 0.04
 F175-F182 \\sim F317-F319
 with sigma of 0.04
 F175-C316 \\sim F317-C316
 with sigma of 0.04
 F182-C316 \\sim F319-C316
 with sigma of 0.04
 F99-C187 \\sim F320-C187
 with sigma of 0.04
 F159-F200 \\sim F159-F320
 with sigma of 0.04
 F99-F321 \\sim F99-F322
 with sigma of 0.04
 C374-F99 \\sim C374-F322
 with sigma of 0.02
 F61-C268 \\sim F324-C375
 with sigma of 0.02
 F82-C268 \\sim F323-C375
 with sigma of 0.02
 C139-C268 \\sim C139-C375
 with sigma of 0.02
 F172-C268 \\sim F325-C375
 with sigma of 0.02
 F61-F82 \\sim F324-F323
 with sigma of 0.04
 F61-C139 \\sim F324-C139
 with sigma of 0.04
 F61-F172 \\sim F324-F325
 with sigma of 0.04
 F82-C139 \\sim F323-C139
 with sigma of 0.04
 F82-F172 \\sim F323-F325
 with sigma of 0.04
 C139-F172 \\sim C139-F325
 with sigma of 0.04
 C81-C278 \\sim C81-C376
 with sigma of 0.02
 F165-C278 \\sim F328-C376
 with sigma of 0.02
 F180-C278 \\sim F326-C376
 with sigma of 0.02
 F184-C278 \\sim F327-C376
 with sigma of 0.02
 C81-F165 \\sim C81-F328
 with sigma of 0.04
 C81-F180 \\sim C81-F326
 with sigma of 0.04
 C81-F184 \\sim C81-F327
 with sigma of 0.04
 F165-F180 \\sim F328-F326
 with sigma of 0.04
 F165-F184 \\sim F328-F327
 with sigma of 0.04
 F180-F184 \\sim F326-F327
 with sigma of 0.04
 F111-C313 \\sim F329-C377
 with sigma of 0.02
 F117-C313 \\sim F331-C377
 with sigma of 0.02
 F154-C313 \\sim F330-C377
 with sigma of 0.02
 C312-C313 \\sim C312-C377
 with sigma of 0.02
 F111-F117 \\sim F329-F331
 with sigma of 0.04
 F111-F154 \\sim F329-F330
 with sigma of 0.04
 F111-C312 \\sim F329-C312
 with sigma of 0.04
 F117-F154 \\sim F331-F330
 with sigma of 0.04
 F117-C312 \\sim F331-C312
 with sigma of 0.04
 F154-C312 \\sim F330-C312
 with sigma of 0.04
 C12-F40 \\sim C378-F333
 with sigma of 0.02
 C12-F53 \\sim C378-F332
 with sigma of 0.02
 C12-C117 \\sim C378-C117
 with sigma of 0.02
 C12-F141 \\sim C378-F334
 with sigma of 0.02
 F40-F53 \\sim F333-F332
 with sigma of 0.04
 F40-C117 \\sim F333-C117
 with sigma of 0.04
 F40-F141 \\sim F333-F334
 with sigma of 0.04
 F53-C117 \\sim F332-C117
 with sigma of 0.04
 F53-F141 \\sim F332-F334
 with sigma of 0.04
 C117-F141 \\sim C117-F334
 with sigma of 0.04
 F62-C59 \\sim F336-C379
 with sigma of 0.02
 C40-C59 \\sim C40-C379
 with sigma of 0.02
 F80-C59 \\sim F337-C379
 with sigma of 0.02
 C59-F203 \\sim C379-F335
 with sigma of 0.02
 F62-C40 \\sim F336-C40
 with sigma of 0.04
 F62-F80 \\sim F336-F337
 with sigma of 0.04
 F62-F203 \\sim F336-F335
 with sigma of 0.04
 C40-F80 \\sim C40-F337
 with sigma of 0.04
 C40-F203 \\sim C40-F335
 with sigma of 0.04
 F80-F203 \\sim F337-F335
 with sigma of 0.04
 F30-C153 \\sim F340-C380
 with sigma of 0.02
 F89-C153 \\sim F338-C380
 with sigma of 0.02
 F120-C153 \\sim F339-C380
 with sigma of 0.02
 C153-C198 \\sim C380-C198
 with sigma of 0.02
 F30-F89 \\sim F340-F338
 with sigma of 0.04
 F30-F120 \\sim F340-F339
 with sigma of 0.04
 F30-C198 \\sim F340-C198
 with sigma of 0.04
 F89-F120 \\sim F338-F339
 with sigma of 0.04
 F89-C198 \\sim F338-C198
 with sigma of 0.04
 F120-C198 \\sim F339-C198
 with sigma of 0.04
 F106-C309 \\sim F342-C309
 with sigma of 0.02
 F161-C309 \\sim F341-C309
 with sigma of 0.02
 F199-C309 \\sim F343-C309
 with sigma of 0.02
 F107-C299 \\sim F346-C381
 with sigma of 0.02
 F140-C299 \\sim F344-C381
 with sigma of 0.02
 C160-C299 \\sim C160-C381
 with sigma of 0.02
 F197-C299 \\sim F345-C381
 with sigma of 0.02
 F107-F140 \\sim F346-F344
 with sigma of 0.04
 F107-C160 \\sim F346-C160
 with sigma of 0.04
 F107-F197 \\sim F346-F345
 with sigma of 0.04
 F140-C160 \\sim F344-C160
 with sigma of 0.04
 F140-F197 \\sim F344-F345
 with sigma of 0.04
 C160-F197 \\sim C160-F345
 with sigma of 0.04
 F112-C286 \\sim F347-C382
 with sigma of 0.02
 C190-C286 \\sim C190-C382
 with sigma of 0.02
 F167-C286 \\sim F349-C382
 with sigma of 0.02
 F173-C286 \\sim F348-C382
 with sigma of 0.02
 F112-C190 \\sim F347-C190
 with sigma of 0.04
 F112-F167 \\sim F347-F349
 with sigma of 0.04
 F112-F173 \\sim F347-F348
 with sigma of 0.04
 C190-F167 \\sim C190-F349
 with sigma of 0.04
 C190-F173 \\sim C190-F348
 with sigma of 0.04
 F167-F173 \\sim F349-F348
 with sigma of 0.04
 F102-C219 \\sim F351-C383
 with sigma of 0.02
 F121-C219 \\sim F350-C383
 with sigma of 0.02
 F170-C219 \\sim F352-C383
 with sigma of 0.02
 C219-C263 \\sim C383-C263
 with sigma of 0.02
 F102-F121 \\sim F351-F350
 with sigma of 0.04
 F102-F170 \\sim F351-F352
 with sigma of 0.04
 F102-C263 \\sim F351-C263
 with sigma of 0.04
 F121-F170 \\sim F350-F352
 with sigma of 0.04
 F121-C263 \\sim F350-C263
 with sigma of 0.04
 F170-C263 \\sim F352-C263
 with sigma of 0.04
 F43-C239 \\sim F355-C384
 with sigma of 0.02
 F98-C239 \\sim F354-C384
 with sigma of 0.02
 C114-C239 \\sim C114-C384
 with sigma of 0.02
 F139-C239 \\sim F353-C384
 with sigma of 0.02
 F43-F98 \\sim F355-F354
 with sigma of 0.04
 F43-C114 \\sim F355-C114
 with sigma of 0.04
 F43-F139 \\sim F355-F353
 with sigma of 0.04
 F98-C114 \\sim F354-C114
 with sigma of 0.04
 F98-F139 \\sim F354-F353
 with sigma of 0.04
 C114-F139 \\sim C114-F353
 with sigma of 0.04
4. Uiso/Uaniso restraints and constraints
All non-hydrogen atoms have similar U: within 1.8A with sigma of 0.01 and sigma
for terminal atoms of 0.02 within 1.8A
Uanis(F26) \\sim Ueq: with sigma of 0.01 and sigma for terminal atoms of 0.02
5. Others
 Sof(F216)=Sof(F217)=Sof(F218)=Sof(C327)=Sof(F219)=Sof(C328)=Sof(H328)=
 Sof(C329)=Sof(F220)=Sof(C330)=Sof(F221)=Sof(C331)=1-FVAR(1)
 Sof(F116)=Sof(F118)=Sof(F133)=Sof(C194)=Sof(F176)=Sof(C264)=Sof(H264)=
 Sof(C294)=Sof(F202)=Sof(C322)=Sof(F213)=Sof(C325)=FVAR(1)
 Sof(C332)=Sof(F222)=Sof(F223)=Sof(F224)=Sof(F225)=Sof(C333)=Sof(F226)=
 Sof(F227)=1-FVAR(2)
 Sof(C155)=Sof(F163)=Sof(F168)=Sof(F209)=Sof(F210)=Sof(C324)=Sof(F212)=
 Sof(F214)=FVAR(2)
 Sof(F228)=Sof(F229)=Sof(F230)=Sof(F231)=Sof(C335)=Sof(F232)=Sof(F233)=1-FVAR(3)
 Sof(F51)=Sof(F58)=Sof(F148)=Sof(F171)=Sof(C252)=Sof(F189)=Sof(F190)=FVAR(3)
 Sof(F234)=Sof(F235)=Sof(F236)=Sof(C338)=Sof(F237)=Sof(C339)=Sof(F238)=
 Sof(C340)=Sof(C341)=Sof(H341)=Sof(C342)=Sof(F239)=1-FVAR(4)
 Sof(F88)=Sof(F124)=Sof(F126)=Sof(C210)=Sof(F177)=Sof(C297)=Sof(F201)=
 Sof(C301)=Sof(C306)=Sof(H306)=Sof(C310)=Sof(F215)=FVAR(4)
 Sof(C343)=Sof(C344)=Sof(H344)=Sof(F240)=Sof(F241)=Sof(F242)=Sof(C345)=
 Sof(C346)=Sof(F243)=Sof(F244)=Sof(F245)=Sof(C347)=1-FVAR(5)
 Sof(C188)=Sof(C196)=Sof(H196)=Sof(F162)=Sof(F166)=Sof(F178)=Sof(C251)=
 Sof(C254)=Sof(F179)=Sof(F192)=Sof(F193)=Sof(C326)=FVAR(5)
 Sof(F246)=Sof(F247)=Sof(F248)=1-FVAR(6)
 Sof(F74)=Sof(F100)=Sof(F115)=FVAR(6)
 Sof(F249)=Sof(F250)=Sof(F251)=1-FVAR(7)
 Sof(F37)=Sof(F65)=Sof(F69)=FVAR(7)
 Sof(F252)=Sof(C348)=Sof(F253)=Sof(F254)=1-FVAR(8)
 Sof(F108)=Sof(F149)=Sof(C266)=Sof(F196)=FVAR(8)
 Sof(F255)=Sof(F256)=Sof(C349)=Sof(F257)=1-FVAR(9)
 Sof(F128)=Sof(F156)=Sof(C258)=Sof(F191)=FVAR(9)
 Sof(F258)=Sof(C350)=Sof(F259)=Sof(F260)=1-FVAR(10)
 Sof(F125)=Sof(C138)=Sof(F155)=Sof(F174)=FVAR(10)
 Sof(F261)=Sof(F262)=Sof(F263)=1-FVAR(11)
 Sof(F67)=Sof(F77)=Sof(F86)=FVAR(11)
 Sof(F264)=Sof(F265)=Sof(F266)=1-FVAR(12)
 Sof(F132)=Sof(F134)=Sof(F185)=FVAR(12)
 Sof(F267)=Sof(F268)=Sof(C352)=Sof(F269)=1-FVAR(13)
 Sof(F142)=Sof(F144)=Sof(F153)=Sof(C269)=FVAR(13)
 Sof(F270)=Sof(C353)=Sof(F271)=Sof(F272)=1-FVAR(14)
 Sof(F104)=Sof(F123)=Sof(F183)=Sof(C290)=FVAR(14)
 Sof(C354)=Sof(F273)=Sof(F274)=Sof(F275)=1-FVAR(15)
 Sof(F26)=Sof(F64)=Sof(F152)=Sof(C244)=FVAR(15)
 Sof(F276)=Sof(F277)=Sof(C355)=Sof(F278)=1-FVAR(16)
 Sof(F207)=Sof(C311)=Sof(F208)=Sof(F211)=FVAR(16)
 Sof(F279)=Sof(F280)=Sof(C356)=Sof(F281)=Sof(F282)=Sof(C357)=Sof(H357)=
 Sof(F283)=Sof(C358)=Sof(F284)=Sof(C359)=1-FVAR(17)
 Sof(F137)=Sof(F164)=Sof(C261)=Sof(F187)=Sof(F188)=Sof(C274)=Sof(H274)=
 Sof(F198)=Sof(C300)=Sof(F204)=Sof(C321)=FVAR(17)
 Sof(F285)=Sof(F286)=Sof(F287)=Sof(C360)=1-FVAR(18)
 Sof(F68)=Sof(C156)=Sof(F145)=Sof(F160)=FVAR(18)
 Sof(F288)=Sof(F289)=Sof(C361)=Sof(F290)=1-FVAR(19)
 Sof(F122)=Sof(F143)=Sof(F158)=Sof(C260)=FVAR(19)
 Sof(C362)=Sof(F291)=Sof(F292)=Sof(F293)=1-FVAR(20)
 Sof(F49)=Sof(F56)=Sof(F151)=Sof(C216)=FVAR(20)
 Sof(F294)=Sof(F295)=Sof(C363)=Sof(F296)=1-FVAR(21)
 Sof(F50)=Sof(F85)=Sof(F87)=Sof(C79)=FVAR(21)
 Sof(F130)=Sof(C151)=Sof(F297)=Sof(F299)=1-FVAR(22)
 Sof(F109)=Sof(F157)=Sof(C364)=Sof(F298)=FVAR(22)
 Sof(F300)=Sof(F301)=Sof(F302)=Sof(C365)=1-FVAR(23)
 Sof(F114)=Sof(F194)=Sof(F205)=Sof(C323)=FVAR(23)
 Sof(F303)=Sof(C366)=Sof(F304)=Sof(F305)=1-FVAR(24)
 Sof(F59)=Sof(F90)=Sof(F96)=Sof(C183)=FVAR(24)
 Sof(F306)=Sof(F307)=Sof(F308)=Sof(C367)=Sof(F309)=Sof(C369)=Sof(C370)=
 Sof(F310)=Sof(C371)=Sof(F311)=1-FVAR(25)
 Sof(F131)=Sof(F146)=Sof(F147)=Sof(C172)=Sof(F150)=Sof(C191)=Sof(C197)=
 Sof(F169)=Sof(C255)=Sof(F186)=FVAR(25)
 Sof(C372)=Sof(F312)=Sof(F313)=1-FVAR(26)
 Sof(F127)=Sof(F138)=Sof(C271)=FVAR(26)
 Sof(F314)=Sof(F315)=Sof(F316)=1-FVAR(27)
 Sof(F52)=Sof(F92)=Sof(F195)=FVAR(27)
 Sof(F317)=Sof(F318)=Sof(C373)=Sof(F319)=1-FVAR(28)
 Sof(F95)=Sof(F175)=Sof(F182)=Sof(C317)=FVAR(28)
 Sof(C161)=Sof(F159)=Sof(F200)=Sof(F320)=1-FVAR(29)
 Sof(F99)=Sof(F321)=Sof(F322)=Sof(C374)=FVAR(29)
 Sof(F323)=Sof(F324)=Sof(C375)=Sof(F325)=1-FVAR(30)
 Sof(F61)=Sof(F82)=Sof(F172)=Sof(C268)=FVAR(30)
 Sof(F326)=Sof(F327)=Sof(C376)=Sof(F328)=1-FVAR(31)
 Sof(F165)=Sof(F180)=Sof(F184)=Sof(C278)=FVAR(31)
 Sof(F329)=Sof(C377)=Sof(F330)=Sof(F331)=1-FVAR(32)
 Sof(F111)=Sof(F117)=Sof(F154)=Sof(C313)=FVAR(32)
 Sof(F332)=Sof(C378)=Sof(F333)=Sof(F334)=1-FVAR(33)
 Sof(C12)=Sof(F40)=Sof(F53)=Sof(F141)=FVAR(33)
 Sof(F335)=Sof(F336)=Sof(F337)=Sof(C379)=1-FVAR(34)
 Sof(F62)=Sof(F80)=Sof(C59)=Sof(F203)=FVAR(34)
 Sof(F338)=Sof(C380)=Sof(F339)=Sof(F340)=1-FVAR(35)
 Sof(F30)=Sof(F89)=Sof(F120)=Sof(C153)=FVAR(35)
 Sof(F341)=Sof(F342)=Sof(F343)=1-FVAR(36)
 Sof(F106)=Sof(F161)=Sof(F199)=FVAR(36)
 Sof(F344)=Sof(C381)=Sof(F345)=Sof(F346)=1-FVAR(37)
 Sof(F107)=Sof(F140)=Sof(F197)=Sof(C299)=FVAR(37)
 Sof(F347)=Sof(F348)=Sof(F349)=Sof(C382)=1-FVAR(38)
 Sof(F112)=Sof(F167)=Sof(F173)=Sof(C286)=FVAR(38)
 Sof(F350)=Sof(F351)=Sof(F352)=Sof(C383)=1-FVAR(39)
 Sof(F102)=Sof(F121)=Sof(F170)=Sof(C219)=FVAR(39)
 Sof(F353)=Sof(F354)=Sof(C384)=Sof(F355)=1-FVAR(40)
 Sof(F43)=Sof(F98)=Sof(F139)=Sof(C239)=FVAR(40)
 Fixed Sof: C184(0.5) H184(0.5) C368(0.5) H368(0.5)
6.a Aromatic/amide H refined with riding coordinates:
 C7(H7), C9(H9), C13(H13), C15(H15), C20(H20), C21(H21), C22(H22), C24(H24),
 C26(H26), C28(H28), C29(H29), C30(H30), C31(H31), C32(H32), C33(H33), C34(H34),
  C44(H44), C45(H45), C46(H46), C47(H47), C49(H49), C51(H51), C56(H56),
 C61(H61), C62(H62), C66(H66), C68(H68), C70(H70), C75(H75), C76(H76), C77(H77),
  C82(H82), C83(H83), C84(H84), C86(H86), C87(H87), C89(H89), C91(H91),
 C93(H93), C94(H94), C95(H95), C96(H96), C98(H98), C100(H100), C104(H104),
 C105(H105), C106(H106), C108(H108), C109(H109), C110(H110), C116(H116),
 C120(H120), C124(H124), C128(H128), C129(H129), C131(H131), C133(H133),
 C135(H135), C136(H136), C137(H137), C141(H141), C142(H142), C148(H148),
 C158(H158), C159(H159), C167(H167), C168(H168), C169(H169), C174(H174),
 C176(H176), C178(H178), C184(H184), C192(H192), C196(H196), C200(H200),
 C206(H206), C211(H211), C212(H212), C213(H213), C220(H220), C221(H221),
 C223(H223), C225(H225), C226(H226), C227(H227), C228(H228), C229(H229),
 C230(H230), C231(H231), C233(H233), C235(H235), C238(H238), C241(H241),
 C242(H242), C243(H243), C245(H245), C246(H246), C247(H247), C256(H256),
 C264(H264), C274(H274), C282(H282), C285(H285), C292(H292), C295(H295),
 C306(H306), C314(H314), C328(H328), C337(H337), C341(H341), C344(H344),
 C357(H357), C368(H368)
6.b Fitted pentagon refined as free rotating group:
 N21(C20,C21,N30,C22), C29(N3,C30,N6,C31), N1A(C32,C33,N8,C34), N29(C44,C45,N7,
 C46), N35(C75,N19,C76,C77), N36(C82,C83,N38,C84), N37(C93,C94,N10,C95),
 C104(N41,C105,C106,N1), C108(N11,C109,C110,N39), N42(C135,C136,N14,C137),
 C211(N18,C212,C213,N40), C225(N24,C226,C227,N5), C228(C229,N22,C230,N27),
 C241(C242,N47,C243,N23), N45(C245,N16,C246,C247)
6.c Fitted hexagon refined as free rotating group:
 C23(C24,C25,C26,C27,C28), C47(C48,C49,C50,C51,C52), C66(C67,C68,C69,C70,C71),
 C87(C88,C89,C90,C91,C92), C96(C97,C98,C99,C100,C101), C129(C130,C131,C132,C133,
 C134), C174(C175,C176,C177,C178,C179), C231(C232,C233,C234,C235,C236)
6.d Idealised Me refined as rotating group:
 C80(H80A,H80B,H80C), C112(H11A,H11B,H11C), C118(H11D,H11E,H11F), C122(H12A,
 H12B,H12C), C123(H12D,H12E,H12F), C145(H14A,H14B,H14C), C162(H16A,H16B,H16C),
 C180(H18A,H18B,H18C), C189(H18D,H18E,H18F), C199(H19A,H19B,H19C), C201(H20A,
 H20B,H20C), C204(H20D,H20E,H20F), C207(H20G,H20H,H20I), C214(H21A,H21B,H21C),
 C222(H22A,H22B,H22C), C250(H25A,H25B,H25C), C257(H25D,H25E,H25F), C267(H26A,
 H26B,H26C), C270(H27A,H27B,H27C), C272(H27D,H27E,H27F), C273(H27G,H27H,H27I),
 C275(H27J,H27K,H27L), C279(H27M,H27N,H27O), C283(H28A,H28B,H28C), C284(H28D,
 H28E,H28F), C287(H28G,H28H,H28I), C291(H29A,H29B,H29C), C296(H29D,H29E,H29F),
 C302(H30A,H30B,H30C), C303(H30D,H30E,H30F), C304(H30G,H30H,H30I), C308(H30J,
 H30K,H30L)
;
_smtbx_masks_special_details
;
A solvent mask was calculated and 1358 electrons were 
found in a volume of 6400\%A^3^ in 6 voids per unit cell. 
This is consistent with the presence of 
7[C6H14], 6.5[C6H14] per formula unit 
which account for 1350 electrons 
per unit cell.
;
_smtbx_masks_void_probe_radius 1.2
_smtbx_masks_void_truncation_radius 1.2
_olex2_submission_special_instructions 'No special instructions were received'
_oxdiff_exptl_absorpt_empirical_details
;
Empirical correction (ABSPACK) includes:
- Absorption correction using spherical harmonics
- Frame scaling
;
_oxdiff_exptl_absorpt_empirical_full_max 2.123
_oxdiff_exptl_absorpt_empirical_full_min 0.611

loop_
_space_group_symop_operation_xyz
'x, y, z'
'-x, y+1/2, -z'

loop_
_atom_site_label
_atom_site_type_symbol
_atom_site_fract_x
_atom_site_fract_y
_atom_site_fract_z
_atom_site_U_iso_or_equiv
_atom_site_adp_type
_atom_site_occupancy
_atom_site_site_symmetry_order
_atom_site_calc_flag
_atom_site_refinement_flags_posn
_atom_site_refinement_flags_adp
_atom_site_refinement_flags_occupancy
_atom_site_disorder_assembly
_atom_site_disorder_group
Dy1 Dy 1.37554(6) 0.36731(10) 1.16482(4) 0.0560(4) Uani 1 1 d . . . . .
Dy2 Dy 1.12540(6) 0.84547(10) 0.32971(4) 0.0602(5) Uani 1 1 d . . . . .
Dy3 Dy 1.37408(6) 0.67516(10) 0.57877(4) 0.0557(4) Uani 1 1 d . . . . .
Dy4 Dy 1.50433(7) 0.76826(11) 0.38201(4) 0.0661(5) Uani 1 1 d . . . . .
Dy5 Dy 1.12538(6) 0.15698(10) 0.91493(4) 0.0565(5) Uani 1 1 d . . . . .
Dy6 Dy 1.00158(6) 0.22903(11) 1.11764(4) 0.0669(5) Uani 1 1 d . . . . .
Dy7 Dy 1.75557(6) 0.78234(12) 0.63557(4) 0.0758(6) Uani 1 1 d . . . . .
Dy8 Dy 0.75153(7) 0.26279(11) 0.86911(4) 0.0756(6) Uani 1 1 d . . . . .
Dy9 Dy 1.26216(7) 0.00671(11) 0.74369(5) 0.0836(6) Uani 1 1 d . . . . .
Dy10 Dy 1.49295(7) 0.53634(11) 0.98972(5) 0.0825(6) Uani 1 1 d . . . . .
Dy11 Dy 1.21044(8) 0.50410(11) 0.73352(5) 0.0840(6) Uani 1 1 d . . . . .
Dy12 Dy 0.96496(9) 1.00421(12) 0.49033(6) 0.1096(8) Uani 1 1 d . . . . .
O1 O 1.0013(8) 0.1637(12) 1.1624(6) 0.080(6) Uani 1 1 d . U . . .
F1 F 1.3951(8) 0.6531(10) 0.6989(5) 0.092(6) Uani 1 1 d D U . . .
F2 F 1.6349(8) 0.6330(10) 0.6599(5) 0.087(6) Uani 1 1 d D U . . .
O2 O 1.0521(7) 0.7983(10) 0.3119(5) 0.063(5) Uani 1 1 d . U . . .
F3 F 1.4333(8) 0.8283(11) 0.5116(6) 0.113(8) Uani 1 1 d D U . . .
F4 F 1.3971(8) 0.4173(11) 1.2862(5) 0.099(7) Uani 1 1 d D U . . .
O3 O 1.4375(7) 0.7091(10) 0.3729(5) 0.058(5) Uani 1 1 d . U . . .
F5 F 1.2427(8) 0.5172(11) 0.5714(6) 0.114(8) Uani 1 1 d D U . . .
O4 O 1.3649(8) 0.7714(9) 0.6007(5) 0.061(5) Uani 1 1 d . U . . .
O5 O 1.3517(7) 0.6651(9) 0.6322(5) 0.055(5) Uani 1 1 d . U . . .
O6 O 1.3798(7) 0.4062(10) 1.2189(5) 0.063(5) Uani 1 1 d . U . . .
O7 O 1.1393(8) 0.1479(9) 0.8603(5) 0.060(5) Uani 1 1 d . U . . .
O8 O 1.5161(9) 0.7043(11) 0.3393(6) 0.086(6) Uani 1 1 d . U . . .
O9 O 1.4228(8) 0.4502(10) 1.1622(6) 0.074(6) Uani 1 1 d . U . . .
F6 F 1.5060(8) 0.8042(11) 0.5227(6) 0.104(7) Uani 1 1 d D U . . .
O10 O 1.2004(8) 0.8384(11) 0.3638(5) 0.068(6) Uani 1 1 d . U . . .
O11 O 1.3043(8) 0.3398(9) 1.1300(5) 0.057(5) Uani 1 1 d . U . . .
O12 O 1.3297(7) 0.3030(9) 1.1950(5) 0.054(5) Uani 1 1 d . U . . .
F7 F 0.8559(8) 0.0955(12) 0.8368(5) 0.111(7) Uani 1 1 d D U . . .
O13 O 1.4411(7) 0.6931(9) 0.6155(4) 0.049(5) Uani 1 1 d . U . . .
F8 F 1.6188(7) 0.8891(11) 0.4595(5) 0.097(7) Uani 1 1 d D U . . .
F9 F 1.3245(8) 0.6156(10) 0.6867(5) 0.101(7) Uani 1 1 d D U . . .
O14 O 1.5491(8) 0.8264(9) 0.4232(5) 0.060(5) Uani 1 1 d . U . . .
O15 O 1.4274(8) 0.5966(9) 0.5756(5) 0.061(5) Uani 1 1 d . U . . .
O16 O 1.4233(8) 0.7387(10) 0.5518(5) 0.062(5) Uani 1 1 d . U . . .
O17 O 1.0821(9) 0.0709(10) 0.9213(5) 0.071(6) Uani 1 1 d . U . . .
O18 O 1.2762(9) 0.0068(10) 0.6872(5) 0.084(6) Uani 1 1 d . U . . .
F10 F 1.5947(7) 0.8173(9) 0.4891(5) 0.092(6) Uani 1 1 d D U . . .
F11 F 1.4796(9) 0.8725(9) 0.5505(5) 0.102(7) Uani 1 1 d D U . . .
O19 O 0.9514(7) 0.2858(11) 1.0797(5) 0.068(6) Uani 1 1 d . U . . .
O20 O 1.5778(8) 0.7259(11) 0.3978(5) 0.073(6) Uani 1 1 d . U . . .
N2 N 1.3897(10) 0.8514(12) 0.3075(6) 0.061(5) Uani 1 1 d . U . . .
O21 O 1.4537(7) 0.3440(11) 1.1871(5) 0.067(5) Uani 1 1 d . U . . .
O22 O 1.0476(8) 0.3002(11) 1.0933(5) 0.069(6) Uani 1 1 d . U . . .
F12 F 1.3755(7) 0.8480(11) 0.4474(5) 0.103(7) Uani 1 1 d D U . . .
F13 F 1.5464(8) 0.7052(13) 0.6452(5) 0.111(8) Uani 1 1 d D U . . .
O23 O 1.1765(8) 0.7858(10) 0.3015(5) 0.068(6) Uani 1 1 d . U . . .
O24 O 1.7021(8) 0.7172(11) 0.6583(5) 0.078(6) Uani 1 1 d . U . . .
O25 O 1.0763(7) 0.1833(11) 1.1249(5) 0.068(6) Uani 1 1 d . U . . .
O26 O 1.3938(8) 0.2685(11) 1.1499(5) 0.069(5) Uani 1 1 d . U . . .
O27 O 1.0512(8) 0.1674(11) 0.8823(5) 0.069(6) Uani 1 1 d . U . . .
C1 C 1.4666(8) 0.8189(10) 0.5382(5) 0.080(7) Uani 1 1 d D U . . .
F14 F 1.6263(8) 0.6969(10) 0.6981(5) 0.094(6) Uani 1 1 d D U . . .
C2 C 1.3646(13) 0.7876(12) 0.6275(8) 0.075(6) Uani 1 1 d D U . . .
F15 F 1.3188(8) 0.6979(10) 0.7929(6) 0.105(7) Uani 1 1 d D U . . .
F16 F 0.6471(8) 0.2157(11) 0.7685(6) 0.114(8) Uani 1 1 d D U . . .
O28 O 0.8217(10) 0.3135(11) 0.8768(7) 0.090(7) Uani 1 1 d . U . . .
O29 O 1.3897(8) 0.3689(10) 1.1088(5) 0.069(5) Uani 1 1 d . U . . .
F17 F 1.4874(7) 0.7179(9) 0.6747(4) 0.086(6) Uani 1 1 d D U . . .
F18 F 1.2480(9) 0.6755(10) 0.8070(5) 0.108(7) Uani 1 1 d D U . . .
O30 O 1.0764(8) 0.2139(8) 0.9436(5) 0.059(5) Uani 1 1 d . U . . .
O31 O 1.1881(10) 0.5130(12) 0.7863(7) 0.102(7) Uani 1 1 d . U . . .
O32 O 1.5576(10) 0.8192(14) 0.3529(6) 0.099(7) Uani 1 1 d . U . . .
O33 O 1.3069(10) 0.0917(12) 0.7367(6) 0.099(7) Uani 1 1 d . U . . .
O34 O 1.1241(9) 0.2532(9) 0.8930(5) 0.073(6) Uani 1 1 d . U . . .
F19 F 1.8438(9) 0.7217(13) 0.7428(6) 0.127(8) Uani 1 1 d D U . . .
C3 C 1.2799(11) 0.2959(13) 1.1290(6) 0.062(5) Uani 1 1 d D U . . .
F20 F 1.2671(10) -0.0234(11) 0.6258(5) 0.125(8) Uani 1 1 d D U . . .
F21 F 1.8219(8) 0.6302(11) 0.7446(6) 0.116(8) Uani 1 1 d D U . . .
F22 F 1.2363(9) 0.2254(10) 1.0932(5) 0.111(8) Uani 1 1 d D U . . .
N4 N 1.0462(11) 0.0445(14) 0.9021(7) 0.079(5) Uani 1 1 d . U . . .
C4 C 1.0591(15) -0.0056(18) 0.8815(10) 0.089(6) Uani 1 1 d . U . . .
C5 C 1.0102(15) -0.0159(18) 0.8652(10) 0.093(6) Uani 1 1 d . U . . .
N32 N 0.9767(12) 0.0109(15) 0.8867(8) 0.089(6) Uani 1 1 d . U . . .
C6 C 1.0000(14) 0.0494(17) 0.9075(9) 0.078(6) Uani 1 1 d . U . . .
O35 O 1.0491(11) 1.0190(12) 0.4861(7) 0.110(8) Uani 1 1 d . U . . .
F23 F 1.3836(7) 0.9156(11) 0.4081(5) 0.094(7) Uani 1 1 d D U . . .
F24 F 1.3055(9) 0.4806(10) 0.5995(5) 0.110(7) Uani 1 1 d D U . . .
F25 F 1.2670(8) 0.3067(11) 1.0702(5) 0.097(6) Uani 1 1 d D U . . .
F26 F 1.353(2) 0.643(2) 0.4599(10) 0.099(11) Uani 0.47(4) 1 d D U P A 1
O36 O 1.4515(8) 0.8324(11) 0.4053(5) 0.073(6) Uani 1 1 d . U . . .
F27 F 1.4433(8) 0.5660(10) 1.1403(6) 0.103(7) Uani 1 1 d D U . . .
F28 F 1.6593(9) 0.6112(11) 0.7117(6) 0.111(7) Uani 1 1 d D U . . .
O37 O 1.0671(10) 0.9202(13) 0.3287(6) 0.100(7) Uani 1 1 d . U . . .
F29 F 1.4144(9) 0.5068(12) 1.2811(5) 0.127(8) Uani 1 1 d D U . . .
C7 C 1.2768(12) 0.2529(13) 1.1538(6) 0.066(6) Uani 1 1 d D U . . .
H7 H 1.257436 0.218925 1.149593 0.080 Uiso 1 1 calc R U . . .
F30 F 1.259(2) -0.118(3) 0.8455(16) 0.112(11) Uani 0.45(6) 1 d D U P B 1
O38 O 1.1109(9) 0.8718(13) 0.2744(5) 0.090(7) Uani 1 1 d . U . . .
N12 N 1.2130(11) 0.4811(13) 1.1269(7) 0.078(6) Uani 1 1 d . U . . .
O39 O 0.7979(8) 0.1925(12) 0.8431(5) 0.077(6) Uani 1 1 d . U . . .
C8 C 1.4551(11) 0.7704(13) 0.5613(6) 0.063(5) Uani 1 1 d D U . . .
F31 F 1.2496(10) 0.8333(15) 0.4234(6) 0.141(9) Uani 1 1 d D U . . .
F32 F 0.9015(8) 0.2837(10) 1.0130(6) 0.114(8) Uani 1 1 d D U . . .
O40 O 1.3005(9) 0.7080(13) 0.5566(5) 0.084(6) Uani 1 1 d . U . . .
O41 O 0.9432(8) 0.2701(12) 1.1475(5) 0.078(6) Uani 1 1 d . U . . .
O42 O 1.1082(7) 0.8543(9) 0.3843(5) 0.057(5) Uani 1 1 d . U . . .
C9 C 1.3598(12) 0.7577(12) 0.6573(7) 0.066(6) Uani 1 1 d D U . . .
H9 H 1.361308 0.778158 0.677768 0.080 Uiso 1 1 calc R U . . .
F33 F 1.3311(9) 0.7031(10) 0.7127(5) 0.110(7) Uani 1 1 d D U . . .
O43 O 1.6818(9) 0.8299(13) 0.6260(6) 0.092(7) Uani 1 1 d . U . . .
O44 O 1.1249(8) 0.7485(9) 0.3532(5) 0.058(5) Uani 1 1 d . U . . .
O1A O 1.7991(8) 0.7207(12) 0.6765(6) 0.081(6) Uani 1 1 d . U . . .
F34 F 0.8767(7) 0.3439(13) 1.0478(6) 0.119(8) Uani 1 1 d D U . . .
F35 F 0.9169(8) 0.3781(12) 1.0113(6) 0.114(8) Uani 1 1 d D U . . .
N13 N 1.4534(11) 0.8151(13) 0.3366(6) 0.068(6) Uani 1 1 d . U . . .
O45 O 1.1840(10) -0.0115(12) 0.7547(7) 0.098(7) Uani 1 1 d . U . . .
C10 C 1.3988(13) 0.4472(15) 1.2306(7) 0.082(6) Uani 1 1 d D U . . .
O46 O 0.9310(8) 0.1739(12) 1.1019(5) 0.084(6) Uani 1 1 d . U . . .
F36 F 1.4408(10) 0.1638(10) 1.1489(7) 0.128(8) Uani 1 1 d D U . . .
F37 F 0.8629(15) 0.155(3) 1.0500(6) 0.104(10) Uani 0.67(7) 1 d D U P C 1
F38 F 1.2878(9) 0.4524(8) 0.5483(6) 0.106(7) Uani 1 1 d D U . . .
F39 F 1.0880(10) 0.6905(12) 0.7613(8) 0.146(9) Uani 1 1 d D U . . .
O47 O 1.1837(9) 0.0812(13) 0.9145(5) 0.089(7) Uani 1 1 d . U . . .
C11 C 1.2385(13) 0.8004(15) 0.3683(7) 0.083(6) Uani 1 1 d D U . . .
C12 C 1.1206(12) 0.1482(14) 0.8029(6) 0.086(6) Uani 0.64(3) 1 d D U P D 1
F40 F 1.1574(14) 0.1094(17) 0.7985(9) 0.094(8) Uani 0.64(3) 1 d D U P D 1
O48 O 1.1401(9) 0.1224(14) 0.9707(6) 0.100(7) Uani 1 1 d . U . . .
O49 O 1.2935(9) 0.5058(12) 0.7352(6) 0.086(6) Uani 1 1 d . U . . .
C13 C 1.4943(9) 0.8781(14) 0.4532(7) 0.058(6) Uani 1 1 d D U . . .
H13 H 1.491169 0.902081 0.472079 0.070 Uiso 1 1 calc R U . . .
F41 F 1.2624(9) 0.7255(11) 0.2717(6) 0.112(7) Uani 1 1 d D U . . .
N17 N 1.4817(9) 0.2989(13) 1.1939(6) 0.068(5) Uani 1 1 d . U . . .
F42 F 1.3408(8) 0.4769(13) 1.2681(6) 0.123(8) Uani 1 1 d D U . . .
F43 F 1.1463(16) 0.9037(17) 0.4455(11) 0.083(9) Uani 0.56(4) 1 d D U P E 1
F44 F 1.0834(9) 0.4058(12) 1.0365(7) 0.129(9) Uani 1 1 d D U . . .
F45 F 1.5062(8) 0.5180(10) 1.1618(6) 0.111(7) Uani 1 1 d D U . . .
O51 O 1.2175(11) 0.4322(13) 0.6925(8) 0.122(7) Uani 1 1 d . U . . .
O52 O 1.2415(9) 0.5956(12) 0.7545(6) 0.092(7) Uani 1 1 d . U . . .
F46 F 1.1138(9) 0.3853(12) 1.0882(6) 0.116(8) Uani 1 1 d D U . . .
O53 O 1.2766(11) -0.0587(13) 0.7838(7) 0.112(8) Uani 1 1 d . U . . .
O54 O 1.3190(8) 0.4430(9) 1.1655(5) 0.059(5) Uani 1 1 d . U . . .
C14 C 1.5395(9) 0.8561(14) 0.4469(7) 0.063(5) Uani 1 1 d D U . . .
F47 F 1.8718(8) 0.6611(12) 0.7073(5) 0.117(8) Uani 1 1 d D U . . .
F48 F 1.1213(8) 0.3228(12) 1.0502(6) 0.116(8) Uani 1 1 d D U . . .
F49 F 0.9693(12) 0.9639(16) 0.3230(9) 0.131(10) Uani 0.80(3) 1 d D U P F 1
F50 F 1.5531(12) 0.6153(15) 0.3007(9) 0.113(8) Uani 0.78(3) 1 d D U P G 1
F51 F 1.305(2) 0.518(3) 1.0135(12) 0.109(11) Uani 0.47(4) 1 d D U P H 1
F52 F 1.5947(15) 0.9223(16) 0.5881(11) 0.117(10) Uani 0.67(3) 1 d D U P I 1
C15 C 1.0032(10) 0.3451(16) 1.0490(7) 0.075(6) Uani 1 1 d D U . . .
H15 H 1.004602 0.371335 1.030912 0.090 Uiso 1 1 calc R U . . .
C16 C 1.3485(8) 0.6681(10) 0.6888(5) 0.070(6) Uani 1 1 d D U . . .
F53 F 1.1228(16) 0.1869(15) 0.7768(7) 0.092(8) Uani 0.64(3) 1 d D U P D 1
F54 F 1.2067(8) 0.3108(14) 1.0984(6) 0.127(8) Uani 1 1 d D U . . .
F55 F 1.4080(8) 0.9336(12) 0.4596(6) 0.117(8) Uani 1 1 d D U . . .
F56 F 1.0225(13) 1.0210(14) 0.3423(8) 0.114(9) Uani 0.80(3) 1 d D U P F 1
F57 F 0.6278(8) 0.1415(12) 0.8001(5) 0.111(8) Uani 1 1 d D U . . .
N20 N 1.0085(12) 0.6582(16) 0.3207(8) 0.090(6) Uani 1 1 d . U . . .
C17 C 1.0330(14) 0.649(2) 0.2897(10) 0.095(6) Uani 1 1 d . U . . .
C18 C 1.0364(13) 0.716(2) 0.2747(10) 0.087(6) Uani 1 1 d . U . . .
N9 N 1.0373(10) 0.7432(14) 0.3100(7) 0.072(5) Uani 1 1 d . U . . .
C19 C 1.0201(13) 0.7110(18) 0.3335(10) 0.080(6) Uani 1 1 d . U . . .
N21 N 1.5378(8) 0.1295(7) 1.0349(5) 0.080(6) Uani 1 1 d G U . . .
C20 C 1.5660(8) 0.1700(10) 1.0184(4) 0.077(7) Uani 1 1 d G U . . .
H20 H 1.581342 0.162457 0.998919 0.092 Uiso 1 1 calc R U . . .
C21 C 1.5673(8) 0.2239(8) 1.0362(5) 0.077(6) Uani 1 1 d G U . . .
H21 H 1.583586 0.258665 1.030710 0.092 Uiso 1 1 calc R U . . .
N30 N 1.5398(8) 0.2167(8) 1.0637(5) 0.073(5) Uani 1 1 d G U . . .
C22 C 1.5216(8) 0.1584(9) 1.0628(5) 0.076(6) Uani 1 1 d G U . . .
H22 H 1.502056 0.141558 1.078296 0.091 Uiso 1 1 calc R U . . .
F58 F 1.326(2) 0.6065(13) 0.9894(14) 0.097(12) Uani 0.47(4) 1 d D U P H 1
F59 F 1.7007(12) 0.708(2) 0.4029(11) 0.112(9) Uani 0.60(4) 1 d D U P J 1
F60 F 1.4755(9) 0.5852(10) 1.1912(6) 0.118(8) Uani 1 1 d D U . . .
O55 O 1.3265(9) 0.5909(10) 0.5763(5) 0.077(6) Uani 1 1 d . U . . .
C23 C 1.6002(6) 0.6706(9) 0.5525(5) 0.064(5) Uani 1 1 d G U . . .
C24 C 1.5754(7) 0.6864(9) 0.5225(4) 0.061(6) Uani 1 1 d G U . . .
H24 H 1.590337 0.710514 0.507343 0.073 Uiso 1 1 calc R U . . .
C25 C 1.5286(7) 0.6670(9) 0.5148(4) 0.058(5) Uani 1 1 d G U . . .
C26 C 1.5067(6) 0.6318(9) 0.5370(5) 0.057(6) Uani 1 1 d G U . . .
H26 H 1.474694 0.618558 0.531691 0.069 Uiso 1 1 calc R U . . .
C27 C 1.5316(7) 0.6160(8) 0.5670(4) 0.059(5) Uani 1 1 d G U . . .
C28 C 1.5783(7) 0.6354(9) 0.5747(4) 0.066(6) Uani 1 1 d G U . . .
H28 H 1.595345 0.624633 0.595205 0.079 Uiso 1 1 calc R U . . .
F61 F 1.1814(19) 0.155(2) 0.6673(11) 0.111(9) Uani 0.56(5) 1 d D U P K 1
C29 C 1.0711(7) 0.3298(10) 1.2108(4) 0.060(6) Uani 1 1 d G U . . .
H29 H 1.073085 0.343761 1.232944 0.072 Uiso 1 1 calc R U . . .
N3 N 1.1070(5) 0.3359(8) 1.1885(5) 0.055(5) Uani 1 1 d G U . . .
C30 C 1.0897(6) 0.3091(9) 1.1580(4) 0.058(6) Uani 1 1 d G U . . .
H30 H 1.106417 0.306728 1.138695 0.069 Uiso 1 1 calc R U . . .
N6 N 1.0432(6) 0.2865(9) 1.1615(4) 0.061(5) Uani 1 1 d G U . . .
C31 C 1.0317(6) 0.2993(10) 1.1941(5) 0.062(6) Uani 1 1 d G U . . .
H31 H 1.002668 0.289228 1.203159 0.074 Uiso 1 1 calc R U . . .
F62 F 1.1421(16) 0.3698(17) 0.8828(9) 0.102(9) Uani 0.63(4) 1 d D U P L 1
F63 F 1.5199(10) 0.7947(10) 0.6586(6) 0.123(8) Uani 1 1 d D U . . .
F64 F 1.4033(19) 0.565(3) 0.4682(12) 0.107(9) Uani 0.47(4) 1 d D U P A 1
O56 O 1.0114(14) 0.9240(14) 0.5123(8) 0.130(9) Uani 1 1 d . U . . .
O57 O 0.9577(13) 1.0738(16) 0.4484(8) 0.138(8) Uani 1 1 d . U . . .
F65 F 0.8061(9) 0.152(2) 1.0854(13) 0.116(11) Uani 0.67(7) 1 d D U P C 1
O58 O 1.5776(12) 0.5368(13) 0.6175(7) 0.116(9) Uani 1 1 d . U . . .
F66 F 1.3621(10) 0.1525(11) 1.1375(7) 0.132(8) Uani 1 1 d D U . . .
N1A N 1.4906(8) 0.7153(10) 0.4319(4) 0.070(6) Uani 1 1 d G U . . .
C32 C 1.4454(6) 0.7130(10) 0.4451(5) 0.070(6) Uani 1 1 d G U . . .
H32 H 1.415309 0.722807 0.433702 0.084 Uiso 1 1 calc R U . . .
C33 C 1.4533(7) 0.6936(10) 0.4785(5) 0.065(6) Uani 1 1 d G U . . .
H33 H 1.429260 0.688088 0.493294 0.078 Uiso 1 1 calc R U . . .
N8 N 1.5032(7) 0.6838(9) 0.4858(4) 0.057(5) Uani 1 1 d G U . . .
C34 C 1.5263(6) 0.6972(10) 0.4570(5) 0.062(6) Uani 1 1 d G U . . .
H34 H 1.559736 0.694609 0.454938 0.074 Uiso 1 1 calc R U . . .
F67 F 1.0157(17) 0.3468(13) 0.9485(10) 0.099(9) Uani 0.61(3) 1 d D U P M 1
F68 F 1.1262(17) 1.0905(17) 0.5020(12) 0.143(11) Uani 0.63(3) 1 d D U P N 1
F69 F 0.8656(17) 0.0887(14) 1.0878(13) 0.110(11) Uani 0.67(7) 1 d D U P C 1
F70 F 0.6707(9) 0.1274(13) 0.7574(6) 0.128(9) Uani 1 1 d D U . . .
N25 N 1.2793(12) 0.7593(17) 0.5514(7) 0.092(6) Uani 1 1 d . U . . .
C35 C 1.2494(9) 0.2828(11) 1.0976(6) 0.085(7) Uani 1 1 d D U . . .
F71 F 1.2404(12) 0.6579(12) 0.3009(6) 0.138(9) Uani 1 1 d D U . . .
F72 F 1.1896(8) 0.6985(12) 0.2637(6) 0.119(8) Uani 1 1 d D U . . .
F73 F 1.3785(10) 0.4504(11) 0.7550(7) 0.132(8) Uani 1 1 d D U . . .
O59 O 1.1671(10) 0.9314(11) 0.3230(6) 0.083(6) Uani 1 1 d . U . . .
F74 F 0.859(2) 0.351(2) 1.1515(13) 0.115(12) Uani 0.50(4) 1 d D U P O 1
F75 F 0.8694(8) 0.1655(13) 0.8034(6) 0.117(8) Uani 1 1 d D U . . .
C36 C 1.0297(10) 0.2913(11) 0.9597(6) 0.089(7) Uani 1 1 d D U . . .
F76 F 1.2497(8) 0.2341(12) 1.2255(6) 0.109(7) Uani 1 1 d D U . . .
F77 F 1.0658(12) 0.3066(19) 0.9838(9) 0.097(9) Uani 0.61(3) 1 d D U P M 1
N26 N 1.5323(13) 0.5433(14) 0.6150(7) 0.080(6) Uani 1 1 d . U . . .
C37 C 1.5090(14) 0.5766(15) 0.5914(8) 0.069(5) Uani 1 1 d . U . . .
N15 N 1.4635(11) 0.5766(12) 0.5964(7) 0.068(5) Uani 1 1 d . U . . .
C38 C 1.4550(14) 0.5281(16) 0.6203(9) 0.078(6) Uani 1 1 d . U . . .
C39 C 1.5029(15) 0.5224(16) 0.6395(9) 0.083(6) Uani 1 1 d . U . . .
F78 F 1.3240(7) 0.2180(12) 1.2371(5) 0.103(7) Uani 1 1 d D U . . .
F79 F 1.4116(9) 0.1513(10) 1.0980(6) 0.119(8) Uani 1 1 d D U . . .
C40 C 1.1196(12) 0.2712(11) 0.8636(7) 0.081(6) Uani 1 1 d D U . . .
F80 F 1.1254(18) 0.3621(16) 0.8318(8) 0.103(9) Uani 0.63(4) 1 d D U P L 1
F81 F 1.3929(9) 0.5107(14) 0.7191(6) 0.138(9) Uani 1 1 d D U . . .
O60 O 1.1673(10) 0.4867(12) 1.1221(7) 0.100(8) Uani 1 1 d . U . . .
F82 F 1.1709(19) 0.1898(19) 0.7171(12) 0.106(10) Uani 0.56(5) 1 d D U P K 1
C41 C 1.4539(8) 0.8645(15) 0.4315(7) 0.068(6) Uani 1 1 d D U . . .
O61 O 1.3407(9) -0.0230(13) 0.7486(7) 0.102(7) Uani 1 1 d . U . . .
C42 C 1.5794(8) 0.8675(10) 0.4732(6) 0.079(7) Uani 1 1 d D U . . .
F83 F 1.4014(11) 0.8814(11) 0.6129(8) 0.149(9) Uani 1 1 d D U . . .
C43 C 1.4209(11) 0.6757(15) 0.3512(8) 0.084(6) Uani 1 1 d D U . . .
F84 F 1.4105(9) 0.5345(13) 0.7677(8) 0.148(9) Uani 1 1 d D U . . .
O62 O 1.3711(10) 0.6392(13) 0.5243(6) 0.100(7) Uani 1 1 d . U . . .
F85 F 1.5254(14) 0.6977(16) 0.2704(8) 0.137(10) Uani 0.78(3) 1 d D U P G 1
O63 O 1.2125(10) 0.0786(11) 0.7192(7) 0.091(7) Uani 1 1 d . U . . .
N29 N 1.7130(7) 0.7267(11) 0.5908(5) 0.080(6) Uani 1 1 d G U . . .
C44 C 1.7245(7) 0.7242(12) 0.5574(6) 0.087(7) Uani 1 1 d G U . . .
H44 H 1.754277 0.735256 0.549713 0.104 Uiso 1 1 calc R U . . .
C45 C 1.6839(9) 0.7023(12) 0.5377(4) 0.084(7) Uani 1 1 d G U . . .
H45 H 1.681619 0.696093 0.514386 0.101 Uiso 1 1 calc R U . . .
N7 N 1.6472(6) 0.6913(10) 0.5588(5) 0.072(5) Uani 1 1 d G U . . .
C46 C 1.6652(8) 0.7064(11) 0.5916(4) 0.069(6) Uani 1 1 d G U . . .
H46 H 1.648176 0.703358 0.610737 0.082 Uiso 1 1 calc R U . . .
C47 C 1.3189(7) 0.8512(9) 0.2715(4) 0.061(6) Uani 1 1 d G U . . .
H47 H 1.334406 0.826005 0.257138 0.073 Uiso 1 1 calc R U . . .
C48 C 1.2712(7) 0.8671(10) 0.2636(4) 0.069(6) Uani 1 1 d G U . . .
C49 C 1.2486(6) 0.9040(10) 0.2846(5) 0.075(6) Uani 1 1 d G U . . .
H49 H 1.215976 0.914802 0.279214 0.090 Uiso 1 1 calc R U . . .
C50 C 1.2735(8) 0.9251(9) 0.3134(5) 0.078(6) Uani 1 1 d G U . . .
C51 C 1.3212(8) 0.9092(9) 0.3213(4) 0.065(6) Uani 1 1 d G U . . .
H51 H 1.338274 0.923640 0.340989 0.078 Uiso 1 1 calc R U . . .
C52 C 1.3439(6) 0.8723(9) 0.3003(5) 0.058(5) Uani 1 1 d G U . . .
F86 F 0.9938(14) 0.2773(18) 0.9796(9) 0.094(9) Uani 0.61(3) 1 d D U P M 1
F87 F 1.4897(12) 0.6088(15) 0.2728(8) 0.112(8) Uani 0.78(3) 1 d D U P G 1
C53 C 1.3526(11) 0.6965(12) 0.6559(6) 0.059(5) Uani 1 1 d D U . . .
C54 C 1.2381(12) 0.4535(15) 1.1512(8) 0.063(5) Uani 1 1 d . U . . .
O65 O 1.1986(8) 0.1973(11) 0.9322(5) 0.076(6) Uani 1 1 d . U . . .
O66 O 0.6975(10) 0.2138(14) 0.8986(7) 0.102(7) Uani 1 1 d . U . . .
O67 O 0.9486(11) 0.9993(14) 0.5453(7) 0.122(7) Uani 1 1 d . U . . .
F88 F 1.100(3) 0.303(3) 0.7424(19) 0.127(11) Uani 0.38(3) 1 d D U P P 1
N31 N 1.2424(12) 0.3399(16) 0.9292(8) 0.089(6) Uani 1 1 d . U . . .
C55 C 1.0451(9) 0.3310(16) 1.0692(8) 0.077(6) Uani 1 1 d D U . . .
C56 C 1.2377(12) 0.7577(14) 0.3428(7) 0.071(6) Uani 1 1 d D U . . .
H56 H 1.258860 0.725354 0.347102 0.085 Uiso 1 1 calc R U . . .
F89 F 1.261(2) -0.177(2) 0.8058(17) 0.110(11) Uani 0.45(6) 1 d D U P B 1
O68 O 1.8271(11) 0.8284(18) 0.6510(7) 0.136(8) Uani 1 1 d . U . . .
C57 C 1.8318(9) 0.6743(12) 0.7230(6) 0.089(7) Uani 1 1 d D U . . .
C58 C 0.8333(9) 0.1293(11) 0.8121(6) 0.094(7) Uani 1 1 d D U . . .
F90 F 1.6439(17) 0.6418(17) 0.4057(12) 0.116(10) Uani 0.60(4) 1 d D U P J 1
O69 O 0.7001(8) 0.2057(13) 0.8295(6) 0.085(7) Uani 1 1 d . U . . .
F91 F 1.2852(9) 0.1621(10) 1.2006(5) 0.113(7) Uani 1 1 d D U . . .
O70 O 0.9332(12) 0.0017(15) 0.8845(7) 0.122(9) Uani 1 1 d . U . . .
F92 F 1.5987(14) 0.878(2) 0.6362(7) 0.115(10) Uani 0.67(3) 1 d D U P I 1
F93 F 1.2703(12) 0.0712(12) 0.6122(6) 0.153(10) Uani 1 1 d D U . . .
O71 O 0.6841(11) 0.3140(15) 0.8592(7) 0.118(8) Uani 1 1 d . U . . .
F94 F 1.1719(11) 0.6444(11) 0.3641(8) 0.136(9) Uani 1 1 d D U . . .
C59 C 1.1126(14) 0.3364(11) 0.8607(9) 0.094(7) Uani 0.63(4) 1 d D U P L 1
C60 C 1.0415(13) 0.2459(14) 0.9349(7) 0.078(6) Uani 1 1 d D U . . .
C61 C 1.4236(12) 0.4919(15) 1.2153(7) 0.082(7) Uani 1 1 d D U . . .
H61 H 1.433797 0.525185 1.228232 0.099 Uiso 1 1 calc R U . . .
C62 C 1.4648(13) 0.8254(15) 0.3037(7) 0.066(6) Uani 1 1 d . U . . .
H62 H 1.494827 0.817852 0.295416 0.080 Uiso 1 1 calc R U . . .
F95 F 1.7224(15) 0.933(2) 0.5247(11) 0.148(11) Uani 0.65(3) 1 d D U P Q 1
C63 C 1.7052(9) 0.6833(17) 0.6820(8) 0.086(6) Uani 1 1 d D U . . .
C64 C 1.2892(10) 0.0291(12) 0.6342(7) 0.116(7) Uani 1 1 d D U . . .
C65 C 1.2924(14) 0.0490(15) 0.6694(7) 0.094(6) Uani 1 1 d D U . . .
F96 F 1.6598(15) 0.717(2) 0.4458(10) 0.104(9) Uani 0.60(4) 1 d D U P J 1
F97 F 1.0665(10) 0.6347(15) 0.7151(7) 0.149(9) Uani 1 1 d D U . . .
C66 C 1.0044(9) 0.6938(8) 0.3915(6) 0.083(7) Uani 1 1 d G U . . .
H66 H 1.008858 0.652901 0.388243 0.099 Uiso 1 1 calc R U . . .
C67 C 1.0067(8) 0.7327(11) 0.3652(5) 0.081(6) Uani 1 1 d G U . . .
C68 C 1.0002(9) 0.7926(10) 0.3700(5) 0.086(7) Uani 1 1 d G U . . .
H68 H 1.001748 0.819174 0.352091 0.103 Uiso 1 1 calc R U . . .
C69 C 0.9915(9) 0.8136(8) 0.4011(6) 0.087(6) Uani 1 1 d G U . . .
C70 C 0.9893(9) 0.7748(10) 0.4274(5) 0.089(7) Uani 1 1 d G U . . .
H70 H 0.983333 0.789135 0.448626 0.107 Uiso 1 1 calc R U . . .
C71 C 0.9957(9) 0.7149(9) 0.4226(5) 0.083(6) Uani 1 1 d G U . . .
F98 F 1.1365(15) 0.8212(17) 0.4703(8) 0.074(8) Uani 0.56(4) 1 d D U P E 1
C72 C 1.4900(12) 0.6685(17) 0.3211(9) 0.100(6) Uani 1 1 d D U . . .
N34 N 1.5324(12) 0.2290(16) 1.1903(7) 0.092(6) Uani 1 1 d . U . . .
C73 C 1.4625(9) 0.5404(11) 1.1691(6) 0.092(7) Uani 1 1 d D U . . .
C74 C 1.3715(11) 0.8518(11) 0.6319(6) 0.103(7) Uani 1 1 d D U . . .
N35 N 0.8651(7) 0.1644(10) 0.9399(5) 0.076(6) Uani 1 1 d G U . . .
C75 C 0.8451(8) 0.1841(11) 0.9084(4) 0.079(7) Uani 1 1 d G U . . .
H75 H 0.859541 0.180942 0.888193 0.095 Uiso 1 1 calc R U . . .
N19 N 0.7996(8) 0.2095(10) 0.9123(5) 0.080(6) Uani 1 1 d G U . . .
C76 C 0.7915(7) 0.2054(11) 0.9463(5) 0.076(7) Uani 1 1 d G U . . .
H76 H 0.763880 0.218990 0.955958 0.091 Uiso 1 1 calc R U . . .
C77 C 0.8320(9) 0.1775(11) 0.9634(4) 0.075(7) Uani 1 1 d G U . . .
H77 H 0.836150 0.169130 0.986419 0.090 Uiso 1 1 calc R U . . .
C78 C 1.3881(8) 0.4633(11) 1.2648(6) 0.098(7) Uani 1 1 d D U . . .
O72 O 0.9903(11) 0.6153(15) 0.3360(8) 0.119(9) Uani 1 1 d . U . . .
C79 C 1.5148(12) 0.6519(14) 0.2911(7) 0.112(7) Uani 0.78(3) 1 d D U P G 1
F99 F 0.9197(17) 0.316(2) 0.9116(13) 0.141(10) Uani 0.55(3) 1 d D U P R 1
F100 F 0.902(2) 0.315(3) 1.1981(10) 0.116(11) Uani 0.50(4) 1 d D U P O 1
F101 F 1.3356(11) 0.0233(13) 0.6256(6) 0.154(10) Uani 1 1 d D U . . .
F102 F 1.0856(14) 0.8467(16) 0.2096(7) 0.110(10) Uani 0.72(2) 1 d D U P S 1
C80 C 0.9880(13) 0.737(2) 0.2595(9) 0.097(11) Uani 1 1 d . U . . .
H80A H 0.980824 0.718460 0.237714 0.146 Uiso 1 1 calc R U . . .
H80B H 0.988415 0.779633 0.257016 0.146 Uiso 1 1 calc R U . . .
H80C H 0.963235 0.725712 0.273931 0.146 Uiso 1 1 calc R U . . .
C81 C 1.1458(12) 0.0055(15) 0.7431(9) 0.099(6) Uani 1 1 d D U . . .
N36 N 1.2179(9) 0.5508(10) 0.6823(5) 0.091(7) Uani 1 1 d G U . . .
C82 C 1.2435(9) 0.5338(8) 0.6552(6) 0.094(7) Uani 1 1 d G U . . .
H82 H 1.254933 0.495368 0.651153 0.113 Uiso 1 1 calc R U . . .
C83 C 1.2490(9) 0.5843(11) 0.6353(5) 0.087(7) Uani 1 1 d G U . . .
H83 H 1.264807 0.585516 0.615557 0.104 Uiso 1 1 calc R U . . .
N38 N 1.2269(8) 0.6325(8) 0.6501(5) 0.078(5) Uani 1 1 d G U . . .
C84 C 1.2076(8) 0.6118(10) 0.6791(5) 0.085(7) Uani 1 1 d G U . . .
H84 H 1.190853 0.634802 0.693845 0.103 Uiso 1 1 calc R U . . .
C85 C 1.6098(10) 0.8706(15) 0.6039(7) 0.114(7) Uani 1 1 d D U . . .
F103 F 1.3684(11) 0.8778(10) 0.6618(6) 0.136(9) Uani 1 1 d D U . . .
C86 C 1.1307(12) 0.0517(14) 0.7217(9) 0.096(7) Uani 1 1 d D U . . .
H86 H 1.098111 0.057178 0.713474 0.115 Uiso 1 1 calc R U . . .
O74 O 1.2614(11) 0.3826(15) 0.9159(8) 0.119(9) Uani 1 1 d . U . . .
O75 O 1.5002(10) 0.6054(13) 1.0329(7) 0.115(8) Uani 1 1 d D U . . .
O88 O 0.7457(12) 0.3203(14) 0.9145(7) 0.115(8) Uani 1 1 d . U . . .
F104 F 1.2988(13) 0.2155(15) 0.7271(10) 0.123(9) Uani 0.74(3) 1 d D U P T 1
C87 C 1.2546(9) 0.2409(10) 0.8150(4) 0.079(6) Uani 1 1 d G U . . .
H87 H 1.259817 0.230888 0.792868 0.094 Uiso 1 1 calc R U . . .
C88 C 1.2506(9) 0.2996(9) 0.8239(5) 0.083(6) Uani 1 1 d G U . . .
C89 C 1.2430(9) 0.3142(8) 0.8563(6) 0.084(7) Uani 1 1 d G U . . .
H89 H 1.240209 0.354351 0.862435 0.100 Uiso 1 1 calc R U . . .
C90 C 1.2394(8) 0.2702(11) 0.8798(4) 0.079(6) Uani 1 1 d G U . . .
C91 C 1.2434(8) 0.2116(9) 0.8708(5) 0.076(6) Uani 1 1 d G U . . .
H91 H 1.240925 0.181468 0.886817 0.091 Uiso 1 1 calc R U . . .
C92 C 1.2510(9) 0.1969(7) 0.8384(6) 0.075(6) Uani 1 1 d G U . . .
N37 N 1.2344(8) 0.8068(11) 0.1824(4) 0.084(7) Uani 1 1 d G U . . .
C93 C 1.1904(7) 0.8091(12) 0.1972(5) 0.084(7) Uani 1 1 d G U . . .
H93 H 1.160248 0.795079 0.187655 0.100 Uiso 1 1 calc R U . . .
C94 C 1.1994(7) 0.8360(12) 0.2288(5) 0.085(7) Uani 1 1 d G U . . .
H94 H 1.176350 0.843192 0.244058 0.103 Uiso 1 1 calc R U . . .
N10 N 1.2490(8) 0.8503(10) 0.2335(4) 0.077(6) Uani 1 1 d G U . . .
C95 C 1.2706(6) 0.8323(12) 0.2048(5) 0.084(7) Uani 1 1 d G U . . .
H95 H 1.303446 0.836494 0.201283 0.101 Uiso 1 1 calc R U . . .
F105 F 1.2541(9) 0.7151(10) 0.7601(5) 0.114(7) Uani 1 1 d D U . . .
C96 C 1.1720(7) 0.3954(10) 1.1686(4) 0.061(6) Uani 1 1 d G U . . .
H96 H 1.153915 0.403363 1.148098 0.074 Uiso 1 1 calc R U . . .
C97 C 1.1523(5) 0.3611(9) 1.1923(5) 0.057(5) Uani 1 1 d G U . . .
C98 C 1.1787(7) 0.3495(9) 1.2224(4) 0.056(6) Uani 1 1 d G U . . .
H98 H 1.165223 0.326042 1.238572 0.067 Uiso 1 1 calc R U . . .
C99 C 1.2247(7) 0.3721(10) 1.2288(4) 0.066(5) Uani 1 1 d G U . . .
C100 C 1.2444(6) 0.4064(10) 1.2051(5) 0.066(6) Uani 1 1 d G U . . .
H100 H 1.275885 0.421862 1.209433 0.079 Uiso 1 1 calc R U . . .
C101 C 1.2180(7) 0.4180(9) 1.1750(4) 0.064(5) Uani 1 1 d G U . . .
F106 F 0.602(2) 0.140(2) 0.9139(15) 0.130(12) Uani 0.53(3) 1 d D U P U 1
C102 C 1.0833(15) 0.9979(17) 0.4977(11) 0.118(7) Uani 1 1 d D U . . .
F107 F 0.5996(13) 0.3328(18) 0.8106(8) 0.129(9) Uani 0.78(3) 1 d D U P V 1
F108 F 0.9776(13) 0.088(2) 1.2124(10) 0.110(9) Uani 0.62(3) 1 d D U P W 1
C103 C 1.6586(9) 0.6556(10) 0.6886(6) 0.093(7) Uani 1 1 d D U . . .
C104 C 1.2262(5) 0.3473(12) 1.2885(5) 0.075(6) Uani 1 1 d G U . . .
H104 H 1.192804 0.350390 1.290778 0.091 Uiso 1 1 calc R U . . .
N41 N 1.2620(7) 0.3284(10) 1.3133(4) 0.070(6) Uani 1 1 d G U . . .
C105 C 1.3069(6) 0.3302(11) 1.2997(5) 0.069(6) Uani 1 1 d G U . . .
H105 H 1.337097 0.319847 1.310906 0.082 Uiso 1 1 calc R U . . .
C106 C 1.2989(6) 0.3503(12) 1.2665(4) 0.072(6) Uani 1 1 d G U . . .
H106 H 1.322674 0.355648 1.251542 0.086 Uiso 1 1 calc R U . . .
N1 N 1.2489(7) 0.3608(10) 1.2595(4) 0.073(5) Uani 1 1 d G U . . .
F109 F 1.3617(18) 0.601(2) 0.3436(15) 0.104(10) Uani 0.43(2) 1 d D U P X 1
C107 C 1.6024(12) 0.8209(15) 0.3500(8) 0.104(6) Uani 1 1 d D U . . .
C108 C 0.9841(5) 0.1679(11) 1.0412(5) 0.070(6) Uani 1 1 d G U . . .
H108 H 0.950572 0.166582 1.043001 0.084 Uiso 1 1 calc R U . . .
N11 N 1.0200(7) 0.1832(10) 1.0669(4) 0.071(6) Uani 1 1 d G U . . .
C109 C 1.0653(6) 0.1798(11) 1.0539(5) 0.071(6) Uani 1 1 d G U . . .
H109 H 1.095544 0.187714 1.065673 0.085 Uiso 1 1 calc R U . . .
C110 C 1.0574(6) 0.1624(11) 1.0202(5) 0.069(6) Uani 1 1 d G U . . .
H110 H 1.081486 0.156663 1.005444 0.083 Uiso 1 1 calc R U . . .
N39 N 1.0073(7) 0.1551(10) 1.0123(4) 0.069(5) Uani 1 1 d G U . . .
C111 C 1.2761(8) 0.6724(11) 0.7806(6) 0.092(7) Uani 1 1 d D U . . .
C112 C 1.2484(18) 1.0875(18) 0.3878(11) 0.120(12) Uani 1 1 d . U . . .
H11A H 1.223107 1.108185 0.398264 0.180 Uiso 1 1 calc R U . . .
H11B H 1.252378 1.105336 0.366238 0.180 Uiso 1 1 calc R U . . .
H11C H 1.278642 1.090315 0.402015 0.180 Uiso 1 1 calc R U . . .
F110 F 1.2861(12) 0.7459(14) 0.4082(7) 0.159(11) Uani 1 1 d D U . . .
F111 F 1.4235(12) 0.3736(17) 1.0412(8) 0.098(8) Uani 0.67(2) 1 d D U P Y 1
O76 O 1.7640(9) 0.8484(15) 0.5937(7) 0.117(8) Uani 1 1 d . U . . .
C113 C 1.4057(9) 0.8896(10) 0.4363(5) 0.084(7) Uani 1 1 d D U . . .
O77 O 0.9132(13) 0.9207(14) 0.4939(8) 0.132(7) Uani 1 1 d . U . . .
C114 C 1.1165(11) 0.8228(11) 0.4101(6) 0.065(5) Uani 1 1 d D U . . .
C115 C 0.8728(10) 0.3010(14) 1.1695(7) 0.106(7) Uani 1 1 d D U . . .
C116 C 1.4781(10) 0.7789(13) 0.5932(6) 0.055(6) Uani 1 1 d D U . . .
H116 H 1.497845 0.812359 0.598267 0.066 Uiso 1 1 calc R U . . .
F112 F 0.7299(16) 0.3310(18) 0.9792(9) 0.130(10) Uani 0.73(3) 1 d D U P Z 1
O78 O 1.5042(11) 0.5305(13) 0.9329(7) 0.118(7) Uani 1 1 d . U . . .
F113 F 1.1783(8) 0.1204(13) 1.1678(6) 0.125(7) Uani 1 1 d D U . . .
C117 C 1.1273(11) 0.1801(11) 0.8353(6) 0.071(5) Uani 1 1 d D U . . .
F114 F 1.6307(16) 0.8381(19) 0.3013(9) 0.115(9) Uani 0.63(3) 1 d D U P A 1
F115 F 0.8366(18) 0.273(3) 1.1845(14) 0.114(11) Uani 0.50(4) 1 d D U P O 1
F116 F 1.497(2) 0.467(2) 0.8633(17) 0.139(10) Uani 0.54(4) 1 d D U P B 1
C118 C 1.5099(15) 0.5614(16) 0.6707(9) 0.092(11) Uani 1 1 d . U . . .
H11D H 1.544284 0.567887 0.676641 0.138 Uiso 1 1 calc R U . . .
H11E H 1.496018 0.541843 0.689127 0.138 Uiso 1 1 calc R U . . .
H11F H 1.493976 0.599361 0.666289 0.138 Uiso 1 1 calc R U . . .
C119 C 1.7897(10) 0.6891(17) 0.6989(8) 0.082(6) Uani 1 1 d D U . . .
C120 C 1.4089(13) 0.8369(15) 0.3357(7) 0.064(6) Uani 1 1 d . U . . .
H120 H 1.392699 0.841055 0.355186 0.077 Uiso 1 1 calc R U . . .
F117 F 1.3495(13) 0.3914(16) 1.0472(7) 0.094(8) Uani 0.67(2) 1 d D U P Y 1
C121 C 1.3163(13) 0.5519(14) 0.5566(7) 0.084(6) Uani 1 1 d D U . . .
F118 F 1.5717(16) 0.505(3) 0.8687(15) 0.127(11) Uani 0.54(4) 1 d D U P B 1
O79 O 1.8107(11) 0.7317(18) 0.6066(7) 0.131(7) Uani 1 1 d . U . . .
O80 O 1.5655(11) 0.1968(15) 1.1820(7) 0.123(9) Uani 1 1 d . U . . .
C122 C 1.5234(14) 0.1708(17) 1.2395(9) 0.089(10) Uani 1 1 d . U . . .
H12A H 1.493479 0.153622 1.229192 0.134 Uiso 1 1 calc DR U . . .
H12B H 1.523077 0.170355 1.263606 0.134 Uiso 1 1 calc R U . . .
H12C H 1.550692 0.147723 1.233197 0.134 Uiso 1 1 calc R U . . .
O81 O 1.1435(12) 0.4422(14) 0.7318(8) 0.124(7) Uani 1 1 d . U . . .
C123 C 1.1690(15) 1.0585(18) 0.3371(9) 0.098(11) Uani 1 1 d . U . . .
H12D H 1.136052 1.047960 0.328838 0.147 Uiso 1 1 calc R U . . .
H12E H 1.188618 1.061733 0.318369 0.147 Uiso 1 1 calc R U . . .
H12F H 1.168890 1.096261 0.348703 0.147 Uiso 1 1 calc R U . . .
F119 F 1.3346(10) 0.8851(11) 0.6165(7) 0.136(9) Uani 1 1 d D U . . .
F120 F 1.320(3) -0.167(3) 0.8377(16) 0.120(11) Uani 0.45(6) 1 d D U P B 1
C124 C 0.8704(12) 0.2264(16) 1.1283(8) 0.088(7) Uani 1 1 d D U . . .
H124 H 0.836892 0.229171 1.130007 0.106 Uiso 1 1 calc R U . . .
O82 O 1.2220(11) 0.8839(16) 0.5715(8) 0.123(9) Uani 1 1 d . U . . .
C125 C 1.3725(10) 0.5095(12) 0.7485(7) 0.116(8) Uani 1 1 d D U . . .
F121 F 1.1197(13) 0.9351(17) 0.2110(7) 0.119(9) Uani 0.72(2) 1 d D U P S 1
C126 C 1.2693(15) 0.855(2) 0.5289(9) 0.092(7) Uani 1 1 d . U . . .
F122 F 1.095(4) 0.834(4) 0.553(2) 0.131(11) Uani 0.32(7) 1 d D U P C 1
C127 C 0.7077(10) 0.1753(17) 0.8064(8) 0.083(6) Uani 1 1 d D U . . .
O83 O 1.3144(13) 1.0082(13) 0.3603(7) 0.122(9) Uani 1 1 d . U . . .
C128 C 1.6863(11) 0.886(2) 0.5766(9) 0.111(8) Uani 1 1 d D U . . .
H128 H 1.667740 0.907859 0.560067 0.133 Uiso 1 1 calc R U . . .
F123 F 1.3513(15) 0.2101(15) 0.6936(8) 0.116(9) Uani 0.74(3) 1 d D U P T 1
F124 F 1.278(2) 0.324(3) 0.6852(18) 0.146(14) Uani 0.38(3) 1 d D U P P 1
C129 C 1.5068(8) 0.3468(8) 1.1270(5) 0.071(6) Uani 1 1 d G U . . .
H129 H 1.498554 0.377277 1.141493 0.085 Uiso 1 1 calc R U . . .
C130 C 1.5144(8) 0.2900(10) 1.1390(4) 0.073(6) Uani 1 1 d G U . . .
C131 C 1.5264(8) 0.2454(7) 1.1178(5) 0.070(6) Uani 1 1 d G U . . .
H131 H 1.531617 0.206567 1.126006 0.085 Uiso 1 1 calc R U . . .
C132 C 1.5308(8) 0.2577(8) 1.0846(5) 0.070(6) Uani 1 1 d G U . . .
C133 C 1.5231(8) 0.3145(9) 1.0727(4) 0.067(6) Uani 1 1 d G U . . .
H133 H 1.526095 0.322859 1.049978 0.081 Uiso 1 1 calc R U . . .
C134 C 1.5111(8) 0.3591(7) 1.0938(5) 0.069(6) Uani 1 1 d G U . . .
N42 N 1.2370(9) 0.9074(8) 0.7211(6) 0.089(7) Uani 1 1 d G U . . .
C135 C 1.2094(10) 0.8646(11) 0.7363(5) 0.092(7) Uani 1 1 d G U . . .
H135 H 1.198046 0.867603 0.757637 0.110 Uiso 1 1 calc R U . . .
C136 C 1.2017(9) 0.8165(9) 0.7141(6) 0.087(7) Uani 1 1 d G U . . .
H136 H 1.184251 0.781720 0.717945 0.104 Uiso 1 1 calc R U . . .
N14 N 1.2245(9) 0.8296(9) 0.6852(5) 0.083(6) Uani 1 1 d G U . . .
C137 C 1.2464(9) 0.8858(9) 0.6895(5) 0.088(7) Uani 1 1 d G U . . .
H137 H 1.264140 0.905487 0.673971 0.106 Uiso 1 1 calc R U . . .
F125 F 1.2820(15) 0.047(3) 0.9177(12) 0.131(12) Uani 0.60(4) 1 d D U P D 1
C138 C 1.2430(14) 0.012(2) 0.9241(10) 0.107(8) Uani 0.60(4) 1 d D U P D 1
F126 F 1.077(3) 0.384(3) 0.7644(16) 0.138(11) Uani 0.38(3) 1 d D U P P 1
C139 C 1.1677(13) 0.0895(14) 0.7133(9) 0.101(6) Uani 1 1 d D U . . .
C140 C 1.2893(9) 0.5006(10) 0.5687(6) 0.093(7) Uani 1 1 d D U . . .
F127 F 1.1705(15) 0.2135(19) 1.1591(18) 0.127(11) Uani 0.51(6) 1 d D U P E 1
F128 F 1.096(2) 0.044(4) 1.0170(16) 0.121(13) Uani 0.34(4) 1 d D U P F 1
O84 O 1.1482(9) 0.5708(12) 0.7293(7) 0.091(7) Uani 1 1 d . U . . .
C141 C 0.6259(16) 0.2604(19) 0.8873(11) 0.118(8) Uani 1 1 d D U . . .
H141 H 0.593037 0.257011 0.890989 0.142 Uiso 1 1 calc R U . . .
F129 F 1.1363(9) 0.6908(12) 0.7203(7) 0.139(9) Uani 1 1 d D U . . .
C142 C 0.7504(10) 0.1500(16) 0.7971(7) 0.074(7) Uani 1 1 d D U . . .
H142 H 0.752146 0.126928 0.777769 0.089 Uiso 1 1 calc R U . . .
F130 F 1.3740(14) 0.615(2) 0.3847(9) 0.106(10) Uani 0.57(2) 1 d D U P X 2
C143 C 1.2551(14) 0.794(2) 0.5734(9) 0.087(6) Uani 1 1 d . U . . .
F131 F 1.8518(12) 0.686(2) 0.5568(8) 0.144(9) Uani 0.77(2) 1 d D U P G 1
F132 F 0.9954(17) 0.215(2) 0.8277(9) 0.105(10) Uani 0.66(3) 1 d D U P H 1
F133 F 1.592(3) 0.356(3) 0.9986(14) 0.148(11) Uani 0.54(4) 1 d D U P B 1
F134 F 0.9374(11) 0.2308(19) 0.8562(8) 0.096(9) Uani 0.66(3) 1 d D U P H 1
F135 F 0.8322(9) 0.0907(14) 0.7861(7) 0.139(9) Uani 1 1 d D U . . .
F136 F 1.1080(11) 0.6336(13) 0.3825(9) 0.163(10) Uani 1 1 d D U . . .
C144 C 0.8867(12) 0.1844(16) 1.1067(7) 0.086(6) Uani 1 1 d D U . . .
F137 F 0.8255(18) 1.125(3) 0.5177(11) 0.144(11) Uani 0.64(3) 1 d D U P I 1
C145 C 1.4359(12) 0.2320(17) 1.2219(9) 0.089(10) Uani 1 1 d . U . . .
H14A H 1.428765 0.213087 1.242609 0.134 Uiso 1 1 calc R U . . .
H14B H 1.440898 0.201836 1.205331 0.134 Uiso 1 1 calc DR U . . .
H14C H 1.408985 0.257265 1.213771 0.134 Uiso 1 1 calc R U . . .
F138 F 1.1696(16) 0.150(3) 1.1159(10) 0.116(10) Uani 0.51(6) 1 d D U P E 1
C146 C 1.1003(10) 0.155(2) 1.1473(9) 0.095(6) Uani 1 1 d D U . . .
C147 C 1.0887(10) 0.3630(12) 1.0604(6) 0.094(7) Uani 1 1 d D U . . .
C148 C 1.3238(12) 0.5881(15) 0.7692(9) 0.087(7) Uani 1 1 d D U . . .
H148 H 1.351121 0.606207 0.780606 0.104 Uiso 1 1 calc R U . . .
F139 F 1.0724(13) 0.870(2) 0.4488(10) 0.094(9) Uani 0.56(4) 1 d D U P E 1
C149 C 1.0544(16) 0.9123(16) 0.5212(11) 0.127(7) Uani 1 1 d D U . . .
F140 F 0.6087(14) 0.3952(18) 0.8508(11) 0.152(10) Uani 0.78(3) 1 d D U P V 1
C150 C 0.8552(9) 0.1481(13) 1.0830(6) 0.096(7) Uani 1 1 d D U . . .
C151 C 1.3749(12) 0.6446(18) 0.3552(8) 0.097(7) Uani 0.57(2) 1 d D U P X 2
C152 C 1.4021(9) 0.1777(11) 1.1270(6) 0.090(7) Uani 1 1 d D U . . .
C153 C 1.287(2) -0.131(2) 0.8199(13) 0.110(8) Uani 0.45(6) 1 d D U P B 1
F141 F 1.0756(12) 0.1230(17) 0.7987(9) 0.098(9) Uani 0.64(3) 1 d D U P D 1
C154 C 0.7900(9) 0.1628(16) 0.8197(7) 0.077(6) Uani 1 1 d D U . . .
C155 C 1.515(3) 0.682(3) 1.0672(17) 0.140(8) Uani 0.44(3) 1 d D U P J 1
N43 N 1.2456(13) 0.8424(18) 0.5589(8) 0.098(6) Uani 1 1 d . U . . .
C156 C 1.1266(14) 1.0327(17) 0.4910(9) 0.130(8) Uani 0.63(3) 1 d D U P N 1
F142 F 1.1190(14) 0.569(2) 0.8481(9) 0.121(10) Uani 0.62(3) 1 d D U P K 1
F143 F 1.047(4) 0.811(3) 0.511(2) 0.129(12) Uani 0.32(7) 1 d D U P C 1
F144 F 1.1997(15) 0.560(2) 0.8535(9) 0.129(10) Uani 0.62(3) 1 d D U P K 1
C157 C 1.6630(10) 0.864(2) 0.6033(9) 0.101(7) Uani 1 1 d D U . . .
C158 C 1.1293(11) 0.7638(11) 0.4103(7) 0.064(6) Uani 1 1 d D U . . .
H158 H 1.136923 0.744825 0.430990 0.077 Uiso 1 1 calc R U . . .
C159 C 1.3127(14) 0.1037(15) 0.6791(7) 0.095(7) Uani 1 1 d D U . . .
H159 H 1.323070 0.129999 0.662990 0.114 Uiso 1 1 calc R U . . .
C160 C 0.6413(15) 0.3032(19) 0.8654(10) 0.124(7) Uani 1 1 d D U . . .
N44 N 1.2118(11) 0.2525(15) 0.9366(7) 0.083(6) Uani 1 1 d . U . . .
C161 C 0.8881(14) 0.367(2) 0.8925(14) 0.123(8) Uani 0.45(3) 1 d D U P R 2
C162 C 1.3360(11) 0.4909(14) 1.1027(9) 0.070(9) Uani 1 1 d . U . . .
H16A H 1.357912 0.524644 1.104693 0.105 Uiso 1 1 calc R U . . .
H16B H 1.327299 0.482356 1.079200 0.105 Uiso 1 1 calc R U . . .
H16C H 1.351836 0.456571 1.113415 0.105 Uiso 1 1 calc R U . . .
C163 C 1.2886(12) 0.5061(17) 1.1202(9) 0.075(6) Uani 1 1 d . U . . .
C164 C 0.9594(10) 0.3204(17) 1.0556(8) 0.082(6) Uani 1 1 d D U . . .
C165 C 1.5278(14) 0.2337(19) 1.2276(9) 0.084(6) Uani 1 1 d . U . . .
F145 F 1.1353(16) 1.030(2) 0.4577(10) 0.137(10) Uani 0.63(3) 1 d D U P N 1
F146 F 1.8975(13) 0.9112(18) 0.6749(9) 0.143(10) Uani 0.77(2) 1 d D U P G 1
F147 F 1.8822(13) 0.6355(19) 0.5996(9) 0.150(10) Uani 0.77(2) 1 d D U P G 1
C166 C 1.3026(11) 0.2610(13) 1.1845(6) 0.061(5) Uani 1 1 d D U . . .
C167 C 1.0107(12) 0.2430(14) 0.9053(7) 0.078(7) Uani 1 1 d D U . . .
H167 H 0.985105 0.270250 0.901512 0.093 Uiso 1 1 calc R U . . .
C168 C 1.4409(12) 0.6561(18) 0.3228(8) 0.095(7) Uani 1 1 d D U . . .
H168 H 1.422412 0.635577 0.305571 0.114 Uiso 1 1 calc R U . . .
F148 F 1.2956(18) 0.539(3) 0.9604(11) 0.114(11) Uani 0.47(4) 1 d D U P H 1
C169 C 1.7442(10) 0.6647(16) 0.7036(8) 0.080(7) Uani 1 1 d D U . . .
H169 H 1.740461 0.636885 0.720604 0.096 Uiso 1 1 calc R U . . .
F149 F 1.0549(14) 0.087(2) 1.2321(9) 0.120(10) Uani 0.62(3) 1 d D U P W 1
C170 C 1.3173(14) 0.1189(14) 0.7129(7) 0.099(6) Uani 1 1 d D U . . .
C171 C 1.5065(8) 0.7398(11) 0.6471(5) 0.082(7) Uani 1 1 d D U . . .
C172 C 1.855(2) 0.740(3) 0.6053(15) 0.138(7) Uani 0.77(2) 1 d D U P G 1
C173 C 1.3944(13) 0.2426(12) 1.1234(7) 0.076(6) Uani 1 1 d D U . . .
C174 C 0.9363(7) 0.1591(9) 0.9755(5) 0.065(6) Uani 1 1 d G U . . .
H174 H 0.921976 0.183745 0.990730 0.078 Uiso 1 1 calc R U . . .
C175 C 0.9834(7) 0.1401(10) 0.9825(4) 0.063(5) Uani 1 1 d G U . . .
C176 C 1.0043(6) 0.1041(10) 0.9602(5) 0.066(6) Uani 1 1 d G U . . .
H176 H 1.036509 0.091134 0.965037 0.079 Uiso 1 1 calc R U . . .
C177 C 0.9783(8) 0.0870(9) 0.9309(5) 0.071(6) Uani 1 1 d G U . . .
C178 C 0.9312(8) 0.1060(10) 0.9239(4) 0.075(6) Uani 1 1 d G U . . .
H178 H 0.913407 0.094360 0.903880 0.090 Uiso 1 1 calc R U . . .
C179 C 0.9102(6) 0.1421(10) 0.9462(5) 0.071(6) Uani 1 1 d G U . . .
F150 F 1.9507(12) 0.841(2) 0.6671(9) 0.143(9) Uani 0.77(2) 1 d D U P G 1
C180 C 1.2687(15) 0.251(2) 0.9860(10) 0.110(12) Uani 1 1 d . U . . .
H18A H 1.296969 0.265377 0.975845 0.165 Uiso 1 1 calc R U . . .
H18B H 1.265953 0.208587 0.983271 0.165 Uiso 1 1 calc R U . . .
H18C H 1.272003 0.260980 1.009691 0.165 Uiso 1 1 calc R U . . .
F151 F 0.9885(13) 1.0309(15) 0.2912(8) 0.129(10) Uani 0.80(3) 1 d D U P F 1
F152 F 1.324(2) 0.555(3) 0.4557(9) 0.107(10) Uani 0.47(4) 1 d D U P A 1
C181 C 1.4344(13) 0.4907(14) 1.1821(7) 0.085(6) Uani 1 1 d D U . . .
C182 C 1.2756(15) 0.792(2) 0.5207(9) 0.094(7) Uani 1 1 d . U . . .
O85 O 1.5503(12) 0.4677(15) 0.9904(8) 0.132(7) Uani 1 1 d . U . . .
C183 C 1.6550(12) 0.7002(17) 0.4128(9) 0.102(7) Uani 0.60(4) 1 d D U P J 1
C184 C 1.885(3) 0.773(5) 0.629(3) 0.138(7) Uani 0.5 1 d D U P G 1
H184 H 1.917809 0.763593 0.631206 0.165 Uiso 0.5 1 calc R U P G 1
F153 F 1.152(2) 0.4855(16) 0.8446(10) 0.125(9) Uani 0.62(3) 1 d D U P K 1
C185 C 1.2304(13) 0.2842(18) 0.9120(9) 0.082(6) Uani 1 1 d . U . . .
C186 C 1.2023(12) 0.0465(17) 0.9363(7) 0.099(7) Uani 1 1 d D U . . .
F154 F 1.3660(13) 0.3077(15) 1.0287(7) 0.097(8) Uani 0.67(2) 1 d D U P Y 1
C187 C 0.8385(13) 0.3475(19) 0.8984(10) 0.111(7) Uani 1 1 d D U . . .
F155 F 1.2292(19) -0.016(2) 0.8945(10) 0.115(10) Uani 0.60(4) 1 d D U P D 1
F156 F 1.154(3) 0.098(4) 1.0365(14) 0.116(10) Uani 0.34(4) 1 d D U P F 1
C188 C 0.926(3) 0.955(3) 0.5644(13) 0.130(7) Uani 0.50(3) 1 d D U P L 1
C189 C 1.2429(13) 0.4553(18) 1.0735(9) 0.089(10) Uani 1 1 d . U . . .
H18D H 1.209948 0.446269 1.064604 0.134 Uiso 1 1 calc R U . . .
H18E H 1.258019 0.419811 1.083396 0.134 Uiso 1 1 calc R U . . .
H18F H 1.261168 0.469144 1.055528 0.134 Uiso 1 1 calc R U . . .
C190 C 0.7712(15) 0.353(2) 0.9317(10) 0.124(7) Uani 1 1 d D U . . .
C191 C 1.9032(13) 0.8506(19) 0.6730(9) 0.139(7) Uani 0.77(2) 1 d D U P G 1
F157 F 1.3526(18) 0.660(3) 0.3789(13) 0.095(10) Uani 0.43(2) 1 d D U P X 1
F158 F 1.018(4) 0.844(4) 0.559(2) 0.137(12) Uani 0.32(7) 1 d D U P C 1
F159 F 0.921(2) 0.379(3) 0.9194(16) 0.128(11) Uani 0.45(3) 1 d D U P R 2
C192 C 1.4284(13) 0.8461(15) 0.2875(8) 0.066(6) Uani 1 1 d . U . . .
H192 H 1.426934 0.856779 0.264754 0.079 Uiso 1 1 calc R U . . .
C193 C 0.6637(9) 0.1644(12) 0.7834(6) 0.094(7) Uani 1 1 d D U . . .
C1A C 1.2702(14) 0.8004(16) 0.4011(8) 0.116(8) Uani 1 1 d D U . . .
C194 C 1.531(3) 0.492(4) 0.9170(13) 0.125(6) Uani 0.54(4) 1 d D U P B 1
C195 C 0.9790(13) 0.198(2) 0.8535(9) 0.090(7) Uani 1 1 d D U . . .
F160 F 1.1687(13) 1.017(2) 0.5093(11) 0.138(10) Uani 0.63(3) 1 d D U P N 1
C196 C 0.903(4) 0.905(4) 0.5496(17) 0.132(7) Uani 0.50(3) 1 d D U P L 1
H196 H 0.890413 0.877726 0.564390 0.158 Uiso 0.50(3) 1 calc R U P L 1
O86 O 0.8898(11) 1.0473(16) 0.4913(7) 0.124(8) Uani 1 1 d . U . . .
C197 C 1.8784(12) 0.6924(18) 0.5870(9) 0.141(7) Uani 0.77(2) 1 d D U P G 1
C198 C 1.3102(13) -0.0856(16) 0.7998(9) 0.108(7) Uani 1 1 d D U . . .
C199 C 1.4177(14) 0.5513(18) 0.6415(9) 0.094(11) Uani 1 1 d . U . . .
H19A H 1.425398 0.592026 0.647813 0.142 Uiso 1 1 calc R U . . .
H19B H 1.417436 0.527044 0.661439 0.142 Uiso 1 1 calc R U . . .
H19C H 1.386107 0.549817 0.628895 0.142 Uiso 1 1 calc R U . . .
C200 C 1.3320(13) 0.5453(16) 0.5245(7) 0.090(7) Uani 1 1 d D U . . .
H200 H 1.323786 0.510866 0.511968 0.108 Uiso 1 1 calc R U . . .
C201 C 1.2442(17) 0.985(2) 0.4126(10) 0.113(12) Uani 1 1 d . U . . .
H20A H 1.276248 0.993526 0.423531 0.169 Uiso 1 1 calc R U . . .
H20B H 1.242528 0.943948 0.405612 0.169 Uiso 1 1 calc R U . . .
H20C H 1.220098 0.992643 0.428129 0.169 Uiso 1 1 calc R U . . .
C202 C 1.4801(12) 0.2682(18) 1.2281(8) 0.076(6) Uani 1 1 d . U . . .
C203 C 1.2768(12) 0.6107(13) 0.7675(10) 0.090(6) Uani 1 1 d D U . . .
C204 C 1.1470(14) 0.9988(19) 0.3826(9) 0.096(11) Uani 1 1 d . U . . .
H20D H 1.138078 1.034734 0.393868 0.143 Uiso 1 1 calc R U . . .
H20E H 1.157952 0.969082 0.399117 0.143 Uiso 1 1 calc R U . . .
H20F H 1.118994 0.983753 0.368788 0.143 Uiso 1 1 calc R U . . .
C205 C 1.0179(12) 0.1998(15) 0.8815(7) 0.077(6) Uani 1 1 d D U . . .
C206 C 1.6338(13) 0.7837(16) 0.3699(8) 0.093(7) Uani 1 1 d D U . . .
H206 H 1.667101 0.788957 0.368085 0.112 Uiso 1 1 calc R U . . .
F161 F 0.617(2) 0.208(2) 0.9535(10) 0.125(11) Uani 0.53(3) 1 d D U P U 1
C207 C 1.3009(14) 0.5609(15) 1.1403(9) 0.082(10) Uani 1 1 d . U . . .
H20G H 1.334498 0.559139 1.149500 0.123 Uiso 1 1 calc R U . . .
H20H H 1.280113 0.563601 1.158386 0.123 Uiso 1 1 calc R U . . .
H20I H 1.296036 0.595565 1.125995 0.123 Uiso 1 1 calc R U . . .
F162 F 0.911(2) 0.800(3) 0.5032(16) 0.151(12) Uani 0.50(3) 1 d D U P L 1
C208 C 1.2239(9) 0.7106(12) 0.2886(6) 0.091(7) Uani 1 1 d D U . . .
F163 F 1.485(3) 0.724(4) 1.0515(19) 0.140(12) Uani 0.44(3) 1 d D U P J 1
C209 C 1.2422(13) 0.5047(19) 1.1007(10) 0.085(6) Uani 1 1 d . U . . .
C210 C 1.090(2) 0.362(2) 0.7347(13) 0.131(7) Uani 0.38(3) 1 d D U P P 1
F164 F 0.7953(14) 1.039(2) 0.4918(12) 0.139(12) Uani 0.64(3) 1 d D U P I 1
F165 F 1.1116(15) -0.055(2) 0.7846(9) 0.111(9) Uani 0.60(3) 1 d D U P M 1
F166 F 0.841(2) 0.849(3) 0.4751(14) 0.147(12) Uani 0.50(3) 1 d D U P L 1
F167 F 0.7218(16) 0.4201(19) 0.9534(10) 0.142(10) Uani 0.73(3) 1 d D U P Z 1
F168 F 1.487(2) 0.659(4) 1.0907(17) 0.133(12) Uani 0.44(3) 1 d D U P J 1
F169 F 1.9035(14) 0.822(2) 0.7033(8) 0.139(10) Uani 0.77(2) 1 d D U P G 1
C211 C 0.9665(10) 0.8889(10) 0.4370(6) 0.101(7) Uani 1 1 d G U . . .
H211 H 0.951930 0.864699 0.452367 0.121 Uiso 1 1 calc R U . . .
N18 N 0.9889(9) 0.8691(8) 0.4091(6) 0.091(6) Uani 1 1 d G U . . .
C212 C 1.0060(10) 0.9191(11) 0.3928(5) 0.098(7) Uani 1 1 d G U . . .
H212 H 1.022466 0.918720 0.373381 0.117 Uiso 1 1 calc R U . . .
C213 C 0.9942(10) 0.9699(8) 0.4108(7) 0.106(8) Uani 1 1 d G U . . .
H213 H 1.001340 1.009390 0.405455 0.127 Uiso 1 1 calc R U . . .
N40 N 0.9698(10) 0.9512(10) 0.4381(6) 0.102(7) Uani 1 1 d G U . . .
C214 C 1.4378(14) 0.4733(14) 0.5997(9) 0.083(10) Uani 1 1 d . U . . .
H21A H 1.418967 0.485898 0.579380 0.124 Uiso 1 1 calc R U . . .
H21B H 1.417879 0.448610 0.612780 0.124 Uiso 1 1 calc R U . . .
H21C H 1.465698 0.450676 0.594058 0.124 Uiso 1 1 calc R U . . .
C215 C 1.3696(12) -0.0500(19) 0.7676(10) 0.107(7) Uani 1 1 d D U . . .
C216 C 1.0103(13) 0.9906(15) 0.3134(8) 0.118(8) Uani 0.80(3) 1 d D U P F 1
C217 C 1.6214(12) 0.7396(14) 0.3920(8) 0.092(6) Uani 1 1 d D U . . .
F170 F 1.0397(12) 0.9255(18) 0.2034(7) 0.130(10) Uani 0.72(2) 1 d D U P S 1
F171 F 1.424(3) 0.329(3) 0.9611(16) 0.138(11) Uani 0.47(4) 1 d D U P H 1
C218 C 1.5077(12) 0.2745(17) 1.1736(8) 0.076(6) Uani 1 1 d . U . . .
F172 F 1.1091(16) 0.152(2) 0.6817(15) 0.124(10) Uani 0.56(5) 1 d D U P K 1
C219 C 1.0809(12) 0.9037(16) 0.2209(7) 0.115(8) Uani 0.72(2) 1 d D U P S 1
C220 C 0.8194(15) 0.365(2) 0.9275(10) 0.116(8) Uani 1 1 d D U . . .
H220 H 0.838952 0.385158 0.944391 0.139 Uiso 1 1 calc R U . . .
C221 C 1.1142(13) 0.2400(11) 0.8335(7) 0.076(6) Uani 1 1 d D U . . .
H221 H 1.102493 0.258066 0.813251 0.091 Uiso 1 1 calc R U . . .
C222 C 1.2234(14) 0.5658(18) 1.0880(10) 0.100(11) Uani 1 1 d . U . . .
H22A H 1.243203 0.580075 1.070952 0.150 Uiso 1 1 calc R U . . .
H22B H 1.225123 0.593747 1.106454 0.150 Uiso 1 1 calc R U . . .
H22C H 1.190031 0.562096 1.078471 0.150 Uiso 1 1 calc R U . . .
C223 C 1.3902(12) 0.2670(12) 1.0913(7) 0.070(6) Uani 1 1 d D U . . .
H223 H 1.386717 0.242022 1.072448 0.084 Uiso 1 1 calc R U . . .
C224 C 1.2270(15) 0.3415(19) 0.9626(10) 0.091(6) Uani 1 1 d . U . . .
F173 F 0.7868(15) 0.400(2) 0.9851(9) 0.138(10) Uani 0.73(3) 1 d D U P Z 1
C225 C 1.5134(8) 0.4312(9) 1.0489(5) 0.076(6) Uani 1 1 d G U . . .
H225 H 1.531376 0.408885 1.034576 0.092 Uiso 1 1 calc R U . . .
N24 N 1.4937(8) 0.4880(9) 1.0421(4) 0.074(6) Uani 1 1 d G U . . .
C226 C 1.4696(8) 0.5056(8) 1.0698(5) 0.078(6) Uani 1 1 d G U . . .
H226 H 1.453160 0.541742 1.072014 0.094 Uiso 1 1 calc R U . . .
C227 C 1.4745(8) 0.4598(10) 1.0937(4) 0.074(6) Uani 1 1 d G U . . .
H227 H 1.461831 0.459806 1.114625 0.089 Uiso 1 1 calc R U . . .
N5 N 1.5015(8) 0.4138(8) 1.0807(5) 0.072(5) Uani 1 1 d G U . . .
C228 C 1.2390(8) 0.0861(10) 0.8465(4) 0.080(7) Uani 1 1 d G U . . .
H228 H 1.228500 0.085367 0.868120 0.096 Uiso 1 1 calc R U . . .
C229 C 1.2434(8) 0.0367(7) 0.8256(5) 0.077(7) Uani 1 1 d G U . . .
H229 H 1.236335 -0.002888 0.830730 0.093 Uiso 1 1 calc R U . . .
N22 N 1.2603(8) 0.0570(9) 0.7956(4) 0.070(6) Uani 1 1 d G U . . .
C230 C 1.2663(8) 0.1189(8) 0.7981(5) 0.075(6) Uani 1 1 d G U . . .
H230 H 1.277200 0.143852 0.781531 0.090 Uiso 1 1 calc R U . . .
N27 N 1.2532(8) 0.1369(7) 0.8295(5) 0.075(5) Uani 1 1 d G U . . .
C231 C 1.2393(8) 0.7099(9) 0.6120(5) 0.071(6) Uani 1 1 d G U . . .
H231 H 1.241840 0.681426 0.595079 0.085 Uiso 1 1 calc R U . . .
C232 C 1.2423(8) 0.7695(10) 0.6046(4) 0.078(6) Uani 1 1 d G U . . .
C233 C 1.2386(8) 0.8112(7) 0.6293(6) 0.077(6) Uani 1 1 d G U . . .
H233 H 1.240623 0.851842 0.624295 0.092 Uiso 1 1 calc R U . . .
C234 C 1.2318(8) 0.7933(9) 0.6613(5) 0.078(6) Uani 1 1 d G U . . .
C235 C 1.2288(8) 0.7338(10) 0.6687(4) 0.067(6) Uani 1 1 d G U . . .
H235 H 1.224206 0.721648 0.690575 0.080 Uiso 1 1 calc R U . . .
C236 C 1.2325(8) 0.6921(7) 0.6440(5) 0.075(6) Uani 1 1 d G U . . .
C237 C 0.6606(15) 0.223(2) 0.9037(11) 0.112(7) Uani 1 1 d D U . . .
C238 C 1.0833(11) 0.1288(19) 1.1756(9) 0.095(7) Uani 1 1 d D U . . .
H238 H 1.102964 0.106006 1.191083 0.114 Uiso 1 1 calc R U . . .
F174 F 1.2649(18) -0.030(2) 0.9451(10) 0.112(10) Uani 0.60(4) 1 d D U P D 1
C239 C 1.1183(13) 0.8533(15) 0.4429(6) 0.077(6) Uani 0.56(4) 1 d D U P E 1
F175 F 1.7745(16) 0.861(2) 0.5263(10) 0.144(11) Uani 0.65(3) 1 d D U P Q 1
F176 F 1.622(2) 0.365(3) 0.9517(13) 0.145(12) Uani 0.54(4) 1 d D U P B 1
F177 F 1.053(3) 0.368(4) 0.7100(16) 0.140(11) Uani 0.38(3) 1 d D U P P 1
C240 C 1.1469(11) 0.6700(12) 0.3878(7) 0.108(7) Uani 1 1 d D U . . .
F178 F 0.955(2) 1.020(2) 0.6075(13) 0.136(10) Uani 0.50(3) 1 d D U P L 1
C241 C 1.2892(9) 0.3372(11) 0.7764(6) 0.097(7) Uani 1 1 d G U . . .
H241 H 1.313009 0.307633 0.775506 0.117 Uiso 1 1 calc R U . . .
C242 C 1.2817(10) 0.3857(12) 0.7545(6) 0.104(8) Uani 1 1 d G U . . .
H242 H 1.299619 0.394331 0.736347 0.125 Uiso 1 1 calc R U . . .
N47 N 1.2427(10) 0.4191(10) 0.7646(6) 0.103(7) Uani 1 1 d G U . . .
C243 C 1.2261(9) 0.3913(11) 0.7927(6) 0.100(7) Uani 1 1 d G U . . .
H243 H 1.200356 0.404229 0.804504 0.120 Uiso 1 1 calc R U . . .
N23 N 1.2549(10) 0.3406(10) 0.8000(5) 0.091(6) Uani 1 1 d G U . . .
C244 C 1.3587(16) 0.5877(19) 0.4741(7) 0.104(7) Uani 0.47(4) 1 d D U P A 1
N45 N 1.0094(9) 0.5941(8) 0.4835(6) 0.094(7) Uani 1 1 d G U . . .
C245 C 1.0185(9) 0.6190(10) 0.4526(5) 0.092(7) Uani 1 1 d G U . . .
H245 H 1.036935 0.601559 0.436669 0.111 Uiso 1 1 calc R U . . .
N16 N 0.9952(9) 0.6745(9) 0.4496(5) 0.083(6) Uani 1 1 d G U . . .
C246 C 0.9717(9) 0.6839(9) 0.4787(6) 0.085(7) Uani 1 1 d G U . . .
H246 H 0.953285 0.717507 0.483353 0.102 Uiso 1 1 calc R U . . .
C247 C 0.9805(10) 0.6343(10) 0.4997(5) 0.097(7) Uani 1 1 d G U . . .
H247 H 0.968983 0.628838 0.520780 0.117 Uiso 1 1 calc R U . . .
C248 C 0.9008(12) 0.2644(16) 1.1476(8) 0.088(6) Uani 1 1 d D U . . .
C249 C 1.2100(12) 0.7568(15) 0.3122(7) 0.073(6) Uani 1 1 d D U . . .
C250 C 1.0679(17) -0.0557(19) 0.9051(11) 0.112(12) Uani 1 1 d . U . . .
H25A H 1.085825 -0.041642 0.925503 0.168 Uiso 1 1 calc R U . . .
H25B H 1.086427 -0.086181 0.894980 0.168 Uiso 1 1 calc R U . . .
H25C H 1.037074 -0.072032 0.910331 0.168 Uiso 1 1 calc R U . . .
C251 C 0.896(6) 0.890(4) 0.5157(16) 0.135(7) Uani 0.50(3) 1 d D U P L 1
C252 C 1.400(2) 0.375(2) 0.9441(13) 0.130(9) Uani 0.47(4) 1 d D U P H 1
F1A F 1.3006(12) 0.8347(19) 0.3876(7) 0.187(12) Uani 1 1 d . U . . .
C253 C 0.9166(9) 0.3312(11) 1.0320(6) 0.096(7) Uani 1 1 d D U . . .
C254 C 0.9324(16) 0.967(2) 0.6008(13) 0.136(7) Uani 0.50(3) 1 d D U P L 1
C255 C 1.869(2) 0.818(3) 0.6488(17) 0.137(7) Uani 0.77(2) 1 d D U P G 1
C256 C 1.0944(16) 0.9489(18) 0.5179(10) 0.122(8) Uani 1 1 d D U . . .
H256 H 1.125636 0.941071 0.528218 0.146 Uiso 1 1 calc R U . . .
C257 C 1.0770(14) 0.734(2) 0.2573(11) 0.113(12) Uani 1 1 d . U . . .
H25D H 1.106642 0.729783 0.272060 0.170 Uiso 1 1 calc R U . . .
H25E H 1.073053 0.775190 0.250484 0.170 Uiso 1 1 calc R U . . .
H25F H 1.078843 0.709212 0.237704 0.170 Uiso 1 1 calc R U . . .
C258 C 1.145(2) 0.053(3) 1.0139(11) 0.118(8) Uani 0.34(4) 1 d D U P F 1
F179 F 0.8889(18) 0.973(3) 0.6140(15) 0.140(10) Uani 0.50(3) 1 d D U P L 1
F180 F 1.0612(13) -0.0017(18) 0.7561(11) 0.108(9) Uani 0.60(3) 1 d D U P M 1
C259 C 1.2244(15) 0.280(2) 0.9696(9) 0.090(6) Uani 1 1 d . U . . .
F181 F 1.1748(11) 0.6537(12) 0.4155(7) 0.151(10) Uani 1 1 d D U . . .
F182 F 1.7926(15) 0.947(2) 0.5590(11) 0.150(11) Uani 0.65(3) 1 d D U P Q 1
C260 C 1.051(3) 0.8523(18) 0.5362(17) 0.131(8) Uani 0.32(7) 1 d D U P C 1
F183 F 1.3715(13) 0.1794(15) 0.7467(9) 0.120(9) Uani 0.74(3) 1 d D U P T 1
F184 F 1.0939(16) -0.0815(18) 0.7382(10) 0.108(9) Uani 0.60(3) 1 d D U P M 1
F185 F 0.9589(14) 0.1471(17) 0.8506(9) 0.107(10) Uani 0.66(3) 1 d D U P H 1
C261 C 0.8144(16) 1.0951(18) 0.4880(12) 0.137(8) Uani 0.64(3) 1 d D U P I 1
F186 F 1.9230(11) 0.704(2) 0.5766(9) 0.144(9) Uani 0.77(2) 1 d D U P G 1
F187 F 0.7926(18) 1.141(2) 0.4696(12) 0.140(11) Uani 0.64(3) 1 d D U P I 1
C262 C 1.1604(13) 0.0753(18) 0.9818(7) 0.111(7) Uani 1 1 d D U . . .
C263 C 1.0853(13) 0.9103(17) 0.2579(7) 0.107(7) Uani 1 1 d D U . . .
C264 C 1.568(3) 0.457(4) 0.9327(16) 0.129(7) Uani 0.54(4) 1 d D U P B 1
H264 H 1.592741 0.443011 0.919966 0.154 Uiso 0.54(4) 1 calc R U P B 1
C265 C 1.0497(14) 0.9496(18) 0.3059(8) 0.113(7) Uani 1 1 d D U . . .
C266 C 1.0212(13) 0.1156(19) 1.2107(8) 0.108(7) Uani 0.62(3) 1 d D U P W 1
C267 C 0.9999(16) 0.0233(18) 0.8317(10) 0.107(12) Uani 1 1 d . U . . .
H26A H 1.022894 0.055808 0.832181 0.160 Uiso 1 1 calc R U . . .
H26B H 0.967200 0.039072 0.830578 0.160 Uiso 1 1 calc R U . . .
H26C H 1.003324 -0.001418 0.812285 0.160 Uiso 1 1 calc R U . . .
C268 C 1.1565(16) 0.1457(16) 0.6947(10) 0.108(7) Uani 0.56(5) 1 d D U P K 1
F188 F 0.971(2) 1.188(2) 0.4196(13) 0.168(11) Uani 0.64(3) 1 d D U P I 1
C269 C 1.1578(13) 0.5432(16) 0.8353(8) 0.121(7) Uani 0.62(3) 1 d D U P K 1
C270 C 1.3169(16) 0.886(2) 0.5401(10) 0.109(12) Uani 1 1 d . U . . .
H27A H 1.312229 0.912261 0.558649 0.164 Uiso 1 1 calc R U . . .
H27B H 1.327617 0.908591 0.521671 0.164 Uiso 1 1 calc R U . . .
H27C H 1.341139 0.856249 0.547244 0.164 Uiso 1 1 calc R U . . .
F189 F 1.353(2) 0.356(3) 0.9381(17) 0.149(14) Uani 0.47(4) 1 d D U P H 1
F190 F 1.416(2) 0.374(3) 0.9126(14) 0.139(12) Uani 0.47(4) 1 d D U P H 1
C271 C 1.1537(10) 0.1599(17) 1.1467(10) 0.114(7) Uani 0.51(6) 1 d D U P E 1
C272 C 1.5706(13) 0.267(2) 1.2441(9) 0.102(11) Uani 1 1 d . U . . .
H27D H 1.569728 0.266467 1.268188 0.153 Uiso 1 1 calc R U . . .
H27E H 1.569376 0.308224 1.236389 0.153 Uiso 1 1 calc R U . . .
H27F H 1.600414 0.249013 1.238279 0.153 Uiso 1 1 calc R U . . .
C273 C 1.1832(14) 0.260(2) 0.9888(8) 0.099(11) Uani 1 1 d . U . . .
H27G H 1.183577 0.281894 1.009594 0.148 Uiso 1 1 calc R U . . .
H27H H 1.187000 0.217721 0.993776 0.148 Uiso 1 1 calc R U . . .
H27I H 1.152628 0.266306 0.975511 0.148 Uiso 1 1 calc R U . . .
F191 F 1.168(3) 0.007(3) 1.0314(15) 0.128(11) Uani 0.34(4) 1 d D U P F 1
C274 C 0.883(3) 1.114(4) 0.449(2) 0.142(8) Uani 0.64(3) 1 d D U P I 1
H274 H 0.862570 1.143777 0.438559 0.171 Uiso 0.64(3) 1 calc R U P I 1
C275 C 1.0812(12) 0.6198(19) 0.2984(10) 0.095(11) Uani 1 1 d . U . . .
H27J H 1.095617 0.635260 0.319581 0.142 Uiso 1 1 calc R U . . .
H27K H 1.102322 0.628106 0.281016 0.142 Uiso 1 1 calc R U . . .
H27L H 1.076695 0.577240 0.300187 0.142 Uiso 1 1 calc R U . . .
C276 C 1.3244(11) 0.5348(16) 0.7514(10) 0.095(6) Uani 1 1 d D U . . .
C277 C 0.8635(16) 1.088(2) 0.4763(11) 0.138(7) Uani 1 1 d D U . . .
C278 C 1.1048(12) -0.0287(16) 0.7541(10) 0.107(7) Uani 0.60(3) 1 d D U P M 1
F192 F 0.964(2) 0.928(3) 0.6178(16) 0.149(11) Uani 0.50(3) 1 d D U P L 1
F193 F 0.851(2) 0.803(3) 0.5287(15) 0.137(10) Uani 0.50(3) 1 d D U P L 1
C279 C 1.0970(15) 0.010(2) 0.8600(10) 0.107(11) Uani 1 1 d . U . . .
H27M H 1.087714 0.045657 0.847519 0.161 Uiso 1 1 calc R U . . .
H27N H 1.101079 -0.022443 0.844517 0.161 Uiso 1 1 calc R U . . .
H27O H 1.127213 0.016675 0.873670 0.161 Uiso 1 1 calc R U . . .
C280 C 1.1316(13) 0.7314(12) 0.3813(7) 0.072(6) Uani 1 1 d D U . . .
F194 F 1.5779(14) 0.9071(18) 0.3142(10) 0.127(10) Uani 0.63(3) 1 d D U P A 1
F195 F 1.5846(12) 0.8227(18) 0.5908(10) 0.130(11) Uani 0.67(3) 1 d D U P I 1
F196 F 1.0066(15) 0.157(2) 1.2330(9) 0.115(10) Uani 0.62(3) 1 d D U P W 1
C281 C 1.3594(15) 0.5893(17) 0.5111(7) 0.100(6) Uani 1 1 d D U . . .
C282 C 1.1969(14) 0.040(2) 0.9704(7) 0.108(7) Uani 1 1 d D U . . .
H282 H 1.216200 0.014377 0.984413 0.129 Uiso 1 1 calc R U . . .
C283 C 1.0019(13) 0.6065(19) 0.2682(9) 0.099(11) Uani 1 1 d . U . . .
H28A H 0.991677 0.574135 0.281868 0.148 Uiso 1 1 calc R U . . .
H28B H 1.020319 0.590627 0.250785 0.148 Uiso 1 1 calc R U . . .
H28C H 0.973555 0.627197 0.257950 0.148 Uiso 1 1 calc R U . . .
C284 C 1.3238(14) 0.775(2) 0.5020(9) 0.104(11) Uani 1 1 d . U . . .
H28D H 1.352258 0.791844 0.514335 0.155 Uiso 1 1 calc R U . . .
H28E H 1.320512 0.790905 0.479392 0.155 Uiso 1 1 calc R U . . .
H28F H 1.327088 0.732105 0.501036 0.155 Uiso 1 1 calc R U . . .
C285 C 1.0504(15) 0.946(2) 0.2712(8) 0.115(8) Uani 1 1 d D U . . .
H285 H 1.027677 0.966829 0.256901 0.138 Uiso 1 1 calc R U . . .
F197 F 0.5564(13) 0.3302(19) 0.8536(11) 0.150(10) Uani 0.78(3) 1 d D U P V 1
C286 C 0.7527(15) 0.3742(17) 0.9626(9) 0.133(8) Uani 0.73(3) 1 d D U P Z 1
C287 C 1.1758(14) 0.371(2) 0.9558(9) 0.102(11) Uani 1 1 d . U . . .
H28G H 1.152044 0.340978 0.948447 0.153 Uiso 1 1 calc R U . . .
H28H H 1.176817 0.401000 0.938437 0.153 Uiso 1 1 calc R U . . .
H28I H 1.166763 0.389548 0.976116 0.153 Uiso 1 1 calc R U . . .
F198 F 0.8999(17) 1.171(3) 0.3882(13) 0.153(11) Uani 0.64(3) 1 d D U P I 1
C288 C 1.4117(17) 0.4273(18) 0.9658(12) 0.120(7) Uani 1 1 d D U . . .
C289 C 1.2905(8) 0.2192(11) 1.2106(5) 0.082(7) Uani 1 1 d D U . . .
C290 C 1.3364(12) 0.1794(14) 0.7203(8) 0.111(7) Uani 0.74(3) 1 d D U P T 1
C291 C 1.2398(15) 0.888(2) 0.5041(9) 0.105(11) Uani 1 1 d . U . . .
H29A H 1.208335 0.869514 0.499947 0.158 Uiso 1 1 calc R U . . .
H29B H 1.255435 0.889817 0.483503 0.158 Uiso 1 1 calc R U . . .
H29C H 1.235559 0.928597 0.512189 0.158 Uiso 1 1 calc R U . . .
C292 C 1.1338(14) 0.5954(17) 0.7847(9) 0.103(7) Uani 1 1 d D U . . .
H292 H 1.119516 0.622922 0.798368 0.124 Uiso 1 1 calc R U . . .
C293 C 1.1277(15) 0.6010(17) 0.7500(9) 0.101(7) Uani 1 1 d D U . . .
C294 C 1.570(3) 0.441(3) 0.9665(15) 0.132(7) Uani 0.54(4) 1 d D U P B 1
C295 C 1.3583(13) -0.0882(19) 0.7930(10) 0.108(7) Uani 1 1 d D U . . .
H295 H 1.381203 -0.113483 0.804536 0.129 Uiso 1 1 calc R U . . .
C296 C 1.5159(16) 0.4602(18) 0.6495(9) 0.106(11) Uani 1 1 d . U . . .
H29D H 1.526582 0.439057 0.630457 0.159 Uiso 1 1 calc R U . . .
H29E H 1.487751 0.440460 0.657010 0.159 Uiso 1 1 calc R U . . .
H29F H 1.541782 0.460729 0.667515 0.159 Uiso 1 1 calc R U . . .
C297 C 1.136(3) 0.388(4) 0.724(2) 0.130(7) Uani 0.38(3) 1 d D U P P 1
F199 F 0.6635(18) 0.141(2) 0.9384(13) 0.126(11) Uani 0.53(3) 1 d D U P U 1
C298 C 1.1615(16) 0.5483(18) 0.7988(8) 0.109(6) Uani 1 1 d D U . . .
C299 C 0.6029(13) 0.3357(19) 0.8449(9) 0.136(8) Uani 0.78(3) 1 d D U P V 1
F200 F 0.917(2) 0.335(3) 0.8728(14) 0.128(11) Uani 0.45(3) 1 d D U P R 2
F201 F 1.233(3) 0.368(3) 0.6382(16) 0.133(12) Uani 0.38(3) 1 d D U P P 1
C300 C 0.925(2) 1.105(3) 0.4336(17) 0.145(7) Uani 0.64(3) 1 d D U P I 1
C301 C 1.206(3) 0.377(4) 0.692(2) 0.131(7) Uani 0.38(3) 1 d D U P P 1
C302 C 1.4806(15) 0.3179(19) 1.2549(9) 0.102(11) Uani 1 1 d . U . . .
H30A H 1.449811 0.338698 1.252715 0.153 Uiso 1 1 calc R U . . .
H30B H 1.506570 0.345613 1.251868 0.153 Uiso 1 1 calc R U . . .
H30C H 1.485681 0.300255 1.277064 0.153 Uiso 1 1 calc R U . . .
F202 F 1.649(2) 0.425(3) 0.9954(14) 0.155(13) Uani 0.54(4) 1 d D U P B 1
N46 N 1.2829(11) 0.4629(12) 1.1472(7) 0.066(5) Uani 1 1 d . U . . .
F203 F 1.0664(14) 0.3550(18) 0.8649(12) 0.114(9) Uani 0.63(4) 1 d D U P L 1
F204 F 0.965(2) 1.114(3) 0.3847(13) 0.162(11) Uani 0.64(3) 1 d D U P I 1
C303 C 1.2588(14) 0.3804(18) 0.9864(10) 0.099(11) Uani 1 1 d . U . . .
H30D H 1.247645 0.378399 1.008542 0.148 Uiso 1 1 calc R U . . .
H30E H 1.257130 0.421125 0.978473 0.148 Uiso 1 1 calc R U . . .
H30F H 1.292040 0.366484 0.987293 0.148 Uiso 1 1 calc R U . . .
F205 F 1.6515(14) 0.9026(19) 0.3431(9) 0.116(9) Uani 0.63(3) 1 d D U P A 1
C304 C 1.2309(15) 0.766(2) 0.4997(9) 0.106(12) Uani 1 1 d . U . . .
H30G H 1.236490 0.724532 0.495023 0.159 Uiso 1 1 calc R U . . .
H30H H 1.225316 0.787852 0.478873 0.159 Uiso 1 1 calc R U . . .
H30I H 1.202648 0.769683 0.512212 0.159 Uiso 1 1 calc R U . . .
C305 C 1.0344(11) 0.1397(17) 1.1785(8) 0.095(6) Uani 1 1 d D U . . .
C306 C 1.162(3) 0.358(5) 0.701(3) 0.130(7) Uani 0.38(3) 1 d D U P P 1
H306 H 1.148416 0.322420 0.691702 0.157 Uiso 0.38(3) 1 calc R U P P 1
F206 F 1.5716(8) 0.9117(10) 0.4947(5) 0.106(7) Uani 1 1 d D U . . .
C307 C 1.4711(10) 0.7366(13) 0.6173(6) 0.057(5) Uani 1 1 d D U . . .
C308 C 0.9969(16) -0.0800(17) 0.8555(10) 0.106(11) Uani 1 1 d . U . . .
H30J H 1.019597 -0.095166 0.840629 0.160 Uiso 1 1 calc R U . . .
H30K H 0.964346 -0.081053 0.844310 0.160 Uiso 1 1 calc R U . . .
H30L H 0.998296 -0.104316 0.875547 0.160 Uiso 1 1 calc R U . . .
C309 C 0.6329(13) 0.1847(15) 0.9250(8) 0.122(8) Uani 1 1 d D U . . .
C310 C 1.234(2) 0.341(3) 0.6691(16) 0.137(7) Uani 0.38(3) 1 d D U P P 1
F207 F 1.4531(10) -0.0749(17) 0.7851(8) 0.127(9) Uani 0.81(3) 1 d D U P N 1
C311 C 1.4218(11) -0.0464(16) 0.7619(8) 0.117(8) Uani 0.81(3) 1 d D U P N 1
F208 F 1.4304(11) -0.0736(16) 0.7323(8) 0.121(9) Uani 0.81(3) 1 d D U P N 1
C312 C 1.3912(12) 0.3282(12) 1.0872(6) 0.078(5) Uani 1 1 d D U . . .
C313 C 1.3834(12) 0.3479(14) 1.0521(6) 0.088(6) Uani 0.67(2) 1 d D U P Y 1
F209 F 1.670(3) 0.646(4) 1.0256(16) 0.162(13) Uani 0.44(3) 1 d D U P J 2
F210 F 1.648(3) 0.650(4) 0.9720(17) 0.161(12) Uani 0.44(3) 1 d D U P J 2
C314 C 1.5797(14) 0.642(2) 1.0306(11) 0.144(8) Uani 1 1 d D U . . .
H314 H 1.600746 0.672889 1.038306 0.173 Uiso 1 1 calc R U . . .
C315 C 1.5341(12) 0.6393(17) 1.0430(11) 0.134(7) Uani 1 1 d D U . . .
O87 O 1.5669(11) 0.5737(16) 0.9878(8) 0.146(9) Uani 1 1 d D U . . .
C316 C 1.7356(12) 0.878(2) 0.5727(10) 0.126(7) Uani 1 1 d D U . . .
C317 C 1.7592(14) 0.9071(18) 0.5452(9) 0.136(8) Uani 0.65(3) 1 d D U P Q 1
C318 C 1.2349(17) 1.0240(18) 0.3831(10) 0.100(7) Uani 1 1 d . U . . .
N28 N 1.2690(14) 0.9969(15) 0.3564(8) 0.094(6) Uani 1 1 d . U . . .
C319 C 1.2454(16) 0.9550(17) 0.3365(9) 0.084(6) Uani 1 1 d . U . . .
N33 N 1.1995(13) 0.9614(14) 0.3390(7) 0.080(6) Uani 1 1 d . U . . .
C320 C 1.1889(16) 1.0130(18) 0.3599(9) 0.091(6) Uani 1 1 d . U . . .
C321 C 0.9386(17) 1.145(2) 0.4065(12) 0.152(8) Uani 0.64(3) 1 d D U P I 1
C322 C 1.5271(17) 0.506(2) 0.8808(12) 0.128(7) Uani 0.54(4) 1 d D U P B 1
C323 C 1.6144(14) 0.8699(14) 0.3271(8) 0.113(7) Uani 0.63(3) 1 d D U P A 1
F211 F 1.4392(11) 0.0106(16) 0.7598(9) 0.146(11) Uani 0.81(3) 1 d D U P N 1
C324 C 1.640(2) 0.619(3) 1.0005(18) 0.159(9) Uani 0.44(3) 1 d D U P J 2
F212 F 1.542(3) 0.719(3) 1.0888(17) 0.147(11) Uani 0.44(3) 1 d D U P J 1
F213 F 1.507(2) 0.5596(19) 0.8712(13) 0.124(10) Uani 0.54(4) 1 d D U P B 1
C325 C 1.610(2) 0.399(2) 0.9781(13) 0.136(8) Uani 0.54(4) 1 d D U P B 1
C326 C 0.870(2) 0.835(3) 0.5037(13) 0.139(7) Uani 0.50(3) 1 d D U P L 1
F214 F 1.664(3) 0.567(3) 0.994(2) 0.169(12) Uani 0.44(3) 1 d D U P J 2
F215 F 1.211(3) 0.289(3) 0.661(2) 0.150(11) Uani 0.38(3) 1 d D U P P 1
F216 F 1.515(3) 0.453(2) 0.865(2) 0.137(11) Uani 0.46(4) 1 d D U P B 2
F217 F 1.565(2) 0.530(3) 0.8715(19) 0.127(10) Uani 0.46(4) 1 d D U P B 2
F218 F 1.560(3) 0.339(3) 0.9882(17) 0.146(13) Uani 0.46(4) 1 d D U P B 2
C327 C 1.531(4) 0.494(4) 0.9186(14) 0.126(6) Uani 0.46(4) 1 d D U P B 2
F219 F 1.602(3) 0.341(3) 0.9474(14) 0.146(14) Uani 0.46(4) 1 d D U P B 2
C328 C 1.551(4) 0.440(3) 0.9311(18) 0.128(7) Uani 0.46(4) 1 d D U P B 2
H328 H 1.552506 0.408174 0.916395 0.154 Uiso 0.46(4) 1 calc R U P B 2
C329 C 1.569(3) 0.433(3) 0.9644(17) 0.132(7) Uani 0.46(4) 1 d D U P B 2
F220 F 1.631(2) 0.384(3) 0.9973(15) 0.143(11) Uani 0.46(4) 1 d D U P B 2
C330 C 1.5241(19) 0.505(2) 0.8820(13) 0.128(7) Uani 0.46(4) 1 d D U P B 2
F221 F 1.485(2) 0.540(3) 0.8707(15) 0.137(10) Uani 0.46(4) 1 d D U P B 2
C331 C 1.592(2) 0.375(3) 0.9742(14) 0.137(8) Uani 0.46(4) 1 d D U P B 2
C332 C 1.529(2) 0.678(3) 1.0672(15) 0.140(8) Uani 0.56(3) 1 d D U P J 2
F222 F 1.509(2) 0.657(3) 1.0949(16) 0.140(11) Uani 0.56(3) 1 d D U P J 2
F223 F 1.569(2) 0.709(3) 1.0807(14) 0.151(12) Uani 0.56(3) 1 d D U P J 2
F224 F 1.645(3) 0.678(2) 0.9800(15) 0.158(12) Uani 0.56(3) 1 d D U P J 1
F225 F 1.679(2) 0.612(3) 1.0137(16) 0.163(12) Uani 0.56(3) 1 d D U P J 1
C333 C 1.6394(18) 0.621(3) 0.9912(14) 0.159(9) Uani 0.56(3) 1 d D U P J 1
F226 F 1.498(3) 0.725(4) 1.0602(16) 0.145(11) Uani 0.56(3) 1 d D U P J 2
F227 F 1.652(2) 0.585(3) 0.9655(15) 0.164(11) Uani 0.56(3) 1 d D U P J 1
F228 F 1.3146(18) 0.546(2) 1.0210(8) 0.104(11) Uani 0.53(4) 1 d D U P H 2
F229 F 1.327(2) 0.6016(15) 0.9750(13) 0.108(11) Uani 0.53(4) 1 d D U P H 2
O64A O 1.4536(13) 0.4473(13) 0.9709(8) 0.118(8) Uani 1 1 d . U . . .
O73A O 1.4111(10) 0.5398(12) 0.9970(7) 0.097(7) Uani 1 1 d . U . . .
F230 F 1.2852(15) 0.526(2) 0.9710(12) 0.112(11) Uani 0.53(4) 1 d D U P H 2
C334 C 1.3268(11) 0.5459(12) 0.9887(6) 0.105(7) Uani 1 1 d D U . . .
F231 F 1.451(2) 0.326(2) 0.9757(14) 0.139(13) Uani 0.53(4) 1 d D U P H 2
C335 C 1.424(2) 0.3662(19) 0.9558(13) 0.131(9) Uani 0.53(4) 1 d D U P H 2
C336 C 1.3739(13) 0.5177(16) 0.9841(10) 0.102(7) Uani 1 1 d D U . . .
F232 F 1.378(2) 0.342(3) 0.9521(15) 0.143(11) Uani 0.53(4) 1 d D U P H 2
F233 F 1.441(2) 0.360(3) 0.9250(13) 0.136(11) Uani 0.53(4) 1 d D U P H 2
C337 C 1.3716(15) 0.4647(16) 0.9661(10) 0.110(8) Uani 1 1 d D U . . .
H337 H 1.342253 0.453841 0.953880 0.132 Uiso 1 1 calc R U . . .
F234 F 1.1041(15) 0.325(2) 0.7585(11) 0.122(10) Uani 0.62(3) 1 d D U P P 2
F235 F 1.2478(17) 0.386(2) 0.6389(11) 0.133(10) Uani 0.62(3) 1 d D U P P 2
F236 F 1.0612(16) 0.4047(19) 0.7473(13) 0.143(10) Uani 0.62(3) 1 d D U P P 2
C338 C 1.0896(15) 0.3637(17) 0.7329(8) 0.131(7) Uani 0.62(3) 1 d D U P P 2
F237 F 1.0651(17) 0.332(2) 0.7072(9) 0.129(10) Uani 0.62(3) 1 d D U P P 2
C339 C 1.133(2) 0.392(3) 0.7208(16) 0.130(7) Uani 0.62(3) 1 d D U P P 2
F238 F 1.1822(17) 0.316(2) 0.6381(12) 0.161(12) Uani 0.62(3) 1 d D U P P 2
C340 C 1.193(2) 0.389(2) 0.6796(16) 0.132(7) Uani 0.62(3) 1 d D U P P 2
C341 C 1.151(2) 0.367(3) 0.6923(17) 0.131(7) Uani 0.62(3) 1 d D U P P 2
H341 H 1.134006 0.335551 0.681357 0.157 Uiso 0.62(3) 1 calc R U P P 2
C342 C 1.2161(15) 0.352(2) 0.6551(11) 0.138(7) Uani 0.62(3) 1 d D U P P 2
F239 F 1.2450(18) 0.310(2) 0.6719(13) 0.155(10) Uani 0.62(3) 1 d D U P P 2
C343 C 0.931(3) 0.960(4) 0.5619(14) 0.131(7) Uani 0.50(3) 1 d D U P L 2
C344 C 0.914(4) 0.907(4) 0.5468(18) 0.132(7) Uani 0.50(3) 1 d D U P L 2
H344 H 0.917033 0.874553 0.561282 0.158 Uiso 0.50(3) 1 calc R U P L 2
F240 F 0.834(2) 0.840(3) 0.4904(15) 0.144(11) Uani 0.50(3) 1 d D U P L 2
F241 F 0.875(2) 0.807(3) 0.5422(13) 0.142(11) Uani 0.50(3) 1 d D U P L 2
F242 F 0.919(2) 1.0275(19) 0.6038(13) 0.134(10) Uani 0.50(3) 1 d D U P L 2
C345 C 0.893(6) 0.893(4) 0.5148(16) 0.135(7) Uani 0.50(3) 1 d D U P L 2
C346 C 0.9305(18) 0.9692(19) 0.5985(13) 0.136(7) Uani 0.50(3) 1 d D U P L 2
F243 F 0.8934(19) 0.937(3) 0.6102(14) 0.135(11) Uani 0.50(3) 1 d D U P L 2
F244 F 0.9754(18) 0.967(3) 0.6159(16) 0.149(11) Uani 0.50(3) 1 d D U P L 2
F245 F 0.900(2) 0.805(3) 0.4847(15) 0.151(12) Uani 0.50(3) 1 d D U P L 2
C347 C 0.876(2) 0.830(2) 0.5102(11) 0.139(7) Uani 0.50(3) 1 d D U P L 2
F246 F 0.890(2) 0.295(3) 1.2024(8) 0.114(11) Uani 0.50(4) 1 d D U P O 2
F247 F 0.889(2) 0.3586(16) 1.1696(15) 0.116(11) Uani 0.50(4) 1 d D U P O 2
F248 F 0.8235(11) 0.293(3) 1.1669(15) 0.115(12) Uani 0.50(4) 1 d D U P O 2
F249 F 0.815(2) 0.147(4) 1.101(2) 0.113(14) Uani 0.33(7) 1 d D U P C 2
F250 F 0.852(3) 0.184(4) 1.0554(18) 0.104(14) Uani 0.33(7) 1 d D U P C 2
F251 F 0.862(3) 0.0900(19) 1.074(2) 0.102(12) Uani 0.33(7) 1 d D U P C 2
F252 F 1.044(2) 0.057(3) 1.2198(16) 0.122(12) Uani 0.38(3) 1 d D U P W 2
C348 C 1.016(2) 0.100(2) 1.2038(12) 0.108(7) Uani 0.38(3) 1 d D U P W 2
F253 F 0.987(2) 0.127(3) 1.2251(14) 0.112(11) Uani 0.38(3) 1 d D U P W 2
F254 F 0.984(2) 0.055(3) 1.1938(16) 0.119(13) Uani 0.38(3) 1 d D U P W 2
F255 F 1.1238(17) 0.052(2) 1.0285(8) 0.123(9) Uani 0.66(4) 1 d D U P F 2
F256 F 1.1998(15) 0.044(2) 1.0363(8) 0.129(10) Uani 0.66(4) 1 d D U P F 2
C349 C 1.1650(15) 0.078(2) 1.0190(7) 0.119(8) Uani 0.66(4) 1 d D U P F 2
F257 F 1.1638(18) 0.1301(19) 1.0368(8) 0.120(11) Uani 0.66(4) 1 d D U P F 2
F258 F 1.200(3) -0.029(3) 0.8927(14) 0.119(13) Uani 0.40(4) 1 d D U P D 2
C350 C 1.226(2) -0.004(2) 0.9200(12) 0.107(8) Uani 0.40(4) 1 d D U P D 2
F259 F 1.271(2) 0.009(3) 0.9106(16) 0.118(10) Uani 0.40(4) 1 d D U P D 2
F260 F 1.234(3) -0.053(3) 0.9404(14) 0.113(12) Uani 0.40(4) 1 d D U P D 2
F261 F 1.041(3) 0.278(3) 0.9928(7) 0.096(10) Uani 0.39(3) 1 d D U P M 2
F262 F 1.047(2) 0.3465(16) 0.9530(16) 0.090(10) Uani 0.39(3) 1 d D U P M 2
F263 F 0.9808(12) 0.299(3) 0.9618(17) 0.098(11) Uani 0.39(3) 1 d D U P M 2
F264 F 0.977(3) 0.255(2) 0.8412(15) 0.098(10) Uani 0.34(3) 1 d D U P H 2
F265 F 0.9355(17) 0.186(4) 0.8572(17) 0.105(12) Uani 0.34(3) 1 d D U P H 2
F266 F 0.994(3) 0.185(4) 0.8266(14) 0.099(11) Uani 0.34(3) 1 d D U P H 2
C351 C 1.1042(11) 0.6564(13) 0.7363(7) 0.117(8) Uani 1 1 d D U . . .
F267 F 1.182(3) 0.588(3) 0.8517(13) 0.127(12) Uani 0.38(3) 1 d D U P K 2
F268 F 1.1177(19) 0.525(3) 0.8476(14) 0.127(10) Uani 0.38(3) 1 d D U P K 2
C352 C 1.1608(17) 0.539(2) 0.8354(8) 0.120(7) Uani 0.38(3) 1 d D U P K 2
F269 F 1.186(3) 0.491(3) 0.8487(14) 0.125(10) Uani 0.38(3) 1 d D U P K 2
F270 F 1.313(4) 0.217(3) 0.6893(18) 0.121(11) Uani 0.26(3) 1 d D U P T 2
C353 C 1.329(2) 0.1831(16) 0.7165(15) 0.111(7) Uani 0.26(3) 1 d D U P T 2
F271 F 1.319(4) 0.209(3) 0.7461(19) 0.117(11) Uani 0.26(3) 1 d D U P T 2
F272 F 1.378(2) 0.188(4) 0.724(3) 0.118(11) Uani 0.26(3) 1 d D U P T 2
C354 C 1.3724(15) 0.5730(18) 0.4773(8) 0.105(7) Uani 0.53(4) 1 d D U P A 2
F273 F 1.354(2) 0.523(2) 0.4617(9) 0.108(10) Uani 0.53(4) 1 d D U P A 2
F274 F 1.3583(19) 0.617(2) 0.4548(8) 0.100(9) Uani 0.53(4) 1 d D U P A 2
F275 F 1.4218(15) 0.568(2) 0.4803(12) 0.108(11) Uani 0.53(4) 1 d D U P A 2
F276 F 1.397(4) -0.119(5) 0.728(2) 0.122(14) Uani 0.19(3) 1 d D U P N 2
F277 F 1.437(4) -0.035(5) 0.734(3) 0.126(11) Uani 0.19(3) 1 d D U P N 2
C355 C 1.411(2) -0.075(3) 0.7513(17) 0.117(8) Uani 0.19(3) 1 d D U P N 2
F278 F 1.445(3) -0.104(6) 0.773(3) 0.123(11) Uani 0.19(3) 1 d D U P N 2
F279 F 0.787(3) 1.115(4) 0.4695(19) 0.131(12) Uani 0.36(3) 1 d D U P I 2
F280 F 0.840(3) 1.162(3) 0.5112(19) 0.147(14) Uani 0.36(3) 1 d D U P I 2
C356 C 0.8235(18) 1.111(3) 0.4948(15) 0.138(8) Uani 0.36(3) 1 d D U P I 2
F281 F 0.804(3) 1.064(4) 0.511(2) 0.142(11) Uani 0.36(3) 1 d D U P I 2
F282 F 0.914(3) 1.196(4) 0.405(2) 0.161(12) Uani 0.36(3) 1 d D U P I 2
C357 C 0.888(4) 1.121(5) 0.454(4) 0.142(8) Uani 0.36(3) 1 d D U P I 2
H357 H 0.872317 1.156755 0.447311 0.171 Uiso 0.36(3) 1 calc R U P I 2
F283 F 0.931(3) 1.109(4) 0.3800(19) 0.157(11) Uani 0.36(3) 1 d D U P I 2
C358 C 0.932(3) 1.113(5) 0.440(2) 0.145(7) Uani 0.36(3) 1 d D U P I 2
F284 F 0.988(2) 1.160(5) 0.409(2) 0.161(12) Uani 0.36(3) 1 d D U P I 2
C359 C 0.940(2) 1.144(3) 0.4082(15) 0.152(8) Uani 0.36(3) 1 d D U P I 2
F285 F 1.1676(19) 0.997(3) 0.484(2) 0.133(11) Uani 0.37(3) 1 d D U P N 2
F286 F 1.116(2) 1.055(3) 0.4559(14) 0.130(12) Uani 0.37(3) 1 d D U P N 2
F287 F 1.148(2) 1.067(3) 0.5111(17) 0.143(11) Uani 0.37(3) 1 d D U P N 2
C360 C 1.1261(14) 1.030(2) 0.4871(13) 0.130(8) Uani 0.37(3) 1 d D U P N 2
F288 F 1.045(2) 0.8052(19) 0.5211(12) 0.132(11) Uani 0.68(7) 1 d D U P C 2
F289 F 1.1143(17) 0.8382(19) 0.5422(12) 0.132(11) Uani 0.68(7) 1 d D U P C 2
C361 C 1.0665(17) 0.8537(18) 0.5367(10) 0.132(8) Uani 0.68(7) 1 d D U P C 2
F290 F 1.046(2) 0.854(2) 0.5666(10) 0.139(10) Uani 0.68(7) 1 d D U P C 2
C362 C 1.036(3) 1.004(2) 0.3235(16) 0.116(8) Uani 0.20(3) 1 d D U P F 2
F291 F 1.031(5) 1.054(3) 0.304(2) 0.119(11) Uani 0.20(3) 1 d D U P F 2
F292 F 0.988(3) 1.000(5) 0.330(3) 0.123(11) Uani 0.20(3) 1 d D U P F 2
F293 F 1.058(4) 1.029(4) 0.3522(19) 0.114(14) Uani 0.20(3) 1 d D U P F 2
F294 F 1.506(4) 0.572(3) 0.295(3) 0.117(12) Uani 0.22(3) 1 d D U P G 2
F295 F 1.512(4) 0.659(5) 0.2665(16) 0.116(11) Uani 0.22(3) 1 d D U P G 2
C363 C 1.515(2) 0.632(3) 0.2973(17) 0.109(8) Uani 0.22(3) 1 d D U P G 2
F296 F 1.565(2) 0.640(4) 0.302(3) 0.111(12) Uani 0.22(3) 1 d D U P G 2
F297 F 1.3422(13) 0.6872(19) 0.3620(11) 0.104(9) Uani 0.57(2) 1 d D U P X 2
C364 C 1.3684(12) 0.6616(19) 0.3475(13) 0.098(7) Uani 0.43(2) 1 d D U P X 1
F298 F 1.3456(18) 0.709(2) 0.3314(14) 0.117(12) Uani 0.43(2) 1 d D U P X 1
F299 F 1.3523(14) 0.628(2) 0.3248(10) 0.109(10) Uani 0.57(2) 1 d D U P X 2
F300 F 1.606(3) 0.914(2) 0.3317(17) 0.126(11) Uani 0.37(3) 1 d D U P A 2
F301 F 1.6730(17) 0.858(3) 0.3260(14) 0.114(10) Uani 0.37(3) 1 d D U P A 2
F302 F 1.602(2) 0.842(3) 0.2939(12) 0.110(11) Uani 0.37(3) 1 d D U P A 2
C365 C 1.6233(17) 0.859(2) 0.3246(11) 0.112(7) Uani 0.37(3) 1 d D U P A 2
F303 F 1.7005(17) 0.749(3) 0.4187(16) 0.110(10) Uani 0.40(4) 1 d D U P J 2
C366 C 1.6607(15) 0.712(2) 0.4145(11) 0.102(7) Uani 0.40(4) 1 d D U P J 2
F304 F 1.670(2) 0.655(3) 0.4044(17) 0.110(10) Uani 0.40(4) 1 d D U P J 2
F305 F 1.644(2) 0.703(3) 0.4454(13) 0.102(11) Uani 0.40(4) 1 d D U P J 2
F306 F 1.925(3) 0.667(5) 0.608(2) 0.149(11) Uani 0.23(2) 1 d D U P G 2
F307 F 1.956(3) 0.814(5) 0.681(3) 0.140(12) Uani 0.23(2) 1 d D U P G 2
F308 F 1.908(4) 0.716(5) 0.562(2) 0.146(11) Uani 0.23(2) 1 d D U P G 2
C367 C 1.861(3) 0.730(6) 0.611(4) 0.137(7) Uani 0.23(2) 1 d D U P G 2
F309 F 1.896(4) 0.852(6) 0.707(2) 0.136(12) Uani 0.23(2) 1 d D U P G 2
C368 C 1.889(3) 0.777(6) 0.626(3) 0.138(7) Uani 0.5 1 d D U P G 2
H368 H 1.918820 0.784612 0.618077 0.165 Uiso 0.5 1 calc R U P G 2
C369 C 1.912(3) 0.842(4) 0.676(2) 0.139(7) Uani 0.23(2) 1 d D U P G 2
C370 C 1.887(3) 0.692(4) 0.5884(18) 0.141(7) Uani 0.23(2) 1 d D U P G 2
F310 F 1.917(4) 0.899(5) 0.665(3) 0.144(11) Uani 0.23(2) 1 d D U P G 2
C371 C 1.875(3) 0.813(8) 0.652(4) 0.138(7) Uani 0.23(2) 1 d D U P G 2
F311 F 1.863(4) 0.642(4) 0.575(3) 0.145(11) Uani 0.23(2) 1 d D U P G 2
C372 C 1.1522(11) 0.147(2) 1.1414(8) 0.114(7) Uani 0.49(6) 1 d D U P E 2
F312 F 1.1736(14) 0.202(2) 1.1397(18) 0.120(10) Uani 0.49(6) 1 d D U P E 2
F313 F 1.1548(19) 0.116(3) 1.1125(9) 0.122(11) Uani 0.49(6) 1 d D U P E 2
F314 F 1.575(2) 0.857(4) 0.6250(17) 0.119(9) Uani 0.33(3) 1 d D U P I 2
F315 F 1.604(3) 0.913(3) 0.6275(16) 0.117(9) Uani 0.33(3) 1 d D U P I 2
F316 F 1.585(3) 0.897(4) 0.5765(17) 0.115(12) Uani 0.33(3) 1 d D U P I 2
F317 F 1.736(3) 0.857(3) 0.5175(13) 0.141(12) Uani 0.35(3) 1 d D U P Q 2
F318 F 1.733(3) 0.953(3) 0.5350(18) 0.143(12) Uani 0.35(3) 1 d D U P Q 2
C373 C 1.7542(18) 0.898(3) 0.5410(11) 0.136(8) Uani 0.35(3) 1 d D U P Q 2
F319 F 1.8036(17) 0.905(4) 0.5448(19) 0.143(12) Uani 0.35(3) 1 d D U P Q 2
F320 F 0.891(2) 0.416(3) 0.8726(14) 0.131(12) Uani 0.45(3) 1 d D U P R 2
F321 F 0.9022(18) 0.4122(19) 0.9180(14) 0.122(11) Uani 0.55(3) 1 d D U P R 1
F322 F 0.9017(19) 0.374(3) 0.8677(11) 0.120(10) Uani 0.55(3) 1 d D U P R 1
C374 C 0.8908(14) 0.3619(19) 0.8996(11) 0.124(8) Uani 0.55(3) 1 d D U P R 1
F323 F 1.159(3) 0.135(3) 0.6632(13) 0.113(10) Uani 0.44(5) 1 d D U P K 2
F324 F 1.1099(18) 0.170(3) 0.7008(19) 0.117(11) Uani 0.44(5) 1 d D U P K 2
C375 C 1.1548(19) 0.1472(18) 0.6963(13) 0.108(7) Uani 0.44(5) 1 d D U P K 2
F325 F 1.186(2) 0.193(2) 0.7063(18) 0.109(10) Uani 0.44(5) 1 d D U P K 2
F326 F 1.112(2) -0.091(2) 0.7543(17) 0.112(10) Uani 0.40(3) 1 d D U P M 2
F327 F 1.087(2) -0.016(3) 0.7821(14) 0.111(10) Uani 0.40(3) 1 d D U P M 2
C376 C 1.1052(15) -0.031(2) 0.7528(13) 0.107(7) Uani 0.40(3) 1 d D U P M 2
F328 F 1.0606(17) -0.026(3) 0.7352(14) 0.107(10) Uani 0.40(3) 1 d D U P M 2
F329 F 1.342(2) 0.342(3) 1.0369(13) 0.094(10) Uani 0.33(2) 1 d D U P Y 2
C377 C 1.3851(19) 0.358(2) 1.0541(8) 0.087(7) Uani 0.33(2) 1 d D U P Y 2
F330 F 1.388(3) 0.418(2) 1.0497(13) 0.093(10) Uani 0.33(2) 1 d D U P Y 2
F331 F 1.418(2) 0.340(3) 1.0326(13) 0.094(10) Uani 0.33(2) 1 d D U P Y 2
F332 F 1.137(2) 0.092(2) 0.8032(14) 0.081(11) Uani 0.36(3) 1 d D U P D 2
C378 C 1.1258(18) 0.1516(19) 0.8019(8) 0.085(6) Uani 0.36(3) 1 d D U P D 2
F333 F 1.0797(19) 0.150(3) 0.7860(14) 0.098(10) Uani 0.36(3) 1 d D U P D 2
F334 F 1.159(2) 0.175(3) 0.7827(12) 0.091(9) Uani 0.36(3) 1 d D U P D 2
F335 F 1.151(2) 0.371(3) 0.8687(17) 0.100(10) Uani 0.37(4) 1 d D U P L 2
F336 F 1.089(3) 0.356(3) 0.8319(13) 0.109(10) Uani 0.37(4) 1 d D U P L 2
F337 F 1.079(2) 0.359(3) 0.8835(16) 0.100(10) Uani 0.37(4) 1 d D U P L 2
C379 C 1.1101(19) 0.3362(13) 0.8623(12) 0.094(7) Uani 0.37(4) 1 d D U P L 2
F338 F 1.343(2) -0.150(2) 0.8467(12) 0.118(12) Uani 0.55(6) 1 d D U P B 2
C380 C 1.3036(18) -0.130(2) 0.8260(11) 0.111(8) Uani 0.55(6) 1 d D U P B 2
F339 F 1.277(2) -0.106(2) 0.8500(12) 0.105(11) Uani 0.55(6) 1 d D U P B 2
F340 F 1.275(2) -0.180(2) 0.8228(15) 0.115(10) Uani 0.55(6) 1 d D U P B 2
F341 F 0.626(2) 0.1268(18) 0.9153(17) 0.126(12) Uani 0.47(3) 1 d D U P U 2
F342 F 0.662(2) 0.188(3) 0.9546(11) 0.136(12) Uani 0.47(3) 1 d D U P U 2
F343 F 0.5899(17) 0.204(3) 0.9358(15) 0.121(11) Uani 0.47(3) 1 d D U P U 2
F344 F 0.566(3) 0.318(5) 0.835(3) 0.139(11) Uani 0.22(3) 1 d D U P V 2
C381 C 0.606(3) 0.347(3) 0.8505(18) 0.136(8) Uani 0.22(3) 1 d D U P V 2
F345 F 0.616(4) 0.378(5) 0.822(3) 0.138(11) Uani 0.22(3) 1 d D U P V 2
F346 F 0.586(4) 0.388(5) 0.871(3) 0.149(11) Uani 0.22(3) 1 d D U P V 2
F347 F 0.755(4) 0.437(3) 0.966(2) 0.135(11) Uani 0.27(3) 1 d D U P Z 2
F348 F 0.710(3) 0.356(5) 0.970(2) 0.135(11) Uani 0.27(3) 1 d D U P Z 2
F349 F 0.785(3) 0.352(5) 0.9888(17) 0.135(11) Uani 0.27(3) 1 d D U P Z 2
C382 C 0.755(3) 0.376(3) 0.9633(13) 0.132(8) Uani 0.27(3) 1 d D U P Z 2
F350 F 1.100(3) 0.880(4) 0.2062(15) 0.114(11) Uani 0.28(2) 1 d D U P S 2
F351 F 1.082(3) 0.975(3) 0.2100(16) 0.124(11) Uani 0.28(2) 1 d D U P S 2
F352 F 1.154(2) 0.945(4) 0.2295(18) 0.124(14) Uani 0.28(2) 1 d D U P S 2
C383 C 1.106(2) 0.929(3) 0.2268(11) 0.115(8) Uani 0.28(2) 1 d D U P S 2
F353 F 1.1631(15) 0.884(2) 0.4493(13) 0.080(10) Uani 0.44(4) 1 d D U P E 2
F354 F 1.0865(17) 0.906(2) 0.4386(11) 0.085(9) Uani 0.44(4) 1 d D U P E 2
C384 C 1.1183(15) 0.8589(17) 0.4411(8) 0.077(6) Uani 0.44(4) 1 d D U P E 2
F355 F 1.109(2) 0.827(2) 0.4691(10) 0.085(9) Uani 0.44(4) 1 d D U P E 2
C385 C 1.5960(14) 0.602(2) 1.0074(10) 0.152(8) Uani 1 1 d D U . . .

loop_
_atom_site_aniso_label
_atom_site_aniso_U_11
_atom_site_aniso_U_22
_atom_site_aniso_U_33
_atom_site_aniso_U_23
_atom_site_aniso_U_13
_atom_site_aniso_U_12
Dy1 0.0631(10) 0.0506(10) 0.0558(10) -0.0129(8) 0.0130(8) -0.0045(8)
Dy2 0.0696(11) 0.0663(11) 0.0466(10) 0.0019(8) 0.0153(8) 0.0016(9)
Dy3 0.0695(11) 0.0523(10) 0.0479(10) -0.0091(7) 0.0196(8) -0.0118(8)
Dy4 0.0851(12) 0.0678(11) 0.0470(10) -0.0008(8) 0.0146(8) -0.0167(10)
Dy5 0.0723(11) 0.0553(10) 0.0425(9) 0.0036(7) 0.0079(8) -0.0116(9)
Dy6 0.0583(10) 0.0913(14) 0.0508(10) -0.0010(9) 0.0033(8) 0.0001(10)
Dy7 0.0642(11) 0.1150(17) 0.0489(10) 0.0213(10) 0.0091(8) 0.0111(11)
Dy8 0.0859(13) 0.0961(15) 0.0457(10) 0.0099(10) 0.0113(9) -0.0037(11)
Dy9 0.1090(14) 0.0513(10) 0.0999(14) 0.0093(10) 0.0586(12) 0.0195(11)
Dy10 0.1047(14) 0.0613(12) 0.0880(13) 0.0076(10) 0.0428(11) -0.0072(11)
Dy11 0.1170(15) 0.0566(11) 0.0869(13) -0.0037(10) 0.0538(11) -0.0176(11)
Dy12 0.149(2) 0.0634(12) 0.1304(19) 0.0076(13) 0.0878(16) 0.0319(14)
O1 0.072(13) 0.106(16) 0.065(13) 0.007(12) 0.026(10) -0.011(12)
F1 0.121(16) 0.096(15) 0.058(12) 0.003(11) 0.001(11) 0.026(13)
F2 0.104(15) 0.095(15) 0.067(12) -0.005(11) 0.027(11) 0.019(12)
O2 0.062(11) 0.067(12) 0.060(11) 0.014(10) 0.011(9) 0.010(11)
F3 0.103(15) 0.127(18) 0.106(16) 0.063(14) -0.014(12) -0.007(14)
F4 0.101(14) 0.146(19) 0.048(12) -0.019(12) 0.001(10) -0.016(14)
O3 0.069(12) 0.063(12) 0.043(11) -0.017(9) 0.008(9) -0.016(10)
F5 0.107(15) 0.115(18) 0.128(16) -0.046(14) 0.058(13) -0.063(14)
O4 0.083(12) 0.047(11) 0.057(12) -0.011(10) 0.026(10) -0.007(10)
O5 0.052(10) 0.060(12) 0.054(11) -0.001(9) 0.015(9) -0.003(10)
O6 0.060(12) 0.062(13) 0.072(12) -0.031(10) 0.037(10) -0.018(10)
O7 0.098(13) 0.046(11) 0.038(10) 0.015(9) 0.020(10) -0.009(10)
O8 0.101(14) 0.072(14) 0.092(14) -0.019(11) 0.048(12) -0.006(12)
O9 0.084(13) 0.063(13) 0.080(13) -0.022(11) 0.031(11) -0.020(11)
F6 0.123(16) 0.100(16) 0.098(15) 0.027(13) 0.056(13) -0.002(14)
O10 0.060(12) 0.083(14) 0.062(12) -0.013(11) 0.013(10) -0.033(11)
O11 0.071(12) 0.051(11) 0.049(11) 0.001(10) 0.011(9) 0.001(10)
O12 0.061(12) 0.062(12) 0.040(10) -0.005(9) 0.010(9) -0.003(10)
F7 0.102(15) 0.15(2) 0.083(14) 0.003(14) 0.031(12) 0.024(15)
O13 0.057(11) 0.055(11) 0.036(10) -0.005(9) 0.011(8) -0.014(9)
F8 0.078(13) 0.140(18) 0.071(13) 0.002(12) -0.005(10) -0.043(13)
F9 0.130(16) 0.117(17) 0.063(12) 0.021(12) 0.039(11) -0.036(14)
O14 0.084(12) 0.055(12) 0.045(11) -0.008(9) 0.029(9) -0.009(10)
O15 0.085(13) 0.055(11) 0.047(11) 0.003(9) 0.025(10) -0.011(10)
O16 0.067(12) 0.065(13) 0.053(11) 0.008(10) -0.003(10) -0.010(10)
O17 0.091(13) 0.061(12) 0.063(12) 0.011(10) 0.015(10) -0.016(11)
O18 0.134(15) 0.050(12) 0.073(13) 0.011(10) 0.043(12) 0.024(13)
F10 0.088(13) 0.094(15) 0.093(14) 0.024(12) -0.002(11) -0.010(12)
F11 0.154(18) 0.058(12) 0.097(15) 0.009(11) 0.021(13) -0.035(13)
O19 0.057(11) 0.091(15) 0.057(12) -0.005(11) 0.005(10) 0.017(11)
O20 0.070(12) 0.076(13) 0.076(12) -0.003(11) 0.024(10) -0.008(11)
N2 0.087(11) 0.064(11) 0.033(9) -0.001(9) 0.009(9) -0.022(10)
O21 0.058(11) 0.084(13) 0.061(11) 0.004(10) 0.023(9) 0.012(10)
O22 0.072(12) 0.090(14) 0.044(12) -0.008(10) -0.005(10) -0.005(11)
F12 0.077(13) 0.16(2) 0.078(13) 0.003(14) 0.027(11) -0.023(13)
F13 0.104(15) 0.18(2) 0.045(11) -0.005(13) -0.001(11) 0.037(15)
O23 0.086(14) 0.068(13) 0.053(12) -0.010(10) 0.018(10) -0.007(11)
O24 0.088(13) 0.088(14) 0.058(12) 0.024(11) 0.014(11) 0.024(12)
O25 0.030(10) 0.104(15) 0.068(12) 0.011(11) -0.002(9) 0.011(10)
O26 0.078(12) 0.079(13) 0.055(12) -0.013(10) 0.027(10) -0.009(11)
O27 0.081(13) 0.088(14) 0.039(10) 0.020(10) 0.010(10) 0.008(11)
C1 0.094(13) 0.074(13) 0.074(13) 0.030(12) 0.013(12) -0.017(12)
F14 0.102(14) 0.112(16) 0.075(13) 0.008(12) 0.047(11) 0.015(13)
C2 0.090(12) 0.064(11) 0.075(12) -0.011(11) 0.026(11) 0.001(11)
F15 0.106(15) 0.093(15) 0.116(16) -0.024(13) 0.002(13) -0.002(13)
F16 0.099(15) 0.131(19) 0.106(16) 0.022(14) -0.014(13) -0.030(15)
O28 0.108(15) 0.070(14) 0.092(15) -0.015(12) 0.007(13) -0.001(13)
O29 0.089(13) 0.053(12) 0.067(12) 0.002(10) 0.020(11) -0.011(11)
F17 0.120(15) 0.088(14) 0.049(11) 0.020(10) -0.001(10) -0.019(12)
F18 0.169(19) 0.077(14) 0.085(14) -0.020(11) 0.051(13) 0.010(14)
O30 0.091(14) 0.033(11) 0.054(11) 0.004(9) 0.012(10) -0.008(10)
O31 0.128(16) 0.079(15) 0.107(14) -0.003(13) 0.056(13) 0.008(13)
O32 0.113(15) 0.132(16) 0.057(12) 0.013(12) 0.030(12) -0.033(15)
O33 0.124(15) 0.091(15) 0.092(14) -0.003(12) 0.068(13) 0.011(13)
O34 0.116(14) 0.051(11) 0.053(11) 0.008(9) 0.013(11) -0.019(11)
F19 0.109(16) 0.16(2) 0.102(16) 0.004(16) -0.023(13) 0.043(16)
C3 0.080(12) 0.061(12) 0.046(10) 0.006(10) 0.009(10) 0.005(10)
F20 0.19(2) 0.110(17) 0.077(14) -0.003(13) 0.042(14) 0.007(17)
F21 0.110(16) 0.132(18) 0.099(16) 0.034(14) -0.029(13) 0.039(15)
F22 0.142(17) 0.110(16) 0.075(13) -0.020(13) -0.026(13) -0.042(15)
N4 0.100(12) 0.070(11) 0.070(11) -0.011(9) 0.022(10) -0.026(11)
C4 0.110(13) 0.079(13) 0.082(13) -0.024(11) 0.033(11) -0.023(12)
C5 0.115(13) 0.080(13) 0.089(13) -0.034(11) 0.029(12) -0.029(12)
N32 0.103(13) 0.082(12) 0.084(12) -0.033(11) 0.025(11) -0.030(12)
C6 0.091(12) 0.070(11) 0.074(11) -0.013(10) 0.017(10) -0.025(11)
O35 0.137(17) 0.075(15) 0.131(16) 0.003(13) 0.088(15) 0.036(14)
F23 0.080(13) 0.130(17) 0.074(13) 0.010(12) 0.010(10) 0.029(13)
F24 0.153(18) 0.090(15) 0.093(15) -0.032(12) 0.048(13) -0.064(14)
F25 0.104(14) 0.123(17) 0.064(12) 0.001(12) 0.013(11) -0.018(13)
F26 0.132(19) 0.11(2) 0.058(17) -0.039(17) 0.034(16) -0.028(19)
O36 0.081(13) 0.083(14) 0.054(12) -0.008(10) -0.001(10) -0.018(11)
F27 0.097(15) 0.100(16) 0.110(16) 0.007(13) 0.008(12) -0.023(13)
F28 0.123(17) 0.118(17) 0.090(15) 0.045(13) 0.002(13) 0.012(14)
O37 0.120(15) 0.115(16) 0.075(14) 0.048(12) 0.056(12) 0.063(14)
F29 0.153(18) 0.146(19) 0.089(14) -0.075(14) 0.041(13) -0.047(16)
C7 0.081(13) 0.062(13) 0.056(12) 0.003(11) 0.001(11) -0.003(11)
F30 0.14(2) 0.099(19) 0.096(19) 0.014(17) 0.006(19) 0.004(19)
O38 0.092(14) 0.133(17) 0.049(12) 0.029(12) 0.022(10) 0.054(13)
N12 0.085(12) 0.065(11) 0.086(12) 0.006(10) 0.015(11) 0.011(11)
O39 0.072(12) 0.113(16) 0.045(12) -0.016(11) 0.010(10) -0.004(12)
C8 0.072(12) 0.066(12) 0.053(10) 0.021(10) 0.012(10) -0.013(10)
F31 0.129(18) 0.21(2) 0.084(16) -0.024(17) -0.017(14) 0.012(18)
F32 0.125(16) 0.105(17) 0.101(15) -0.020(13) -0.052(13) 0.035(14)
O40 0.101(14) 0.116(16) 0.037(11) 0.016(12) 0.013(10) -0.026(13)
O41 0.059(11) 0.129(16) 0.044(11) -0.001(11) -0.001(10) 0.035(13)
O42 0.061(11) 0.054(12) 0.057(11) 0.003(9) 0.019(9) 0.004(10)
C9 0.074(12) 0.068(12) 0.060(12) -0.019(11) 0.024(11) 0.006(12)
F33 0.163(18) 0.118(17) 0.056(12) 0.018(12) 0.041(12) 0.022(15)
O43 0.075(13) 0.130(17) 0.070(13) 0.051(13) 0.007(11) 0.026(13)
O44 0.074(12) 0.051(11) 0.054(11) 0.015(9) 0.024(10) -0.002(10)
O1A 0.078(12) 0.096(15) 0.065(13) 0.039(11) -0.008(11) 0.049(12)
F34 0.077(14) 0.17(2) 0.112(16) -0.055(15) -0.013(12) 0.033(14)
F35 0.112(16) 0.137(19) 0.087(15) 0.021(14) -0.021(12) 0.004(15)
N13 0.100(14) 0.075(13) 0.028(10) 0.005(10) 0.007(11) -0.013(12)
O45 0.128(16) 0.076(14) 0.100(15) 0.003(12) 0.072(14) 0.018(13)
C10 0.079(12) 0.089(13) 0.081(12) -0.029(11) 0.035(11) -0.011(11)
O46 0.080(13) 0.133(16) 0.040(11) 0.016(11) 0.014(10) -0.022(13)
F36 0.149(19) 0.076(15) 0.152(19) -0.001(14) -0.024(16) 0.011(15)
F37 0.054(16) 0.17(2) 0.089(17) 0.018(18) -0.008(13) -0.022(18)
F38 0.136(17) 0.054(12) 0.132(17) -0.037(12) 0.042(14) -0.045(12)
F39 0.136(19) 0.116(19) 0.20(2) 0.033(18) 0.071(17) 0.018(16)
O47 0.101(14) 0.119(17) 0.051(12) 0.030(12) 0.026(11) 0.041(13)
C11 0.083(12) 0.098(13) 0.072(12) -0.017(11) 0.021(11) -0.017(11)
C12 0.119(14) 0.086(13) 0.055(11) 0.001(11) 0.017(12) -0.007(12)
F40 0.126(19) 0.104(17) 0.056(14) -0.002(14) 0.034(15) 0.009(16)
O48 0.099(15) 0.151(19) 0.051(12) 0.033(13) 0.019(11) 0.019(14)
O49 0.104(15) 0.073(14) 0.089(14) -0.005(12) 0.050(12) 0.002(13)
C13 0.070(12) 0.056(12) 0.049(12) -0.003(11) 0.014(10) -0.023(11)
F41 0.130(17) 0.103(16) 0.109(16) -0.054(14) 0.055(13) -0.025(14)
N17 0.065(10) 0.080(11) 0.059(10) 0.006(9) 0.007(9) 0.026(9)
F42 0.116(16) 0.16(2) 0.101(15) -0.034(15) 0.043(13) 0.032(16)
F43 0.103(18) 0.081(18) 0.065(15) -0.025(15) 0.016(15) 0.013(15)
F44 0.123(17) 0.14(2) 0.124(18) 0.046(16) 0.022(14) -0.037(16)
F45 0.095(14) 0.094(16) 0.151(18) -0.045(14) 0.042(13) -0.032(13)
O51 0.145(15) 0.097(14) 0.131(15) -0.003(13) 0.059(13) -0.061(13)
O52 0.089(15) 0.096(15) 0.090(15) -0.031(12) 0.005(12) 0.022(13)
F46 0.112(16) 0.15(2) 0.091(15) -0.004(15) 0.013(13) -0.017(16)
O53 0.132(17) 0.096(16) 0.108(16) -0.004(13) 0.005(14) 0.051(14)
O54 0.077(12) 0.048(11) 0.055(11) -0.018(9) 0.022(10) 0.018(10)
C14 0.080(11) 0.063(12) 0.049(11) 0.004(10) 0.018(10) -0.020(10)
F47 0.092(15) 0.15(2) 0.103(16) 0.010(15) -0.009(12) 0.066(15)
F48 0.104(16) 0.16(2) 0.089(15) -0.016(15) 0.014(12) -0.036(15)
F49 0.14(2) 0.14(2) 0.127(18) -0.006(17) 0.060(16) 0.085(18)
F50 0.129(17) 0.087(18) 0.135(16) -0.043(15) 0.073(14) -0.007(14)
F51 0.11(2) 0.10(2) 0.13(2) -0.018(19) 0.063(18) -0.03(2)
F52 0.062(16) 0.17(2) 0.118(19) 0.053(18) -0.010(15) 0.045(17)
C15 0.077(13) 0.098(14) 0.049(12) -0.012(12) 0.007(11) 0.003(12)
C16 0.085(13) 0.079(13) 0.051(12) -0.007(11) 0.027(11) 0.005(12)
F53 0.126(18) 0.089(16) 0.059(14) 0.005(13) 0.005(15) -0.010(16)
F54 0.085(15) 0.20(2) 0.097(16) 0.011(16) -0.006(13) -0.010(16)
F55 0.082(14) 0.143(19) 0.126(17) -0.065(15) 0.011(12) 0.001(14)
F56 0.137(19) 0.099(16) 0.112(16) 0.012(13) 0.046(15) 0.071(16)
F57 0.091(14) 0.17(2) 0.075(13) 0.017(14) 0.008(11) -0.049(14)
N20 0.084(12) 0.096(13) 0.094(13) -0.028(12) 0.028(11) -0.008(12)
C17 0.081(12) 0.108(14) 0.098(13) -0.030(12) 0.024(11) -0.004(12)
C18 0.072(12) 0.106(13) 0.088(12) -0.021(12) 0.029(11) 0.001(12)
N9 0.059(10) 0.079(11) 0.079(11) -0.016(10) 0.018(9) -0.001(10)
C19 0.078(11) 0.079(12) 0.088(12) -0.026(10) 0.026(10) -0.004(11)
N21 0.102(14) 0.066(13) 0.078(13) 0.000(11) 0.031(11) 0.004(12)
C20 0.110(15) 0.060(13) 0.067(13) 0.013(11) 0.040(12) -0.005(13)
C21 0.107(14) 0.064(13) 0.064(13) 0.005(11) 0.035(12) -0.003(13)
N30 0.095(11) 0.062(10) 0.066(11) -0.003(9) 0.031(9) 0.007(10)
C22 0.099(14) 0.061(12) 0.073(13) -0.012(11) 0.033(11) 0.011(12)
F58 0.096(19) 0.09(2) 0.11(3) -0.01(2) 0.06(2) 0.003(19)
F59 0.078(16) 0.131(19) 0.129(18) -0.001(17) 0.023(15) 0.019(16)
F60 0.118(16) 0.097(16) 0.147(18) -0.040(14) 0.059(14) -0.045(14)
O55 0.107(14) 0.076(13) 0.054(12) -0.032(10) 0.037(11) -0.059(12)
C23 0.094(12) 0.054(11) 0.046(10) 0.007(9) 0.018(10) 0.009(11)
C24 0.089(13) 0.051(12) 0.044(11) 0.009(10) 0.011(11) 0.007(11)
C25 0.078(11) 0.056(11) 0.042(10) 0.005(9) 0.015(9) 0.011(10)
C26 0.081(12) 0.052(12) 0.042(11) 0.003(10) 0.017(10) 0.015(11)
C27 0.091(11) 0.040(10) 0.048(10) 0.000(9) 0.027(10) 0.021(10)
C28 0.101(13) 0.052(12) 0.047(11) 0.007(10) 0.019(11) 0.022(12)
F61 0.116(19) 0.097(18) 0.125(18) 0.042(16) 0.035(17) -0.007(17)
C29 0.063(12) 0.072(13) 0.046(12) 0.003(11) 0.007(10) 0.013(11)
N3 0.055(10) 0.061(10) 0.049(10) 0.006(9) 0.008(8) 0.011(9)
C30 0.057(12) 0.061(12) 0.055(12) 0.011(11) 0.001(11) 0.008(11)
N6 0.061(11) 0.069(12) 0.053(11) 0.001(10) 0.003(10) 0.008(11)
C31 0.061(12) 0.075(13) 0.049(12) -0.004(11) 0.006(11) 0.016(11)
F62 0.150(18) 0.076(15) 0.084(18) 0.012(15) 0.036(16) -0.013(15)
F63 0.162(19) 0.107(17) 0.092(16) 0.013(13) -0.026(14) -0.044(16)
F64 0.139(19) 0.122(17) 0.063(16) -0.043(16) 0.029(16) -0.029(17)
O56 0.19(2) 0.104(16) 0.112(16) 0.025(14) 0.091(16) 0.029(16)
O57 0.160(17) 0.132(18) 0.128(16) 0.031(14) 0.040(14) 0.044(15)
F65 0.072(17) 0.20(2) 0.07(2) 0.04(2) -0.012(16) -0.041(18)
O58 0.17(2) 0.091(17) 0.099(17) 0.019(15) 0.060(17) 0.065(18)
F66 0.16(2) 0.066(14) 0.18(2) 0.005(15) 0.038(17) -0.021(15)
N1A 0.090(13) 0.063(12) 0.060(12) 0.011(11) 0.016(10) 0.004(12)
C32 0.086(14) 0.062(13) 0.064(13) 0.012(11) 0.019(12) -0.008(13)
C33 0.091(13) 0.055(12) 0.051(12) 0.011(11) 0.014(11) 0.000(12)
N8 0.085(11) 0.050(10) 0.038(9) 0.008(9) 0.013(9) 0.006(10)
C34 0.087(13) 0.054(12) 0.045(12) 0.014(11) 0.011(11) 0.007(12)
F67 0.13(2) 0.070(16) 0.101(18) -0.010(15) 0.018(19) -0.008(18)
F68 0.15(2) 0.12(2) 0.16(2) -0.025(19) 0.047(19) 0.055(19)
F69 0.077(17) 0.17(2) 0.09(2) -0.014(19) 0.002(19) -0.001(17)
F70 0.125(18) 0.15(2) 0.107(17) -0.018(15) -0.018(14) -0.026(16)
N25 0.104(12) 0.116(13) 0.057(10) 0.023(11) 0.017(10) -0.014(11)
C35 0.098(14) 0.097(14) 0.059(12) 0.002(12) -0.001(12) 0.002(13)
F71 0.22(2) 0.111(18) 0.091(16) -0.038(14) 0.034(16) 0.012(18)
F72 0.113(16) 0.146(19) 0.099(16) -0.073(15) 0.020(13) -0.001(15)
F73 0.134(18) 0.085(16) 0.18(2) 0.024(16) 0.043(16) 0.006(15)
O59 0.125(16) 0.058(13) 0.071(13) -0.002(11) 0.043(12) -0.013(12)
F74 0.12(2) 0.12(2) 0.12(2) 0.01(2) 0.06(2) 0.01(2)
F75 0.092(15) 0.18(2) 0.089(15) 0.037(15) 0.036(12) 0.000(15)
C36 0.112(14) 0.075(12) 0.081(13) -0.013(11) 0.008(12) 0.000(13)
F76 0.086(14) 0.138(19) 0.105(16) 0.016(14) 0.021(12) 0.015(14)
F77 0.11(2) 0.091(19) 0.097(18) -0.043(15) 0.038(16) -0.004(17)
N26 0.118(13) 0.063(11) 0.065(11) 0.015(10) 0.041(11) 0.010(12)
C37 0.104(12) 0.048(10) 0.059(10) 0.006(9) 0.028(10) 0.014(11)
N15 0.099(12) 0.046(10) 0.061(10) 0.009(9) 0.032(10) -0.001(10)
C38 0.114(13) 0.056(11) 0.071(12) 0.009(10) 0.038(11) 0.009(11)
C39 0.123(13) 0.061(12) 0.071(12) 0.022(10) 0.042(11) 0.013(12)
F78 0.086(13) 0.141(18) 0.082(14) 0.030(13) 0.003(11) -0.032(14)
F79 0.152(19) 0.086(15) 0.119(17) -0.031(13) 0.010(15) 0.033(15)
C40 0.120(12) 0.064(10) 0.061(10) 0.014(10) 0.027(11) -0.003(10)
F80 0.140(19) 0.090(15) 0.084(15) 0.032(14) 0.041(16) 0.000(16)
F81 0.128(17) 0.15(2) 0.144(19) 0.022(17) 0.075(15) 0.057(16)
O60 0.092(17) 0.087(18) 0.119(19) 0.025(15) 0.008(15) 0.004(15)
F82 0.11(2) 0.068(17) 0.14(2) 0.033(17) 0.039(18) -0.016(17)
C41 0.073(11) 0.077(12) 0.055(11) -0.006(10) 0.010(10) -0.019(11)
O61 0.078(14) 0.127(17) 0.107(15) 0.004(13) 0.048(12) 0.042(13)
C42 0.086(13) 0.090(14) 0.061(13) 0.007(12) 0.006(11) -0.022(13)
F83 0.18(2) 0.071(15) 0.20(2) -0.042(16) 0.069(19) -0.033(16)
C43 0.091(11) 0.081(12) 0.081(12) -0.009(10) 0.015(11) -0.014(11)
F84 0.091(16) 0.14(2) 0.21(2) -0.013(19) 0.028(16) 0.046(16)
O62 0.113(15) 0.114(16) 0.077(13) -0.044(12) 0.029(12) -0.043(13)
F85 0.19(2) 0.13(2) 0.110(18) -0.048(17) 0.074(17) -0.014(19)
O63 0.099(14) 0.058(13) 0.121(15) 0.026(12) 0.045(13) 0.017(12)
N29 0.091(14) 0.079(13) 0.070(12) -0.018(12) 0.018(12) 0.003(12)
C44 0.101(15) 0.085(14) 0.077(14) -0.006(13) 0.028(12) -0.003(14)
C45 0.100(14) 0.081(14) 0.076(13) 0.001(12) 0.028(12) -0.003(13)
N7 0.093(12) 0.069(11) 0.055(10) -0.003(10) 0.020(10) 0.010(11)
C46 0.085(13) 0.068(13) 0.056(12) -0.009(11) 0.022(12) 0.006(12)
C47 0.089(13) 0.062(12) 0.032(11) 0.001(10) 0.007(10) -0.020(12)
C48 0.088(11) 0.082(12) 0.039(10) 0.006(10) 0.015(10) -0.017(11)
C49 0.096(13) 0.079(13) 0.053(12) 0.006(11) 0.022(11) -0.024(12)
C50 0.107(12) 0.071(11) 0.060(11) 0.001(10) 0.027(10) -0.031(11)
C51 0.096(13) 0.059(12) 0.042(11) 0.012(10) 0.017(11) -0.035(12)
C52 0.085(11) 0.057(11) 0.033(10) 0.003(9) 0.006(10) -0.032(10)
F86 0.132(19) 0.086(18) 0.065(18) -0.033(15) 0.018(16) 0.010(17)
F87 0.152(17) 0.091(17) 0.102(16) -0.054(13) 0.057(14) -0.017(15)
C53 0.062(10) 0.070(11) 0.049(11) -0.004(10) 0.031(10) 0.002(10)
C54 0.069(11) 0.058(11) 0.062(11) -0.004(9) 0.007(10) 0.009(10)
O65 0.085(13) 0.083(14) 0.061(12) -0.018(11) 0.006(10) -0.009(12)
O66 0.098(16) 0.108(16) 0.103(15) 0.022(13) 0.022(14) 0.000(15)
O67 0.159(16) 0.090(14) 0.127(14) 0.013(13) 0.070(13) 0.022(13)
F88 0.147(19) 0.11(2) 0.13(2) 0.030(18) 0.040(18) -0.058(19)
N31 0.097(13) 0.089(13) 0.087(12) -0.016(11) 0.031(11) -0.012(12)
C55 0.079(12) 0.099(13) 0.052(12) -0.011(11) 0.004(11) -0.005(11)
C56 0.078(13) 0.075(13) 0.062(12) -0.034(11) 0.021(11) -0.001(12)
F89 0.14(2) 0.092(19) 0.09(2) 0.03(2) -0.01(2) 0.014(19)
O68 0.103(14) 0.207(18) 0.098(13) 0.060(13) 0.015(12) 0.013(14)
C57 0.082(13) 0.114(15) 0.071(14) 0.020(12) 0.003(12) 0.043(13)
C58 0.089(13) 0.138(16) 0.059(13) -0.004(13) 0.025(12) -0.004(13)
F90 0.09(2) 0.115(19) 0.148(19) 0.003(17) 0.033(18) 0.034(18)
O69 0.080(13) 0.115(16) 0.057(13) 0.003(12) -0.008(11) -0.030(13)
F91 0.150(18) 0.101(16) 0.088(15) 0.029(13) 0.011(13) -0.010(15)
O70 0.13(2) 0.12(2) 0.113(19) -0.055(17) 0.016(17) -0.038(19)
F92 0.064(16) 0.16(2) 0.120(19) 0.031(19) 0.022(15) 0.030(19)
F93 0.25(3) 0.108(18) 0.107(18) 0.019(15) 0.046(18) 0.008(19)
O71 0.120(16) 0.130(17) 0.112(16) 0.002(15) 0.059(14) 0.014(16)
F94 0.16(2) 0.078(16) 0.17(2) 0.018(16) 0.022(17) 0.004(15)
C59 0.133(14) 0.079(12) 0.075(12) 0.018(11) 0.030(12) 0.007(12)
C60 0.101(13) 0.061(12) 0.072(11) -0.006(10) 0.004(11) -0.004(11)
C61 0.084(13) 0.085(14) 0.084(13) -0.020(12) 0.039(12) -0.016(12)
C62 0.102(15) 0.067(14) 0.030(11) 0.003(11) 0.006(11) -0.012(13)
F95 0.12(2) 0.20(2) 0.13(2) 0.089(19) 0.028(17) 0.019(19)
C63 0.092(12) 0.098(13) 0.069(12) 0.016(11) 0.014(11) 0.023(12)
C64 0.176(16) 0.089(14) 0.093(14) 0.014(13) 0.062(14) 0.016(14)
C65 0.146(14) 0.066(12) 0.079(12) 0.009(11) 0.060(12) 0.025(12)
F96 0.083(18) 0.117(19) 0.114(16) 0.008(16) 0.021(15) 0.019(16)
F97 0.118(18) 0.17(2) 0.16(2) 0.026(19) 0.032(16) -0.002(18)
C66 0.095(13) 0.064(13) 0.096(14) -0.016(12) 0.044(12) -0.022(12)
C67 0.086(11) 0.072(11) 0.090(12) -0.019(11) 0.030(11) -0.012(11)
C68 0.090(13) 0.073(13) 0.098(14) -0.014(12) 0.021(12) -0.003(13)
C69 0.093(12) 0.070(12) 0.103(13) -0.010(11) 0.043(11) 0.003(12)
C70 0.101(13) 0.076(13) 0.098(14) -0.016(12) 0.048(12) -0.008(13)
C71 0.101(12) 0.063(11) 0.095(12) -0.019(10) 0.049(11) -0.015(11)
F98 0.079(18) 0.101(17) 0.048(14) 0.006(13) 0.029(15) 0.032(17)
C72 0.122(13) 0.083(13) 0.102(12) -0.029(11) 0.048(11) -0.008(11)
N34 0.096(12) 0.105(13) 0.078(11) -0.006(11) 0.024(11) 0.032(11)
C73 0.097(14) 0.079(14) 0.106(14) -0.027(13) 0.041(13) -0.020(13)
C74 0.129(15) 0.072(13) 0.112(14) -0.009(13) 0.033(14) 0.007(13)
N35 0.094(12) 0.074(12) 0.059(10) 0.009(10) 0.000(10) -0.017(11)
C75 0.096(14) 0.079(14) 0.060(12) 0.016(12) -0.004(12) -0.003(13)
N19 0.102(14) 0.080(14) 0.057(12) 0.012(11) 0.009(12) 0.007(12)
C76 0.096(15) 0.081(14) 0.051(12) -0.005(12) 0.011(12) 0.002(13)
C77 0.094(14) 0.079(14) 0.054(13) -0.003(12) 0.011(11) -0.009(13)
C78 0.103(14) 0.114(15) 0.083(13) -0.042(13) 0.033(13) -0.010(13)
O72 0.13(2) 0.11(2) 0.12(2) -0.043(17) 0.037(16) -0.036(18)
C79 0.140(14) 0.094(15) 0.112(14) -0.038(12) 0.056(13) -0.013(13)
F99 0.126(19) 0.14(2) 0.16(2) -0.001(19) -0.006(18) 0.002(19)
F100 0.12(2) 0.13(2) 0.10(2) 0.002(19) 0.064(18) 0.00(2)
F101 0.22(2) 0.14(2) 0.121(17) -0.013(16) 0.121(17) -0.007(19)
F102 0.13(2) 0.15(2) 0.054(14) 0.009(17) 0.006(14) 0.026(19)
C80 0.09(2) 0.13(3) 0.07(2) -0.01(2) -0.003(18) 0.03(2)
C81 0.118(13) 0.090(12) 0.099(13) 0.007(11) 0.068(12) 0.000(12)
N36 0.104(14) 0.082(13) 0.093(14) -0.014(13) 0.048(12) -0.020(13)
C82 0.110(15) 0.084(14) 0.095(15) -0.012(13) 0.048(13) -0.025(14)
C83 0.101(14) 0.077(14) 0.088(14) -0.007(12) 0.047(12) -0.025(13)
N38 0.089(11) 0.074(11) 0.080(11) -0.005(10) 0.043(10) -0.023(11)
C84 0.095(14) 0.080(13) 0.088(14) -0.013(13) 0.043(12) -0.019(13)
C85 0.074(12) 0.161(18) 0.105(14) 0.040(13) 0.008(12) 0.027(13)
F103 0.23(2) 0.051(13) 0.123(18) -0.018(12) -0.001(17) -0.008(16)
C86 0.106(14) 0.082(14) 0.107(14) 0.007(12) 0.054(13) 0.008(13)
O74 0.12(2) 0.12(2) 0.12(2) -0.019(18) 0.051(16) 0.003(18)
O75 0.127(18) 0.134(18) 0.085(15) -0.001(14) 0.011(14) -0.045(15)
O88 0.145(18) 0.113(17) 0.086(15) -0.008(14) 0.003(14) 0.002(15)
F104 0.156(19) 0.095(16) 0.126(18) 0.004(16) 0.047(16) -0.007(16)
C87 0.101(13) 0.065(12) 0.074(13) -0.014(11) 0.031(12) -0.016(12)
C88 0.106(12) 0.072(12) 0.077(12) -0.012(10) 0.042(11) -0.009(11)
C89 0.098(13) 0.078(13) 0.079(13) -0.013(12) 0.030(12) -0.007(13)
C90 0.085(11) 0.084(12) 0.073(11) -0.006(10) 0.029(10) -0.012(11)
C91 0.085(13) 0.080(13) 0.066(12) -0.010(12) 0.029(11) -0.013(12)
C92 0.090(11) 0.066(11) 0.073(11) -0.009(10) 0.030(10) -0.014(11)
N37 0.096(14) 0.113(15) 0.045(12) -0.011(12) 0.013(10) 0.018(13)
C93 0.088(14) 0.117(16) 0.048(12) -0.010(13) 0.019(12) 0.009(14)
C94 0.094(14) 0.114(15) 0.050(12) -0.004(12) 0.014(12) 0.002(14)
N10 0.093(11) 0.100(13) 0.038(10) -0.004(10) 0.011(10) 0.003(11)
C95 0.102(14) 0.106(15) 0.045(12) -0.011(12) 0.011(11) 0.011(13)
F105 0.158(19) 0.072(14) 0.107(16) -0.016(12) -0.005(14) 0.034(14)
C96 0.070(12) 0.071(13) 0.042(11) -0.009(11) 0.001(10) 0.004(11)
C97 0.062(10) 0.066(11) 0.046(10) -0.006(10) 0.014(9) 0.003(10)
C98 0.062(12) 0.067(12) 0.044(11) -0.016(11) 0.030(10) 0.000(11)
C99 0.071(11) 0.080(12) 0.049(10) -0.017(10) 0.009(9) 0.003(10)
C100 0.072(12) 0.074(13) 0.053(12) -0.019(11) 0.013(11) 0.010(11)
C101 0.073(11) 0.067(11) 0.052(10) -0.013(10) 0.008(10) 0.009(10)
F106 0.14(3) 0.15(2) 0.11(2) 0.024(19) 0.04(2) 0.00(2)
C102 0.144(15) 0.098(14) 0.126(14) -0.014(12) 0.084(13) 0.045(12)
F107 0.131(18) 0.14(2) 0.126(18) 0.013(17) 0.041(15) 0.039(17)
F108 0.114(17) 0.13(2) 0.090(19) -0.009(16) 0.033(16) -0.043(17)
C103 0.099(14) 0.101(14) 0.079(13) 0.017(13) 0.010(13) 0.011(13)
C104 0.066(12) 0.108(14) 0.050(12) -0.019(12) -0.006(10) -0.014(12)
N41 0.058(12) 0.106(14) 0.043(11) -0.015(11) -0.006(9) -0.019(12)
C105 0.057(12) 0.106(15) 0.041(11) -0.010(12) -0.003(11) -0.023(13)
C106 0.064(12) 0.103(14) 0.049(11) -0.009(12) 0.007(11) -0.012(12)
N1 0.068(10) 0.099(12) 0.052(10) -0.010(10) 0.002(9) -0.004(10)
F109 0.091(18) 0.10(2) 0.12(2) -0.011(18) 0.015(18) -0.014(17)
C107 0.112(13) 0.130(14) 0.075(12) 0.004(11) 0.044(11) -0.019(13)
C108 0.067(12) 0.089(14) 0.056(12) -0.007(12) 0.014(10) -0.006(12)
N11 0.061(12) 0.092(14) 0.058(12) -0.001(11) 0.003(10) -0.011(12)
C109 0.069(13) 0.085(14) 0.060(12) -0.006(12) 0.007(11) -0.007(13)
C110 0.067(12) 0.080(14) 0.061(12) -0.012(12) 0.009(11) -0.009(12)
N39 0.068(10) 0.080(11) 0.061(10) -0.015(10) 0.011(9) -0.011(10)
C111 0.114(14) 0.085(14) 0.083(14) -0.013(12) 0.032(13) 0.013(13)
C112 0.18(3) 0.08(2) 0.11(2) -0.03(2) 0.03(2) -0.04(2)
F110 0.19(2) 0.16(2) 0.116(18) -0.034(18) -0.025(17) 0.03(2)
F111 0.129(17) 0.104(18) 0.063(14) 0.011(14) 0.021(13) -0.020(16)
O76 0.068(13) 0.18(2) 0.106(16) 0.070(15) 0.011(12) 0.008(14)
C113 0.071(13) 0.113(14) 0.070(13) -0.012(12) 0.012(12) -0.012(12)
O77 0.174(16) 0.097(14) 0.136(15) 0.015(13) 0.082(13) 0.013(14)
C114 0.069(10) 0.076(11) 0.053(10) -0.001(9) 0.021(9) 0.006(10)
C115 0.099(14) 0.129(16) 0.096(14) 0.003(13) 0.044(12) 0.014(14)
C116 0.061(12) 0.065(12) 0.039(11) 0.009(10) 0.005(10) -0.013(11)
F112 0.16(2) 0.13(2) 0.102(17) -0.007(16) 0.031(16) 0.009(18)
O78 0.159(16) 0.093(14) 0.110(13) 0.027(12) 0.061(12) 0.009(13)
F113 0.068(11) 0.174(16) 0.133(14) 0.024(13) -0.003(10) 0.007(12)
C117 0.107(12) 0.066(11) 0.041(9) 0.003(9) 0.023(10) -0.009(10)
F114 0.13(2) 0.138(19) 0.087(17) 0.007(15) 0.068(16) -0.010(19)
F115 0.11(2) 0.13(2) 0.11(2) 0.00(2) 0.057(18) 0.01(2)
F116 0.18(2) 0.107(19) 0.139(17) 0.014(18) 0.052(18) 0.015(18)
C118 0.14(2) 0.054(19) 0.08(2) 0.038(17) 0.01(2) 0.00(2)
C119 0.078(12) 0.101(13) 0.066(12) 0.028(11) 0.003(11) 0.042(12)
C120 0.093(14) 0.071(13) 0.030(11) 0.005(11) 0.009(12) -0.029(12)
F117 0.128(17) 0.111(18) 0.042(13) 0.009(13) 0.001(14) -0.001(16)
C121 0.111(13) 0.080(12) 0.067(11) -0.037(10) 0.046(11) -0.054(11)
F118 0.17(2) 0.10(2) 0.122(18) 0.03(2) 0.080(17) 0.019(19)
O79 0.094(13) 0.213(18) 0.092(13) 0.054(13) 0.032(12) 0.037(14)
O80 0.13(2) 0.14(2) 0.112(19) 0.024(17) 0.035(16) 0.047(18)
C122 0.10(2) 0.09(2) 0.09(2) 0.026(19) 0.012(18) 0.01(2)
O81 0.147(15) 0.108(15) 0.126(14) 0.010(13) 0.056(12) -0.055(13)
C123 0.13(2) 0.09(2) 0.09(2) -0.010(19) 0.05(2) -0.05(2)
F119 0.16(2) 0.073(15) 0.18(2) 0.010(15) 0.015(18) 0.030(15)
F120 0.15(2) 0.106(19) 0.10(2) 0.024(18) -0.004(19) 0.006(19)
C124 0.067(13) 0.131(15) 0.070(13) 0.010(12) 0.016(11) -0.002(13)
O82 0.13(2) 0.13(2) 0.11(2) 0.024(18) 0.033(17) 0.024(19)
C125 0.113(15) 0.106(15) 0.133(15) 0.008(14) 0.037(14) 0.018(14)
F121 0.148(19) 0.162(19) 0.052(14) 0.059(15) 0.031(13) 0.032(17)
C126 0.108(13) 0.108(14) 0.063(12) 0.036(12) 0.020(11) 0.000(13)
F122 0.19(2) 0.115(19) 0.10(2) 0.033(19) 0.08(2) 0.04(2)
C127 0.083(12) 0.107(14) 0.056(12) 0.010(11) -0.001(11) -0.035(12)
O83 0.17(2) 0.094(18) 0.105(18) -0.051(15) 0.048(18) -0.059(18)
C128 0.083(13) 0.159(17) 0.091(14) 0.062(14) 0.017(12) 0.023(14)
F123 0.142(19) 0.101(16) 0.114(17) 0.009(14) 0.062(15) -0.013(16)
F124 0.16(3) 0.12(3) 0.16(3) -0.03(2) 0.02(2) -0.05(2)
C129 0.082(12) 0.068(12) 0.063(12) -0.005(11) 0.012(11) 0.002(12)
C130 0.078(11) 0.075(11) 0.067(11) -0.010(10) 0.010(10) 0.013(11)
C131 0.081(12) 0.069(13) 0.061(12) -0.014(11) 0.008(11) 0.012(12)
C132 0.079(11) 0.064(11) 0.070(11) -0.013(10) 0.016(10) 0.007(11)
C133 0.071(12) 0.058(12) 0.073(12) -0.012(11) 0.008(11) -0.002(12)
C134 0.077(11) 0.066(11) 0.067(11) -0.007(10) 0.018(10) 0.004(11)
N42 0.120(15) 0.052(13) 0.102(15) -0.009(11) 0.054(13) 0.015(12)
C135 0.121(16) 0.059(13) 0.104(15) -0.005(12) 0.052(13) 0.010(13)
C136 0.112(15) 0.060(13) 0.096(15) -0.004(12) 0.052(13) 0.010(13)
N14 0.102(12) 0.059(11) 0.098(12) -0.009(10) 0.057(10) 0.003(10)
C137 0.107(15) 0.061(13) 0.105(14) -0.002(12) 0.057(13) 0.012(12)
F125 0.11(2) 0.17(3) 0.12(2) 0.01(2) 0.025(18) 0.05(2)
C138 0.110(16) 0.132(17) 0.084(13) 0.038(13) 0.035(13) 0.059(15)
F126 0.15(2) 0.13(2) 0.14(2) 0.023(19) 0.043(18) -0.056(18)
C139 0.109(13) 0.078(12) 0.122(13) 0.016(11) 0.041(12) 0.007(11)
C140 0.119(14) 0.080(13) 0.087(13) -0.038(12) 0.041(13) -0.059(13)
F127 0.065(16) 0.18(2) 0.13(2) 0.00(2) 0.005(18) -0.022(18)
F128 0.14(3) 0.16(3) 0.06(2) 0.04(2) 0.01(2) 0.05(3)
O84 0.092(14) 0.083(15) 0.101(15) 0.012(12) 0.027(12) 0.000(12)
C141 0.122(16) 0.132(16) 0.111(15) 0.019(14) 0.058(14) 0.013(14)
F129 0.115(17) 0.13(2) 0.18(2) 0.043(17) 0.040(16) -0.007(16)
C142 0.079(13) 0.102(15) 0.042(12) 0.011(12) 0.011(11) -0.032(13)
F130 0.095(18) 0.10(2) 0.125(19) 0.008(18) 0.011(17) -0.018(17)
C143 0.096(12) 0.105(13) 0.063(11) 0.025(10) 0.026(10) -0.008(11)
F131 0.123(16) 0.22(2) 0.092(16) 0.055(16) 0.055(14) 0.049(17)
F132 0.123(18) 0.11(2) 0.075(16) 0.005(18) -0.011(15) -0.01(2)
F133 0.16(2) 0.11(2) 0.17(2) 0.018(19) 0.05(2) 0.01(2)
F134 0.101(17) 0.10(2) 0.074(15) -0.034(16) -0.047(14) -0.009(17)
F135 0.107(16) 0.19(2) 0.124(18) -0.047(17) 0.026(14) 0.035(17)
F136 0.13(2) 0.11(2) 0.25(3) -0.01(2) 0.03(2) 0.006(17)
C144 0.065(11) 0.137(14) 0.055(11) 0.021(11) 0.007(10) -0.020(12)
F137 0.134(19) 0.16(2) 0.14(2) 0.00(2) 0.026(17) 0.055(19)
C145 0.08(2) 0.09(2) 0.10(2) 0.045(19) 0.015(18) 0.011(19)
F138 0.066(16) 0.16(2) 0.127(19) 0.006(18) 0.017(16) -0.005(17)
C146 0.058(10) 0.131(14) 0.096(12) 0.010(11) 0.005(10) -0.003(10)
C147 0.094(14) 0.119(15) 0.069(13) 0.001(13) 0.004(13) -0.010(13)
C148 0.085(14) 0.086(14) 0.091(14) -0.020(12) 0.016(13) 0.022(13)
F139 0.104(17) 0.104(18) 0.076(16) -0.016(15) 0.022(14) 0.006(16)
C149 0.183(17) 0.107(13) 0.104(13) 0.015(11) 0.084(14) 0.027(14)
F140 0.154(18) 0.15(2) 0.158(19) 0.012(18) 0.075(16) 0.038(18)
C150 0.059(12) 0.162(16) 0.067(13) 0.021(13) 0.002(11) -0.020(13)
C151 0.095(13) 0.093(15) 0.102(14) -0.007(13) 0.009(13) -0.015(13)
C152 0.114(14) 0.062(13) 0.096(14) -0.007(12) 0.023(13) 0.007(13)
C153 0.135(18) 0.100(14) 0.096(15) 0.010(13) 0.005(14) 0.013(14)
F141 0.127(18) 0.093(19) 0.072(17) 0.019(15) 0.000(15) -0.018(16)
C154 0.075(12) 0.112(14) 0.045(12) 0.000(11) 0.016(10) -0.014(11)
C155 0.15(2) 0.153(17) 0.119(15) -0.025(13) 0.004(15) -0.042(16)
N43 0.110(13) 0.111(14) 0.075(12) 0.033(12) 0.022(11) 0.005(12)
C156 0.146(16) 0.110(16) 0.143(16) -0.023(14) 0.071(15) 0.045(14)
F142 0.16(2) 0.10(2) 0.120(17) 0.003(18) 0.081(16) 0.019(19)
F143 0.20(2) 0.10(2) 0.10(2) 0.02(2) 0.08(2) 0.03(2)
F144 0.15(2) 0.11(2) 0.127(17) -0.007(17) 0.035(17) 0.034(18)
C157 0.074(12) 0.146(16) 0.084(13) 0.052(12) 0.011(11) 0.029(12)
C158 0.073(12) 0.067(12) 0.055(12) 0.012(11) 0.015(11) -0.001(11)
C159 0.141(15) 0.070(13) 0.085(13) 0.009(12) 0.068(12) 0.014(13)
C160 0.127(14) 0.137(15) 0.118(14) 0.011(13) 0.063(12) 0.021(13)
N44 0.091(11) 0.092(12) 0.068(10) -0.021(10) 0.017(10) -0.010(11)
C161 0.116(15) 0.113(16) 0.139(15) -0.006(15) 0.002(13) -0.005(14)
C162 0.074(19) 0.044(18) 0.09(2) -0.007(16) 0.020(17) -0.006(16)
C163 0.080(12) 0.061(11) 0.086(12) -0.008(10) 0.022(11) 0.007(11)
C164 0.078(11) 0.105(14) 0.061(12) -0.016(11) 0.000(11) 0.015(11)
C165 0.086(12) 0.096(13) 0.071(12) 0.004(11) 0.017(11) 0.030(12)
F145 0.14(2) 0.12(2) 0.16(2) -0.029(18) 0.090(17) 0.034(18)
F146 0.099(18) 0.23(2) 0.102(17) 0.033(18) 0.017(14) -0.027(18)
F147 0.117(17) 0.22(2) 0.118(17) 0.055(17) 0.026(15) 0.035(17)
C166 0.071(12) 0.065(12) 0.049(10) 0.007(10) 0.013(10) -0.002(10)
C167 0.097(14) 0.069(13) 0.063(12) -0.005(11) -0.009(12) -0.005(12)
C168 0.111(14) 0.086(14) 0.091(13) -0.016(12) 0.024(13) -0.010(13)
F148 0.11(2) 0.10(2) 0.14(2) 0.00(2) 0.040(19) -0.020(19)
C169 0.084(13) 0.094(14) 0.063(13) 0.025(12) 0.010(12) 0.035(13)
F149 0.128(19) 0.14(2) 0.095(19) 0.016(18) 0.009(17) -0.019(19)
C170 0.135(13) 0.079(12) 0.094(12) 0.004(11) 0.066(11) 0.004(12)
C171 0.099(13) 0.095(14) 0.052(12) 0.011(12) 0.004(12) -0.012(13)
C172 0.100(12) 0.217(16) 0.099(12) 0.054(12) 0.029(11) 0.028(13)
C173 0.090(12) 0.067(11) 0.074(12) -0.015(10) 0.024(11) -0.009(11)
C174 0.078(12) 0.062(12) 0.056(12) -0.002(11) 0.002(11) -0.017(12)
C175 0.072(11) 0.063(11) 0.053(11) -0.010(10) 0.001(10) -0.018(10)
C176 0.071(12) 0.066(13) 0.060(12) -0.009(11) 0.011(11) -0.023(11)
C177 0.082(11) 0.075(12) 0.057(11) -0.005(10) 0.017(10) -0.027(11)
C178 0.090(13) 0.074(13) 0.061(12) -0.001(11) 0.014(12) -0.026(12)
C179 0.085(12) 0.070(12) 0.057(11) 0.008(10) 0.007(10) -0.022(11)
F150 0.093(15) 0.23(2) 0.110(17) 0.051(17) 0.012(15) -0.015(17)
C180 0.10(2) 0.12(3) 0.10(2) 0.02(2) 0.00(2) 0.00(2)
F151 0.16(2) 0.121(18) 0.118(17) 0.035(15) 0.051(16) 0.068(17)
F152 0.15(2) 0.12(2) 0.056(15) -0.048(16) 0.022(16) -0.031(18)
C181 0.089(12) 0.076(13) 0.095(13) -0.026(11) 0.035(11) -0.019(11)
C182 0.106(13) 0.117(14) 0.060(11) 0.031(12) 0.008(11) -0.009(13)
O85 0.154(16) 0.113(15) 0.136(15) 0.035(13) 0.052(14) 0.016(14)
C183 0.078(13) 0.115(14) 0.116(13) -0.001(13) 0.021(12) 0.014(13)
C184 0.101(12) 0.216(17) 0.099(12) 0.056(12) 0.024(11) 0.019(13)
F153 0.16(2) 0.111(18) 0.118(16) 0.017(16) 0.063(17) 0.013(18)
C185 0.089(11) 0.086(12) 0.075(11) -0.015(10) 0.027(10) -0.009(11)
C186 0.105(13) 0.129(15) 0.068(11) 0.032(11) 0.035(11) 0.055(12)
F154 0.129(17) 0.099(18) 0.067(14) -0.018(13) 0.023(13) -0.007(15)
C187 0.115(13) 0.099(14) 0.118(14) -0.006(12) 0.005(12) -0.003(12)
F155 0.11(2) 0.13(2) 0.110(17) 0.028(16) 0.032(18) 0.057(19)
F156 0.13(2) 0.17(2) 0.053(16) 0.039(18) 0.008(16) 0.036(19)
C188 0.166(15) 0.102(12) 0.135(13) 0.010(12) 0.078(12) 0.019(12)
C189 0.08(2) 0.10(2) 0.09(2) 0.00(2) 0.014(18) 0.019(19)
C190 0.152(15) 0.121(15) 0.099(13) -0.012(12) 0.012(12) 0.003(13)
C191 0.101(12) 0.220(17) 0.098(12) 0.054(13) 0.014(11) 0.002(13)
F157 0.082(18) 0.10(2) 0.11(2) 0.004(18) 0.002(17) -0.020(17)
F158 0.20(3) 0.12(2) 0.11(2) 0.01(2) 0.07(2) 0.03(2)
F159 0.11(2) 0.12(2) 0.16(2) 0.00(2) -0.008(18) -0.016(19)
C192 0.095(14) 0.067(13) 0.038(12) -0.004(11) 0.011(11) -0.009(12)
C193 0.091(13) 0.117(15) 0.072(14) 0.007(13) -0.003(12) -0.037(13)
C1A 0.113(15) 0.145(17) 0.090(14) -0.016(14) 0.001(13) -0.027(14)
C194 0.160(15) 0.098(13) 0.127(12) 0.025(11) 0.059(12) 0.011(12)
C195 0.104(13) 0.098(16) 0.063(12) -0.008(13) -0.012(12) -0.002(13)
F160 0.14(2) 0.12(2) 0.16(2) -0.026(18) 0.063(18) 0.047(17)
C196 0.168(15) 0.102(13) 0.138(14) 0.010(12) 0.080(13) 0.015(12)
O86 0.122(16) 0.143(19) 0.111(16) -0.016(15) 0.031(14) 0.046(15)
C197 0.103(12) 0.219(17) 0.105(13) 0.054(13) 0.033(11) 0.033(13)
C198 0.127(15) 0.103(13) 0.095(13) 0.004(11) 0.009(12) 0.025(12)
C199 0.13(2) 0.09(2) 0.08(2) 0.018(18) 0.072(18) 0.01(2)
C200 0.120(14) 0.090(14) 0.063(12) -0.051(11) 0.031(12) -0.048(12)
C201 0.15(3) 0.11(3) 0.08(2) -0.01(2) 0.04(2) -0.03(2)
C202 0.075(12) 0.088(13) 0.067(11) 0.011(11) 0.016(11) 0.029(11)
C203 0.098(13) 0.090(13) 0.085(13) -0.025(11) 0.019(12) 0.021(12)
C204 0.11(2) 0.09(2) 0.09(2) 0.00(2) 0.040(19) -0.03(2)
C205 0.091(13) 0.087(13) 0.053(11) 0.008(11) -0.002(11) 0.000(11)
C206 0.087(13) 0.116(15) 0.082(13) 0.000(12) 0.036(12) -0.006(13)
F161 0.14(2) 0.16(2) 0.09(2) 0.03(2) 0.057(19) 0.01(2)
C207 0.10(2) 0.041(18) 0.11(2) -0.021(17) 0.017(19) -0.003(18)
F162 0.19(2) 0.12(2) 0.16(2) 0.01(2) 0.09(2) -0.01(2)
C208 0.109(15) 0.094(14) 0.072(13) -0.037(12) 0.025(12) 0.003(13)
F163 0.15(3) 0.14(2) 0.13(2) -0.03(2) 0.00(2) -0.04(2)
C209 0.087(12) 0.075(12) 0.096(13) 0.004(11) 0.012(11) 0.009(12)
C210 0.148(14) 0.118(15) 0.133(14) 0.012(12) 0.043(12) -0.057(13)
F164 0.11(2) 0.17(3) 0.14(2) 0.00(2) 0.01(2) 0.04(2)
F165 0.128(18) 0.110(19) 0.107(18) 0.019(16) 0.066(16) -0.016(16)
F166 0.18(2) 0.11(2) 0.16(2) 0.00(2) 0.08(2) -0.02(2)
F167 0.17(2) 0.14(2) 0.123(18) -0.023(17) 0.024(17) 0.004(18)
F168 0.14(3) 0.16(2) 0.09(2) -0.018(19) 0.00(2) -0.04(2)
F169 0.112(17) 0.22(2) 0.079(15) 0.054(17) -0.014(14) -0.009(19)
C211 0.115(15) 0.078(14) 0.116(15) -0.003(14) 0.055(13) 0.009(14)
N18 0.101(12) 0.072(11) 0.108(13) -0.003(11) 0.058(10) 0.007(12)
C212 0.115(15) 0.073(14) 0.114(16) -0.001(13) 0.055(13) 0.019(14)
C213 0.125(16) 0.080(15) 0.121(17) 0.001(14) 0.053(14) 0.016(14)
N40 0.116(15) 0.080(14) 0.119(16) -0.004(13) 0.056(13) 0.012(14)
C214 0.13(2) 0.031(16) 0.09(2) 0.003(16) 0.035(19) 0.024(18)
C215 0.089(12) 0.127(15) 0.111(13) -0.007(12) 0.041(11) 0.032(12)
C216 0.139(16) 0.116(15) 0.104(14) 0.030(12) 0.048(13) 0.066(14)
C217 0.077(11) 0.106(13) 0.094(12) 0.000(11) 0.021(11) 0.005(11)
F170 0.13(2) 0.18(2) 0.076(17) 0.019(17) 0.024(16) 0.050(19)
F171 0.16(2) 0.114(19) 0.14(2) -0.009(18) 0.04(2) 0.01(2)
C218 0.078(11) 0.086(12) 0.066(11) -0.004(10) 0.013(10) 0.031(10)
F172 0.134(18) 0.101(18) 0.14(2) 0.021(18) 0.037(18) -0.009(17)
C219 0.131(15) 0.153(17) 0.064(12) 0.032(13) 0.025(12) 0.043(14)
C220 0.136(15) 0.107(15) 0.106(15) -0.007(13) 0.008(14) -0.002(14)
C221 0.112(13) 0.067(12) 0.051(11) 0.010(11) 0.023(11) -0.006(12)
C222 0.09(2) 0.09(2) 0.12(2) 0.02(2) 0.03(2) 0.01(2)
C223 0.087(12) 0.068(12) 0.059(12) -0.018(11) 0.016(11) -0.011(12)
C224 0.101(13) 0.095(13) 0.079(12) -0.026(12) 0.019(11) -0.012(12)
F173 0.17(2) 0.14(2) 0.105(17) -0.026(17) 0.023(16) 0.000(18)
C225 0.088(13) 0.072(13) 0.073(13) 0.012(12) 0.028(12) 0.010(12)
N24 0.088(13) 0.073(13) 0.067(12) 0.017(11) 0.031(11) 0.008(11)
C226 0.093(14) 0.074(14) 0.070(13) 0.002(12) 0.017(12) 0.012(13)
C227 0.085(13) 0.071(13) 0.066(13) -0.003(11) 0.013(12) 0.011(12)
N5 0.081(11) 0.073(11) 0.065(11) 0.002(9) 0.019(9) 0.014(10)
C228 0.095(13) 0.068(13) 0.078(14) 0.005(12) 0.014(12) 0.013(13)
C229 0.087(14) 0.066(13) 0.079(14) 0.012(12) 0.014(12) 0.011(13)
N22 0.080(13) 0.065(12) 0.068(12) 0.003(11) 0.023(11) 0.012(12)
C230 0.090(13) 0.063(12) 0.076(13) 0.000(12) 0.025(11) 0.013(12)
N27 0.093(11) 0.063(11) 0.072(11) -0.002(10) 0.027(10) 0.002(11)
C231 0.071(12) 0.082(13) 0.063(12) 0.000(12) 0.029(11) -0.011(12)
C232 0.080(11) 0.089(12) 0.070(11) 0.011(10) 0.033(10) -0.003(11)
C233 0.078(12) 0.076(13) 0.083(13) 0.003(12) 0.035(12) -0.007(12)
C234 0.084(11) 0.072(11) 0.085(12) -0.012(10) 0.047(10) -0.002(11)
C235 0.073(12) 0.067(12) 0.068(12) -0.006(11) 0.048(11) -0.003(12)
C236 0.081(11) 0.074(11) 0.074(11) -0.005(10) 0.034(10) -0.012(11)
C237 0.118(16) 0.126(15) 0.101(13) 0.025(12) 0.047(13) 0.003(14)
C238 0.076(13) 0.124(15) 0.085(13) 0.016(13) 0.012(12) -0.009(13)
F174 0.12(2) 0.14(2) 0.081(16) 0.051(15) 0.036(17) 0.058(18)
C239 0.089(13) 0.088(13) 0.058(11) -0.001(11) 0.025(11) 0.010(11)
F175 0.106(19) 0.20(2) 0.125(19) 0.069(18) 0.026(17) 0.027(19)
F176 0.16(2) 0.12(2) 0.16(2) 0.02(2) 0.04(2) 0.01(2)
F177 0.15(2) 0.13(2) 0.14(2) 0.011(19) 0.025(18) -0.057(19)
C240 0.122(15) 0.081(14) 0.123(15) 0.006(13) 0.020(14) 0.003(13)
F178 0.18(2) 0.109(19) 0.131(18) 0.005(18) 0.073(19) 0.02(2)
C241 0.134(16) 0.078(15) 0.090(15) -0.001(12) 0.061(13) 0.006(14)
C242 0.142(17) 0.082(16) 0.096(16) 0.001(13) 0.057(14) 0.008(14)
N47 0.136(17) 0.090(15) 0.093(15) -0.004(12) 0.062(13) 0.008(14)
C243 0.132(16) 0.081(15) 0.096(15) -0.005(13) 0.056(13) 0.002(14)
N23 0.124(13) 0.073(12) 0.085(12) -0.009(10) 0.056(11) 0.001(11)
C244 0.135(15) 0.116(15) 0.064(12) -0.046(12) 0.029(12) -0.034(14)
N45 0.123(15) 0.074(14) 0.096(15) -0.023(12) 0.062(13) 0.011(13)
C245 0.120(15) 0.068(13) 0.100(14) -0.014(13) 0.062(13) -0.009(13)
N16 0.106(12) 0.062(11) 0.092(12) -0.020(10) 0.058(11) -0.009(11)
C246 0.116(15) 0.058(13) 0.087(15) -0.021(12) 0.049(13) -0.002(13)
C247 0.129(16) 0.072(14) 0.098(15) -0.024(12) 0.051(14) 0.006(14)
C248 0.072(12) 0.128(14) 0.068(11) 0.003(11) 0.023(11) 0.018(12)
C249 0.085(13) 0.077(13) 0.062(11) -0.028(10) 0.030(10) -0.003(11)
C250 0.14(3) 0.08(2) 0.11(3) -0.03(2) 0.02(2) -0.01(2)
C251 0.172(15) 0.104(12) 0.141(14) 0.011(12) 0.084(12) 0.009(12)
C252 0.16(2) 0.101(16) 0.139(18) -0.004(15) 0.042(17) 0.001(16)
F1A 0.18(2) 0.29(3) 0.086(17) 0.04(2) -0.016(16) -0.08(2)
C253 0.089(13) 0.117(15) 0.079(14) -0.016(13) -0.002(12) 0.013(13)
C254 0.171(16) 0.108(14) 0.139(13) 0.009(13) 0.075(13) 0.019(13)
C255 0.101(12) 0.215(17) 0.097(12) 0.058(12) 0.019(11) 0.010(13)
C256 0.163(17) 0.107(15) 0.109(15) 0.000(13) 0.088(14) 0.034(14)
C257 0.08(2) 0.14(3) 0.12(2) -0.04(2) 0.03(2) -0.03(2)
C258 0.126(16) 0.167(18) 0.062(13) 0.039(14) 0.013(13) 0.037(15)
F179 0.17(2) 0.11(2) 0.147(19) 0.008(19) 0.086(17) 0.025(19)
F180 0.124(17) 0.104(18) 0.111(19) 0.013(16) 0.090(16) -0.006(16)
C259 0.098(13) 0.103(13) 0.070(12) -0.023(12) 0.018(11) -0.006(12)
F181 0.21(2) 0.095(17) 0.14(2) 0.005(16) -0.027(18) 0.042(17)
F182 0.113(19) 0.20(2) 0.14(2) 0.07(2) 0.039(17) 0.021(19)
C260 0.191(18) 0.112(14) 0.104(15) 0.020(13) 0.080(15) 0.031(15)
F183 0.155(19) 0.101(16) 0.112(18) -0.007(16) 0.042(16) -0.026(16)
F184 0.127(19) 0.101(18) 0.106(19) 0.022(16) 0.064(16) -0.009(16)
F185 0.107(18) 0.12(2) 0.085(16) -0.014(17) -0.035(15) -0.014(17)
C261 0.128(15) 0.155(19) 0.127(15) 0.000(15) 0.018(13) 0.052(15)
F186 0.100(16) 0.22(2) 0.117(17) 0.062(17) 0.046(14) 0.038(17)
F187 0.126(19) 0.17(3) 0.124(19) -0.01(2) -0.004(16) 0.06(2)
C262 0.117(14) 0.159(16) 0.059(11) 0.039(12) 0.014(11) 0.035(13)
C263 0.122(13) 0.140(15) 0.061(11) 0.032(11) 0.031(11) 0.048(12)
C264 0.160(15) 0.100(14) 0.134(13) 0.027(12) 0.056(12) 0.013(12)
C265 0.134(14) 0.122(14) 0.092(12) 0.031(11) 0.052(12) 0.062(12)
C266 0.108(14) 0.127(17) 0.090(14) 0.009(13) 0.015(13) -0.022(14)
C267 0.13(2) 0.09(2) 0.10(2) -0.03(2) 0.02(2) -0.03(2)
C268 0.116(14) 0.088(13) 0.126(15) 0.025(13) 0.040(14) -0.003(13)
F188 0.18(2) 0.16(2) 0.17(2) 0.026(19) 0.042(19) 0.02(2)
C269 0.148(16) 0.100(15) 0.123(13) 0.003(13) 0.054(13) 0.020(14)
C270 0.13(3) 0.11(3) 0.08(2) 0.04(2) 0.03(2) 0.01(2)
F189 0.17(3) 0.11(2) 0.17(3) -0.01(2) 0.02(3) 0.00(3)
F190 0.17(3) 0.11(2) 0.14(2) -0.01(2) 0.04(2) 0.01(2)
C271 0.065(11) 0.157(16) 0.119(14) 0.016(13) 0.004(11) -0.003(12)
C272 0.09(2) 0.12(3) 0.09(2) -0.01(2) 0.019(19) 0.03(2)
C273 0.12(2) 0.13(3) 0.048(18) -0.030(19) 0.028(18) -0.01(2)
F191 0.14(2) 0.18(2) 0.066(17) 0.034(19) 0.015(18) 0.03(2)
C274 0.155(16) 0.144(17) 0.131(15) 0.019(13) 0.030(13) 0.039(14)
C275 0.07(2) 0.10(2) 0.12(2) -0.03(2) 0.007(19) 0.001(19)
C276 0.094(13) 0.095(13) 0.099(13) -0.007(12) 0.030(12) 0.012(12)
C277 0.140(14) 0.150(16) 0.127(14) 0.002(12) 0.025(12) 0.043(13)
C278 0.125(14) 0.102(14) 0.105(15) 0.013(13) 0.069(13) -0.007(13)
F192 0.19(2) 0.12(2) 0.15(2) 0.02(2) 0.06(2) 0.01(2)
F193 0.17(2) 0.103(18) 0.15(2) 0.012(18) 0.092(18) -0.016(19)
C279 0.13(2) 0.11(2) 0.09(2) -0.03(2) 0.07(2) -0.02(2)
C280 0.083(12) 0.063(11) 0.073(12) 0.011(11) 0.019(11) -0.002(11)
F194 0.12(2) 0.16(2) 0.104(19) 0.015(18) 0.029(17) -0.023(19)
F195 0.073(17) 0.18(2) 0.13(2) 0.026(19) 0.008(16) 0.005(17)
F196 0.12(2) 0.14(2) 0.092(18) 0.013(17) 0.028(16) -0.027(18)
C281 0.127(13) 0.113(13) 0.065(11) -0.047(10) 0.029(11) -0.037(12)
C282 0.118(15) 0.145(16) 0.063(12) 0.037(13) 0.022(12) 0.041(14)
C283 0.08(2) 0.12(3) 0.09(2) -0.05(2) 0.004(18) -0.02(2)
C284 0.11(2) 0.13(3) 0.07(2) 0.04(2) 0.002(19) -0.02(2)
C285 0.137(15) 0.133(15) 0.079(13) 0.024(13) 0.036(13) 0.055(14)
F197 0.141(18) 0.17(2) 0.153(19) 0.004(18) 0.071(16) 0.042(17)
C286 0.162(17) 0.131(17) 0.107(15) -0.016(13) 0.019(13) 0.002(15)
C287 0.12(2) 0.12(3) 0.08(2) -0.03(2) 0.03(2) 0.00(2)
F198 0.17(2) 0.15(2) 0.14(2) 0.015(18) 0.018(18) 0.028(19)
C288 0.148(18) 0.091(14) 0.128(15) -0.001(12) 0.046(15) 0.002(13)
C289 0.090(13) 0.086(13) 0.072(13) 0.013(12) 0.007(12) -0.010(13)
C290 0.143(15) 0.091(13) 0.107(14) 0.004(12) 0.057(13) -0.003(13)
C291 0.13(3) 0.12(3) 0.07(2) 0.03(2) 0.03(2) 0.03(2)
C292 0.120(15) 0.085(14) 0.111(14) 0.010(13) 0.051(13) 0.011(13)
C293 0.107(14) 0.090(14) 0.113(14) 0.018(12) 0.049(12) 0.005(12)
C294 0.159(15) 0.106(14) 0.140(13) 0.028(12) 0.053(12) 0.014(12)
C295 0.107(15) 0.115(15) 0.104(15) -0.002(13) 0.026(13) 0.020(14)
C296 0.16(3) 0.09(2) 0.07(2) 0.043(19) 0.05(2) 0.03(2)
C297 0.149(14) 0.115(14) 0.132(13) 0.007(12) 0.050(11) -0.055(12)
F199 0.15(2) 0.14(2) 0.09(2) 0.041(19) 0.053(19) 0.00(2)
C298 0.135(14) 0.087(13) 0.113(12) 0.005(12) 0.057(12) 0.015(12)
C299 0.138(15) 0.145(16) 0.135(15) 0.010(15) 0.065(13) 0.030(15)
F200 0.11(2) 0.13(2) 0.15(2) 0.01(2) 0.006(18) -0.006(19)
F201 0.16(2) 0.11(2) 0.13(2) -0.02(2) 0.05(2) -0.07(2)
C300 0.162(16) 0.143(16) 0.134(15) 0.023(12) 0.034(13) 0.039(14)
C301 0.153(14) 0.111(14) 0.137(14) -0.005(12) 0.050(12) -0.057(12)
C302 0.12(2) 0.11(2) 0.07(2) 0.00(2) -0.016(19) 0.02(2)
F202 0.17(3) 0.12(3) 0.17(2) 0.01(2) 0.04(2) 0.01(2)
N46 0.078(11) 0.051(10) 0.073(11) -0.010(9) 0.019(10) 0.010(10)
F203 0.143(18) 0.103(16) 0.100(18) 0.017(16) 0.033(17) 0.026(16)
F204 0.18(2) 0.17(2) 0.15(2) 0.035(18) 0.04(2) 0.03(2)
C303 0.11(2) 0.09(2) 0.10(2) -0.04(2) 0.03(2) -0.02(2)
F205 0.118(19) 0.138(19) 0.096(17) -0.009(16) 0.039(15) -0.025(17)
C304 0.12(2) 0.12(3) 0.07(2) 0.01(2) -0.009(19) -0.02(2)
C305 0.090(12) 0.119(15) 0.077(12) 0.012(11) 0.019(11) -0.018(12)
C306 0.151(14) 0.114(14) 0.134(14) 0.002(12) 0.050(12) -0.056(12)
F206 0.117(16) 0.106(16) 0.090(15) -0.015(13) -0.024(12) -0.038(14)
C307 0.064(11) 0.069(11) 0.039(10) -0.001(10) 0.002(9) -0.011(10)
C308 0.14(3) 0.08(2) 0.11(2) -0.056(19) 0.04(2) -0.03(2)
C309 0.132(18) 0.141(16) 0.099(14) 0.030(14) 0.049(14) 0.004(15)
C310 0.159(16) 0.115(15) 0.144(15) -0.012(13) 0.043(13) -0.057(13)
F207 0.110(16) 0.14(2) 0.129(19) -0.014(17) 0.017(15) 0.020(16)
C311 0.096(13) 0.137(17) 0.123(15) -0.004(14) 0.035(12) 0.027(14)
F208 0.100(15) 0.139(19) 0.128(16) 0.006(16) 0.037(13) 0.034(16)
C312 0.097(11) 0.080(11) 0.059(10) -0.007(10) 0.015(10) -0.012(11)
C313 0.112(13) 0.095(14) 0.058(11) -0.002(11) 0.019(11) -0.010(12)
F209 0.14(2) 0.20(3) 0.16(2) -0.01(2) 0.03(2) -0.04(2)
F210 0.129(19) 0.20(3) 0.16(2) -0.01(2) 0.044(19) -0.04(2)
C314 0.132(17) 0.167(18) 0.132(16) -0.015(15) 0.011(14) -0.046(16)
C315 0.139(17) 0.151(16) 0.111(14) -0.018(12) 0.008(13) -0.042(14)
O87 0.113(17) 0.17(2) 0.150(19) -0.029(17) 0.017(15) -0.042(17)
C316 0.092(12) 0.179(17) 0.109(14) 0.073(13) 0.019(11) 0.018(12)
C317 0.102(14) 0.188(19) 0.119(15) 0.076(14) 0.023(13) 0.024(14)
C318 0.144(14) 0.082(13) 0.082(13) -0.010(11) 0.050(12) -0.033(13)
N28 0.141(14) 0.073(12) 0.076(12) -0.015(10) 0.048(12) -0.035(12)
C319 0.122(13) 0.068(11) 0.068(11) -0.012(10) 0.035(11) -0.032(11)
N33 0.119(13) 0.066(11) 0.062(11) -0.006(9) 0.042(11) -0.028(11)
C320 0.128(14) 0.075(13) 0.076(13) -0.011(11) 0.041(11) -0.035(12)
C321 0.170(17) 0.149(17) 0.141(16) 0.023(13) 0.031(14) 0.036(14)
C322 0.166(15) 0.099(14) 0.129(12) 0.022(12) 0.061(12) 0.012(12)
C323 0.119(15) 0.140(15) 0.088(13) 0.006(12) 0.050(12) -0.024(14)
F211 0.121(18) 0.16(2) 0.15(2) 0.00(2) 0.021(17) 0.021(19)
C324 0.132(15) 0.19(2) 0.158(18) -0.011(16) 0.033(15) -0.039(17)
F212 0.15(2) 0.16(2) 0.130(19) -0.028(17) 0.006(19) -0.04(2)
F213 0.17(2) 0.092(19) 0.124(17) 0.026(17) 0.065(17) 0.003(17)
C325 0.159(17) 0.109(16) 0.147(14) 0.024(14) 0.051(14) 0.012(14)
C326 0.176(16) 0.107(13) 0.147(15) 0.010(13) 0.086(13) 0.001(13)
F214 0.14(2) 0.20(3) 0.17(2) -0.02(2) 0.04(2) -0.03(2)
F215 0.17(2) 0.12(2) 0.16(2) -0.022(19) 0.03(2) -0.058(19)
F216 0.17(2) 0.11(2) 0.137(19) 0.01(2) 0.06(2) 0.02(2)
F217 0.17(2) 0.10(2) 0.127(17) 0.022(19) 0.070(17) 0.017(18)
F218 0.16(3) 0.11(2) 0.17(3) 0.02(2) 0.04(2) 0.02(2)
C327 0.161(15) 0.098(13) 0.127(12) 0.025(11) 0.059(12) 0.011(12)
F219 0.17(3) 0.12(3) 0.15(2) 0.02(2) 0.04(2) 0.01(2)
C328 0.159(15) 0.100(14) 0.134(13) 0.026(12) 0.056(12) 0.013(12)
C329 0.158(15) 0.105(14) 0.140(13) 0.028(12) 0.053(12) 0.014(12)
F220 0.16(2) 0.11(2) 0.16(2) 0.02(2) 0.06(2) 0.01(2)
C330 0.166(15) 0.099(14) 0.129(12) 0.022(12) 0.061(12) 0.012(12)
F221 0.18(2) 0.11(2) 0.128(17) 0.020(18) 0.055(18) 0.012(18)
C331 0.160(17) 0.110(16) 0.147(14) 0.025(13) 0.052(14) 0.013(14)
C332 0.15(2) 0.153(17) 0.120(15) -0.025(13) 0.004(15) -0.042(16)
F222 0.15(2) 0.16(2) 0.109(19) -0.018(17) 0.01(2) -0.04(2)
F223 0.15(3) 0.16(2) 0.14(2) -0.035(19) 0.01(2) -0.05(2)
F224 0.13(2) 0.18(3) 0.16(2) 0.00(2) 0.04(2) -0.04(2)
F225 0.13(2) 0.19(3) 0.16(2) -0.02(2) 0.026(19) -0.04(2)
C333 0.132(15) 0.19(2) 0.158(18) -0.011(16) 0.033(15) -0.039(17)
F226 0.16(2) 0.14(2) 0.13(2) -0.038(19) 0.000(19) -0.05(2)
F227 0.130(19) 0.20(3) 0.16(2) -0.01(2) 0.048(19) -0.03(2)
F228 0.12(2) 0.09(2) 0.12(2) 0.00(2) 0.064(18) -0.02(2)
F229 0.103(18) 0.098(19) 0.13(2) -0.008(18) 0.05(2) -0.003(17)
O64A 0.15(2) 0.077(15) 0.132(17) -0.007(14) 0.044(17) 0.000(15)
O73A 0.126(17) 0.069(14) 0.104(15) -0.004(12) 0.053(14) -0.021(13)
F230 0.11(2) 0.09(2) 0.14(2) 0.010(19) 0.044(18) -0.028(18)
C334 0.115(14) 0.088(14) 0.119(15) -0.002(13) 0.049(13) -0.014(13)
F231 0.15(3) 0.13(2) 0.14(3) 0.00(2) 0.04(2) 0.01(2)
C335 0.16(2) 0.103(15) 0.139(18) -0.004(15) 0.044(16) 0.003(16)
C336 0.120(14) 0.081(13) 0.110(14) 0.000(12) 0.046(13) -0.013(12)
F232 0.16(3) 0.11(2) 0.15(2) -0.014(19) 0.03(2) 0.00(2)
F233 0.16(3) 0.11(2) 0.14(2) -0.012(19) 0.04(2) 0.01(2)
C337 0.132(16) 0.085(15) 0.118(15) 0.002(13) 0.046(14) -0.002(14)
F234 0.139(18) 0.106(19) 0.127(19) 0.035(16) 0.041(16) -0.070(16)
F235 0.16(2) 0.12(2) 0.133(19) -0.018(17) 0.047(18) -0.079(18)
F236 0.146(19) 0.14(2) 0.15(2) 0.014(18) 0.033(17) -0.053(17)
C338 0.148(14) 0.118(14) 0.133(14) 0.011(12) 0.043(12) -0.057(13)
F237 0.149(18) 0.11(2) 0.127(18) 0.005(17) 0.023(16) -0.064(17)
C339 0.149(14) 0.116(14) 0.132(13) 0.008(11) 0.051(11) -0.054(12)
F238 0.18(3) 0.13(2) 0.17(2) -0.03(2) 0.03(2) -0.05(2)
C340 0.154(14) 0.112(14) 0.137(14) -0.004(12) 0.049(12) -0.056(12)
C341 0.151(14) 0.114(14) 0.134(14) 0.001(12) 0.049(12) -0.055(12)
C342 0.159(16) 0.116(15) 0.143(15) -0.012(13) 0.042(13) -0.057(13)
F239 0.17(2) 0.13(2) 0.17(2) -0.022(18) 0.024(19) -0.045(19)
C343 0.166(15) 0.103(12) 0.135(13) 0.009(12) 0.077(12) 0.019(12)
C344 0.169(15) 0.101(13) 0.138(14) 0.011(12) 0.079(13) 0.014(12)
F240 0.18(2) 0.111(18) 0.16(2) 0.002(19) 0.085(19) -0.016(18)
F241 0.18(2) 0.106(19) 0.15(2) 0.028(19) 0.098(19) -0.01(2)
F242 0.17(2) 0.109(19) 0.132(18) -0.005(17) 0.084(18) 0.022(19)
C345 0.172(15) 0.104(12) 0.141(14) 0.011(12) 0.084(12) 0.009(12)
C346 0.171(15) 0.108(14) 0.139(13) 0.009(13) 0.075(13) 0.019(13)
F243 0.16(2) 0.11(2) 0.15(2) 0.01(2) 0.094(18) 0.03(2)
F244 0.19(2) 0.12(2) 0.150(19) 0.01(2) 0.058(18) 0.02(2)
F245 0.19(2) 0.12(2) 0.16(2) 0.01(2) 0.08(2) -0.01(2)
C347 0.176(16) 0.107(13) 0.147(15) 0.010(13) 0.086(13) 0.001(13)
F246 0.12(2) 0.13(2) 0.097(19) 0.006(19) 0.069(18) 0.00(2)
F247 0.12(2) 0.12(2) 0.11(2) -0.007(19) 0.058(18) 0.02(2)
F248 0.11(2) 0.13(2) 0.11(3) 0.00(2) 0.05(2) 0.00(2)
F249 0.07(2) 0.20(3) 0.07(3) 0.04(3) -0.01(2) -0.03(2)
F250 0.06(2) 0.16(3) 0.09(2) 0.02(2) -0.01(2) -0.02(2)
F251 0.063(18) 0.17(2) 0.08(2) 0.00(2) 0.00(2) -0.01(2)
F252 0.13(2) 0.13(2) 0.10(2) 0.01(2) 0.01(2) -0.02(2)
C348 0.108(14) 0.128(17) 0.089(14) 0.009(13) 0.018(12) -0.022(14)
F253 0.12(2) 0.13(2) 0.09(2) 0.008(19) 0.027(18) -0.038(19)
F254 0.12(2) 0.14(3) 0.10(2) 0.00(2) 0.04(2) -0.03(2)
F255 0.14(2) 0.17(2) 0.063(15) 0.041(16) 0.014(15) 0.041(18)
F256 0.13(2) 0.18(2) 0.071(15) 0.036(16) 0.004(15) 0.034(18)
C349 0.127(16) 0.168(18) 0.063(13) 0.038(13) 0.012(13) 0.036(15)
F257 0.13(2) 0.17(3) 0.052(15) 0.029(19) 0.005(15) 0.03(2)
F258 0.12(3) 0.14(3) 0.11(2) 0.02(2) 0.04(2) 0.06(3)
C350 0.112(16) 0.131(17) 0.083(13) 0.038(13) 0.034(14) 0.057(15)
F259 0.120(19) 0.14(2) 0.101(17) 0.028(18) 0.033(17) 0.061(19)
F260 0.12(2) 0.13(2) 0.082(19) 0.053(19) 0.02(2) 0.06(2)
F261 0.12(2) 0.09(2) 0.081(19) -0.038(18) 0.030(19) 0.01(2)
F262 0.10(2) 0.076(18) 0.093(19) -0.032(17) 0.02(2) -0.01(2)
F263 0.13(2) 0.08(2) 0.09(2) -0.021(18) 0.027(19) 0.011(19)
F264 0.120(19) 0.10(2) 0.068(18) -0.015(18) -0.024(17) -0.01(2)
F265 0.11(2) 0.11(2) 0.088(19) -0.02(2) -0.029(19) -0.01(2)
F266 0.120(19) 0.11(2) 0.067(17) -0.017(19) -0.020(16) -0.01(2)
C351 0.113(15) 0.111(16) 0.136(16) 0.027(14) 0.051(13) 0.001(14)
F267 0.15(2) 0.10(2) 0.13(2) -0.01(2) 0.03(2) 0.03(2)
F268 0.16(2) 0.11(2) 0.123(18) 0.005(19) 0.068(18) 0.03(2)
C352 0.147(16) 0.100(15) 0.122(13) 0.003(13) 0.054(13) 0.020(14)
F269 0.15(2) 0.113(19) 0.120(18) 0.012(18) 0.053(19) 0.02(2)
F270 0.15(2) 0.096(19) 0.123(19) 0.002(18) 0.05(2) -0.01(2)
C353 0.144(15) 0.090(13) 0.107(14) 0.004(13) 0.057(13) -0.005(13)
F271 0.15(2) 0.091(19) 0.11(2) 0.003(19) 0.048(19) -0.012(19)
F272 0.15(2) 0.097(19) 0.11(2) 0.000(19) 0.05(2) -0.011(19)
C354 0.135(15) 0.116(15) 0.066(12) -0.047(12) 0.029(13) -0.033(14)
F273 0.15(2) 0.121(19) 0.061(15) -0.046(15) 0.034(16) -0.024(17)
F274 0.139(17) 0.115(19) 0.050(14) -0.042(15) 0.034(14) -0.030(17)
F275 0.14(2) 0.12(2) 0.08(2) -0.064(19) 0.031(19) -0.03(2)
F276 0.10(3) 0.14(3) 0.12(3) 0.00(3) 0.02(2) 0.04(3)
F277 0.103(19) 0.15(2) 0.13(2) 0.00(2) 0.032(18) 0.03(2)
C355 0.097(14) 0.136(17) 0.122(15) -0.005(14) 0.034(13) 0.030(14)
F278 0.103(19) 0.14(2) 0.13(2) -0.01(2) 0.027(19) 0.03(2)
F279 0.12(2) 0.15(3) 0.11(2) -0.01(2) 0.004(19) 0.06(2)
F280 0.14(3) 0.16(3) 0.14(3) 0.00(3) 0.02(2) 0.05(3)
C356 0.132(15) 0.155(19) 0.128(16) -0.001(15) 0.019(13) 0.051(15)
F281 0.13(2) 0.16(2) 0.13(2) 0.00(2) 0.023(19) 0.05(2)
F282 0.18(2) 0.16(2) 0.15(2) 0.03(2) 0.03(2) 0.03(2)
C357 0.155(16) 0.144(17) 0.131(15) 0.018(13) 0.031(13) 0.040(14)
F283 0.17(2) 0.16(2) 0.14(2) 0.029(19) 0.03(2) 0.03(2)
C358 0.162(16) 0.143(17) 0.134(15) 0.024(13) 0.033(13) 0.039(14)
F284 0.18(2) 0.16(2) 0.15(2) 0.024(19) 0.04(2) 0.03(2)
C359 0.169(17) 0.149(17) 0.141(16) 0.024(13) 0.032(14) 0.035(15)
F285 0.14(2) 0.12(2) 0.15(2) -0.024(19) 0.07(2) 0.045(19)
F286 0.14(2) 0.11(2) 0.15(2) -0.02(2) 0.08(2) 0.04(2)
F287 0.16(2) 0.12(2) 0.16(2) -0.023(19) 0.06(2) 0.047(19)
C360 0.146(16) 0.110(16) 0.144(16) -0.022(14) 0.072(15) 0.045(14)
F288 0.20(2) 0.092(18) 0.11(2) 0.027(17) 0.078(19) 0.038(18)
F289 0.20(2) 0.112(18) 0.100(19) 0.049(16) 0.075(18) 0.039(19)
C361 0.191(18) 0.113(14) 0.105(15) 0.019(12) 0.080(15) 0.031(15)
F290 0.20(2) 0.126(18) 0.105(17) 0.017(15) 0.073(18) 0.022(19)
C362 0.138(17) 0.115(15) 0.102(15) 0.028(13) 0.050(14) 0.066(15)
F291 0.15(2) 0.11(2) 0.11(2) 0.029(18) 0.05(2) 0.07(2)
F292 0.14(2) 0.116(19) 0.115(18) 0.023(17) 0.050(18) 0.072(18)
F293 0.14(3) 0.11(3) 0.11(3) 0.01(2) 0.06(3) 0.08(3)
F294 0.14(2) 0.09(2) 0.12(2) -0.04(2) 0.06(2) -0.01(2)
F295 0.15(2) 0.10(2) 0.104(19) -0.048(19) 0.060(19) -0.017(19)
C363 0.136(15) 0.089(15) 0.111(14) -0.039(13) 0.055(13) -0.011(13)
F296 0.13(2) 0.09(2) 0.12(2) -0.05(2) 0.06(2) -0.01(2)
F297 0.098(17) 0.10(2) 0.113(19) -0.002(17) 0.023(17) -0.021(16)
C364 0.096(13) 0.095(15) 0.103(14) -0.009(13) 0.011(13) -0.013(13)
F298 0.11(2) 0.12(2) 0.12(2) 0.00(2) 0.02(2) -0.01(2)
F299 0.105(18) 0.11(2) 0.11(2) -0.014(17) -0.004(17) -0.018(17)
F300 0.13(2) 0.15(2) 0.10(2) 0.005(19) 0.038(18) -0.03(2)
F301 0.12(2) 0.14(2) 0.092(19) 0.010(17) 0.067(17) -0.016(19)
F302 0.11(2) 0.15(2) 0.076(19) 0.008(19) 0.05(2) -0.03(2)
C365 0.118(15) 0.140(15) 0.086(14) 0.005(13) 0.050(13) -0.024(14)
F303 0.081(17) 0.13(2) 0.124(19) 0.005(18) 0.026(17) 0.012(18)
C366 0.078(13) 0.114(15) 0.115(13) 0.000(13) 0.022(13) 0.014(13)
F304 0.08(2) 0.11(2) 0.134(18) -0.003(18) 0.018(19) 0.025(18)
F305 0.07(2) 0.12(2) 0.117(19) 0.007(19) 0.022(18) 0.019(19)
F306 0.108(19) 0.22(2) 0.117(19) 0.050(19) 0.028(19) 0.04(2)
F307 0.09(2) 0.22(3) 0.10(2) 0.06(2) 0.01(2) 0.00(2)
F308 0.110(19) 0.23(2) 0.11(2) 0.06(2) 0.035(18) 0.04(2)
C367 0.100(12) 0.217(17) 0.099(12) 0.055(12) 0.029(11) 0.028(13)
F309 0.10(2) 0.22(3) 0.08(2) 0.06(2) -0.002(19) 0.00(2)
C368 0.101(12) 0.216(17) 0.099(12) 0.056(12) 0.024(11) 0.019(13)
C369 0.101(12) 0.220(17) 0.097(12) 0.054(13) 0.014(11) 0.002(14)
C370 0.104(13) 0.219(17) 0.104(13) 0.055(13) 0.033(11) 0.033(13)
F310 0.10(2) 0.23(2) 0.106(19) 0.045(19) 0.017(18) -0.01(2)
C371 0.101(12) 0.216(17) 0.098(12) 0.057(12) 0.018(11) 0.010(13)
F311 0.114(19) 0.22(2) 0.10(2) 0.05(2) 0.039(19) 0.04(2)
C372 0.065(11) 0.156(15) 0.119(14) 0.016(13) 0.005(11) -0.002(12)
F312 0.055(15) 0.18(2) 0.13(2) -0.003(19) 0.015(17) -0.018(16)
F313 0.073(18) 0.16(2) 0.13(2) 0.02(2) 0.018(17) -0.003(19)
F314 0.075(15) 0.17(2) 0.113(17) 0.033(16) 0.005(14) 0.025(16)
F315 0.074(15) 0.17(2) 0.112(16) 0.036(16) 0.008(14) 0.030(16)
F316 0.06(2) 0.17(3) 0.11(2) 0.03(2) -0.008(19) 0.03(2)
F317 0.11(2) 0.20(3) 0.12(2) 0.06(2) 0.03(2) 0.03(2)
F318 0.11(2) 0.19(3) 0.13(2) 0.09(2) 0.03(2) 0.02(2)
C373 0.103(14) 0.189(19) 0.120(16) 0.075(14) 0.025(13) 0.024(14)
F319 0.11(2) 0.20(2) 0.13(2) 0.07(2) 0.035(19) 0.02(2)
F320 0.12(2) 0.12(2) 0.15(2) 0.00(2) 0.011(19) -0.01(2)
F321 0.10(2) 0.11(2) 0.15(2) -0.02(2) 0.000(19) -0.010(19)
F322 0.104(19) 0.11(2) 0.147(19) 0.00(2) 0.016(17) -0.015(19)
C374 0.116(15) 0.113(16) 0.139(15) -0.007(15) 0.001(13) -0.005(14)
F323 0.13(2) 0.094(19) 0.124(19) 0.035(18) 0.041(19) -0.013(18)
F324 0.12(2) 0.10(2) 0.13(2) 0.03(2) 0.04(2) -0.013(19)
C375 0.116(14) 0.088(13) 0.127(15) 0.025(13) 0.040(14) -0.003(13)
F325 0.12(2) 0.080(17) 0.13(2) 0.036(18) 0.036(18) -0.008(17)
F326 0.13(2) 0.109(19) 0.11(2) 0.020(18) 0.066(18) -0.009(18)
F327 0.12(2) 0.11(2) 0.111(19) 0.009(18) 0.079(17) -0.011(18)
C376 0.125(14) 0.102(14) 0.105(15) 0.013(13) 0.069(13) -0.007(13)
F328 0.122(19) 0.104(19) 0.11(2) 0.018(18) 0.077(18) -0.008(18)
F329 0.122(19) 0.10(2) 0.059(17) 0.008(17) 0.011(16) -0.012(18)
C377 0.112(13) 0.093(14) 0.059(11) -0.002(11) 0.018(11) -0.010(12)
F330 0.124(19) 0.10(2) 0.054(16) 0.013(17) 0.016(17) -0.017(18)
F331 0.123(19) 0.10(2) 0.064(17) -0.005(17) 0.026(16) -0.008(18)
F332 0.11(2) 0.08(2) 0.051(17) -0.008(17) 0.033(19) -0.007(19)
C378 0.118(14) 0.085(13) 0.054(11) 0.002(11) 0.019(12) -0.007(12)
F333 0.123(19) 0.098(19) 0.072(18) 0.009(17) 0.008(17) -0.009(18)
F334 0.12(2) 0.099(18) 0.054(16) -0.002(16) 0.028(17) -0.001(18)
F335 0.15(2) 0.078(17) 0.080(19) 0.010(18) 0.042(18) -0.001(17)
F336 0.15(2) 0.088(17) 0.094(17) 0.032(16) 0.025(19) 0.015(19)
F337 0.135(19) 0.086(17) 0.083(19) 0.013(18) 0.028(18) 0.021(17)
C379 0.133(14) 0.078(12) 0.075(13) 0.018(12) 0.031(13) 0.006(12)
F338 0.15(3) 0.10(2) 0.10(2) 0.031(19) -0.02(2) 0.00(2)
C380 0.136(18) 0.099(14) 0.095(15) 0.013(13) 0.003(14) 0.014(14)
F339 0.13(2) 0.093(19) 0.090(18) 0.013(16) 0.021(19) 0.005(19)
F340 0.14(2) 0.098(17) 0.102(19) 0.013(17) -0.002(18) -0.002(17)
F341 0.13(3) 0.15(2) 0.10(2) 0.03(2) 0.04(2) 0.00(2)
F342 0.16(2) 0.16(2) 0.10(2) 0.03(2) 0.05(2) 0.00(2)
F343 0.14(2) 0.15(2) 0.08(2) 0.03(2) 0.054(19) 0.01(2)
F344 0.14(2) 0.15(2) 0.14(2) 0.01(2) 0.06(2) 0.04(2)
C381 0.137(15) 0.145(16) 0.134(15) 0.010(15) 0.064(14) 0.031(15)
F345 0.14(2) 0.14(2) 0.14(2) 0.01(2) 0.06(2) 0.04(2)
F346 0.15(2) 0.16(2) 0.15(2) 0.01(2) 0.066(19) 0.03(2)
F347 0.16(2) 0.13(2) 0.11(2) -0.021(19) 0.020(19) 0.01(2)
F348 0.16(2) 0.14(2) 0.11(2) -0.016(19) 0.021(19) 0.00(2)
F349 0.17(2) 0.13(2) 0.11(2) -0.02(2) 0.027(19) 0.00(2)
C382 0.161(17) 0.130(17) 0.106(15) -0.016(14) 0.019(13) 0.003(15)
F350 0.13(2) 0.15(2) 0.056(17) 0.04(2) 0.023(17) 0.04(2)
F351 0.14(2) 0.17(2) 0.068(18) 0.036(19) 0.027(18) 0.041(19)
F352 0.15(3) 0.16(3) 0.06(2) 0.05(2) 0.03(2) 0.02(3)
C383 0.133(16) 0.153(17) 0.064(13) 0.037(14) 0.029(13) 0.041(15)
F353 0.09(2) 0.08(2) 0.064(17) -0.023(17) 0.001(17) 0.018(18)
F354 0.102(17) 0.094(19) 0.063(16) -0.004(16) 0.026(15) 0.012(16)
C384 0.088(13) 0.088(13) 0.058(11) -0.002(11) 0.024(11) 0.011(11)
F355 0.104(19) 0.099(17) 0.057(15) -0.001(14) 0.035(17) 0.007(18)
C385 0.125(15) 0.183(19) 0.151(17) -0.017(14) 0.027(13) -0.042(15)

loop_
_atom_type_symbol
_atom_type_description
_atom_type_scat_dispersion_real
_atom_type_scat_dispersion_imag
_atom_type_scat_source
C C 0.0033 0.0016 'International Tables Vol C Tables 4.2.6.8 and 6.1.1.4'
H H 0.0000 0.0000 'International Tables Vol C Tables 4.2.6.8 and 6.1.1.4'
Dy Dy -0.1892 4.4098 'International Tables Vol C Tables 4.2.6.8 and 6.1.1.4'
F F 0.0171 0.0103 'International Tables Vol C Tables 4.2.6.8 and 6.1.1.4'
N N 0.0061 0.0033 'International Tables Vol C Tables 4.2.6.8 and 6.1.1.4'
O O 0.0106 0.0060 'International Tables Vol C Tables 4.2.6.8 and 6.1.1.4'

loop_
_geom_angle_atom_site_label_1
_geom_angle_atom_site_label_2
_geom_angle_atom_site_label_3
_geom_angle
_geom_angle_site_symmetry_1
_geom_angle_site_symmetry_3
_geom_angle_publ_flag
O6 Dy1 O11 127.4(7) . . ?
O6 Dy1 O12 74.6(7) . . ?
O6 Dy1 O26 126.4(8) . . ?
O9 Dy1 O6 76.0(8) . . ?
O9 Dy1 O11 129.0(8) . . ?
O9 Dy1 O12 150.6(7) . . ?
O9 Dy1 O21 71.6(9) . . ?
O9 Dy1 O26 128.1(8) . . ?
O9 Dy1 O29 78.0(8) . . ?
O9 Dy1 O54 78.0(8) . . ?
O12 Dy1 O11 71.4(7) . . ?
O12 Dy1 O26 71.8(7) . . ?
O21 Dy1 O6 76.3(7) . . ?
O21 Dy1 O11 148.8(8) . . ?
O21 Dy1 O12 101.2(7) . . ?
O21 Dy1 O26 70.9(8) . . ?
O26 Dy1 O11 78.1(7) . . ?
O29 Dy1 O6 153.9(8) . . ?
O29 Dy1 O11 69.1(7) . . ?
O29 Dy1 O12 131.4(7) . . ?
O29 Dy1 O21 98.0(8) . . ?
O29 Dy1 O26 73.2(8) . . ?
O54 Dy1 O6 71.8(7) . . ?
O54 Dy1 O11 71.1(7) . . ?
O54 Dy1 O12 92.8(7) . . ?
O54 Dy1 O21 140.2(8) . . ?
O54 Dy1 O26 148.7(8) . . ?
O54 Dy1 O29 100.2(8) . . ?
O2 Dy2 O10 145.9(7) . . ?
O2 Dy2 O44 70.6(7) . . ?
O23 Dy2 O2 98.1(8) . . ?
O23 Dy2 O10 72.7(8) . . ?
O23 Dy2 O37 149.7(8) . . ?
O23 Dy2 O44 71.8(7) . . ?
O37 Dy2 O2 75.0(10) . . ?
O37 Dy2 O10 128.6(10) . . ?
O37 Dy2 O44 129.8(8) . . ?
O38 Dy2 O2 75.8(9) . . ?
O38 Dy2 O10 129.5(8) . . ?
O38 Dy2 O23 74.8(8) . . ?
O38 Dy2 O37 74.9(8) . . ?
O38 Dy2 O44 127.8(9) . . ?
O42 Dy2 O2 94.5(7) . . ?
O42 Dy2 O10 72.9(7) . . ?
O42 Dy2 O23 134.9(8) . . ?
O42 Dy2 O37 75.4(8) . . ?
O42 Dy2 O38 150.2(8) . . ?
O42 Dy2 O44 72.1(7) . . ?
O44 Dy2 O10 75.4(7) . . ?
O59 Dy2 O2 141.5(9) . . ?
O59 Dy2 O10 72.6(9) . . ?
O59 Dy2 O23 95.4(8) . . ?
O59 Dy2 O37 75.2(10) . . ?
O59 Dy2 O38 73.3(10) . . ?
O59 Dy2 O42 101.0(8) . . ?
O59 Dy2 O44 147.8(9) . . ?
O5 Dy3 O4 72.2(7) . . ?
O5 Dy3 O15 101.9(7) . . ?
O5 Dy3 O16 136.0(7) . . ?
O5 Dy3 O55 75.9(7) . . ?
O5 Dy3 O62 148.7(8) . . ?
O13 Dy3 O4 73.0(7) . . ?
O13 Dy3 O5 72.0(7) . . ?
O13 Dy3 O15 71.8(7) . . ?
O13 Dy3 O16 73.4(7) . . ?
O13 Dy3 O55 126.6(8) . . ?
O13 Dy3 O62 128.3(8) . . ?
O15 Dy3 O4 144.4(7) . . ?
O15 Dy3 O62 69.5(9) . . ?
O16 Dy3 O4 72.3(7) . . ?
O16 Dy3 O15 92.2(7) . . ?
O16 Dy3 O62 75.3(8) . . ?
O40 Dy3 O4 74.0(9) . . ?
O40 Dy3 O5 94.9(7) . . ?
O40 Dy3 O13 146.8(9) . . ?
O40 Dy3 O15 141.4(9) . . ?
O40 Dy3 O16 99.4(8) . . ?
O40 Dy3 O55 76.2(10) . . ?
O40 Dy3 O62 78.1(9) . . ?
O55 Dy3 O4 133.5(8) . . ?
O55 Dy3 O15 74.6(8) . . ?
O55 Dy3 O16 148.0(7) . . ?
O55 Dy3 O62 72.8(8) . . ?
O62 Dy3 O4 132.4(9) . . ?
O3 Dy4 O8 71.5(8) . . ?
O3 Dy4 O14 143.1(7) . . ?
O3 Dy4 O20 119.3(8) . . ?
O3 Dy4 O36 83.9(8) . . ?
O3 Dy4 N13 74.2(8) . . ?
O3 Dy4 N1A 69.7(7) . . ?
O8 Dy4 O14 140.3(8) . . ?
O8 Dy4 O36 146.7(8) . . ?
O8 Dy4 N13 80.0(9) . . ?
O8 Dy4 N1A 111.0(8) . . ?
O14 Dy4 N13 120.8(8) . . ?
O14 Dy4 N1A 78.8(7) . . ?
O20 Dy4 O8 76.0(9) . . ?
O20 Dy4 O14 69.0(8) . . ?
O20 Dy4 O36 136.8(7) . . ?
O20 Dy4 N13 145.8(9) . . ?
O20 Dy4 N1A 76.6(7) . . ?
O32 Dy4 O3 140.1(8) . . ?
O32 Dy4 O8 77.7(9) . . ?
O32 Dy4 O14 75.9(8) . . ?
O32 Dy4 O20 75.4(9) . . ?
O32 Dy4 O36 111.0(10) . . ?
O32 Dy4 N13 75.9(9) . . ?
O32 Dy4 N1A 147.4(8) . . ?
O36 Dy4 O14 71.5(7) . . ?
O36 Dy4 N13 71.8(8) . . ?
O36 Dy4 N1A 79.4(8) . . ?
N1A Dy4 N13 135.6(8) . . ?
O7 Dy5 O17 99.7(8) . . ?
O7 Dy5 O27 71.9(8) . . ?
O7 Dy5 O34 73.6(7) . . ?
O7 Dy5 O47 75.4(7) . . ?
O7 Dy5 O48 148.5(9) . . ?
O17 Dy5 O27 73.0(8) . . ?
O17 Dy5 O34 146.2(8) . . ?
O17 Dy5 O47 75.8(9) . . ?
O17 Dy5 O48 70.4(9) . . ?
O27 Dy5 O47 129.5(9) . . ?
O27 Dy5 O48 128.7(8) . . ?
O30 Dy5 O7 135.1(7) . . ?
O30 Dy5 O17 94.4(8) . . ?
O30 Dy5 O27 71.9(8) . . ?
O30 Dy5 O34 71.2(8) . . ?
O30 Dy5 O47 149.5(7) . . ?
O30 Dy5 O48 76.4(8) . . ?
O30 Dy5 O65 100.3(8) . . ?
O34 Dy5 O27 73.5(8) . . ?
O34 Dy5 O47 131.0(9) . . ?
O34 Dy5 O48 131.0(9) . . ?
O47 Dy5 O48 73.1(9) . . ?
O65 Dy5 O7 95.9(8) . . ?
O65 Dy5 O17 139.6(9) . . ?
O65 Dy5 O27 147.4(9) . . ?
O65 Dy5 O34 74.1(9) . . ?
O65 Dy5 O47 72.4(10) . . ?
O65 Dy5 O48 76.8(9) . . ?
O1 Dy6 O19 143.4(8) . . ?
O1 Dy6 O46 79.1(8) . . ?
O1 Dy6 N6 79.0(8) . . ?
O1 Dy6 N11 113.8(9) . . ?
O19 Dy6 O46 71.7(8) . . ?
O19 Dy6 N6 113.5(8) . . ?
O19 Dy6 N11 80.9(7) . . ?
O22 Dy6 O1 143.6(8) . . ?
O22 Dy6 O19 70.4(8) . . ?
O22 Dy6 O46 136.7(7) . . ?
O22 Dy6 N6 71.9(7) . . ?
O22 Dy6 N11 76.6(8) . . ?
O25 Dy6 O1 71.8(8) . . ?
O25 Dy6 O19 142.8(7) . . ?
O25 Dy6 O22 80.8(8) . . ?
O25 Dy6 O46 120.8(9) . . ?
O25 Dy6 N6 77.5(8) . . ?
O25 Dy6 N11 69.7(7) . . ?
O41 Dy6 O1 78.3(8) . . ?
O41 Dy6 O19 73.5(7) . . ?
O41 Dy6 O22 112.5(9) . . ?
O41 Dy6 O25 141.4(7) . . ?
O41 Dy6 O46 75.2(9) . . ?
O41 Dy6 N6 73.3(7) . . ?
O41 Dy6 N11 147.0(7) . . ?
O46 Dy6 N6 144.6(7) . . ?
O46 Dy6 N11 77.3(8) . . ?
N11 Dy6 N6 137.4(7) . . ?
O24 Dy7 O1A 70.4(8) . . ?
O24 Dy7 N29 71.4(8) . . ?
O24 Dy7 N41 75(10) . 2_857 ?
O43 Dy7 O24 76.8(9) . . ?
O43 Dy7 O1A 140.0(8) . . ?
O43 Dy7 N29 75.7(9) . . ?
O43 Dy7 N41 72(9) . 2_857 ?
O1A Dy7 N29 113.1(9) . . ?
O1A Dy7 N41 78(10) . 2_857 ?
O68 Dy7 O24 138.7(9) . . ?
O68 Dy7 O43 124.8(12) . . ?
O68 Dy7 O1A 72.9(10) . . ?
O68 Dy7 N29 142.7(10) . . ?
O68 Dy7 N41 79(10) . 2_857 ?
O68 Dy7 O76 75.9(10) . . ?
O68 Dy7 O79 76.2(13) . . ?
N41 Dy7 N29 138(9) 2_857 . ?
O76 Dy7 O24 144.5(8) . . ?
O76 Dy7 O43 74.0(9) . . ?
O76 Dy7 O1A 143.9(9) . . ?
O76 Dy7 N29 82.2(10) . . ?
O76 Dy7 N41 113(10) . 2_857 ?
O76 Dy7 O79 80.3(11) . . ?
O79 Dy7 O24 111.2(11) . . ?
O79 Dy7 O43 139.9(9) . . ?
O79 Dy7 O1A 75.1(9) . . ?
O79 Dy7 N29 70.6(10) . . ?
O79 Dy7 N41 148(9) . 2_857 ?
O28 Dy8 O39 84.3(9) . . ?
O28 Dy8 O66 140.9(10) . . ?
O28 Dy8 O69 144.3(9) . . ?
O28 Dy8 N19 75.0(9) . . ?
O28 Dy8 O88 74.1(11) . . ?
O28 Dy8 N37 72.2(9) . 2_746 ?
O39 Dy8 O69 70.2(9) . . ?
O39 Dy8 N19 72.3(8) . . ?
O39 Dy8 N37 75.5(9) . 2_746 ?
O66 Dy8 O39 108.6(10) . . ?
O66 Dy8 O69 72.9(9) . . ?
O66 Dy8 N19 74.4(9) . . ?
O66 Dy8 N37 146.0(9) . 2_746 ?
O71 Dy8 O28 117.9(11) . . ?
O71 Dy8 O39 139.9(10) . . ?
O71 Dy8 O66 76.0(11) . . ?
O71 Dy8 O69 73.7(11) . . ?
O71 Dy8 N19 142.7(9) . . ?
O71 Dy8 O88 73.8(11) . . ?
O71 Dy8 N37 80.2(9) . 2_746 ?
N19 Dy8 O69 117.7(9) . . ?
O88 Dy8 O39 146.3(9) . . ?
O88 Dy8 O66 76.0(11) . . ?
O88 Dy8 O69 139.3(10) . . ?
O88 Dy8 N19 77.3(9) . . ?
O88 Dy8 N37 119.9(11) . 2_746 ?
N37 Dy8 O69 77.4(8) 2_746 . ?
N37 Dy8 N19 135.7(8) 2_746 . ?
O18 Dy9 N42 73.4(8) . 1_545 ?
O18 Dy9 N22 150.5(8) . . ?
O33 Dy9 O18 75.1(9) . . ?
O33 Dy9 N42 146.7(8) . 1_545 ?
O33 Dy9 N22 76.6(8) . . ?
O45 Dy9 O18 115.7(10) . . ?
O45 Dy9 O33 134.4(9) . . ?
O45 Dy9 N42 70.8(8) . 1_545 ?
O45 Dy9 N22 79.5(9) . . ?
O53 Dy9 O18 132.7(9) . . ?
O53 Dy9 O33 125.6(11) . . ?
O53 Dy9 O45 81.4(11) . . ?
O53 Dy9 O61 68.2(11) . . ?
O53 Dy9 O63 148.6(10) . . ?
O53 Dy9 N42 71.9(10) . 1_545 ?
O53 Dy9 N22 72.1(9) . . ?
O61 Dy9 O18 80.8(9) . . ?
O61 Dy9 O33 74.5(10) . . ?
O61 Dy9 O45 148.1(10) . . ?
O61 Dy9 O63 141.3(10) . . ?
O61 Dy9 N42 90.0(10) . 1_545 ?
O61 Dy9 N22 99.4(9) . . ?
O63 Dy9 O18 74.3(9) . . ?
O63 Dy9 O33 70.8(10) . . ?
O63 Dy9 O45 70.5(9) . . ?
O63 Dy9 N42 110.0(9) . 1_545 ?
O63 Dy9 N22 88.8(9) . . ?
N22 Dy9 N42 136.0(8) . 1_545 ?
O75 Dy10 N21 74.2(9) . 2_857 ?
O75 Dy10 O78 139.1(10) . . ?
O75 Dy10 N24 69.7(9) . . ?
O75 Dy10 O64A 143.9(10) . . ?
O78 Dy10 N21 74.1(9) . 2_857 ?
O78 Dy10 N24 148.4(9) . . ?
O78 Dy10 O64A 75.0(11) . . ?
O85 Dy10 N21 145.9(9) . 2_857 ?
O85 Dy10 O75 116.6(12) . . ?
O85 Dy10 O78 79.1(11) . . ?
O85 Dy10 N24 73.9(9) . . ?
O85 Dy10 O87 66.5(13) . . ?
O85 Dy10 O64A 73.9(12) . . ?
O85 Dy10 O73A 137.0(11) . . ?
N24 Dy10 N21 136.8(7) . 2_857 ?
N24 Dy10 O64A 81.9(9) . . ?
O87 Dy10 N21 87.1(11) . 2_857 ?
O87 Dy10 O75 76.0(10) . . ?
O87 Dy10 O78 77.2(11) . . ?
O87 Dy10 N24 105.9(10) . . ?
O87 Dy10 O64A 135.0(12) . . ?
O87 Dy10 O73A 155.4(11) . . ?
O64A Dy10 N21 117.7(9) . 2_857 ?
O73A Dy10 N21 73.3(8) . 2_857 ?
O73A Dy10 O75 84.3(9) . . ?
O73A Dy10 O78 110.3(10) . . ?
O73A Dy10 N24 80.2(9) . . ?
O73A Dy10 O64A 69.0(10) . . ?
O31 Dy11 O49 109.3(9) . . ?
O31 Dy11 O51 140.3(10) . . ?
O31 Dy11 O52 73.2(10) . . ?
O31 Dy11 N36 146.7(9) . . ?
O31 Dy11 O81 78.1(10) . . ?
O31 Dy11 O84 75.0(10) . . ?
O31 Dy11 N47 73.0(9) . . ?
O49 Dy11 O51 83.3(10) . . ?
O49 Dy11 O52 69.1(9) . . ?
O49 Dy11 N36 81.2(9) . . ?
O49 Dy11 O81 144.0(11) . . ?
O49 Dy11 N47 71.0(9) . . ?
O51 Dy11 O52 143.9(9) . . ?
O51 Dy11 N36 70.7(9) . . ?
O51 Dy11 N47 76.3(10) . . ?
O52 Dy11 N47 113.8(9) . . ?
N36 Dy11 O52 82.0(9) . . ?
N36 Dy11 N47 138.9(8) . . ?
O81 Dy11 O51 71.4(10) . . ?
O81 Dy11 O52 143.2(10) . . ?
O81 Dy11 N36 112.4(10) . . ?
O81 Dy11 N47 78.2(11) . . ?
O84 Dy11 O49 137.7(9) . . ?
O84 Dy11 O51 121.1(11) . . ?
O84 Dy11 O52 72.5(9) . . ?
O84 Dy11 N36 76.5(9) . . ?
O84 Dy11 O81 78.2(10) . . ?
O84 Dy11 N47 143.4(9) . . ?
O35 Dy12 O77 135.8(10) . . ?
O35 Dy12 N40 82.7(9) . . ?
O56 Dy12 O35 68.1(11) . . ?
O56 Dy12 O77 71.4(12) . . ?
O56 Dy12 N40 82.7(10) . . ?
O56 Dy12 N45 111.2(11) . 2_756 ?
O57 Dy12 O35 82.6(11) . . ?
O57 Dy12 O56 144.2(11) . . ?
O57 Dy12 O67 136.5(12) . . ?
O57 Dy12 O77 124.9(13) . . ?
O57 Dy12 O86 72.9(12) . . ?
O57 Dy12 N40 73.2(11) . . ?
O57 Dy12 N45 75.1(11) . 2_756 ?
O67 Dy12 O35 111.0(11) . . ?
O67 Dy12 O56 75.7(10) . . ?
O67 Dy12 O77 74.3(11) . . ?
O67 Dy12 O86 75.1(11) . . ?
O67 Dy12 N40 146.9(10) . . ?
O67 Dy12 N45 72.1(10) . 2_756 ?
O77 Dy12 N40 75.2(10) . . ?
O86 Dy12 O35 146.9(11) . . ?
O86 Dy12 O56 141.7(12) . . ?
O86 Dy12 O77 77.3(12) . . ?
O86 Dy12 N40 110.2(10) . . ?
O86 Dy12 N45 82.3(11) . 2_756 ?
N45 Dy12 O35 69.8(9) 2_756 . ?
N45 Dy12 O77 144.1(9) 2_756 . ?
N45 Dy12 N40 140.1(8) 2_756 . ?
C305 O1 Dy6 130(2) . . ?
N9 O2 Dy2 134.9(18) . . ?
C43 O3 Dy4 137(2) . . ?
C2 O4 Dy3 131(2) . . ?
C53 O5 Dy3 134.8(18) . . ?
C10 O6 Dy1 131.8(19) . . ?
C117 O7 Dy5 131.3(18) . . ?
C72 O8 Dy4 136(2) . . ?
C181 O9 Dy1 133.3(19) . . ?
C11 O10 Dy2 138.1(17) . . ?
C3 O11 Dy1 131.8(18) . . ?
C166 O12 Dy1 129.2(16) . . ?
C307 O13 Dy3 130.8(15) . . ?
C14 O14 Dy4 135.5(18) . . ?
N15 O15 Dy3 132.4(17) . . ?
C8 O16 Dy3 133.2(18) . . ?
N4 O17 Dy5 132.5(18) . . ?
C65 O18 Dy9 129(2) . . ?
C164 O19 Dy6 133.7(18) . . ?
C217 O20 Dy4 133(2) . . ?
C52 N2 C192 131(2) . . ?
C120 N2 C52 126(3) . . ?
C120 N2 C192 102(3) . . ?
N17 O21 Dy1 141(2) . . ?
C55 O22 Dy6 139.0(19) . . ?
C249 O23 Dy2 129.6(19) . . ?
C63 O24 Dy7 135(2) . . ?
C146 O25 Dy6 137(2) . . ?
C173 O26 Dy1 134(2) . . ?
C205 O27 Dy5 136(2) . . ?
F3 C1 C8 116(2) . . ?
F6 C1 F3 101(2) . . ?
F6 C1 C8 110(2) . . ?
F11 C1 F3 107(2) . . ?
F11 C1 F6 101(2) . . ?
F11 C1 C8 120(2) . . ?
O4 C2 C9 132(3) . . ?
O4 C2 C74 115(3) . . ?
C9 C2 C74 113(3) . . ?
C187 O28 Dy8 133(3) . . ?
C312 O29 Dy1 132.3(18) . . ?
C60 O30 Dy5 133.0(18) . . ?
C298 O31 Dy11 132(2) . . ?
C107 O32 Dy4 139(2) . . ?
C170 O33 Dy9 134(2) . . ?
C40 O34 Dy5 131.0(18) . . ?
O11 C3 C7 128(2) . . ?
O11 C3 C35 118(2) . . ?
C7 C3 C35 114(2) . . ?
O17 N4 C4 117(3) . . ?
C6 N4 O17 123(3) . . ?
C6 N4 C4 117(3) . . ?
N4 C4 C5 96(3) . . ?
N4 C4 C250 105(3) . . ?
C5 C4 C250 105(4) . . ?
C279 C4 N4 112(3) . . ?
C279 C4 C5 117(4) . . ?
C279 C4 C250 118(4) . . ?
C4 C5 C267 112(3) . . ?
C4 C5 C308 117(4) . . ?
N32 C5 C4 106(3) . . ?
N32 C5 C267 101(3) . . ?
N32 C5 C308 113(3) . . ?
C308 C5 C267 107(3) . . ?
C6 N32 C5 110(3) . . ?
O70 N32 C5 124(3) . . ?
O70 N32 C6 125(3) . . ?
N4 C6 N32 105(3) . . ?
N4 C6 C177 129(3) . . ?
N32 C6 C177 126(3) . . ?
C102 O35 Dy12 135(3) . . ?
C41 O36 Dy4 134.6(18) . . ?
C265 O37 Dy2 130(2) . . ?
C3 C7 H7 120.5 . . ?
C166 C7 C3 119(2) . . ?
C166 C7 H7 120.5 . . ?
C263 O38 Dy2 136(2) . . ?
O60 N12 C54 128(3) . . ?
O60 N12 C209 117(3) . . ?
C54 N12 C209 114(3) . . ?
C154 O39 Dy8 133(2) . . ?
O16 C8 C1 116(2) . . ?
O16 C8 C116 131(2) . . ?
C116 C8 C1 112(2) . . ?
N25 O40 Dy3 136(2) . . ?
C248 O41 Dy6 135(2) . . ?
C114 O42 Dy2 134.4(17) . . ?
C2 C9 H9 120.9 . . ?
C2 C9 C53 118(2) . . ?
C53 C9 H9 120.9 . . ?
C157 O43 Dy7 134(2) . . ?
C280 O44 Dy2 131.8(19) . . ?
C119 O1A Dy7 137(2) . . ?
C62 N13 Dy4 127(2) . . ?
C120 N13 Dy4 131(2) . . ?
C120 N13 C62 102(3) . . ?
C81 O45 Dy9 134(2) . . ?
O6 C10 C61 129(3) . . ?
O6 C10 C78 117(2) . . ?
C61 C10 C78 113(3) . . ?
C144 O46 Dy6 130(2) . . ?
C186 O47 Dy5 133.6(19) . . ?
O10 C11 C56 112(3) . . ?
O10 C11 C1A 120(2) . . ?
C56 C11 C1A 127(3) . . ?
F40 C12 F53 103(3) . . ?
F40 C12 C117 113(3) . . ?
F40 C12 F141 114(3) . . ?
F53 C12 C117 111(3) . . ?
F141 C12 F53 106(3) . . ?
F141 C12 C117 110(3) . . ?
C262 O48 Dy5 130(2) . . ?
C276 O49 Dy11 133(2) . . ?
C14 C13 H13 120.2 . . ?
C41 C13 H13 120.2 . . ?
C41 C13 C14 120(2) . . ?
O21 N17 C202 118(2) . . ?
C218 N17 O21 125(3) . . ?
C218 N17 C202 117(3) . . ?
C301 O51 Dy11 131(4) . . ?
C340 O51 Dy11 138(3) . . ?
C203 O52 Dy11 135(2) . . ?
C198 O53 Dy9 142(3) . . ?
N46 O54 Dy1 138.7(17) . . ?
O14 C14 C13 127(2) . . ?
O14 C14 C42 117(2) . . ?
C13 C14 C42 116(2) . . ?
C55 C15 H15 120.1 . . ?
C164 C15 H15 120.1 . . ?
C164 C15 C55 120(3) . . ?
F1 C16 F33 109(2) . . ?
F1 C16 C53 103(2) . . ?
F9 C16 F1 104(2) . . ?
F9 C16 F33 110(2) . . ?
F9 C16 C53 114(2) . . ?
F33 C16 C53 116(2) . . ?
C19 N20 C17 110(4) . . ?
O72 N20 C17 122(3) . . ?
O72 N20 C19 126(3) . . ?
N20 C17 C18 103(3) . . ?
N20 C17 C275 109(3) . . ?
N20 C17 C283 107(3) . . ?
C275 C17 C18 114(3) . . ?
C275 C17 C283 108(3) . . ?
C283 C17 C18 115(4) . . ?
N9 C18 C17 91(3) . . ?
C80 C18 C17 111(3) . . ?
C80 C18 N9 101(3) . . ?
C257 C18 C17 121(4) . . ?
C257 C18 N9 113(3) . . ?
C257 C18 C80 115(4) . . ?
O2 N9 C18 114(3) . . ?
O2 N9 C19 128(3) . . ?
C19 N9 C18 118(3) . . ?
N20 C19 C67 125(4) . . ?
N9 C19 N20 108(3) . . ?
N9 C19 C67 126(3) . . ?
C20 N21 Dy10 123.8(11) . 2_847 ?
C20 N21 C22 108.0 . . ?
C22 N21 Dy10 126.5(11) . 2_847 ?
N21 C20 H20 126.0 . . ?
C21 C20 N21 108.0 . . ?
C21 C20 H20 126.0 . . ?
C20 C21 H21 126.0 . . ?
C20 C21 N30 108.0 . . ?
N30 C21 H21 126.0 . . ?
C22 N30 C21 108.0 . . ?
C132 N30 C21 125.6(18) . . ?
C132 N30 C22 126.3(18) . . ?
N21 C22 H22 126.0 . . ?
N30 C22 N21 108.0 . . ?
N30 C22 H22 126.0 . . ?
C121 O55 Dy3 136.7(18) . . ?
C24 C23 C28 120.0 . . ?
C24 C23 N7 117.3(16) . . ?
C28 C23 N7 122.7(16) . . ?
C23 C24 H24 120.0 . . ?
C25 C24 C23 120.0 . . ?
C25 C24 H24 120.0 . . ?
C24 C25 C26 120.0 . . ?
N8 C25 C24 120.5(16) . . ?
N8 C25 C26 119.5(16) . . ?
C25 C26 H26 120.0 . . ?
C27 C26 C25 120.0 . . ?
C27 C26 H26 120.0 . . ?
C26 C27 C28 120.0 . . ?
C26 C27 C37 121(2) . . ?
C28 C27 C37 118.7(19) . . ?
C23 C28 H28 120.0 . . ?
C27 C28 C23 120.0 . . ?
C27 C28 H28 120.0 . . ?
N3 C29 H29 126.0 . . ?
C31 C29 H29 126.0 . . ?
C31 C29 N3 108.0 . . ?
C29 N3 C30 108.0 . . ?
C97 N3 C29 131.5(16) . . ?
C97 N3 C30 120.5(16) . . ?
N3 C30 H30 126.0 . . ?
N6 C30 N3 108.0 . . ?
N6 C30 H30 126.0 . . ?
C30 N6 Dy6 120.4(10) . . ?
C31 N6 Dy6 131.3(10) . . ?
C31 N6 C30 108.0 . . ?
C29 C31 N6 108.0 . . ?
C29 C31 H31 126.0 . . ?
N6 C31 H31 126.0 . . ?
C149 O56 Dy12 139(3) . . ?
C300 O57 Dy12 138(3) . . ?
C358 O57 Dy12 138(4) . . ?
C32 N1A Dy4 123.5(11) . . ?
C34 N1A Dy4 126.1(11) . . ?
C34 N1A C32 108.0 . . ?
N1A C32 H32 126.0 . . ?
C33 C32 N1A 108.0 . . ?
C33 C32 H32 126.0 . . ?
C32 C33 H33 126.0 . . ?
N8 C33 C32 108.0 . . ?
N8 C33 H33 126.0 . . ?
C25 N8 C33 130.2(17) . . ?
C25 N8 C34 121.7(17) . . ?
C33 N8 C34 108.0 . . ?
N1A C34 N8 108.0 . . ?
N1A C34 H34 126.0 . . ?
N8 C34 H34 126.0 . . ?
O40 N25 C143 129(3) . . ?
O40 N25 C182 126(3) . . ?
C143 N25 C182 105(4) . . ?
F22 C35 C3 115(2) . . ?
F22 C35 F25 113(2) . . ?
F25 C35 C3 113(2) . . ?
F54 C35 C3 109(2) . . ?
F54 C35 F22 103(3) . . ?
F54 C35 F25 102(2) . . ?
N33 O59 Dy2 138(2) . . ?
F67 C36 C60 119(3) . . ?
F77 C36 F67 100(3) . . ?
F77 C36 F86 100(3) . . ?
F77 C36 C60 117(3) . . ?
F86 C36 F67 102(3) . . ?
F86 C36 C60 117(3) . . ?
F261 C36 C60 117(3) . . ?
F261 C36 F263 96(4) . . ?
F262 C36 C60 113(3) . . ?
F262 C36 F261 110(4) . . ?
F262 C36 F263 105(4) . . ?
F263 C36 C60 114(3) . . ?
O58 N26 C37 122(3) . . ?
O58 N26 C39 123(3) . . ?
C37 N26 C39 114(3) . . ?
N26 C37 C27 127(3) . . ?
N15 C37 C27 125(3) . . ?
N15 C37 N26 108(3) . . ?
O15 N15 C38 120(3) . . ?
C37 N15 O15 126(3) . . ?
C37 N15 C38 108(3) . . ?
N15 C38 C199 106(3) . . ?
N15 C38 C214 108(3) . . ?
C39 C38 N15 102(3) . . ?
C39 C38 C199 112(3) . . ?
C39 C38 C214 115(3) . . ?
C199 C38 C214 113(3) . . ?
N26 C39 C38 99(3) . . ?
N26 C39 C118 110(3) . . ?
N26 C39 C296 111(3) . . ?
C38 C39 C118 115(3) . . ?
C38 C39 C296 114(4) . . ?
C296 C39 C118 108(3) . . ?
O34 C40 C59 113(2) . . ?
O34 C40 C221 131(3) . . ?
O34 C40 C379 111(3) . . ?
C221 C40 C59 116(3) . . ?
C221 C40 C379 118(3) . . ?
O36 C41 C13 128(3) . . ?
O36 C41 C113 110(2) . . ?
C13 C41 C113 121(2) . . ?
C215 O61 Dy9 141(2) . . ?
F8 C42 C14 111(2) . . ?
F10 C42 F8 105(2) . . ?
F10 C42 C14 112(2) . . ?
F10 C42 F206 112(2) . . ?
F206 C42 F8 100(2) . . ?
F206 C42 C14 115(2) . . ?
O3 C43 C151 119(3) . . ?
O3 C43 C168 130(3) . . ?
O3 C43 C364 121(3) . . ?
C168 C43 C151 111(3) . . ?
C168 C43 C364 108(3) . . ?
C281 O62 Dy3 133(2) . . ?
C139 O63 Dy9 139(2) . . ?
C44 N29 Dy7 126.3(13) . . ?
C44 N29 C46 108.0 . . ?
C46 N29 Dy7 123.3(12) . . ?
N29 C44 H44 126.0 . . ?
C45 C44 N29 108.0 . . ?
C45 C44 H44 126.0 . . ?
C44 C45 H45 126.0 . . ?
C44 C45 N7 108.0 . . ?
N7 C45 H45 126.0 . . ?
C23 N7 C45 132.2(17) . . ?
C23 N7 C46 119.8(17) . . ?
C46 N7 C45 108.0 . . ?
N29 C46 H46 126.0 . . ?
N7 C46 N29 108.0 . . ?
N7 C46 H46 126.0 . . ?
C48 C47 H47 120.0 . . ?
C48 C47 C52 120.0 . . ?
C52 C47 H47 120.0 . . ?
C47 C48 C49 120.0 . . ?
N10 C48 C47 118.6(18) . . ?
N10 C48 C49 121.1(18) . . ?
C48 C49 H49 120.0 . . ?
C50 C49 C48 120.0 . . ?
C50 C49 H49 120.0 . . ?
C49 C50 C319 116(2) . . ?
C51 C50 C49 120.0 . . ?
C51 C50 C319 123(2) . . ?
C50 C51 H51 120.0 . . ?
C50 C51 C52 120.0 . . ?
C52 C51 H51 120.0 . . ?
N2 C52 C47 116.5(17) . . ?
N2 C52 C51 123.3(17) . . ?
C51 C52 C47 120.0 . . ?
O5 C53 C9 128(2) . . ?
O5 C53 C16 117(2) . . ?
C9 C53 C16 115(2) . . ?
N12 C54 C101 124(3) . . ?
N46 C54 N12 107(3) . . ?
N46 C54 C101 129(3) . . ?
N44 O65 Dy5 131(2) . . ?
C237 O66 Dy8 133(3) . . ?
C188 O67 Dy12 133(3) . . ?
C343 O67 Dy12 133(3) . . ?
O74 N31 C185 123(3) . . ?
O74 N31 C224 124(3) . . ?
C224 N31 C185 113(3) . . ?
O22 C55 C15 126(3) . . ?
O22 C55 C147 120(2) . . ?
C15 C55 C147 114(3) . . ?
C11 C56 H56 115.6 . . ?
C249 C56 C11 129(3) . . ?
C249 C56 H56 115.6 . . ?
C255 O68 Dy7 136(4) . . ?
C371 O68 Dy7 135(6) . . ?
F19 C57 F21 105(2) . . ?
F19 C57 F47 106(2) . . ?
F19 C57 C119 110(2) . . ?
F21 C57 C119 113(2) . . ?
F47 C57 F21 111(2) . . ?
F47 C57 C119 112(2) . . ?
F7 C58 F75 103(2) . . ?
F7 C58 F135 100(2) . . ?
F7 C58 C154 118(2) . . ?
F75 C58 C154 112(2) . . ?
F135 C58 F75 99(2) . . ?
F135 C58 C154 122(2) . . ?
C127 O69 Dy8 133(2) . . ?
C160 O71 Dy8 132(3) . . ?
F62 C59 C40 115(3) . . ?
F62 C59 F80 97(3) . . ?
F80 C59 C40 116(3) . . ?
F203 C59 F62 105(3) . . ?
F203 C59 C40 114(3) . . ?
F203 C59 F80 107(3) . . ?
O30 C60 C36 115(2) . . ?
O30 C60 C167 128(3) . . ?
C167 C60 C36 116(3) . . ?
C10 C61 H61 117.7 . . ?
C181 C61 C10 125(3) . . ?
C181 C61 H61 117.7 . . ?
N13 C62 H62 125.9 . . ?
C192 C62 N13 108(3) . . ?
C192 C62 H62 125.9 . . ?
O24 C63 C103 114(2) . . ?
O24 C63 C169 132(3) . . ?
C169 C63 C103 114(3) . . ?
F20 C64 F93 108(3) . . ?
F20 C64 C65 119(3) . . ?
F20 C64 F101 105(3) . . ?
F93 C64 C65 113(3) . . ?
F93 C64 F101 102(3) . . ?
F101 C64 C65 107(2) . . ?
O18 C65 C64 108(3) . . ?
O18 C65 C159 130(3) . . ?
C159 C65 C64 121(3) . . ?
C67 C66 H66 120.0 . . ?
C67 C66 C71 120.0 . . ?
C71 C66 H66 120.0 . . ?
C66 C67 C19 120(2) . . ?
C68 C67 C19 120(2) . . ?
C68 C67 C66 120.0 . . ?
C67 C68 H68 120.0 . . ?
C69 C68 C67 120.0 . . ?
C69 C68 H68 120.0 . . ?
C68 C69 C70 120.0 . . ?
N18 C69 C68 125(2) . . ?
N18 C69 C70 115(2) . . ?
C69 C70 H70 120.0 . . ?
C71 C70 C69 120.0 . . ?
C71 C70 H70 120.0 . . ?
C66 C71 N16 119.2(18) . . ?
C70 C71 C66 120.0 . . ?
C70 C71 N16 120.7(18) . . ?
O8 C72 C79 110(3) . . ?
O8 C72 C168 127(3) . . ?
O8 C72 C363 116(3) . . ?
C168 C72 C79 121(3) . . ?
C168 C72 C363 116(3) . . ?
O80 N34 C165 116(3) . . ?
O80 N34 C218 131(3) . . ?
C218 N34 C165 110(3) . . ?
F27 C73 F45 105(2) . . ?
F27 C73 F60 107(2) . . ?
F27 C73 C181 116(2) . . ?
F45 C73 C181 108(2) . . ?
F60 C73 F45 103(2) . . ?
F60 C73 C181 116(2) . . ?
F83 C74 C2 120(2) . . ?
F83 C74 F119 87(2) . . ?
F103 C74 C2 121(2) . . ?
F103 C74 F83 112(3) . . ?
F103 C74 F119 93(2) . . ?
F119 C74 C2 114(3) . . ?
C77 N35 C75 108.0 . . ?
C179 N35 C75 124.4(18) . . ?
C179 N35 C77 127.3(18) . . ?
N35 C75 H75 126.0 . . ?
N19 C75 N35 108.0 . . ?
N19 C75 H75 126.0 . . ?
C75 N19 Dy8 124.2(12) . . ?
C75 N19 C76 108.0 . . ?
C76 N19 Dy8 127.2(12) . . ?
N19 C76 H76 126.0 . . ?
C77 C76 N19 108.0 . . ?
C77 C76 H76 126.0 . . ?
N35 C77 H77 126.0 . . ?
C76 C77 N35 108.0 . . ?
C76 C77 H77 126.0 . . ?
F4 C78 C10 111(2) . . ?
F4 C78 F42 103(2) . . ?
F29 C78 F4 101(2) . . ?
F29 C78 C10 119(2) . . ?
F29 C78 F42 106(2) . . ?
F42 C78 C10 115(2) . . ?
F50 C79 F85 115(3) . . ?
F50 C79 C72 109(3) . . ?
F85 C79 C72 116(3) . . ?
F87 C79 F50 94(3) . . ?
F87 C79 F85 110(3) . . ?
F87 C79 C72 111(3) . . ?
C18 C80 H80A 109.5 . . ?
C18 C80 H80B 109.5 . . ?
C18 C80 H80C 109.5 . . ?
H80A C80 H80B 109.5 . . ?
H80A C80 H80C 109.5 . . ?
H80B C80 H80C 109.5 . . ?
O45 C81 C86 134(3) . . ?
O45 C81 C278 114(3) . . ?
O45 C81 C376 113(3) . . ?
C86 C81 C278 112(3) . . ?
C86 C81 C376 113(3) . . ?
C82 N36 Dy11 130.6(13) . . ?
C84 N36 Dy11 119.1(13) . . ?
C84 N36 C82 108.0 . . ?
N36 C82 H82 126.0 . . ?
N36 C82 C83 108.0 . . ?
C83 C82 H82 126.0 . . ?
C82 C83 H83 126.0 . . ?
N38 C83 C82 108.0 . . ?
N38 C83 H83 126.0 . . ?
C83 N38 C84 108.0 . . ?
C236 N38 C83 128.1(18) . . ?
C236 N38 C84 121.9(18) . . ?
N36 C84 N38 108.0 . . ?
N36 C84 H84 126.0 . . ?
N38 C84 H84 126.0 . . ?
F52 C85 C157 110(3) . . ?
F92 C85 F52 104(3) . . ?
F92 C85 C157 110(3) . . ?
F195 C85 F52 112(3) . . ?
F195 C85 F92 108(3) . . ?
F195 C85 C157 113(3) . . ?
F314 C85 C157 138(4) . . ?
F315 C85 C157 106(5) . . ?
F315 C85 F314 66(6) . . ?
F315 C85 F316 100(6) . . ?
F316 C85 C157 116(5) . . ?
F316 C85 F314 106(6) . . ?
C81 C86 H86 122.6 . . ?
C81 C86 C139 115(3) . . ?
C139 C86 H86 122.6 . . ?
C315 O75 Dy10 131(3) . . ?
C190 O88 Dy8 137(3) . . ?
C88 C87 H87 120.0 . . ?
C88 C87 C92 120.0 . . ?
C92 C87 H87 120.0 . . ?
C89 C88 C87 120.0 . . ?
N23 C88 C87 117.3(18) . . ?
N23 C88 C89 122.7(19) . . ?
C88 C89 H89 120.0 . . ?
C88 C89 C90 120.0 . . ?
C90 C89 H89 120.0 . . ?
C89 C90 C91 120.0 . . ?
C89 C90 C185 121(2) . . ?
C91 C90 C185 119(2) . . ?
C90 C91 H91 120.0 . . ?
C90 C91 C92 120.0 . . ?
C92 C91 H91 120.0 . . ?
C87 C92 N27 120.8(17) . . ?
C91 C92 C87 120.0 . . ?
C91 C92 N27 119.2(17) . . ?
C93 N37 Dy8 127.4(12) . 2_756 ?
C95 N37 Dy8 124.5(12) . 2_756 ?
C95 N37 C93 108.0 . . ?
N37 C93 H93 126.0 . . ?
C94 C93 N37 108.0 . . ?
C94 C93 H93 126.0 . . ?
C93 C94 H94 126.0 . . ?
C93 C94 N10 108.0 . . ?
N10 C94 H94 126.0 . . ?
C48 N10 C94 122.7(18) . . ?
C48 N10 C95 128.0(18) . . ?
C94 N10 C95 108.0 . . ?
N37 C95 N10 108.0 . . ?
N37 C95 H95 126.0 . . ?
N10 C95 H95 126.0 . . ?
C97 C96 H96 120.0 . . ?
C97 C96 C101 120.0 . . ?
C101 C96 H96 120.0 . . ?
N3 C97 C96 124.8(16) . . ?
N3 C97 C98 115.2(16) . . ?
C96 C97 C98 120.0 . . ?
C97 C98 H98 120.0 . . ?
C99 C98 C97 120.0 . . ?
C99 C98 H98 120.0 . . ?
C98 C99 C100 120.0 . . ?
N1 C99 C98 117.7(17) . . ?
N1 C99 C100 122.2(17) . . ?
C99 C100 H100 120.0 . . ?
C99 C100 C101 120.0 . . ?
C101 C100 H100 120.0 . . ?
C96 C101 C54 120.4(19) . . ?
C100 C101 C54 119.6(19) . . ?
C100 C101 C96 120.0 . . ?
O35 C102 C156 112(4) . . ?
O35 C102 C256 135(4) . . ?
O35 C102 C360 110(4) . . ?
C256 C102 C156 113(4) . . ?
C256 C102 C360 114(4) . . ?
F2 C103 C63 111(2) . . ?
F14 C103 F2 102(2) . . ?
F14 C103 C63 111(2) . . ?
F28 C103 F2 106(2) . . ?
F28 C103 F14 106(2) . . ?
F28 C103 C63 118(2) . . ?
N41 C104 H104 126.0 . . ?
N1 C104 H104 126.0 . . ?
N1 C104 N41 108.0 . . ?
C104 N41 Dy7 123.6(11) . 2_847 ?
C105 N41 Dy7 127.2(11) . 2_847 ?
C105 N41 C104 108.0 . . ?
N41 C105 H105 126.0 . . ?
C106 C105 N41 108.0 . . ?
C106 C105 H105 126.0 . . ?
C105 C106 H106 126.0 . . ?
C105 C106 N1 108.0 . . ?
N1 C106 H106 126.0 . . ?
C99 N1 C104 124.3(17) . . ?
C99 N1 C106 126.8(17) . . ?
C104 N1 C106 108.0 . . ?
O32 C107 C206 120(3) . . ?
O32 C107 C323 111(3) . . ?
O32 C107 C365 122(3) . . ?
C206 C107 C323 129(3) . . ?
C206 C107 C365 118(3) . . ?
N11 C108 H108 126.0 . . ?
N11 C108 N39 108.0 . . ?
N39 C108 H108 126.0 . . ?
C108 N11 Dy6 122.7(11) . . ?
C109 N11 Dy6 127.7(11) . . ?
C109 N11 C108 108.0 . . ?
N11 C109 H109 126.0 . . ?
N11 C109 C110 108.0 . . ?
C110 C109 H109 126.0 . . ?
C109 C110 H110 126.0 . . ?
N39 C110 C109 108.0 . . ?
N39 C110 H110 126.0 . . ?
C108 N39 C110 108.0 . . ?
C175 N39 C108 123.8(17) . . ?
C175 N39 C110 128.2(17) . . ?
F15 C111 F18 104(2) . . ?
F15 C111 F105 104(2) . . ?
F15 C111 C203 119(2) . . ?
F18 C111 C203 110(2) . . ?
F105 C111 F18 100(2) . . ?
F105 C111 C203 118(2) . . ?
H11A C112 H11B 109.5 . . ?
H11A C112 H11C 109.5 . . ?
H11B C112 H11C 109.5 . . ?
C318 C112 H11A 109.5 . . ?
C318 C112 H11B 109.5 . . ?
C318 C112 H11C 109.5 . . ?
C316 O76 Dy7 136(2) . . ?
F12 C113 F23 109(2) . . ?
F12 C113 F55 105(2) . . ?
F12 C113 C41 112(2) . . ?
F23 C113 C41 113(2) . . ?
F55 C113 F23 104(2) . . ?
F55 C113 C41 112(2) . . ?
C251 O77 Dy12 139(4) . . ?
C345 O77 Dy12 140(4) . . ?
O42 C114 C158 125(2) . . ?
O42 C114 C239 117(2) . . ?
O42 C114 C384 112(2) . . ?
C158 C114 C239 117(3) . . ?
C158 C114 C384 122(3) . . ?
F74 C115 C248 106(3) . . ?
F100 C115 F74 111(4) . . ?
F100 C115 C248 109(4) . . ?
F115 C115 F74 116(4) . . ?
F115 C115 F100 97(4) . . ?
F115 C115 C248 117(4) . . ?
F246 C115 C248 112(4) . . ?
F246 C115 F247 91(4) . . ?
F246 C115 F248 108(4) . . ?
F247 C115 C248 110(3) . . ?
F247 C115 F248 116(4) . . ?
F248 C115 C248 117(3) . . ?
C8 C116 H116 121.1 . . ?
C307 C116 C8 118(2) . . ?
C307 C116 H116 121.1 . . ?
C194 O78 Dy10 129(3) . . ?
C327 O78 Dy10 128(3) . . ?
O7 C117 C12 115(2) . . ?
O7 C117 C221 130(2) . . ?
O7 C117 C378 117(3) . . ?
C221 C117 C12 114(2) . . ?
C221 C117 C378 113(3) . . ?
C39 C118 H11D 109.5 . . ?
C39 C118 H11E 109.5 . . ?
C39 C118 H11F 109.5 . . ?
H11D C118 H11E 109.5 . . ?
H11D C118 H11F 109.5 . . ?
H11E C118 H11F 109.5 . . ?
O1A C119 C57 114(3) . . ?
O1A C119 C169 127(3) . . ?
C169 C119 C57 119(3) . . ?
N2 C120 N13 116(3) . . ?
N2 C120 H120 122.0 . . ?
N13 C120 H120 122.0 . . ?
O55 C121 C140 117(2) . . ?
O55 C121 C200 128(2) . . ?
C200 C121 C140 115(2) . . ?
C172 O79 Dy7 130(3) . . ?
C367 O79 Dy7 131(4) . . ?
H12A C122 H12B 109.5 . . ?
H12A C122 H12C 109.5 . . ?
H12B C122 H12C 109.5 . . ?
C165 C122 H12A 109.5 . . ?
C165 C122 H12B 109.5 . . ?
C165 C122 H12C 109.5 . . ?
C297 O81 Dy11 134(4) . . ?
C339 O81 Dy11 136(3) . . ?
H12D C123 H12E 109.5 . . ?
H12D C123 H12F 109.5 . . ?
H12E C123 H12F 109.5 . . ?
C320 C123 H12D 109.5 . . ?
C320 C123 H12E 109.5 . . ?
C320 C123 H12F 109.5 . . ?
C144 C124 H124 118.1 . . ?
C144 C124 C248 124(3) . . ?
C248 C124 H124 118.1 . . ?
F73 C125 F84 103(3) . . ?
F73 C125 C276 117(3) . . ?
F81 C125 F73 98(2) . . ?
F81 C125 F84 97(3) . . ?
F81 C125 C276 121(3) . . ?
F84 C125 C276 117(3) . . ?
N43 C126 C182 94(3) . . ?
N43 C126 C270 107(3) . . ?
C182 C126 C270 113(4) . . ?
C291 C126 N43 114(4) . . ?
C291 C126 C182 115(4) . . ?
C291 C126 C270 113(4) . . ?
O69 C127 C142 131(3) . . ?
O69 C127 C193 113(3) . . ?
C142 C127 C193 116(3) . . ?
C157 C128 H128 117.7 . . ?
C157 C128 C316 125(3) . . ?
C316 C128 H128 117.7 . . ?
C130 C129 H129 120.0 . . ?
C130 C129 C134 120.0 . . ?
C134 C129 H129 120.0 . . ?
C129 C130 C131 120.0 . . ?
C129 C130 C218 122(2) . . ?
C131 C130 C218 118(2) . . ?
C130 C131 H131 120.0 . . ?
C130 C131 C132 120.0 . . ?
C132 C131 H131 120.0 . . ?
N30 C132 C131 121.9(17) . . ?
N30 C132 C133 118.0(18) . . ?
C133 C132 C131 120.0 . . ?
C132 C133 H133 120.0 . . ?
C132 C133 C134 120.0 . . ?
C134 C133 H133 120.0 . . ?
C133 C134 C129 120.0 . . ?
N5 C134 C129 121.7(17) . . ?
N5 C134 C133 118.2(17) . . ?
C135 N42 Dy9 127.1(12) . 1_565 ?
C137 N42 Dy9 124.8(12) . 1_565 ?
C137 N42 C135 108.0 . . ?
N42 C135 H135 126.0 . . ?
C136 C135 N42 108.0 . . ?
C136 C135 H135 126.0 . . ?
C135 C136 H136 126.0 . . ?
C135 C136 N14 108.0 . . ?
N14 C136 H136 126.0 . . ?
C137 N14 C136 108.0 . . ?
C234 N14 C136 126.5(19) . . ?
C234 N14 C137 124.5(19) . . ?
N42 C137 N14 108.0 . . ?
N42 C137 H137 126.0 . . ?
N14 C137 H137 126.0 . . ?
F125 C138 C186 114(3) . . ?
F155 C138 F125 105(4) . . ?
F155 C138 C186 111(3) . . ?
F174 C138 F125 101(3) . . ?
F174 C138 C186 118(3) . . ?
F174 C138 F155 107(3) . . ?
O63 C139 C86 125(3) . . ?
O63 C139 C268 114(3) . . ?
O63 C139 C375 116(3) . . ?
C86 C139 C268 121(3) . . ?
C86 C139 C375 119(3) . . ?
F5 C140 C121 109(2) . . ?
F24 C140 F5 105(2) . . ?
F24 C140 F38 106(2) . . ?
F24 C140 C121 115(2) . . ?
F38 C140 F5 107(2) . . ?
F38 C140 C121 114(2) . . ?
C293 O84 Dy11 134(2) . . ?
C160 C141 H141 120.8 . . ?
C237 C141 H141 120.8 . . ?
C237 C141 C160 118(4) . . ?
C127 C142 H142 123.8 . . ?
C154 C142 C127 112(2) . . ?
C154 C142 H142 123.8 . . ?
N25 C143 C232 121(4) . . ?
N43 C143 N25 106(3) . . ?
N43 C143 C232 132(4) . . ?
O46 C144 C124 126(3) . . ?
O46 C144 C150 109(3) . . ?
C124 C144 C150 125(3) . . ?
H14A C145 H14B 109.5 . . ?
H14A C145 H14C 109.5 . . ?
H14B C145 H14C 109.5 . . ?
C202 C145 H14A 109.5 . . ?
C202 C145 H14B 109.5 . . ?
C202 C145 H14C 109.5 . . ?
O25 C146 C238 127(3) . . ?
O25 C146 C271 115(3) . . ?
O25 C146 C372 114(3) . . ?
C238 C146 C271 117(3) . . ?
C238 C146 C372 119(3) . . ?
F44 C147 F48 107(3) . . ?
F44 C147 C55 119(3) . . ?
F46 C147 F44 109(2) . . ?
F46 C147 F48 101(2) . . ?
F46 C147 C55 111(2) . . ?
F48 C147 C55 109(2) . . ?
C203 C148 H148 124.9 . . ?
C203 C148 C276 110(3) . . ?
C276 C148 H148 124.9 . . ?
O56 C149 C256 127(4) . . ?
O56 C149 C260 103(4) . . ?
O56 C149 C361 119(4) . . ?
C256 C149 C260 131(4) . . ?
C256 C149 C361 114(4) . . ?
F37 C150 F65 108(3) . . ?
F37 C150 F69 102(3) . . ?
F37 C150 C144 115(3) . . ?
F65 C150 C144 116(3) . . ?
F69 C150 F65 105(3) . . ?
F69 C150 C144 110(3) . . ?
F249 C150 C144 97(4) . . ?
F250 C150 C144 100(5) . . ?
F250 C150 F249 117(5) . . ?
F250 C150 F251 111(6) . . ?
F251 C150 C144 127(5) . . ?
F251 C150 F249 105(2) . . ?
F130 C151 C43 114(3) . . ?
F130 C151 F297 96(3) . . ?
F130 C151 F299 127(4) . . ?
F297 C151 C43 107(3) . . ?
F297 C151 F299 96(3) . . ?
F299 C151 C43 111(3) . . ?
F36 C152 C173 113(2) . . ?
F66 C152 F36 109(3) . . ?
F66 C152 F79 108(3) . . ?
F66 C152 C173 109(2) . . ?
F79 C152 F36 105(2) . . ?
F79 C152 C173 113(2) . . ?
F30 C153 F89 99(4) . . ?
F30 C153 F120 97(4) . . ?
F30 C153 C198 125(4) . . ?
F89 C153 F120 93(4) . . ?
F89 C153 C198 123(4) . . ?
F120 C153 C198 113(4) . . ?
O39 C154 C58 112(2) . . ?
O39 C154 C142 137(3) . . ?
C142 C154 C58 112(3) . . ?
F163 C155 C315 112(7) . . ?
F168 C155 F163 101(5) . . ?
F168 C155 C315 118(6) . . ?
F212 C155 F163 97(4) . . ?
F212 C155 F168 96(5) . . ?
F212 C155 C315 127(6) . . ?
O82 N43 C126 118(4) . . ?
C143 N43 O82 123(4) . . ?
C143 N43 C126 118(4) . . ?
F68 C156 C102 114(3) . . ?
F68 C156 F145 112(3) . . ?
F145 C156 C102 112(3) . . ?
F160 C156 F68 96(3) . . ?
F160 C156 C102 115(4) . . ?
F160 C156 F145 107(4) . . ?
O43 C157 C85 113(2) . . ?
O43 C157 C128 125(3) . . ?
C128 C157 C85 121(3) . . ?
C114 C158 H158 118.7 . . ?
C114 C158 C280 123(3) . . ?
C280 C158 H158 118.7 . . ?
C65 C159 H159 120.5 . . ?
C65 C159 C170 119(3) . . ?
C170 C159 H159 120.5 . . ?
O71 C160 C141 127(4) . . ?
O71 C160 C299 116(3) . . ?
O71 C160 C381 113(4) . . ?
C141 C160 C299 117(4) . . ?
C141 C160 C381 119(4) . . ?
O65 N44 C185 122(3) . . ?
O65 N44 C259 124(3) . . ?
C185 N44 C259 111(3) . . ?
F159 C161 C187 119(5) . . ?
F159 C161 F200 101(4) . . ?
F159 C161 F320 102(4) . . ?
F200 C161 C187 123(5) . . ?
F320 C161 C187 116(4) . . ?
F320 C161 F200 90(5) . . ?
H16A C162 H16B 109.5 . . ?
H16A C162 H16C 109.5 . . ?
H16B C162 H16C 109.5 . . ?
C163 C162 H16A 109.5 . . ?
C163 C162 H16B 109.5 . . ?
C163 C162 H16C 109.5 . . ?
C207 C163 C162 105(3) . . ?
C209 C163 C162 119(3) . . ?
C209 C163 C207 117(3) . . ?
C209 C163 N46 103(3) . . ?
N46 C163 C162 110(3) . . ?
N46 C163 C207 101(3) . . ?
O19 C164 C15 127(3) . . ?
O19 C164 C253 114(3) . . ?
C15 C164 C253 119(3) . . ?
N34 C165 C202 101(3) . . ?
C122 C165 N34 105(3) . . ?
C122 C165 C202 112(3) . . ?
C122 C165 C272 115(3) . . ?
C272 C165 N34 109(3) . . ?
C272 C165 C202 113(3) . . ?
O12 C166 C7 130(2) . . ?
O12 C166 C289 114(2) . . ?
C7 C166 C289 115(2) . . ?
C60 C167 H167 120.0 . . ?
C205 C167 C60 120(3) . . ?
C205 C167 H167 120.0 . . ?
C43 C168 C72 116(3) . . ?
C43 C168 H168 121.9 . . ?
C72 C168 H168 121.9 . . ?
C63 C169 C119 117(3) . . ?
C63 C169 H169 121.4 . . ?
C119 C169 H169 121.4 . . ?
O33 C170 C159 130(3) . . ?
O33 C170 C290 115(3) . . ?
O33 C170 C353 119(3) . . ?
C159 C170 C290 115(3) . . ?
C159 C170 C353 109(3) . . ?
F13 C171 F17 103(2) . . ?
F13 C171 F63 110(2) . . ?
F13 C171 C307 114(2) . . ?
F17 C171 C307 111(2) . . ?
F63 C171 F17 100(2) . . ?
F63 C171 C307 117(2) . . ?
O79 C172 C184 125(5) . . ?
O79 C172 C197 112(4) . . ?
C184 C172 C197 118(4) . . ?
O26 C173 C152 114(2) . . ?
O26 C173 C223 128(3) . . ?
C223 C173 C152 119(3) . . ?
C175 C174 H174 120.0 . . ?
C175 C174 C179 120.0 . . ?
C179 C174 H174 120.0 . . ?
N39 C175 C174 118.6(17) . . ?
N39 C175 C176 121.3(17) . . ?
C174 C175 C176 120.0 . . ?
C175 C176 H176 120.0 . . ?
C177 C176 C175 120.0 . . ?
C177 C176 H176 120.0 . . ?
C176 C177 C6 120(2) . . ?
C178 C177 C6 120(2) . . ?
C178 C177 C176 120.0 . . ?
C177 C178 H178 120.0 . . ?
C177 C178 C179 120.0 . . ?
C179 C178 H178 120.0 . . ?
N35 C179 C174 117.3(18) . . ?
N35 C179 C178 122.6(18) . . ?
C178 C179 C174 120.0 . . ?
H18A C180 H18B 109.5 . . ?
H18A C180 H18C 109.5 . . ?
H18B C180 H18C 109.5 . . ?
C259 C180 H18A 109.5 . . ?
C259 C180 H18B 109.5 . . ?
C259 C180 H18C 109.5 . . ?
O9 C181 C61 125(3) . . ?
O9 C181 C73 116(2) . . ?
C61 C181 C73 119(3) . . ?
N25 C182 C126 108(3) . . ?
N25 C182 C284 106(3) . . ?
N25 C182 C304 105(3) . . ?
C126 C182 C284 116(4) . . ?
C126 C182 C304 112(4) . . ?
C304 C182 C284 108(3) . . ?
C294 O85 Dy10 132(3) . . ?
C329 O85 Dy10 133(3) . . ?
F59 C183 F90 105(3) . . ?
F59 C183 F96 103(3) . . ?
F59 C183 C217 108(3) . . ?
F90 C183 C217 110(3) . . ?
F96 C183 F90 118(4) . . ?
F96 C183 C217 112(3) . . ?
C172 C184 H184 117.2 . . ?
C172 C184 C255 126(6) . . ?
C255 C184 H184 117.2 . . ?
C90 C185 N31 126(3) . . ?
N44 C185 N31 101(3) . . ?
N44 C185 C90 133(3) . . ?
O47 C186 C138 112(3) . . ?
O47 C186 C282 132(3) . . ?
O47 C186 C350 110(3) . . ?
C282 C186 C138 115(3) . . ?
C282 C186 C350 116(3) . . ?
O28 C187 C161 112(4) . . ?
O28 C187 C220 129(4) . . ?
O28 C187 C374 118(3) . . ?
C220 C187 C161 119(4) . . ?
C220 C187 C374 111(4) . . ?
O67 C188 C254 112(4) . . ?
C196 C188 O67 123(5) . . ?
C196 C188 C254 125(5) . . ?
H18D C189 H18E 109.5 . . ?
H18D C189 H18F 109.5 . . ?
H18E C189 H18F 109.5 . . ?
C209 C189 H18D 109.5 . . ?
C209 C189 H18E 109.5 . . ?
C209 C189 H18F 109.5 . . ?
O88 C190 C220 125(4) . . ?
O88 C190 C286 117(4) . . ?
O88 C190 C382 120(4) . . ?
C220 C190 C286 117(4) . . ?
C220 C190 C382 114(4) . . ?
F146 C191 C255 117(4) . . ?
F150 C191 F146 106(4) . . ?
F150 C191 C255 112(4) . . ?
F169 C191 F146 114(4) . . ?
F169 C191 F150 99(3) . . ?
F169 C191 C255 107(4) . . ?
N2 C192 H192 124.5 . . ?
C62 C192 N2 111(3) . . ?
C62 C192 H192 124.5 . . ?
F16 C193 F70 104(2) . . ?
F16 C193 C127 111(2) . . ?
F57 C193 F16 108(2) . . ?
F57 C193 F70 108(2) . . ?
F57 C193 C127 111(2) . . ?
F70 C193 C127 114(2) . . ?
F31 C1A C11 110(2) . . ?
F110 C1A F31 122(4) . . ?
F110 C1A C11 110(3) . . ?
F1A C1A F31 107(3) . . ?
F1A C1A C11 89(3) . . ?
F1A C1A F110 115(4) . . ?
O78 C194 C264 125(5) . . ?
O78 C194 C322 109(4) . . ?
C264 C194 C322 124(4) . . ?
F132 C195 F134 106(4) . . ?
F132 C195 C205 109(4) . . ?
F132 C195 F185 114(4) . . ?
F134 C195 C205 119(3) . . ?
F185 C195 F134 97(4) . . ?
F185 C195 C205 112(4) . . ?
F264 C195 C205 105(4) . . ?
F265 C195 C205 124(5) . . ?
F265 C195 F264 103(6) . . ?
F266 C195 C205 113(5) . . ?
F266 C195 F264 85(6) . . ?
F266 C195 F265 118(6) . . ?
C188 C196 H196 115.6 . . ?
C188 C196 C251 129(5) . . ?
C251 C196 H196 115.6 . . ?
C277 O86 Dy12 140(3) . . ?
F131 C197 F147 104(3) . . ?
F131 C197 C172 107(4) . . ?
F147 C197 C172 121(4) . . ?
F186 C197 F131 100(3) . . ?
F186 C197 F147 104(3) . . ?
F186 C197 C172 118(4) . . ?
O53 C198 C153 106(3) . . ?
O53 C198 C295 127(3) . . ?
O53 C198 C380 124(3) . . ?
C295 C198 C153 124(4) . . ?
C295 C198 C380 107(3) . . ?
C38 C199 H19A 109.5 . . ?
C38 C199 H19B 109.5 . . ?
C38 C199 H19C 109.5 . . ?
H19A C199 H19B 109.5 . . ?
H19A C199 H19C 109.5 . . ?
H19B C199 H19C 109.5 . . ?
C121 C200 H200 119.7 . . ?
C281 C200 C121 121(2) . . ?
C281 C200 H200 119.7 . . ?
H20A C201 H20B 109.5 . . ?
H20A C201 H20C 109.5 . . ?
H20B C201 H20C 109.5 . . ?
C318 C201 H20A 109.5 . . ?
C318 C201 H20B 109.5 . . ?
C318 C201 H20C 109.5 . . ?
N17 C202 C302 107(3) . . ?
C145 C202 N17 101(3) . . ?
C145 C202 C165 115(3) . . ?
C145 C202 C302 118(3) . . ?
C165 C202 N17 97(3) . . ?
C165 C202 C302 115(3) . . ?
O52 C203 C111 114(3) . . ?
O52 C203 C148 133(3) . . ?
C148 C203 C111 112(3) . . ?
H20D C204 H20E 109.5 . . ?
H20D C204 H20F 109.5 . . ?
H20E C204 H20F 109.5 . . ?
C320 C204 H20D 109.5 . . ?
C320 C204 H20E 109.5 . . ?
C320 C204 H20F 109.5 . . ?
O27 C205 C167 125(3) . . ?
O27 C205 C195 121(3) . . ?
C167 C205 C195 113(3) . . ?
C107 C206 H206 116.2 . . ?
C217 C206 C107 128(3) . . ?
C217 C206 H206 116.2 . . ?
C163 C207 H20G 109.5 . . ?
C163 C207 H20H 109.5 . . ?
C163 C207 H20I 109.5 . . ?
H20G C207 H20H 109.5 . . ?
H20G C207 H20I 109.5 . . ?
H20H C207 H20I 109.5 . . ?
F41 C208 C249 114(2) . . ?
F71 C208 F41 98(2) . . ?
F71 C208 C249 119(2) . . ?
F72 C208 F41 102(2) . . ?
F72 C208 F71 107(3) . . ?
F72 C208 C249 114(2) . . ?
N12 C209 C189 106(3) . . ?
N12 C209 C222 111(3) . . ?
C163 C209 N12 98(3) . . ?
C163 C209 C189 109(3) . . ?
C163 C209 C222 115(4) . . ?
C222 C209 C189 115(3) . . ?
F88 C210 F126 102(4) . . ?
F88 C210 F177 111(4) . . ?
F88 C210 C297 107(4) . . ?
F126 C210 C297 115(3) . . ?
F177 C210 F126 110(4) . . ?
F177 C210 C297 111(3) . . ?
N18 C211 H211 126.0 . . ?
N40 C211 H211 126.0 . . ?
N40 C211 N18 108.0 . . ?
C69 N18 C211 123(2) . . ?
C69 N18 C212 129(2) . . ?
C211 N18 C212 108.0 . . ?
N18 C212 H212 126.0 . . ?
N18 C212 C213 108.0 . . ?
C213 C212 H212 126.0 . . ?
C212 C213 H213 126.0 . . ?
C212 C213 N40 108.0 . . ?
N40 C213 H213 126.0 . . ?
C211 N40 Dy12 120.6(14) . . ?
C211 N40 C213 108.0 . . ?
C213 N40 Dy12 126.6(15) . . ?
C38 C214 H21A 109.5 . . ?
C38 C214 H21B 109.5 . . ?
C38 C214 H21C 109.5 . . ?
H21A C214 H21B 109.5 . . ?
H21A C214 H21C 109.5 . . ?
H21B C214 H21C 109.5 . . ?
O61 C215 C295 126(3) . . ?
O61 C215 C311 118(3) . . ?
O61 C215 C355 114(4) . . ?
C295 C215 C311 116(3) . . ?
C295 C215 C355 109(4) . . ?
F49 C216 C265 115(3) . . ?
F56 C216 F49 97(3) . . ?
F56 C216 F151 106(3) . . ?
F56 C216 C265 111(3) . . ?
F151 C216 F49 98(3) . . ?
F151 C216 C265 125(3) . . ?
O20 C217 C183 108(3) . . ?
O20 C217 C206 125(3) . . ?
O20 C217 C366 116(3) . . ?
C206 C217 C183 127(3) . . ?
C206 C217 C366 118(3) . . ?
N17 C218 N34 107(3) . . ?
N17 C218 C130 130(3) . . ?
N34 C218 C130 123(3) . . ?
F102 C219 F121 107(3) . . ?
F102 C219 F170 105(3) . . ?
F102 C219 C263 115(3) . . ?
F121 C219 C263 104(2) . . ?
F170 C219 F121 108(3) . . ?
F170 C219 C263 117(3) . . ?
C187 C220 H220 120.3 . . ?
C190 C220 C187 119(4) . . ?
C190 C220 H220 120.3 . . ?
C40 C221 C117 116(2) . . ?
C40 C221 H221 122.1 . . ?
C117 C221 H221 122.1 . . ?
C209 C222 H22A 109.5 . . ?
C209 C222 H22B 109.5 . . ?
C209 C222 H22C 109.5 . . ?
H22A C222 H22B 109.5 . . ?
H22A C222 H22C 109.5 . . ?
H22B C222 H22C 109.5 . . ?
C173 C223 H223 120.0 . . ?
C312 C223 C173 120(2) . . ?
C312 C223 H223 120.0 . . ?
N31 C224 C287 101(3) . . ?
N31 C224 C303 113(3) . . ?
C259 C224 N31 101(3) . . ?
C259 C224 C287 113(4) . . ?
C259 C224 C303 119(4) . . ?
C303 C224 C287 109(3) . . ?
N24 C225 H225 126.0 . . ?
N5 C225 H225 126.0 . . ?
N5 C225 N24 108.0 . . ?
C225 N24 Dy10 124.0(11) . . ?
C226 N24 Dy10 127.4(11) . . ?
C226 N24 C225 108.0 . . ?
N24 C226 H226 126.0 . . ?
C227 C226 N24 108.0 . . ?
C227 C226 H226 126.0 . . ?
C226 C227 H227 126.0 . . ?
C226 C227 N5 108.0 . . ?
N5 C227 H227 126.0 . . ?
C134 N5 C225 123.6(17) . . ?
C134 N5 C227 128.1(17) . . ?
C225 N5 C227 108.0 . . ?
C229 C228 H228 126.0 . . ?
N27 C228 H228 126.0 . . ?
N27 C228 C229 108.0 . . ?
C228 C229 H229 126.0 . . ?
C228 C229 N22 108.0 . . ?
N22 C229 H229 126.0 . . ?
C229 N22 Dy9 129.2(12) . . ?
C229 N22 C230 108.0 . . ?
C230 N22 Dy9 121.3(12) . . ?
N22 C230 H230 126.0 . . ?
N22 C230 N27 108.0 . . ?
N27 C230 H230 126.0 . . ?
C92 N27 C228 129.7(18) . . ?
C92 N27 C230 122.0(18) . . ?
C228 N27 C230 108.0 . . ?
C232 C231 H231 120.0 . . ?
C232 C231 C236 120.0 . . ?
C236 C231 H231 120.0 . . ?
C231 C232 C143 125(2) . . ?
C231 C232 C233 120.0 . . ?
C233 C232 C143 114(2) . . ?
C232 C233 H233 120.0 . . ?
C234 C233 C232 120.0 . . ?
C234 C233 H233 120.0 . . ?
N14 C234 C233 123.6(19) . . ?
N14 C234 C235 116.2(19) . . ?
C233 C234 C235 120.0 . . ?
C234 C235 H235 120.0 . . ?
C236 C235 C234 120.0 . . ?
C236 C235 H235 120.0 . . ?
N38 C236 C231 118.5(17) . . ?
N38 C236 C235 121.3(17) . . ?
C235 C236 C231 120.0 . . ?
O66 C237 C141 130(4) . . ?
O66 C237 C309 124(4) . . ?
C141 C237 C309 105(3) . . ?
C146 C238 H238 123.2 . . ?
C305 C238 C146 114(3) . . ?
C305 C238 H238 123.2 . . ?
F43 C239 F98 102(3) . . ?
F43 C239 C114 115(3) . . ?
F98 C239 C114 117(3) . . ?
F139 C239 F43 107(3) . . ?
F139 C239 F98 106(3) . . ?
F139 C239 C114 109(3) . . ?
F94 C240 C280 116(3) . . ?
F136 C240 F94 95(3) . . ?
F136 C240 C280 109(3) . . ?
F181 C240 F94 100(3) . . ?
F181 C240 F136 110(3) . . ?
F181 C240 C280 123(3) . . ?
C242 C241 H241 126.0 . . ?
N23 C241 H241 126.0 . . ?
N23 C241 C242 108.0 . . ?
C241 C242 H242 126.0 . . ?
C241 C242 N47 108.0 . . ?
N47 C242 H242 126.0 . . ?
C242 N47 Dy11 122.3(14) . . ?
C243 N47 Dy11 129.5(14) . . ?
C243 N47 C242 108.0 . . ?
N47 C243 H243 126.0 . . ?
N47 C243 N23 108.0 . . ?
N23 C243 H243 126.0 . . ?
C88 N23 C241 124(2) . . ?
C88 N23 C243 128(2) . . ?
C241 N23 C243 108.0 . . ?
F26 C244 F64 110(4) . . ?
F26 C244 F152 102(3) . . ?
F26 C244 C281 112(3) . . ?
F64 C244 F152 108(4) . . ?
F64 C244 C281 105(3) . . ?
F152 C244 C281 119(3) . . ?
C245 N45 Dy12 131.5(12) . 2_746 ?
C245 N45 C247 108.0 . . ?
C247 N45 Dy12 120.5(12) . 2_746 ?
N45 C245 H245 126.0 . . ?
N45 C245 N16 108.0 . . ?
N16 C245 H245 126.0 . . ?
C245 N16 C71 126.7(18) . . ?
C245 N16 C246 108.0 . . ?
C246 N16 C71 125.3(18) . . ?
N16 C246 H246 126.0 . . ?
C247 C246 N16 108.0 . . ?
C247 C246 H246 126.0 . . ?
N45 C247 H247 126.0 . . ?
C246 C247 N45 108.0 . . ?
C246 C247 H247 126.0 . . ?
O41 C248 C115 121(3) . . ?
O41 C248 C124 128(3) . . ?
C124 C248 C115 111(3) . . ?
O23 C249 C56 132(3) . . ?
O23 C249 C208 114(2) . . ?
C56 C249 C208 115(2) . . ?
C4 C250 H25A 109.5 . . ?
C4 C250 H25B 109.5 . . ?
C4 C250 H25C 109.5 . . ?
H25A C250 H25B 109.5 . . ?
H25A C250 H25C 109.5 . . ?
H25B C250 H25C 109.5 . . ?
O77 C251 C196 121(6) . . ?
O77 C251 C326 116(5) . . ?
C196 C251 C326 122(6) . . ?
F171 C252 C288 104(5) . . ?
F189 C252 F171 105(4) . . ?
F189 C252 C288 120(5) . . ?
F190 C252 F171 106(4) . . ?
F190 C252 F189 102(3) . . ?
F190 C252 C288 119(5) . . ?
F32 C253 C164 115(2) . . ?
F34 C253 F32 102(2) . . ?
F34 C253 C164 112(2) . . ?
F35 C253 F32 107(2) . . ?
F35 C253 F34 100(2) . . ?
F35 C253 C164 118(2) . . ?
F178 C254 C188 112(4) . . ?
F178 C254 F179 104(4) . . ?
F178 C254 F192 101(4) . . ?
F179 C254 C188 112(4) . . ?
F192 C254 C188 113(4) . . ?
F192 C254 F179 115(4) . . ?
O68 C255 C184 123(5) . . ?
O68 C255 C191 115(5) . . ?
C184 C255 C191 121(4) . . ?
C102 C256 C149 113(4) . . ?
C102 C256 H256 123.5 . . ?
C149 C256 H256 123.5 . . ?
C18 C257 H25D 109.5 . . ?
C18 C257 H25E 109.5 . . ?
C18 C257 H25F 109.5 . . ?
H25D C257 H25E 109.5 . . ?
H25D C257 H25F 109.5 . . ?
H25E C257 H25F 109.5 . . ?
F128 C258 C262 120(4) . . ?
F128 C258 F191 105(4) . . ?
F156 C258 F128 100(5) . . ?
F156 C258 C262 106(4) . . ?
F156 C258 F191 100(5) . . ?
F191 C258 C262 122(4) . . ?
N44 C259 C180 109(3) . . ?
N44 C259 C273 102(3) . . ?
C180 C259 C273 105(4) . . ?
C224 C259 N44 105(3) . . ?
C224 C259 C180 118(4) . . ?
C224 C259 C273 117(4) . . ?
F122 C260 C149 113(5) . . ?
F122 C260 F143 100(5) . . ?
F143 C260 C149 109(5) . . ?
F158 C260 F122 105(5) . . ?
F158 C260 C149 117(5) . . ?
F158 C260 F143 112(5) . . ?
F137 C261 F164 114(4) . . ?
F137 C261 C277 101(4) . . ?
F164 C261 C277 108(3) . . ?
F187 C261 F137 99(3) . . ?
F187 C261 F164 126(4) . . ?
F187 C261 C277 106(4) . . ?
O48 C262 C258 116(3) . . ?
O48 C262 C282 132(3) . . ?
O48 C262 C349 108(3) . . ?
C282 C262 C258 112(3) . . ?
C282 C262 C349 111(3) . . ?
O38 C263 C219 116(3) . . ?
O38 C263 C285 124(3) . . ?
O38 C263 C383 113(3) . . ?
C285 C263 C219 116(3) . . ?
C285 C263 C383 120(3) . . ?
C194 C264 H264 118.4 . . ?
C294 C264 C194 123(5) . . ?
C294 C264 H264 118.4 . . ?
O37 C265 C216 116(3) . . ?
O37 C265 C285 133(3) . . ?
O37 C265 C362 101(4) . . ?
C285 C265 C216 109(3) . . ?
C285 C265 C362 124(4) . . ?
F108 C266 F149 108(3) . . ?
F108 C266 F196 88(3) . . ?
F108 C266 C305 120(3) . . ?
F149 C266 F196 98(3) . . ?
F149 C266 C305 121(3) . . ?
F196 C266 C305 116(3) . . ?
C5 C267 H26A 109.5 . . ?
C5 C267 H26B 109.5 . . ?
C5 C267 H26C 109.5 . . ?
H26A C267 H26B 109.5 . . ?
H26A C267 H26C 109.5 . . ?
H26B C267 H26C 109.5 . . ?
F61 C268 F82 106(4) . . ?
F61 C268 C139 116(4) . . ?
F61 C268 F172 102(3) . . ?
F82 C268 C139 105(3) . . ?
F82 C268 F172 113(4) . . ?
F172 C268 C139 115(4) . . ?
F142 C269 F144 110(3) . . ?
F142 C269 F153 100(3) . . ?
F142 C269 C298 118(3) . . ?
F144 C269 F153 104(4) . . ?
F144 C269 C298 112(3) . . ?
F153 C269 C298 111(3) . . ?
C126 C270 H27A 109.5 . . ?
C126 C270 H27B 109.5 . . ?
C126 C270 H27C 109.5 . . ?
H27A C270 H27B 109.5 . . ?
H27A C270 H27C 109.5 . . ?
H27B C270 H27C 109.5 . . ?
F113 C271 F127 102(3) . . ?
F113 C271 F138 106(3) . . ?
F113 C271 C146 112(3) . . ?
F127 C271 C146 111(3) . . ?
F138 C271 F127 110(4) . . ?
F138 C271 C146 114(3) . . ?
C165 C272 H27D 109.5 . . ?
C165 C272 H27E 109.5 . . ?
C165 C272 H27F 109.5 . . ?
H27D C272 H27E 109.5 . . ?
H27D C272 H27F 109.5 . . ?
H27E C272 H27F 109.5 . . ?
C259 C273 H27G 109.5 . . ?
C259 C273 H27H 109.5 . . ?
C259 C273 H27I 109.5 . . ?
H27G C273 H27H 109.5 . . ?
H27G C273 H27I 109.5 . . ?
H27H C273 H27I 109.5 . . ?
C277 C274 H274 113.3 . . ?
C277 C274 C300 133(5) . . ?
C300 C274 H274 113.3 . . ?
C17 C275 H27J 109.5 . . ?
C17 C275 H27K 109.5 . . ?
C17 C275 H27L 109.5 . . ?
H27J C275 H27K 109.5 . . ?
H27J C275 H27L 109.5 . . ?
H27K C275 H27L 109.5 . . ?
O49 C276 C125 110(3) . . ?
O49 C276 C148 134(3) . . ?
C148 C276 C125 116(3) . . ?
O86 C277 C261 115(3) . . ?
O86 C277 C274 115(5) . . ?
O86 C277 C356 116(4) . . ?
O86 C277 C357 113(6) . . ?
C274 C277 C261 129(5) . . ?
C357 C277 C356 124(6) . . ?
F165 C278 C81 117(3) . . ?
F165 C278 F180 101(3) . . ?
F165 C278 F184 92(3) . . ?
F180 C278 C81 120(3) . . ?
F180 C278 F184 105(3) . . ?
F184 C278 C81 117(3) . . ?
C4 C279 H27M 109.5 . . ?
C4 C279 H27N 109.5 . . ?
C4 C279 H27O 109.5 . . ?
H27M C279 H27N 109.5 . . ?
H27M C279 H27O 109.5 . . ?
H27N C279 H27O 109.5 . . ?
O44 C280 C158 128(3) . . ?
O44 C280 C240 119(3) . . ?
C158 C280 C240 113(3) . . ?
O62 C281 C200 127(3) . . ?
O62 C281 C244 115(3) . . ?
O62 C281 C354 122(3) . . ?
C200 C281 C244 114(3) . . ?
C200 C281 C354 112(3) . . ?
C186 C282 H282 122.8 . . ?
C262 C282 C186 114(3) . . ?
C262 C282 H282 122.8 . . ?
C17 C283 H28A 109.5 . . ?
C17 C283 H28B 109.5 . . ?
C17 C283 H28C 109.5 . . ?
H28A C283 H28B 109.5 . . ?
H28A C283 H28C 109.5 . . ?
H28B C283 H28C 109.5 . . ?
C182 C284 H28D 109.5 . . ?
C182 C284 H28E 109.5 . . ?
C182 C284 H28F 109.5 . . ?
H28D C284 H28E 109.5 . . ?
H28D C284 H28F 109.5 . . ?
H28E C284 H28F 109.5 . . ?
C263 C285 C265 119(3) . . ?
C263 C285 H285 120.3 . . ?
C265 C285 H285 120.3 . . ?
F112 C286 C190 113(3) . . ?
F112 C286 F167 111(4) . . ?
F112 C286 F173 107(4) . . ?
F167 C286 C190 106(3) . . ?
F173 C286 C190 115(4) . . ?
F173 C286 F167 104(3) . . ?
C224 C287 H28G 109.5 . . ?
C224 C287 H28H 109.5 . . ?
C224 C287 H28I 109.5 . . ?
H28G C287 H28H 109.5 . . ?
H28G C287 H28I 109.5 . . ?
H28H C287 H28I 109.5 . . ?
O64A C288 C252 122(4) . . ?
O64A C288 C335 98(4) . . ?
O64A C288 C337 121(4) . . ?
C337 C288 C252 111(4) . . ?
C337 C288 C335 140(4) . . ?
F76 C289 C166 114(2) . . ?
F78 C289 F76 101(2) . . ?
F78 C289 F91 105(2) . . ?
F78 C289 C166 113(2) . . ?
F91 C289 F76 107(2) . . ?
F91 C289 C166 115(2) . . ?
F104 C290 F123 98(3) . . ?
F104 C290 C170 109(3) . . ?
F104 C290 F183 110(3) . . ?
F123 C290 C170 116(3) . . ?
F183 C290 F123 111(3) . . ?
F183 C290 C170 112(3) . . ?
C126 C291 H29A 109.5 . . ?
C126 C291 H29B 109.5 . . ?
C126 C291 H29C 109.5 . . ?
H29A C291 H29B 109.5 . . ?
H29A C291 H29C 109.5 . . ?
H29B C291 H29C 109.5 . . ?
C293 C292 H292 120.5 . . ?
C293 C292 C298 119(3) . . ?
C298 C292 H292 120.5 . . ?
O84 C293 C292 126(3) . . ?
O84 C293 C351 115(3) . . ?
C292 C293 C351 117(3) . . ?
O85 C294 C264 128(5) . . ?
O85 C294 C325 115(4) . . ?
C264 C294 C325 116(4) . . ?
C198 C295 C215 114(3) . . ?
C198 C295 H295 123.1 . . ?
C215 C295 H295 123.1 . . ?
C39 C296 H29D 109.5 . . ?
C39 C296 H29E 109.5 . . ?
C39 C296 H29F 109.5 . . ?
H29D C296 H29E 109.5 . . ?
H29D C296 H29F 109.5 . . ?
H29E C296 H29F 109.5 . . ?
O81 C297 C210 116(5) . . ?
O81 C297 C306 123(5) . . ?
C306 C297 C210 120(4) . . ?
O31 C298 C269 117(3) . . ?
O31 C298 C292 131(3) . . ?
O31 C298 C352 112(3) . . ?
C292 C298 C269 112(3) . . ?
C292 C298 C352 117(3) . . ?
F107 C299 C160 121(3) . . ?
F140 C299 F107 103(4) . . ?
F140 C299 C160 109(3) . . ?
F140 C299 F197 98(4) . . ?
F197 C299 F107 106(3) . . ?
F197 C299 C160 117(4) . . ?
O57 C300 C274 118(5) . . ?
O57 C300 C321 118(4) . . ?
C274 C300 C321 121(5) . . ?
O51 C301 C306 121(6) . . ?
O51 C301 C310 114(4) . . ?
C306 C301 C310 122(4) . . ?
C202 C302 H30A 109.5 . . ?
C202 C302 H30B 109.5 . . ?
C202 C302 H30C 109.5 . . ?
H30A C302 H30B 109.5 . . ?
H30A C302 H30C 109.5 . . ?
H30B C302 H30C 109.5 . . ?
O54 N46 C54 126(3) . . ?
O54 N46 C163 122(3) . . ?
C54 N46 C163 112(3) . . ?
C224 C303 H30D 109.5 . . ?
C224 C303 H30E 109.5 . . ?
C224 C303 H30F 109.5 . . ?
H30D C303 H30E 109.5 . . ?
H30D C303 H30F 109.5 . . ?
H30E C303 H30F 109.5 . . ?
C182 C304 H30G 109.5 . . ?
C182 C304 H30H 109.5 . . ?
C182 C304 H30I 109.5 . . ?
H30G C304 H30H 109.5 . . ?
H30G C304 H30I 109.5 . . ?
H30H C304 H30I 109.5 . . ?
O1 C305 C238 137(3) . . ?
O1 C305 C266 113(3) . . ?
O1 C305 C348 110(3) . . ?
C238 C305 C266 109(3) . . ?
C238 C305 C348 111(3) . . ?
C297 C306 C301 123(5) . . ?
C297 C306 H306 118.4 . . ?
C301 C306 H306 118.4 . . ?
O13 C307 C116 128(2) . . ?
O13 C307 C171 118(2) . . ?
C116 C307 C171 114(2) . . ?
C5 C308 H30J 109.5 . . ?
C5 C308 H30K 109.5 . . ?
C5 C308 H30L 109.5 . . ?
H30J C308 H30K 109.5 . . ?
H30J C308 H30L 109.5 . . ?
H30K C308 H30L 109.5 . . ?
F106 C309 C237 126(4) . . ?
F106 C309 F199 87(4) . . ?
F161 C309 F106 108(4) . . ?
F161 C309 C237 119(4) . . ?
F161 C309 F199 100(4) . . ?
F199 C309 C237 108(3) . . ?
F341 C309 C237 117(4) . . ?
F341 C309 F342 110(5) . . ?
F341 C309 F343 107(5) . . ?
F342 C309 C237 100(4) . . ?
F342 C309 F343 99(4) . . ?
F343 C309 C237 121(4) . . ?
F124 C310 C301 111(3) . . ?
F201 C310 F124 119(5) . . ?
F201 C310 C301 110(3) . . ?
F215 C310 F124 104(5) . . ?
F215 C310 F201 102(4) . . ?
F215 C310 C301 110(4) . . ?
F207 C311 C215 115(3) . . ?
F207 C311 F208 103(3) . . ?
F207 C311 F211 106(3) . . ?
F208 C311 C215 111(3) . . ?
F211 C311 C215 114(3) . . ?
F211 C311 F208 106(3) . . ?
O29 C312 C223 129(3) . . ?
O29 C312 C313 115(2) . . ?
O29 C312 C377 106(3) . . ?
C223 C312 C313 114(2) . . ?
C223 C312 C377 123(3) . . ?
F111 C313 C312 113(3) . . ?
F117 C313 F111 103(3) . . ?
F117 C313 F154 101(3) . . ?
F117 C313 C312 113(2) . . ?
F154 C313 F111 108(3) . . ?
F154 C313 C312 118(3) . . ?
C315 C314 H314 117.8 . . ?
C385 C314 H314 117.8 . . ?
C385 C314 C315 124(4) . . ?
O75 C315 C155 108(4) . . ?
O75 C315 C314 126(4) . . ?
O75 C315 C332 121(4) . . ?
C314 C315 C155 126(4) . . ?
C332 C315 C314 113(4) . . ?
C385 O87 Dy10 136(3) . . ?
O76 C316 C128 123(3) . . ?
O76 C316 C317 116(3) . . ?
O76 C316 C373 119(3) . . ?
C128 C316 C317 122(3) . . ?
C128 C316 C373 118(3) . . ?
F95 C317 C316 106(3) . . ?
F175 C317 F95 104(4) . . ?
F175 C317 F182 119(4) . . ?
F175 C317 C316 104(3) . . ?
F182 C317 F95 113(4) . . ?
F182 C317 C316 109(3) . . ?
C112 C318 N28 107(3) . . ?
C112 C318 C320 115(4) . . ?
C201 C318 C112 116(4) . . ?
C201 C318 N28 104(4) . . ?
C201 C318 C320 118(4) . . ?
C320 C318 N28 92(3) . . ?
O83 N28 C318 118(3) . . ?
O83 N28 C319 129(4) . . ?
C319 N28 C318 112(3) . . ?
N28 C319 C50 116(3) . . ?
N33 C319 C50 134(3) . . ?
N33 C319 N28 107(4) . . ?
O59 N33 C319 124(3) . . ?
O59 N33 C320 123(3) . . ?
C319 N33 C320 112(3) . . ?
C123 C320 C204 105(4) . . ?
C123 C320 C318 121(3) . . ?
C123 C320 N33 106(3) . . ?
C318 C320 C204 107(3) . . ?
N33 C320 C204 111(3) . . ?
N33 C320 C318 106(4) . . ?
F188 C321 C300 110(5) . . ?
F198 C321 F188 111(5) . . ?
F198 C321 C300 114(5) . . ?
F198 C321 F204 108(4) . . ?
F204 C321 F188 104(4) . . ?
F204 C321 C300 110(4) . . ?
F116 C322 C194 111(4) . . ?
F116 C322 F213 102(3) . . ?
F118 C322 F116 110(4) . . ?
F118 C322 C194 111(3) . . ?
F118 C322 F213 106(4) . . ?
F213 C322 C194 117(4) . . ?
F114 C323 C107 101(3) . . ?
F114 C323 F194 108(3) . . ?
F114 C323 F205 110(4) . . ?
F194 C323 C107 119(3) . . ?
F205 C323 C107 108(3) . . ?
F205 C323 F194 110(3) . . ?
F209 C324 F210 105(5) . . ?
F209 C324 F214 105(5) . . ?
F210 C324 F214 99(5) . . ?
C385 C324 F209 118(6) . . ?
C385 C324 F210 123(7) . . ?
C385 C324 F214 105(6) . . ?
F133 C325 F176 102(4) . . ?
F133 C325 C294 110(4) . . ?
F133 C325 F202 108(5) . . ?
F176 C325 C294 110(4) . . ?
F202 C325 F176 112(5) . . ?
F202 C325 C294 114(4) . . ?
F162 C326 F166 123(5) . . ?
F162 C326 C251 97(7) . . ?
F166 C326 C251 107(5) . . ?
F193 C326 F162 96(4) . . ?
F193 C326 F166 119(5) . . ?
F193 C326 C251 114(6) . . ?
O78 C327 C328 128(6) . . ?
O78 C327 C330 108(4) . . ?
C328 C327 C330 121(4) . . ?
C327 C328 H328 118.4 . . ?
C329 C328 C327 123(5) . . ?
C329 C328 H328 118.4 . . ?
O85 C329 C331 118(5) . . ?
C328 C329 O85 120(6) . . ?
C328 C329 C331 118(5) . . ?
F216 C330 F217 109(4) . . ?
F216 C330 C327 110(4) . . ?
F216 C330 F221 103(4) . . ?
F217 C330 C327 110(4) . . ?
F217 C330 F221 108(4) . . ?
F221 C330 C327 117(4) . . ?
F218 C331 C329 111(5) . . ?
F218 C331 F220 108(5) . . ?
F219 C331 F218 99(4) . . ?
F219 C331 C329 113(4) . . ?
F219 C331 F220 115(5) . . ?
F220 C331 C329 111(4) . . ?
C315 C332 F222 117(5) . . ?
C315 C332 F223 120(6) . . ?
C315 C332 F226 117(6) . . ?
F222 C332 F226 97(4) . . ?
F223 C332 F222 103(4) . . ?
F223 C332 F226 98(5) . . ?
F224 C333 F227 105(4) . . ?
F224 C333 C385 122(5) . . ?
F225 C333 F224 104(4) . . ?
F225 C333 F227 99(4) . . ?
F225 C333 C385 108(4) . . ?
F227 C333 C385 116(4) . . ?
C288 O64A Dy10 139(3) . . ?
C336 O73A Dy10 137(2) . . ?
F51 C334 F58 116(4) . . ?
F51 C334 F148 105(3) . . ?
F51 C334 C336 111(4) . . ?
F58 C334 F148 97(3) . . ?
F58 C334 C336 116(4) . . ?
F148 C334 C336 110(4) . . ?
F228 C334 F229 113(3) . . ?
F228 C334 F230 103(3) . . ?
F228 C334 C336 115(3) . . ?
F229 C334 C336 108(3) . . ?
F230 C334 F229 97(3) . . ?
F230 C334 C336 121(4) . . ?
F231 C335 C288 125(5) . . ?
F231 C335 F232 104(3) . . ?
F232 C335 C288 99(4) . . ?
F233 C335 C288 116(5) . . ?
F233 C335 F231 104(3) . . ?
F233 C335 F232 105(3) . . ?
O73A C336 C334 120(3) . . ?
O73A C336 C337 125(3) . . ?
C337 C336 C334 116(3) . . ?
C288 C337 H337 119.3 . . ?
C336 C337 C288 121(4) . . ?
C336 C337 H337 119.3 . . ?
F234 C338 F237 109(3) . . ?
F234 C338 C339 109(4) . . ?
F236 C338 F234 104(3) . . ?
F236 C338 F237 114(4) . . ?
F236 C338 C339 112(3) . . ?
F237 C338 C339 109(3) . . ?
O81 C339 C338 116(4) . . ?
O81 C339 C341 124(4) . . ?
C341 C339 C338 117(3) . . ?
O51 C340 C341 123(5) . . ?
O51 C340 C342 117(3) . . ?
C341 C340 C342 118(4) . . ?
C339 C341 C340 122(4) . . ?
C339 C341 H341 119.1 . . ?
C340 C341 H341 119.1 . . ?
F235 C342 C340 110(3) . . ?
F235 C342 F239 104(4) . . ?
F238 C342 F235 122(4) . . ?
F238 C342 C340 110(3) . . ?
F238 C342 F239 100(4) . . ?
F239 C342 C340 110(3) . . ?
O67 C343 C344 120(5) . . ?
O67 C343 C346 118(5) . . ?
C344 C343 C346 121(5) . . ?
C343 C344 H344 112.8 . . ?
C343 C344 C345 134(6) . . ?
C345 C344 H344 112.8 . . ?
O77 C345 C344 109(8) . . ?
O77 C345 C347 124(7) . . ?
C344 C345 C347 116(5) . . ?
F242 C346 C343 108(4) . . ?
F242 C346 F243 105(4) . . ?
F242 C346 F244 99(4) . . ?
F243 C346 C343 110(4) . . ?
F244 C346 C343 114(4) . . ?
F244 C346 F243 119(4) . . ?
F240 C347 F241 120(5) . . ?
F240 C347 C345 99(6) . . ?
F240 C347 F245 94(4) . . ?
F241 C347 C345 106(4) . . ?
F245 C347 F241 127(5) . . ?
F245 C347 C345 108(6) . . ?
F252 C348 C305 122(4) . . ?
F253 C348 C305 115(4) . . ?
F253 C348 F252 111(4) . . ?
F254 C348 C305 120(4) . . ?
F254 C348 F252 86(4) . . ?
F254 C348 F253 97(4) . . ?
F255 C349 C262 105(3) . . ?
F255 C349 F256 101(3) . . ?
F256 C349 C262 118(3) . . ?
F257 C349 C262 124(3) . . ?
F257 C349 F255 99(4) . . ?
F257 C349 F256 106(3) . . ?
F258 C350 C186 117(4) . . ?
F258 C350 F260 101(4) . . ?
F259 C350 C186 114(4) . . ?
F259 C350 F258 107(4) . . ?
F259 C350 F260 103(4) . . ?
F260 C350 C186 114(4) . . ?
F39 C351 F97 112(3) . . ?
F39 C351 F129 107(3) . . ?
F39 C351 C293 111(3) . . ?
F97 C351 F129 113(3) . . ?
F97 C351 C293 102(3) . . ?
F129 C351 C293 111(3) . . ?
F267 C352 C298 109(4) . . ?
F267 C352 F269 105(4) . . ?
F268 C352 C298 118(4) . . ?
F268 C352 F267 112(4) . . ?
F268 C352 F269 96(4) . . ?
F269 C352 C298 116(4) . . ?
F270 C353 C170 114(4) . . ?
F271 C353 C170 116(4) . . ?
F271 C353 F270 112(4) . . ?
F271 C353 F272 94(4) . . ?
F272 C353 C170 108(4) . . ?
F272 C353 F270 111(5) . . ?
F273 C354 C281 121(3) . . ?
F273 C354 F274 103(3) . . ?
F274 C354 C281 110(3) . . ?
F275 C354 C281 106(3) . . ?
F275 C354 F273 107(3) . . ?
F275 C354 F274 110(3) . . ?
F276 C355 C215 113(5) . . ?
F277 C355 C215 115(5) . . ?
F277 C355 F276 105(5) . . ?
F278 C355 C215 115(5) . . ?
F278 C355 F276 102(5) . . ?
F278 C355 F277 105(5) . . ?
F279 C356 C277 101(4) . . ?
F279 C356 F280 119(6) . . ?
F279 C356 F281 96(4) . . ?
F280 C356 C277 108(4) . . ?
F281 C356 C277 108(5) . . ?
F281 C356 F280 122(5) . . ?
C277 C357 H357 113.2 . . ?
C277 C357 C358 134(6) . . ?
C358 C357 H357 113.2 . . ?
O57 C358 C357 121(6) . . ?
O57 C358 C359 117(6) . . ?
C357 C358 C359 120(5) . . ?
F282 C359 C358 110(5) . . ?
F282 C359 F284 106(5) . . ?
F283 C359 F282 111(5) . . ?
F283 C359 C358 115(6) . . ?
F283 C359 F284 106(5) . . ?
F284 C359 C358 109(5) . . ?
F285 C360 C102 118(4) . . ?
F285 C360 F286 104(4) . . ?
F286 C360 C102 112(4) . . ?
F287 C360 C102 114(4) . . ?
F287 C360 F285 93(4) . . ?
F287 C360 F286 115(4) . . ?
F288 C361 C149 116(4) . . ?
F289 C361 C149 118(4) . . ?
F289 C361 F288 104(4) . . ?
F289 C361 F290 109(3) . . ?
F290 C361 C149 106(4) . . ?
F290 C361 F288 102(4) . . ?
F291 C362 C265 115(4) . . ?
F292 C362 C265 110(4) . . ?
F292 C362 F291 96(5) . . ?
F292 C362 F293 104(5) . . ?
F293 C362 C265 128(5) . . ?
F293 C362 F291 99(4) . . ?
F294 C363 C72 119(4) . . ?
F294 C363 F295 113(5) . . ?
F294 C363 F296 108(4) . . ?
F295 C363 C72 110(4) . . ?
F296 C363 C72 112(4) . . ?
F296 C363 F295 93(4) . . ?
F109 C364 C43 110(3) . . ?
F157 C364 C43 108(3) . . ?
F157 C364 F109 91(3) . . ?
F157 C364 F298 106(5) . . ?
F298 C364 C43 107(3) . . ?
F298 C364 F109 131(5) . . ?
F300 C365 C107 103(3) . . ?
F301 C365 C107 115(3) . . ?
F301 C365 F300 111(4) . . ?
F301 C365 F302 113(4) . . ?
F302 C365 C107 107(3) . . ?
F302 C365 F300 108(4) . . ?
F303 C366 C217 111(3) . . ?
F303 C366 F305 108(4) . . ?
F304 C366 C217 111(4) . . ?
F304 C366 F303 115(4) . . ?
F304 C366 F305 103(4) . . ?
F305 C366 C217 109(4) . . ?
O79 C367 C368 123(7) . . ?
O79 C367 C370 118(6) . . ?
O79 C367 C371 99(4) . . ?
C368 C367 C370 116(5) . . ?
C368 C367 C371 27(3) . . ?
C370 C367 C371 142(4) . . ?
C367 C368 H368 117.2 . . ?
C367 C368 C371 126(6) . . ?
C371 C368 H368 117.2 . . ?
F307 C369 F310 112(5) . . ?
F307 C369 C371 117(5) . . ?
F309 C369 F307 107(5) . . ?
F309 C369 F310 100(4) . . ?
F309 C369 C371 113(5) . . ?
F310 C369 C371 107(6) . . ?
F306 C370 C367 106(5) . . ?
F308 C370 F306 104(5) . . ?
F308 C370 C367 120(6) . . ?
F311 C370 F306 102(5) . . ?
F311 C370 F308 105(5) . . ?
F311 C370 C367 118(5) . . ?
O68 C371 C367 95(4) . . ?
O68 C371 C368 117(7) . . ?
O68 C371 C369 121(5) . . ?
C368 C371 C367 27(3) . . ?
C368 C371 C369 121(5) . . ?
C369 C371 C367 144(6) . . ?
F113 C372 C146 112(3) . . ?
F113 C372 F312 104(3) . . ?
F113 C372 F313 111(3) . . ?
F312 C372 C146 110(3) . . ?
F313 C372 C146 109(3) . . ?
F313 C372 F312 111(4) . . ?
C85 F314 F315 57(3) . . ?
C85 F315 F314 57(3) . . ?
F317 C373 C316 104(4) . . ?
F317 C373 F318 111(5) . . ?
F318 C373 C316 104(4) . . ?
F319 C373 C316 111(4) . . ?
F319 C373 F317 117(5) . . ?
F319 C373 F318 108(4) . . ?
F99 C374 C187 112(3) . . ?
F99 C374 F321 110(4) . . ?
F99 C374 F322 108(4) . . ?
F321 C374 C187 112(4) . . ?
F321 C374 F322 106(4) . . ?
F322 C374 C187 108(4) . . ?
F323 C375 C139 104(3) . . ?
F323 C375 F324 111(4) . . ?
F323 C375 F325 109(4) . . ?
F324 C375 C139 116(4) . . ?
F325 C375 C139 114(4) . . ?
F325 C375 F324 103(4) . . ?
F326 C376 C81 117(4) . . ?
F326 C376 F328 102(4) . . ?
F327 C376 C81 115(3) . . ?
F327 C376 F326 106(4) . . ?
F327 C376 F328 92(4) . . ?
F328 C376 C81 120(4) . . ?
F329 C377 C312 111(3) . . ?
F329 C377 F331 101(4) . . ?
F330 C377 C312 124(4) . . ?
F330 C377 F329 105(4) . . ?
F330 C377 F331 99(4) . . ?
F331 C377 C312 114(4) . . ?
F332 C378 C117 113(3) . . ?
F332 C378 F333 101(4) . . ?
F333 C378 C117 112(3) . . ?
F334 C378 C117 112(3) . . ?
F334 C378 F332 104(4) . . ?
F334 C378 F333 114(4) . . ?
F335 C379 C40 114(4) . . ?
F335 C379 F336 105(4) . . ?
F335 C379 F337 103(4) . . ?
F336 C379 C40 114(4) . . ?
F337 C379 C40 118(4) . . ?
F337 C379 F336 100(4) . . ?
F338 C380 C198 120(4) . . ?
F339 C380 C198 110(4) . . ?
F339 C380 F338 98(4) . . ?
F340 C380 C198 127(4) . . ?
F340 C380 F338 102(4) . . ?
F340 C380 F339 93(3) . . ?
F344 C381 C160 110(5) . . ?
F344 C381 F345 96(5) . . ?
F345 C381 C160 119(5) . . ?
F346 C381 C160 119(5) . . ?
F346 C381 F344 104(5) . . ?
F346 C381 F345 105(5) . . ?
F347 C382 C190 115(4) . . ?
F347 C382 F348 107(5) . . ?
F347 C382 F349 110(5) . . ?
F348 C382 C190 114(5) . . ?
F348 C382 F349 102(5) . . ?
F349 C382 C190 107(4) . . ?
F350 C383 C263 104(4) . . ?
F351 C383 C263 115(4) . . ?
F351 C383 F350 106(5) . . ?
F351 C383 F352 104(4) . . ?
F352 C383 C263 117(4) . . ?
F352 C383 F350 110(5) . . ?
F353 C384 C114 113(3) . . ?
F354 C384 C114 113(3) . . ?
F354 C384 F353 105(3) . . ?
F354 C384 F355 107(3) . . ?
F355 C384 C114 114(3) . . ?
F355 C384 F353 105(3) . . ?
C314 C385 C333 116(4) . . ?
O87 C385 C314 121(4) . . ?
O87 C385 C324 125(5) . . ?
O87 C385 C333 112(4) . . ?
C324 C385 C314 108(4) . . ?

loop_
_geom_bond_atom_site_label_1
_geom_bond_atom_site_label_2
_geom_bond_distance
_geom_bond_site_symmetry_2
_geom_bond_publ_flag
Dy1 O6 2.36(2) . ?
Dy1 O9 2.31(2) . ?
Dy1 O11 2.42(2) . ?
Dy1 O12 2.36(2) . ?
Dy1 O21 2.35(2) . ?
Dy1 O26 2.39(2) . ?
Dy1 O29 2.34(2) . ?
Dy1 O54 2.34(2) . ?
Dy2 O2 2.37(2) . ?
Dy2 O10 2.41(2) . ?
Dy2 O23 2.35(2) . ?
Dy2 O37 2.35(2) . ?
Dy2 O38 2.32(2) . ?
Dy2 O42 2.32(2) . ?
Dy2 O44 2.403(19) . ?
Dy2 O59 2.31(2) . ?
Dy3 O4 2.38(2) . ?
Dy3 O5 2.32(2) . ?
Dy3 O13 2.318(18) . ?
Dy3 O15 2.34(2) . ?
Dy3 O16 2.34(2) . ?
Dy3 O40 2.29(3) . ?
Dy3 O55 2.33(2) . ?
Dy3 O62 2.35(2) . ?
Dy4 O3 2.31(2) . ?
Dy4 O8 2.31(2) . ?
Dy4 O14 2.39(2) . ?
Dy4 O20 2.31(2) . ?
Dy4 O32 2.30(2) . ?
Dy4 O36 2.34(2) . ?
Dy4 N13 2.46(3) . ?
Dy4 N1A 2.415(14) . ?
Dy5 O7 2.296(19) . ?
Dy5 O17 2.33(2) . ?
Dy5 O27 2.37(2) . ?
Dy5 O30 2.28(2) . ?
Dy5 O34 2.36(2) . ?
Dy5 O47 2.38(2) . ?
Dy5 O48 2.39(2) . ?
Dy5 O65 2.29(2) . ?
Dy6 O1 2.35(2) . ?
Dy6 O19 2.37(2) . ?
Dy6 O22 2.34(2) . ?
Dy6 O25 2.330(19) . ?
Dy6 O41 2.32(2) . ?
Dy6 O46 2.38(2) . ?
Dy6 N6 2.416(14) . ?
Dy6 N11 2.406(15) . ?
Dy7 O24 2.35(3) . ?
Dy7 O43 2.33(2) . ?
Dy7 O1A 2.412(19) . ?
Dy7 N29 2.432(17) . ?
Dy7 O68 2.30(4) . ?
Dy7 N41 2.41(9) 2_857 ?
Dy7 O76 2.30(3) . ?
Dy7 O79 2.33(3) . ?
Dy8 O28 2.27(3) . ?
Dy8 O39 2.37(2) . ?
Dy8 O66 2.30(3) . ?
Dy8 O69 2.43(2) . ?
Dy8 O71 2.22(3) . ?
Dy8 N19 2.431(15) . ?
Dy8 O88 2.28(3) . ?
Dy8 N37 2.382(15) 2_746 ?
Dy9 O18 2.36(2) . ?
Dy9 O33 2.34(3) . ?
Dy9 O45 2.31(3) . ?
Dy9 O53 2.21(3) . ?
Dy9 O61 2.29(2) . ?
Dy9 O63 2.31(2) . ?
Dy9 N42 2.512(16) 1_545 ?
Dy9 N22 2.401(15) . ?
Dy10 N21 2.463(16) 2_857 ?
Dy10 O75 2.35(3) . ?
Dy10 O78 2.36(3) . ?
Dy10 O85 2.24(3) . ?
Dy10 N24 2.391(15) . ?
Dy10 O87 2.25(3) . ?
Dy10 O64A 2.39(3) . ?
Dy10 O73A 2.34(3) . ?
Dy11 O31 2.29(2) . ?
Dy11 O49 2.32(3) . ?
Dy11 O51 2.35(3) . ?
Dy11 O52 2.38(3) . ?
Dy11 N36 2.359(16) . ?
Dy11 O81 2.34(3) . ?
Dy11 O84 2.30(3) . ?
Dy11 N47 2.433(19) . ?
Dy12 O35 2.40(3) . ?
Dy12 O56 2.37(3) . ?
Dy12 O57 2.32(3) . ?
Dy12 O67 2.32(3) . ?
Dy12 O77 2.40(3) . ?
Dy12 O86 2.33(3) . ?
Dy12 N40 2.451(19) . ?
Dy12 N45 2.383(18) 2_756 ?
O1 C305 1.21(4) . ?
F1 C16 1.373(15) . ?
F2 C103 1.384(15) . ?
O2 N9 1.32(3) . ?
F3 C1 1.375(15) . ?
F4 C78 1.368(15) . ?
O3 C43 1.22(3) . ?
F5 C140 1.373(15) . ?
O4 C2 1.15(3) . ?
O5 C53 1.20(3) . ?
O6 C10 1.15(3) . ?
O7 C117 1.27(3) . ?
O8 C72 1.28(4) . ?
O9 C181 1.25(4) . ?
F6 C1 1.361(15) . ?
O10 C11 1.37(4) . ?
O11 C3 1.21(3) . ?
O12 C166 1.26(3) . ?
F7 C58 1.369(15) . ?
O13 C307 1.30(3) . ?
F8 C42 1.371(15) . ?
F9 C16 1.367(15) . ?
O14 C14 1.23(3) . ?
O15 N15 1.33(3) . ?
O16 C8 1.18(3) . ?
O17 N4 1.35(3) . ?
O18 C65 1.31(4) . ?
F10 C42 1.361(15) . ?
F11 C1 1.355(15) . ?
O19 C164 1.29(4) . ?
O20 C217 1.30(4) . ?
N2 C52 1.37(3) . ?
N2 C120 1.26(4) . ?
N2 C192 1.42(4) . ?
O21 N17 1.31(3) . ?
O22 C55 1.20(3) . ?
F12 C113 1.372(15) . ?
F13 C171 1.374(15) . ?
O23 C249 1.19(3) . ?
O24 C63 1.23(3) . ?
O25 C146 1.26(4) . ?
O26 C173 1.23(3) . ?
O27 C205 1.19(3) . ?
C1 C8 1.501(15) . ?
F14 C103 1.382(15) . ?
C2 C9 1.402(15) . ?
C2 C74 1.482(16) . ?
F15 C111 1.379(15) . ?
F16 C193 1.375(15) . ?
O28 C187 1.23(4) . ?
O29 C312 1.28(3) . ?
F17 C171 1.377(15) . ?
F18 C111 1.387(15) . ?
O30 C60 1.24(3) . ?
O31 C298 1.24(4) . ?
O32 C107 1.27(4) . ?
O33 C170 1.20(4) . ?
O34 C40 1.26(3) . ?
F19 C57 1.366(15) . ?
C3 C7 1.410(15) . ?
C3 C35 1.494(15) . ?
F20 C64 1.375(15) . ?
F21 C57 1.374(15) . ?
F22 C35 1.361(15) . ?
N4 C4 1.48(5) . ?
N4 C6 1.33(4) . ?
C4 C5 1.48(5) . ?
C4 C250 1.49(6) . ?
C4 C279 1.48(5) . ?
C5 N32 1.47(5) . ?
C5 C267 1.63(6) . ?
C5 C308 1.54(5) . ?
N32 C6 1.34(4) . ?
N32 O70 1.23(4) . ?
C6 C177 1.45(4) . ?
O35 C102 1.13(5) . ?
F23 C113 1.381(15) . ?
F24 C140 1.364(15) . ?
F25 C35 1.370(15) . ?
F26 C244 1.388(15) . ?
O36 C41 1.28(3) . ?
F27 C73 1.370(15) . ?
F28 C103 1.374(15) . ?
O37 C265 1.21(4) . ?
F29 C78 1.366(15) . ?
C7 H7 0.9500 . ?
C7 C166 1.393(15) . ?
F30 C153 1.381(15) . ?
O38 C263 1.28(4) . ?
N12 O60 1.28(3) . ?
N12 C54 1.32(4) . ?
N12 C209 1.50(5) . ?
O39 C154 1.17(3) . ?
C8 C116 1.403(15) . ?
F31 C1A 1.344(16) . ?
F32 C253 1.369(15) . ?
O40 N25 1.32(4) . ?
O41 C248 1.19(4) . ?
O42 C114 1.27(3) . ?
C9 H9 0.9500 . ?
C9 C53 1.405(15) . ?
F33 C16 1.376(15) . ?
O43 C157 1.28(4) . ?
O44 C280 1.20(3) . ?
O1A C119 1.21(4) . ?
F34 C253 1.368(15) . ?
F35 C253 1.360(15) . ?
N13 C62 1.42(4) . ?
N13 C120 1.34(4) . ?
O45 C81 1.19(4) . ?
C10 C61 1.408(16) . ?
C10 C78 1.490(15) . ?
O46 C144 1.30(4) . ?
F36 C152 1.370(15) . ?
F37 C150 1.387(14) . ?
F38 C140 1.371(15) . ?
F39 C351 1.387(14) . ?
O47 C186 1.26(4) . ?
C11 C56 1.416(15) . ?
C11 C1A 1.529(16) . ?
C12 F40 1.379(14) . ?
C12 F53 1.382(14) . ?
C12 C117 1.497(14) . ?
C12 F141 1.381(14) . ?
O48 C262 1.27(4) . ?
O49 C276 1.23(4) . ?
C13 H13 0.9500 . ?
C13 C14 1.404(15) . ?
C13 C41 1.402(15) . ?
F41 C208 1.373(15) . ?
N17 C202 1.56(4) . ?
N17 C218 1.28(4) . ?
F42 C78 1.378(15) . ?
F43 C239 1.387(14) . ?
F44 C147 1.374(15) . ?
F45 C73 1.384(15) . ?
O51 C301 1.29(8) . ?
O51 C340 1.29(6) . ?
O52 C203 1.13(4) . ?
F46 C147 1.367(15) . ?
O53 C198 1.25(4) . ?
O54 N46 1.28(3) . ?
C14 C42 1.493(15) . ?
F47 C57 1.372(15) . ?
F48 C147 1.382(15) . ?
F49 C216 1.386(15) . ?
F50 C79 1.384(14) . ?
F51 C334 1.379(16) . ?
F52 C85 1.384(14) . ?
C15 H15 0.9500 . ?
C15 C55 1.403(16) . ?
C15 C164 1.398(16) . ?
C16 C53 1.497(15) . ?
F54 C35 1.359(15) . ?
F55 C113 1.376(15) . ?
F56 C216 1.374(14) . ?
F57 C193 1.367(15) . ?
N20 C17 1.50(5) . ?
N20 C19 1.34(5) . ?
N20 O72 1.29(4) . ?
C17 C18 1.65(6) . ?
C17 C275 1.51(5) . ?
C17 C283 1.52(5) . ?
C18 N9 1.56(4) . ?
C18 C80 1.51(5) . ?
C18 C257 1.45(5) . ?
N9 C19 1.33(5) . ?
C19 C67 1.46(4) . ?
N21 C20 1.4200 . ?
N21 C22 1.4200 . ?
C20 H20 0.9500 . ?
C20 C21 1.4200 . ?
C21 H21 0.9500 . ?
C21 N30 1.4200 . ?
N30 C22 1.4200 . ?
N30 C132 1.30(2) . ?
C22 H22 0.9500 . ?
F58 C334 1.380(16) . ?
F59 C183 1.387(15) . ?
F60 C73 1.384(15) . ?
O55 C121 1.21(3) . ?
C23 C24 1.3900 . ?
C23 C28 1.3900 . ?
C23 N7 1.40(2) . ?
C24 H24 0.9500 . ?
C24 C25 1.3900 . ?
C25 C26 1.3900 . ?
C25 N8 1.367(19) . ?
C26 H26 0.9500 . ?
C26 C27 1.3900 . ?
C27 C28 1.3900 . ?
C27 C37 1.52(4) . ?
C28 H28 0.9500 . ?
F61 C268 1.385(15) . ?
C29 H29 0.9500 . ?
C29 N3 1.4200 . ?
C29 C31 1.4200 . ?
N3 C30 1.4200 . ?
N3 C97 1.39(2) . ?
C30 H30 0.9500 . ?
C30 N6 1.4200 . ?
N6 C31 1.4200 . ?
C31 H31 0.9500 . ?
F62 C59 1.386(15) . ?
F63 C171 1.374(15) . ?
F64 C244 1.388(15) . ?
O56 C149 1.25(5) . ?
O57 C300 1.26(7) . ?
O57 C358 1.18(9) . ?
F65 C150 1.390(14) . ?
O58 N26 1.27(4) . ?
F66 C152 1.361(15) . ?
N1A C32 1.4200 . ?
N1A C34 1.4200 . ?
C32 H32 0.9500 . ?
C32 C33 1.4200 . ?
C33 H33 0.9500 . ?
C33 N8 1.4200 . ?
N8 C34 1.4200 . ?
C34 H34 0.9500 . ?
F67 C36 1.387(14) . ?
F68 C156 1.387(15) . ?
F69 C150 1.390(15) . ?
F70 C193 1.378(15) . ?
N25 C143 1.41(5) . ?
N25 C182 1.45(5) . ?
F71 C208 1.361(15) . ?
F72 C208 1.356(15) . ?
F73 C125 1.375(16) . ?
O59 N33 1.27(4) . ?
F74 C115 1.384(15) . ?
F75 C58 1.373(15) . ?
C36 F77 1.384(14) . ?
C36 F86 1.384(14) . ?
C36 C60 1.499(15) . ?
C36 F261 1.386(15) . ?
C36 F262 1.382(15) . ?
C36 F263 1.390(15) . ?
F76 C289 1.383(15) . ?
N26 C37 1.34(4) . ?
N26 C39 1.43(4) . ?
C37 N15 1.31(4) . ?
N15 C38 1.50(4) . ?
C38 C39 1.49(5) . ?
C38 C199 1.51(5) . ?
C38 C214 1.55(5) . ?
C39 C118 1.54(5) . ?
C39 C296 1.51(5) . ?
F78 C289 1.358(15) . ?
F79 C152 1.367(15) . ?
C40 C59 1.498(14) . ?
C40 C221 1.406(15) . ?
C40 C379 1.502(15) . ?
F80 C59 1.387(14) . ?
F81 C125 1.368(15) . ?
F82 C268 1.387(15) . ?
C41 C113 1.496(15) . ?
O61 C215 1.23(4) . ?
C42 F206 1.363(15) . ?
F83 C74 1.365(15) . ?
C43 C151 1.492(15) . ?
C43 C168 1.400(16) . ?
C43 C364 1.496(15) . ?
F84 C125 1.382(16) . ?
O62 C281 1.28(4) . ?
F85 C79 1.386(14) . ?
O63 C139 1.28(4) . ?
N29 C44 1.4200 . ?
N29 C46 1.4200 . ?
C44 H44 0.9500 . ?
C44 C45 1.4200 . ?
C45 H45 0.9500 . ?
C45 N7 1.4200 . ?
N7 C46 1.4200 . ?
C46 H46 0.9500 . ?
C47 H47 0.9500 . ?
C47 C48 1.3900 . ?
C47 C52 1.3900 . ?
C48 C49 1.3900 . ?
C48 N10 1.37(2) . ?
C49 H49 0.9500 . ?
C49 C50 1.3900 . ?
C50 C51 1.3900 . ?
C50 C319 1.45(4) . ?
C51 H51 0.9500 . ?
C51 C52 1.3900 . ?
F87 C79 1.380(14) . ?
C54 C101 1.41(4) . ?
C54 N46 1.30(4) . ?
O65 N44 1.31(4) . ?
O66 C237 1.09(4) . ?
O67 C188 1.46(7) . ?
O67 C343 1.25(7) . ?
F88 C210 1.390(15) . ?
N31 O74 1.26(4) . ?
N31 C185 1.47(5) . ?
N31 C224 1.46(5) . ?
C55 C147 1.491(16) . ?
C56 H56 0.9500 . ?
C56 C249 1.402(15) . ?
F89 C153 1.383(15) . ?
O68 C255 1.20(6) . ?
O68 C371 1.39(9) . ?
C57 C119 1.500(15) . ?
C58 F135 1.370(15) . ?
C58 C154 1.489(15) . ?
F90 C183 1.388(14) . ?
O69 C127 1.20(4) . ?
F91 C289 1.365(15) . ?
F92 C85 1.382(15) . ?
F93 C64 1.378(15) . ?
O71 C160 1.27(4) . ?
F94 C240 1.369(16) . ?
C59 F203 1.386(14) . ?
C60 C167 1.411(15) . ?
C61 H61 0.9500 . ?
C61 C181 1.405(15) . ?
C62 H62 0.9500 . ?
C62 C192 1.25(4) . ?
F95 C317 1.395(15) . ?
C63 C103 1.496(16) . ?
C63 C169 1.401(15) . ?
C64 C65 1.491(16) . ?
C64 F101 1.381(15) . ?
C65 C159 1.408(16) . ?
F96 C183 1.388(14) . ?
F97 C351 1.389(14) . ?
C66 H66 0.9500 . ?
C66 C67 1.3900 . ?
C66 C71 1.3900 . ?
C67 C68 1.3900 . ?
C68 H68 0.9500 . ?
C68 C69 1.3900 . ?
C69 C70 1.3900 . ?
C69 N18 1.30(2) . ?
C70 H70 0.9500 . ?
C70 C71 1.3900 . ?
C71 N16 1.43(2) . ?
F98 C239 1.388(14) . ?
C72 C79 1.505(14) . ?
C72 C168 1.411(16) . ?
C72 C363 1.502(15) . ?
N34 O80 1.25(4) . ?
N34 C165 1.53(4) . ?
N34 C218 1.39(5) . ?
C73 C181 1.501(16) . ?
C74 F103 1.358(15) . ?
C74 F119 1.380(16) . ?
N35 C75 1.4200 . ?
N35 C77 1.4200 . ?
N35 C179 1.36(2) . ?
C75 H75 0.9500 . ?
C75 N19 1.4200 . ?
N19 C76 1.4200 . ?
C76 H76 0.9500 . ?
C76 C77 1.4200 . ?
C77 H77 0.9500 . ?
F99 C374 1.385(15) . ?
F100 C115 1.384(15) . ?
F102 C219 1.385(14) . ?
C80 H80A 0.9800 . ?
C80 H80B 0.9800 . ?
C80 H80C 0.9800 . ?
C81 C86 1.402(16) . ?
C81 C278 1.491(14) . ?
C81 C376 1.493(15) . ?
N36 C82 1.4200 . ?
N36 C84 1.4200 . ?
C82 H82 0.9500 . ?
C82 C83 1.4200 . ?
C83 H83 0.9500 . ?
C83 N38 1.4200 . ?
N38 C84 1.4200 . ?
N38 C236 1.39(2) . ?
C84 H84 0.9500 . ?
C85 C157 1.501(16) . ?
C85 F195 1.378(14) . ?
C85 F314 1.386(15) . ?
C85 F315 1.383(15) . ?
C85 F316 1.384(15) . ?
C86 H86 0.9500 . ?
C86 C139 1.409(16) . ?
O75 C315 1.2601(17) . ?
O88 C190 1.21(4) . ?
F104 C290 1.381(14) . ?
C87 H87 0.9500 . ?
C87 C88 1.3900 . ?
C87 C92 1.3900 . ?
C88 C89 1.3900 . ?
C88 N23 1.36(2) . ?
C89 H89 0.9500 . ?
C89 C90 1.3900 . ?
C90 C91 1.3900 . ?
C90 C185 1.39(4) . ?
C91 H91 0.9500 . ?
C91 C92 1.3900 . ?
C92 N27 1.41(2) . ?
N37 C93 1.4200 . ?
N37 C95 1.4200 . ?
C93 H93 0.9500 . ?
C93 C94 1.4200 . ?
C94 H94 0.9500 . ?
C94 N10 1.4200 . ?
N10 C95 1.4200 . ?
C95 H95 0.9500 . ?
F105 C111 1.385(15) . ?
C96 H96 0.9500 . ?
C96 C97 1.3900 . ?
C96 C101 1.3900 . ?
C97 C98 1.3900 . ?
C98 H98 0.9500 . ?
C98 C99 1.3900 . ?
C99 C100 1.3900 . ?
C99 N1 1.387(19) . ?
C100 H100 0.9500 . ?
C100 C101 1.3900 . ?
F106 C309 1.380(15) . ?
C102 C156 1.493(15) . ?
C102 C256 1.400(16) . ?
C102 C360 1.498(15) . ?
F107 C299 1.386(14) . ?
F108 C266 1.379(15) . ?
C104 H104 0.9500 . ?
C104 N41 1.4200 . ?
C104 N1 1.4200 . ?
N41 C105 1.4200 . ?
C105 H105 0.9500 . ?
C105 C106 1.4200 . ?
C106 H106 0.9500 . ?
C106 N1 1.4200 . ?
F109 C364 1.392(16) . ?
C107 C206 1.415(16) . ?
C107 C323 1.509(15) . ?
C107 C365 1.503(15) . ?
C108 H108 0.9500 . ?
C108 N11 1.4200 . ?
C108 N39 1.4200 . ?
N11 C109 1.4200 . ?
C109 H109 0.9500 . ?
C109 C110 1.4200 . ?
C110 H110 0.9500 . ?
C110 N39 1.4200 . ?
N39 C175 1.368(19) . ?
C111 C203 1.501(16) . ?
C112 H11A 0.9800 . ?
C112 H11B 0.9800 . ?
C112 H11C 0.9800 . ?
C112 C318 1.50(5) . ?
F110 C1A 1.340(16) . ?
F111 C313 1.374(14) . ?
O76 C316 1.29(4) . ?
O77 C251 1.26(9) . ?
O77 C345 1.24(9) . ?
C114 C158 1.388(15) . ?
C114 C239 1.494(14) . ?
C114 C384 1.496(14) . ?
C115 F115 1.379(15) . ?
C115 C248 1.493(16) . ?
C115 F246 1.379(15) . ?
C115 F247 1.382(15) . ?
C115 F248 1.386(15) . ?
C116 H116 0.9500 . ?
C116 C307 1.400(15) . ?
F112 C286 1.382(15) . ?
O78 C194 1.36(7) . ?
O78 C327 1.30(7) . ?
F113 C271 1.379(15) . ?
F113 C372 1.380(14) . ?
C117 C221 1.410(15) . ?
C117 C378 1.501(14) . ?
F114 C323 1.383(15) . ?
F116 C322 1.386(15) . ?
C118 H11D 0.9800 . ?
C118 H11E 0.9800 . ?
C118 H11F 0.9800 . ?
C119 C169 1.417(16) . ?
C120 H120 0.9500 . ?
F117 C313 1.373(14) . ?
C121 C140 1.498(15) . ?
C121 C200 1.419(15) . ?
F118 C322 1.385(15) . ?
O79 C172 1.27(6) . ?
O79 C367 1.41(9) . ?
C122 H12A 0.9800 . ?
C122 H12B 0.9800 . ?
C122 H12C 0.9800 . ?
C122 C165 1.52(5) . ?
O81 C297 1.28(8) . ?
O81 C339 1.25(6) . ?
C123 H12D 0.9800 . ?
C123 H12E 0.9800 . ?
C123 H12F 0.9800 . ?
C123 C320 1.46(6) . ?
F120 C153 1.385(15) . ?
C124 H124 0.9500 . ?
C124 C144 1.400(16) . ?
C124 C248 1.400(16) . ?
O82 N43 1.28(4) . ?
C125 C276 1.477(16) . ?
F121 C219 1.389(14) . ?
C126 N43 1.47(5) . ?
C126 C182 1.49(6) . ?
C126 C270 1.53(5) . ?
C126 C291 1.45(5) . ?
F122 C260 1.386(15) . ?
C127 C142 1.407(16) . ?
C127 C193 1.493(15) . ?
O83 N28 1.29(4) . ?
C128 H128 0.9500 . ?
C128 C157 1.405(16) . ?
C128 C316 1.416(16) . ?
F123 C290 1.386(14) . ?
F124 C310 1.391(14) . ?
C129 H129 0.9500 . ?
C129 C130 1.3900 . ?
C129 C134 1.3900 . ?
C130 C131 1.3900 . ?
C130 C218 1.47(4) . ?
C131 H131 0.9500 . ?
C131 C132 1.3900 . ?
C132 C133 1.3900 . ?
C133 H133 0.9500 . ?
C133 C134 1.3900 . ?
C134 N5 1.37(2) . ?
N42 C135 1.4200 . ?
N42 C137 1.4200 . ?
C135 H135 0.9500 . ?
C135 C136 1.4200 . ?
C136 H136 0.9500 . ?
C136 N14 1.4200 . ?
N14 C137 1.4200 . ?
N14 C234 1.30(2) . ?
C137 H137 0.9500 . ?
F125 C138 1.388(15) . ?
C138 C186 1.502(14) . ?
C138 F155 1.382(14) . ?
C138 F174 1.381(14) . ?
F126 C210 1.391(14) . ?
C139 C268 1.504(16) . ?
C139 C375 1.51(3) . ?
F127 C271 1.384(15) . ?
F128 C258 1.388(15) . ?
O84 C293 1.26(4) . ?
C141 H141 0.9500 . ?
C141 C160 1.411(16) . ?
C141 C237 1.410(16) . ?
F129 C351 1.395(14) . ?
C142 H142 0.9500 . ?
C142 C154 1.400(15) . ?
F130 C151 1.373(15) . ?
C143 N43 1.27(5) . ?
C143 C232 1.45(4) . ?
F131 C197 1.383(15) . ?
F132 C195 1.25(5) . ?
F133 C325 1.388(15) . ?
F134 C195 1.39(5) . ?
F136 C240 1.368(16) . ?
C144 C150 1.492(16) . ?
F137 C261 1.391(15) . ?
C145 H14A 0.9800 . ?
C145 H14B 0.9800 . ?
C145 H14C 0.9800 . ?
C145 C202 1.49(5) . ?
F138 C271 1.381(14) . ?
C146 C238 1.412(16) . ?
C146 C271 1.503(15) . ?
C146 C372 1.504(15) . ?
C148 H148 0.9500 . ?
C148 C203 1.407(16) . ?
C148 C276 1.411(16) . ?
F139 C239 1.383(14) . ?
C149 C256 1.414(16) . ?
C149 C260 1.497(15) . ?
C149 C361 1.497(15) . ?
F140 C299 1.382(15) . ?
C150 F249 1.389(15) . ?
C150 F250 1.386(15) . ?
C150 F251 1.387(15) . ?
C151 F297 1.378(16) . ?
C151 F299 1.384(16) . ?
C152 C173 1.495(15) . ?
C153 C198 1.494(15) . ?
C155 F163 1.395(15) . ?
C155 F168 1.392(15) . ?
C155 C315 1.506(16) . ?
C155 F212 1.391(15) . ?
C156 F145 1.393(14) . ?
C156 F160 1.382(15) . ?
F142 C269 1.379(14) . ?
F143 C260 1.387(15) . ?
F144 C269 1.380(15) . ?
C158 H158 0.9500 . ?
C158 C280 1.394(15) . ?
C159 H159 0.9500 . ?
C159 C170 1.410(16) . ?
C160 C299 1.49(3) . ?
C160 C381 1.499(16) . ?
N44 C185 1.37(5) . ?
N44 C259 1.49(5) . ?
C161 C187 1.497(15) . ?
C161 F159 1.385(16) . ?
C161 F200 1.386(16) . ?
C161 F320 1.385(16) . ?
C162 H16A 0.9800 . ?
C162 H16B 0.9800 . ?
C162 H16C 0.9800 . ?
C162 C163 1.60(4) . ?
C163 C207 1.51(5) . ?
C163 C209 1.46(5) . ?
C163 N46 1.49(4) . ?
C164 C253 1.483(15) . ?
C165 C202 1.55(5) . ?
C165 C272 1.52(5) . ?
F146 C191 1.389(14) . ?
F147 C197 1.391(15) . ?
C166 C289 1.485(15) . ?
C167 H167 0.9500 . ?
C167 C205 1.405(16) . ?
C168 H168 0.9500 . ?
F148 C334 1.387(16) . ?
C169 H169 0.9500 . ?
F149 C266 1.383(14) . ?
C170 C290 1.497(14) . ?
C170 C353 1.501(15) . ?
C171 C307 1.489(15) . ?
C172 C184 1.409(15) . ?
C172 C197 1.498(14) . ?
C173 C223 1.408(15) . ?
C174 H174 0.9500 . ?
C174 C175 1.3900 . ?
C174 C179 1.3900 . ?
C175 C176 1.3900 . ?
C176 H176 0.9500 . ?
C176 C177 1.3900 . ?
C177 C178 1.3900 . ?
C178 H178 0.9500 . ?
C178 C179 1.3900 . ?
F150 C191 1.388(15) . ?
C180 H18A 0.9800 . ?
C180 H18B 0.9800 . ?
C180 H18C 0.9800 . ?
C180 C259 1.51(5) . ?
F151 C216 1.385(14) . ?
F152 C244 1.389(15) . ?
C182 C284 1.65(5) . ?
C182 C304 1.56(5) . ?
O85 C294 1.32(7) . ?
O85 C329 1.45(8) . ?
C183 C217 1.499(15) . ?
C184 H184 0.9500 . ?
C184 C255 1.411(15) . ?
F153 C269 1.380(15) . ?
C186 C282 1.412(15) . ?
C186 C350 1.502(15) . ?
F154 C313 1.373(14) . ?
C187 C220 1.402(16) . ?
C187 C374 1.497(15) . ?
F156 C258 1.386(15) . ?
C188 C196 1.408(15) . ?
C188 C254 1.495(15) . ?
C189 H18D 0.9800 . ?
C189 H18E 0.9800 . ?
C189 H18F 0.9800 . ?
C189 C209 1.58(5) . ?
C190 C220 1.401(16) . ?
C190 C286 1.48(3) . ?
C190 C382 1.494(16) . ?
C191 F169 1.387(14) . ?
C191 C255 1.498(15) . ?
F157 C364 1.385(16) . ?
F158 C260 1.386(15) . ?
C192 H192 0.9500 . ?
C1A F1A 1.31(5) . ?
C194 C264 1.410(15) . ?
C194 C322 1.496(15) . ?
C195 C205 1.499(16) . ?
C195 F185 1.29(5) . ?
C195 F264 1.39(5) . ?
C195 F265 1.27(5) . ?
C195 F266 1.25(5) . ?
C196 H196 0.9500 . ?
C196 C251 1.411(15) . ?
O86 C277 1.30(5) . ?
C197 F186 1.380(14) . ?
C198 C295 1.401(16) . ?
C198 C380 1.493(14) . ?
C199 H19A 0.9800 . ?
C199 H19B 0.9800 . ?
C199 H19C 0.9800 . ?
C200 H200 0.9500 . ?
C200 C281 1.401(16) . ?
C201 H20A 0.9800 . ?
C201 H20B 0.9800 . ?
C201 H20C 0.9800 . ?
C201 C318 1.49(5) . ?
C202 C302 1.57(5) . ?
C204 H20D 0.9800 . ?
C204 H20E 0.9800 . ?
C204 H20F 0.9800 . ?
C204 C320 1.59(5) . ?
C206 H206 0.9500 . ?
C206 C217 1.410(16) . ?
F161 C309 1.376(15) . ?
C207 H20G 0.9800 . ?
C207 H20H 0.9800 . ?
C207 H20I 0.9800 . ?
F162 C326 1.395(15) . ?
C208 C249 1.495(15) . ?
C209 C222 1.56(5) . ?
C210 F177 1.391(14) . ?
C210 C297 1.500(15) . ?
F164 C261 1.391(14) . ?
F165 C278 1.375(15) . ?
F166 C326 1.396(15) . ?
F167 C286 1.383(15) . ?
C211 H211 0.9500 . ?
C211 N18 1.4200 . ?
C211 N40 1.4200 . ?
N18 C212 1.4200 . ?
C212 H212 0.9500 . ?
C212 C213 1.4200 . ?
C213 H213 0.9500 . ?
C213 N40 1.4200 . ?
C214 H21A 0.9800 . ?
C214 H21B 0.9800 . ?
C214 H21C 0.9800 . ?
C215 C295 1.406(16) . ?
C215 C311 1.504(14) . ?
C215 C355 1.504(15) . ?
C216 C265 1.498(14) . ?
C217 C366 1.498(15) . ?
F170 C219 1.387(14) . ?
F171 C252 1.390(14) . ?
F172 C268 1.387(15) . ?
C219 C263 1.502(14) . ?
C220 H220 0.9500 . ?
C221 H221 0.9500 . ?
C222 H22A 0.9800 . ?
C222 H22B 0.9800 . ?
C222 H22C 0.9800 . ?
C223 H223 0.9500 . ?
C223 C312 1.402(15) . ?
C224 C259 1.42(6) . ?
C224 C287 1.58(5) . ?
C224 C303 1.53(5) . ?
F173 C286 1.383(15) . ?
C225 H225 0.9500 . ?
C225 N24 1.4200 . ?
C225 N5 1.4200 . ?
N24 C226 1.4200 . ?
C226 H226 0.9500 . ?
C226 C227 1.4200 . ?
C227 H227 0.9500 . ?
C227 N5 1.4200 . ?
C228 H228 0.9500 . ?
C228 C229 1.4200 . ?
C228 N27 1.4200 . ?
C229 H229 0.9500 . ?
C229 N22 1.4200 . ?
N22 C230 1.4200 . ?
C230 H230 0.9500 . ?
C230 N27 1.4200 . ?
C231 H231 0.9500 . ?
C231 C232 1.3900 . ?
C231 C236 1.3900 . ?
C232 C233 1.3900 . ?
C233 H233 0.9500 . ?
C233 C234 1.3900 . ?
C234 C235 1.3900 . ?
C235 H235 0.9500 . ?
C235 C236 1.3900 . ?
C237 C309 1.491(16) . ?
C238 H238 0.9500 . ?
C238 C305 1.408(16) . ?
F175 C317 1.386(15) . ?
F176 C325 1.390(15) . ?
C240 F181 1.361(15) . ?
C240 C280 1.476(15) . ?
F178 C254 1.383(15) . ?
C241 H241 0.9500 . ?
C241 C242 1.4200 . ?
C241 N23 1.4200 . ?
C242 H242 0.9500 . ?
C242 N47 1.4200 . ?
N47 C243 1.4200 . ?
C243 H243 0.9500 . ?
C243 N23 1.4200 . ?
C244 C281 1.500(14) . ?
N45 C245 1.4200 . ?
N45 C247 1.4200 . ?
C245 H245 0.9500 . ?
C245 N16 1.4200 . ?
N16 C246 1.4200 . ?
C246 H246 0.9500 . ?
C246 C247 1.4200 . ?
C247 H247 0.9500 . ?
C250 H25A 0.9800 . ?
C250 H25B 0.9800 . ?
C250 H25C 0.9800 . ?
C251 C326 1.500(15) . ?
C252 F189 1.388(14) . ?
C252 F190 1.387(14) . ?
C252 C288 1.499(16) . ?
C254 F179 1.385(15) . ?
C254 F192 1.384(15) . ?
C256 H256 0.9500 . ?
C257 H25D 0.9800 . ?
C257 H25E 0.9800 . ?
C257 H25F 0.9800 . ?
C258 C262 1.501(15) . ?
C258 F191 1.389(15) . ?
F180 C278 1.377(14) . ?
C259 C273 1.53(5) . ?
F182 C317 1.389(14) . ?
F183 C290 1.383(14) . ?
F184 C278 1.382(15) . ?
C261 F187 1.387(15) . ?
C261 C277 1.503(15) . ?
C262 C282 1.410(16) . ?
C262 C349 1.503(14) . ?
C263 C285 1.410(16) . ?
C263 C383 1.501(15) . ?
C264 H264 0.9500 . ?
C264 C294 1.410(15) . ?
C265 C285 1.411(16) . ?
C265 C362 1.499(15) . ?
C266 F196 1.388(16) . ?
C266 C305 1.494(14) . ?
C267 H26A 0.9800 . ?
C267 H26B 0.9800 . ?
C267 H26C 0.9800 . ?
F188 C321 1.392(15) . ?
C269 C298 1.496(14) . ?
C270 H27A 0.9800 . ?
C270 H27B 0.9800 . ?
C270 H27C 0.9800 . ?
C272 H27D 0.9800 . ?
C272 H27E 0.9800 . ?
C272 H27F 0.9800 . ?
C273 H27G 0.9800 . ?
C273 H27H 0.9800 . ?
C273 H27I 0.9800 . ?
C274 H274 0.9500 . ?
C274 C277 1.408(15) . ?
C274 C300 1.410(15) . ?
C275 H27J 0.9800 . ?
C275 H27K 0.9800 . ?
C275 H27L 0.9800 . ?
C277 C356 1.502(15) . ?
C277 C357 1.408(15) . ?
F193 C326 1.392(15) . ?
C279 H27M 0.9800 . ?
C279 H27N 0.9800 . ?
C279 H27O 0.9800 . ?
F194 C323 1.390(14) . ?
C281 C354 1.497(14) . ?
C282 H282 0.9500 . ?
C283 H28A 0.9800 . ?
C283 H28B 0.9800 . ?
C283 H28C 0.9800 . ?
C284 H28D 0.9800 . ?
C284 H28E 0.9800 . ?
C284 H28F 0.9800 . ?
C285 H285 0.9500 . ?
F197 C299 1.386(15) . ?
C287 H28G 0.9800 . ?
C287 H28H 0.9800 . ?
C287 H28I 0.9800 . ?
F198 C321 1.387(15) . ?
C288 O64A 1.26(5) . ?
C288 C335 1.498(16) . ?
C288 C337 1.409(16) . ?
C291 H29A 0.9800 . ?
C291 H29B 0.9800 . ?
C291 H29C 0.9800 . ?
C292 H292 0.9500 . ?
C292 C293 1.406(16) . ?
C292 C298 1.412(16) . ?
C293 C351 1.502(16) . ?
C294 C325 1.496(15) . ?
C295 H295 0.9500 . ?
C296 H29D 0.9800 . ?
C296 H29E 0.9800 . ?
C296 H29F 0.9800 . ?
C297 C306 1.413(15) . ?
F199 C309 1.389(15) . ?
C298 C352 1.500(15) . ?
F201 C310 1.391(14) . ?
C300 C321 1.502(15) . ?
C301 C306 1.413(15) . ?
C301 C310 1.500(15) . ?
C302 H30A 0.9800 . ?
C302 H30B 0.9800 . ?
C302 H30C 0.9800 . ?
F202 C325 1.388(15) . ?
F204 C321 1.389(15) . ?
C303 H30D 0.9800 . ?
C303 H30E 0.9800 . ?
C303 H30F 0.9800 . ?
F205 C323 1.387(15) . ?
C304 H30G 0.9800 . ?
C304 H30H 0.9800 . ?
C304 H30I 0.9800 . ?
C305 C348 1.494(15) . ?
C306 H306 0.9500 . ?
C308 H30J 0.9800 . ?
C308 H30K 0.9800 . ?
C308 H30L 0.9800 . ?
C309 F341 1.380(15) . ?
C309 F342 1.387(15) . ?
C309 F343 1.387(15) . ?
C310 F215 1.390(14) . ?
F207 C311 1.387(14) . ?
C311 F208 1.390(14) . ?
C311 F211 1.388(14) . ?
C312 C313 1.490(14) . ?
C312 C377 1.494(14) . ?
F209 C324 1.388(15) . ?
F210 C324 1.389(15) . ?
C314 H314 0.9500 . ?
C314 C315 1.417(16) . ?
C314 C385 1.414(16) . ?
C315 C332 1.33(7) . ?
O87 C385 1.2600(17) . ?
C316 C317 1.507(15) . ?
C316 C373 1.503(15) . ?
C318 N28 1.63(5) . ?
C318 C320 1.54(6) . ?
N28 C319 1.37(5) . ?
C319 N33 1.31(5) . ?
N33 C320 1.49(5) . ?
C322 F213 1.390(15) . ?
C324 F214 1.390(15) . ?
C324 C385 1.36(7) . ?
F216 C330 1.386(15) . ?
F217 C330 1.386(15) . ?
F218 C331 1.388(15) . ?
C327 C328 1.410(15) . ?
C327 C330 1.498(15) . ?
F219 C331 1.388(15) . ?
C328 H328 0.9500 . ?
C328 C329 1.406(15) . ?
C329 C331 1.495(15) . ?
F220 C331 1.388(15) . ?
C330 F221 1.389(15) . ?
C332 F222 1.390(15) . ?
C332 F223 1.387(15) . ?
C332 F226 1.390(15) . ?
F224 C333 1.389(15) . ?
F225 C333 1.387(15) . ?
C333 F227 1.389(15) . ?
C333 C385 1.498(16) . ?
F228 C334 1.382(16) . ?
F229 C334 1.384(16) . ?
O73A C336 1.23(4) . ?
F230 C334 1.384(16) . ?
C334 C336 1.493(16) . ?
F231 C335 1.388(14) . ?
C335 F232 1.389(14) . ?
C335 F233 1.386(14) . ?
C336 C337 1.408(16) . ?
C337 H337 0.9500 . ?
F234 C338 1.390(15) . ?
F235 C342 1.388(13) . ?
F236 C338 1.389(14) . ?
C338 F237 1.390(14) . ?
C338 C339 1.501(15) . ?
C339 C341 1.413(15) . ?
F238 C342 1.387(14) . ?
C340 C341 1.413(15) . ?
C340 C342 1.501(15) . ?
C341 H341 0.9500 . ?
C342 F239 1.391(14) . ?
C343 C344 1.405(15) . ?
C343 C346 1.499(15) . ?
C344 H344 0.9500 . ?
C344 C345 1.409(15) . ?
F240 C347 1.391(15) . ?
F241 C347 1.398(14) . ?
F242 C346 1.383(15) . ?
C345 C347 1.506(15) . ?
C346 F243 1.387(15) . ?
C346 F244 1.383(15) . ?
F245 C347 1.396(15) . ?
F252 C348 1.385(16) . ?
C348 F253 1.385(15) . ?
C348 F254 1.384(16) . ?
F255 C349 1.383(15) . ?
F256 C349 1.390(14) . ?
C349 F257 1.383(15) . ?
F258 C350 1.384(15) . ?
C350 F259 1.384(15) . ?
C350 F260 1.386(15) . ?
F267 C352 1.386(15) . ?
F268 C352 1.385(15) . ?
C352 F269 1.386(15) . ?
F270 C353 1.390(15) . ?
C353 F271 1.389(15) . ?
C353 F272 1.389(15) . ?
C354 F273 1.386(14) . ?
C354 F274 1.386(15) . ?
C354 F275 1.385(15) . ?
F276 C355 1.391(15) . ?
F277 C355 1.390(15) . ?
C355 F278 1.390(15) . ?
F279 C356 1.387(15) . ?
F280 C356 1.391(15) . ?
C356 F281 1.390(15) . ?
F282 C359 1.390(15) . ?
C357 H357 0.9500 . ?
C357 C358 1.410(15) . ?
F283 C359 1.388(15) . ?
C358 C359 1.503(15) . ?
F284 C359 1.391(15) . ?
F285 C360 1.388(15) . ?
F286 C360 1.395(15) . ?
F287 C360 1.388(15) . ?
F288 C361 1.387(15) . ?
F289 C361 1.383(15) . ?
C361 F290 1.383(15) . ?
C362 F291 1.387(15) . ?
C362 F292 1.384(15) . ?
C362 F293 1.387(15) . ?
F294 C363 1.386(15) . ?
F295 C363 1.387(15) . ?
C363 F296 1.387(15) . ?
C364 F298 1.386(16) . ?
F300 C365 1.388(15) . ?
F301 C365 1.386(15) . ?
F302 C365 1.386(15) . ?
F303 C366 1.388(15) . ?
C366 F304 1.387(15) . ?
C366 F305 1.389(15) . ?
F306 C370 1.389(15) . ?
F307 C369 1.389(15) . ?
F308 C370 1.388(15) . ?
C367 C368 1.411(15) . ?
C367 C370 1.500(15) . ?
C367 C371 2.51(7) . ?
F309 C369 1.388(15) . ?
C368 H368 0.9500 . ?
C368 C371 1.411(15) . ?
C369 F310 1.389(15) . ?
C369 C371 1.499(15) . ?
C370 F311 1.387(15) . ?
C372 F312 1.384(15) . ?
C372 F313 1.381(14) . ?
F314 F315 1.50(12) . ?
F317 C373 1.389(15) . ?
F318 C373 1.393(15) . ?
C373 F319 1.387(15) . ?
F321 C374 1.385(16) . ?
F322 C374 1.385(15) . ?
F323 C375 1.385(15) . ?
F324 C375 1.387(15) . ?
C375 F325 1.386(15) . ?
F326 C376 1.380(15) . ?
F327 C376 1.379(15) . ?
C376 F328 1.383(15) . ?
F329 C377 1.380(15) . ?
C377 F330 1.379(15) . ?
C377 F331 1.381(15) . ?
F332 C378 1.386(15) . ?
C378 F333 1.387(15) . ?
C378 F334 1.385(15) . ?
F335 C379 1.390(15) . ?
F336 C379 1.390(15) . ?
F337 C379 1.390(15) . ?
F338 C380 1.385(15) . ?
C380 F339 1.382(15) . ?
C380 F340 1.377(15) . ?
F344 C381 1.388(15) . ?
C381 F345 1.388(15) . ?
C381 F346 1.388(15) . ?
F347 C382 1.385(15) . ?
F348 C382 1.386(15) . ?
F349 C382 1.386(15) . ?
F350 C383 1.390(15) . ?
F351 C383 1.388(15) . ?
F352 C383 1.389(15) . ?
F353 C384 1.389(15) . ?
F354 C384 1.384(15) . ?
C384 F355 1.387(15) . ?

loop_
_geom_torsion_atom_site_label_1
_geom_torsion_atom_site_label_2
_geom_torsion_atom_site_label_3
_geom_torsion_atom_site_label_4
_geom_torsion
_geom_torsion_site_symmetry_1
_geom_torsion_site_symmetry_2
_geom_torsion_site_symmetry_3
_geom_torsion_site_symmetry_4
_geom_torsion_publ_flag
Dy1 O6 C10 C61 6(6) . . . . ?
Dy1 O6 C10 C78 171.6(18) . . . . ?
Dy1 O9 C181 C61 7(6) . . . . ?
Dy1 O9 C181 C73 -174.1(19) . . . . ?
Dy1 O11 C3 C7 20(5) . . . . ?
Dy1 O11 C3 C35 -158.1(19) . . . . ?
Dy1 O12 C166 C7 -28(5) . . . . ?
Dy1 O12 C166 C289 163.1(17) . . . . ?
Dy1 O21 N17 C202 -87(4) . . . . ?
Dy1 O21 N17 C218 87(4) . . . . ?
Dy1 O26 C173 C152 -172.4(18) . . . . ?
Dy1 O26 C173 C223 10(6) . . . . ?
Dy1 O29 C312 C223 -8(6) . . . . ?
Dy1 O29 C312 C313 158(2) . . . . ?
Dy1 O29 C312 C377 161(3) . . . . ?
Dy1 O54 N46 C54 101(4) . . . . ?
Dy1 O54 N46 C163 -86(4) . . . . ?
Dy2 O2 N9 C18 -100(3) . . . . ?
Dy2 O2 N9 C19 86(4) . . . . ?
Dy2 O10 C11 C56 12(5) . . . . ?
Dy2 O10 C11 C1A -157(3) . . . . ?
Dy2 O23 C249 C56 -17(6) . . . . ?
Dy2 O23 C249 C208 161.6(19) . . . . ?
Dy2 O37 C265 C216 175(3) . . . . ?
Dy2 O37 C265 C285 12(8) . . . . ?
Dy2 O37 C265 C362 -154(4) . . . . ?
Dy2 O38 C263 C219 -170(2) . . . . ?
Dy2 O38 C263 C285 -10(7) . . . . ?
Dy2 O38 C263 C383 151(3) . . . . ?
Dy2 O42 C114 C158 -17(5) . . . . ?
Dy2 O42 C114 C239 155(2) . . . . ?
Dy2 O42 C114 C384 154(2) . . . . ?
Dy2 O44 C280 C158 19(6) . . . . ?
Dy2 O44 C280 C240 -157(2) . . . . ?
Dy2 O59 N33 C319 91(4) . . . . ?
Dy2 O59 N33 C320 -97(4) . . . . ?
Dy3 O4 C2 C9 -15(6) . . . . ?
Dy3 O4 C2 C74 164(2) . . . . ?
Dy3 O5 C53 C9 14(5) . . . . ?
Dy3 O5 C53 C16 -162.1(17) . . . . ?
Dy3 O13 C307 C116 -16(5) . . . . ?
Dy3 O13 C307 C171 170.9(17) . . . . ?
Dy3 O15 N15 C37 -114(3) . . . . ?
Dy3 O15 N15 C38 94(3) . . . . ?
Dy3 O16 C8 C1 -159.5(18) . . . . ?
Dy3 O16 C8 C116 5(6) . . . . ?
Dy3 O40 N25 C143 -84(5) . . . . ?
Dy3 O40 N25 C182 97(4) . . . . ?
Dy3 O55 C121 C140 170(2) . . . . ?
Dy3 O55 C121 C200 -1(7) . . . . ?
Dy3 O62 C281 C200 19(7) . . . . ?
Dy3 O62 C281 C244 175(3) . . . . ?
Dy3 O62 C281 C354 -164(3) . . . . ?
Dy4 O3 C43 C151 180(2) . . . . ?
Dy4 O3 C43 C168 7(6) . . . . ?
Dy4 O3 C43 C364 -157(2) . . . . ?
Dy4 O8 C72 C79 164(2) . . . . ?
Dy4 O8 C72 C168 -1(7) . . . . ?
Dy4 O8 C72 C363 -176(4) . . . . ?
Dy4 O14 C14 C13 -18(5) . . . . ?
Dy4 O14 C14 C42 158.3(18) . . . . ?
Dy4 O20 C217 C183 172(2) . . . . ?
Dy4 O20 C217 C206 -8(6) . . . . ?
Dy4 O20 C217 C366 163(3) . . . . ?
Dy4 O32 C107 C206 -2(6) . . . . ?
Dy4 O32 C107 C323 -176(2) . . . . ?
Dy4 O32 C107 C365 174(3) . . . . ?
Dy4 O36 C41 C13 11(6) . . . . ?
Dy4 O36 C41 C113 -171.2(18) . . . . ?
Dy4 N13 C62 C192 175(2) . . . . ?
Dy4 N13 C120 N2 -171(2) . . . . ?
Dy4 N1A C32 C33 -163.3(16) . . . . ?
Dy4 N1A C34 N8 162.8(16) . . . . ?
Dy5 O7 C117 C12 -151(2) . . . . ?
Dy5 O7 C117 C221 22(5) . . . . ?
Dy5 O7 C117 C378 -158(2) . . . . ?
Dy5 O17 N4 C4 100(3) . . . . ?
Dy5 O17 N4 C6 -99(4) . . . . ?
Dy5 O27 C205 C167 -8(6) . . . . ?
Dy5 O27 C205 C195 171(3) . . . . ?
Dy5 O30 C60 C36 -159.9(19) . . . . ?
Dy5 O30 C60 C167 23(6) . . . . ?
Dy5 O34 C40 C59 170(2) . . . . ?
Dy5 O34 C40 C221 -1(6) . . . . ?
Dy5 O34 C40 C379 167(3) . . . . ?
Dy5 O47 C186 C138 -172(3) . . . . ?
Dy5 O47 C186 C282 -3(7) . . . . ?
Dy5 O47 C186 C350 163(3) . . . . ?
Dy5 O48 C262 C258 -153(3) . . . . ?
Dy5 O48 C262 C282 30(7) . . . . ?
Dy5 O48 C262 C349 174(2) . . . . ?
Dy5 O65 N44 C185 -93(4) . . . . ?
Dy5 O65 N44 C259 109(3) . . . . ?
Dy6 O1 C305 C238 -16(7) . . . . ?
Dy6 O1 C305 C266 163(2) . . . . ?
Dy6 O1 C305 C348 -178(3) . . . . ?
Dy6 O19 C164 C15 -15(6) . . . . ?
Dy6 O19 C164 C253 161.0(19) . . . . ?
Dy6 O22 C55 C15 18(6) . . . . ?
Dy6 O22 C55 C147 -168(2) . . . . ?
Dy6 O25 C146 C238 16(7) . . . . ?
Dy6 O25 C146 C271 -151(3) . . . . ?
Dy6 O25 C146 C372 -166(3) . . . . ?
Dy6 O41 C248 C115 -177(2) . . . . ?
Dy6 O41 C248 C124 2(7) . . . . ?
Dy6 O46 C144 C124 -13(5) . . . . ?
Dy6 O46 C144 C150 161.5(18) . . . . ?
Dy6 N6 C31 C29 173.7(16) . . . . ?
Dy6 N11 C109 C110 -165.6(18) . . . . ?
Dy7 O24 C63 C103 173.6(19) . . . . ?
Dy7 O24 C63 C169 -8(7) . . . . ?
Dy7 O43 C157 C85 165(3) . . . . ?
Dy7 O43 C157 C128 -5(8) . . . . ?
Dy7 O1A C119 C57 -163(2) . . . . ?
Dy7 O1A C119 C169 19(7) . . . . ?
Dy7 N29 C44 C45 -162.8(18) . . . . ?
Dy7 N29 C46 N7 163.5(17) . . . . ?
Dy7 O68 C255 C184 12(14) . . . . ?
Dy7 O68 C255 C191 -159(3) . . . . ?
Dy7 O68 C371 C367 21(14) . . . . ?
Dy7 O68 C371 C368 37(22) . . . . ?
Dy7 O68 C371 C369 -154(7) . . . . ?
Dy7 N41 C105 C106 167.6(17) 2_847 . . . ?
Dy7 O76 C316 C128 17(9) . . . . ?
Dy7 O76 C316 C317 -168(3) . . . . ?
Dy7 O76 C316 C373 -156(4) . . . . ?
Dy7 O79 C172 C184 19(12) . . . . ?
Dy7 O79 C172 C197 173(3) . . . . ?
Dy7 O79 C367 C368 -25(19) . . . . ?
Dy7 O79 C367 C370 179(5) . . . . ?
Dy7 O79 C367 C371 -10(12) . . . . ?
Dy8 O28 C187 C161 177(3) . . . . ?
Dy8 O28 C187 C220 3(7) . . . . ?
Dy8 O28 C187 C374 166(3) . . . . ?
Dy8 O39 C154 C58 175.1(19) . . . . ?
Dy8 O39 C154 C142 -5(7) . . . . ?
Dy8 O66 C237 C141 19(10) . . . . ?
Dy8 O66 C237 C309 -178(3) . . . . ?
Dy8 O69 C127 C142 16(7) . . . . ?
Dy8 O69 C127 C193 -162(2) . . . . ?
Dy8 O71 C160 C141 15(8) . . . . ?
Dy8 O71 C160 C299 -158(3) . . . . ?
Dy8 O71 C160 C381 -173(4) . . . . ?
Dy8 N19 C76 C77 -171.5(19) . . . . ?
Dy8 O88 C190 C220 -2(8) . . . . ?
Dy8 O88 C190 C286 -171(3) . . . . ?
Dy8 O88 C190 C382 -171(4) . . . . ?
Dy8 N37 C93 C94 176(2) 2_756 . . . ?
Dy8 N37 C95 N10 -176.3(19) 2_756 . . . ?
Dy9 O18 C65 C64 -173.5(19) . . . . ?
Dy9 O18 C65 C159 10(6) . . . . ?
Dy9 O33 C170 C159 -12(7) . . . . ?
Dy9 O33 C170 C290 165(2) . . . . ?
Dy9 O33 C170 C353 155(3) . . . . ?
Dy9 O45 C81 C86 -14(7) . . . . ?
Dy9 O45 C81 C278 168(2) . . . . ?
Dy9 O45 C81 C376 165(3) . . . . ?
Dy9 O53 C198 C153 -171(4) . . . . ?
Dy9 O53 C198 C295 -11(8) . . . . ?
Dy9 O53 C198 C380 -178(3) . . . . ?
Dy9 O61 C215 C295 18(8) . . . . ?
Dy9 O61 C215 C311 -167(3) . . . . ?
Dy9 O61 C215 C355 157(4) . . . . ?
Dy9 O63 C139 C86 -2(7) . . . . ?
Dy9 O63 C139 C268 -179(3) . . . . ?
Dy9 O63 C139 C375 178(3) . . . . ?
Dy9 N42 C135 C136 177.0(19) 1_565 . . . ?
Dy9 N42 C137 N14 -177.1(18) 1_565 . . . ?
Dy9 N22 C230 N27 167.5(15) . . . . ?
Dy10 N21 C20 C21 166.0(17) 2_847 . . . ?
Dy10 N21 C22 N30 -165.6(17) 2_847 . . . ?
Dy10 O75 C315 C155 170(4) . . . . ?
Dy10 O75 C315 C314 -3(8) . . . . ?
Dy10 O75 C315 C332 176(5) . . . . ?
Dy10 O78 C194 C264 -18(14) . . . . ?
Dy10 O78 C194 C322 -180(3) . . . . ?
Dy10 O78 C327 C328 16(16) . . . . ?
Dy10 O78 C327 C330 177(3) . . . . ?
Dy10 O85 C294 C264 14(14) . . . . ?
Dy10 O85 C294 C325 178(3) . . . . ?
Dy10 O85 C329 C328 1(12) . . . . ?
Dy10 O85 C329 C331 -155(4) . . . . ?
Dy10 N24 C226 C227 171.7(17) . . . . ?
Dy10 O87 C385 C314 -32(8) . . . . ?
Dy10 O87 C385 C324 179(5) . . . . ?
Dy10 O87 C385 C333 -174(4) . . . . ?
Dy10 O73A C336 C334 -160(2) . . . . ?
Dy10 O73A C336 C337 24(7) . . . . ?
Dy11 O31 C298 C269 -176(2) . . . . ?
Dy11 O31 C298 C292 2(8) . . . . ?
Dy11 O31 C298 C352 -176(3) . . . . ?
Dy11 O49 C276 C125 167(2) . . . . ?
Dy11 O49 C276 C148 -19(8) . . . . ?
Dy11 O51 C301 C306 46(13) . . . . ?
Dy11 O51 C301 C310 -155(3) . . . . ?
Dy11 O51 C340 C341 -9(11) . . . . ?
Dy11 O51 C340 C342 -175(3) . . . . ?
Dy11 O52 C203 C111 -171(2) . . . . ?
Dy11 O52 C203 C148 22(8) . . . . ?
Dy11 N36 C82 C83 -162.0(19) . . . . ?
Dy11 N36 C84 N38 164.4(17) . . . . ?
Dy11 O81 C297 C210 165(3) . . . . ?
Dy11 O81 C297 C306 -29(15) . . . . ?
Dy11 O81 C339 C338 165(3) . . . . ?
Dy11 O81 C339 C341 -33(12) . . . . ?
Dy11 O84 C293 C292 -10(7) . . . . ?
Dy11 O84 C293 C351 154(2) . . . . ?
Dy11 N47 C243 N23 175(2) . . . . ?
Dy12 O35 C102 C156 -169(2) . . . . ?
Dy12 O35 C102 C256 8(9) . . . . ?
Dy12 O35 C102 C360 -176(3) . . . . ?
Dy12 O56 C149 C256 -6(8) . . . . ?
Dy12 O56 C149 C260 173(4) . . . . ?
Dy12 O56 C149 C361 175(3) . . . . ?
Dy12 O57 C300 C274 18(14) . . . . ?
Dy12 O57 C300 C321 -179(4) . . . . ?
Dy12 O57 C358 C357 -12(21) . . . . ?
Dy12 O57 C358 C359 -175(4) . . . . ?
Dy12 O67 C188 C196 -9(13) . . . . ?
Dy12 O67 C188 C254 169(3) . . . . ?
Dy12 O67 C343 C344 -4(14) . . . . ?
Dy12 O67 C343 C346 173(3) . . . . ?
Dy12 O77 C251 C196 6(24) . . . . ?
Dy12 O77 C251 C326 -171(4) . . . . ?
Dy12 O77 C345 C344 -15(21) . . . . ?
Dy12 O77 C345 C347 -158(5) . . . . ?
Dy12 O86 C277 C261 178(3) . . . . ?
Dy12 O86 C277 C274 6(9) . . . . ?
Dy12 O86 C277 C356 -160(4) . . . . ?
Dy12 O86 C277 C357 -8(11) . . . . ?
Dy12 N45 C245 N16 -179(2) 2_746 . . . ?
Dy12 N45 C247 C246 178.8(19) 2_746 . . . ?
O1 C305 C348 F252 164(5) . . . . ?
O1 C305 C348 F253 -57(5) . . . . ?
O1 C305 C348 F254 59(6) . . . . ?
F1 C16 C53 O5 86(3) . . . . ?
F1 C16 C53 C9 -91(3) . . . . ?
O2 N9 C19 N20 179(3) . . . . ?
O2 N9 C19 C67 10(6) . . . . ?
F3 C1 C8 O16 12(4) . . . . ?
F3 C1 C8 C116 -155(3) . . . . ?
O3 C43 C151 F130 -52(5) . . . . ?
O3 C43 C151 F297 53(4) . . . . ?
O3 C43 C151 F299 157(4) . . . . ?
O3 C43 C168 C72 11(6) . . . . ?
O3 C43 C364 F109 -134(5) . . . . ?
O3 C43 C364 F157 -35(5) . . . . ?
O3 C43 C364 F298 79(5) . . . . ?
O4 C2 C9 C53 -2(6) . . . . ?
O4 C2 C74 F83 -36(5) . . . . ?
O4 C2 C74 F103 175(3) . . . . ?
O4 C2 C74 F119 65(4) . . . . ?
O6 C10 C61 C181 -7(7) . . . . ?
O6 C10 C78 F4 55(4) . . . . ?
O6 C10 C78 F29 172(3) . . . . ?
O6 C10 C78 F42 -62(4) . . . . ?
O7 C117 C221 C40 7(6) . . . . ?
O7 C117 C378 F332 2(5) . . . . ?
O7 C117 C378 F333 115(5) . . . . ?
O7 C117 C378 F334 -116(4) . . . . ?
O8 C72 C79 F50 72(4) . . . . ?
O8 C72 C79 F85 -60(4) . . . . ?
O8 C72 C79 F87 174(3) . . . . ?
O8 C72 C168 C43 -14(7) . . . . ?
O8 C72 C363 F294 133(6) . . . . ?
O8 C72 C363 F295 -95(6) . . . . ?
O8 C72 C363 F296 6(7) . . . . ?
F6 C1 C8 O16 -102(3) . . . . ?
F6 C1 C8 C116 91(3) . . . . ?
O10 C11 C56 C249 13(6) . . . . ?
O10 C11 C1A F31 10(5) . . . . ?
O10 C11 C1A F110 147(4) . . . . ?
O10 C11 C1A F1A -97(4) . . . . ?
O11 C3 C7 C166 3(6) . . . . ?
O11 C3 C35 F22 158(3) . . . . ?
O11 C3 C35 F25 26(4) . . . . ?
O11 C3 C35 F54 -87(3) . . . . ?
O12 C166 C289 F76 90(3) . . . . ?
O12 C166 C289 F78 -26(4) . . . . ?
O12 C166 C289 F91 -146(3) . . . . ?
F7 C58 C154 O39 55(4) . . . . ?
F7 C58 C154 C142 -125(3) . . . . ?
F9 C16 C53 O5 -26(4) . . . . ?
F9 C16 C53 C9 157(3) . . . . ?
O14 C14 C42 F8 51(4) . . . . ?
O14 C14 C42 F10 -66(3) . . . . ?
O14 C14 C42 F206 164(3) . . . . ?
O15 N15 C38 C39 -177(3) . . . . ?
O15 N15 C38 C199 -60(4) . . . . ?
O15 N15 C38 C214 61(4) . . . . ?
O16 C8 C116 C307 15(6) . . . . ?
O17 N4 C4 C5 -178(3) . . . . ?
O17 N4 C4 C250 75(4) . . . . ?
O17 N4 C4 C279 -55(5) . . . . ?
O17 N4 C6 N32 -171(3) . . . . ?
O17 N4 C6 C177 8(6) . . . . ?
O18 C65 C159 C170 0(7) . . . . ?
F11 C1 C8 O16 142(3) . . . . ?
F11 C1 C8 C116 -25(4) . . . . ?
O19 C164 C253 F32 -69(4) . . . . ?
O19 C164 C253 F34 46(4) . . . . ?
O19 C164 C253 F35 162(3) . . . . ?
O20 C217 C366 F303 -149(4) . . . . ?
O20 C217 C366 F304 82(5) . . . . ?
O20 C217 C366 F305 -30(5) . . . . ?
O21 N17 C202 C145 79(4) . . . . ?
O21 N17 C202 C165 -164(3) . . . . ?
O21 N17 C202 C302 -45(4) . . . . ?
O21 N17 C218 N34 179(3) . . . . ?
O21 N17 C218 C130 2(6) . . . . ?
O22 C55 C147 F44 -169(3) . . . . ?
O22 C55 C147 F46 -41(4) . . . . ?
O22 C55 C147 F48 69(4) . . . . ?
F13 C171 C307 O13 83(3) . . . . ?
F13 C171 C307 C116 -91(3) . . . . ?
O24 C63 C103 F2 48(4) . . . . ?
O24 C63 C103 F14 -65(4) . . . . ?
O24 C63 C103 F28 171(3) . . . . ?
O24 C63 C169 C119 2(7) . . . . ?
O25 C146 C238 C305 -3(7) . . . . ?
O25 C146 C271 F113 -169(4) . . . . ?
O25 C146 C271 F127 76(5) . . . . ?
O25 C146 C271 F138 -49(5) . . . . ?
O25 C146 C372 F113 175(4) . . . . ?
O25 C146 C372 F312 60(5) . . . . ?
O25 C146 C372 F313 -62(5) . . . . ?
O26 C173 C223 C312 9(6) . . . . ?
C1 C8 C116 C307 -179(3) . . . . ?
C2 C9 C53 O5 3(6) . . . . ?
C2 C9 C53 C16 179(3) . . . . ?
F15 C111 C203 O52 -172(3) . . . . ?
F15 C111 C203 C148 -2(4) . . . . ?
O28 C187 C220 C190 -13(8) . . . . ?
O28 C187 C374 F99 -73(5) . . . . ?
O28 C187 C374 F321 162(4) . . . . ?
O28 C187 C374 F322 46(5) . . . . ?
O29 C312 C313 F111 78(4) . . . . ?
O29 C312 C313 F117 -38(4) . . . . ?
O29 C312 C313 F154 -155(3) . . . . ?
O29 C312 C377 F329 -113(5) . . . . ?
O29 C312 C377 F330 12(6) . . . . ?
O29 C312 C377 F331 133(5) . . . . ?
F17 C171 C307 O13 -33(4) . . . . ?
F17 C171 C307 C116 153(3) . . . . ?
F18 C111 C203 O52 69(4) . . . . ?
F18 C111 C203 C148 -121(3) . . . . ?
O30 C60 C167 C205 0(6) . . . . ?
O31 C298 C352 F267 112(6) . . . . ?
O31 C298 C352 F268 -119(5) . . . . ?
O31 C298 C352 F269 -5(7) . . . . ?
O32 C107 C206 C217 5(7) . . . . ?
O32 C107 C323 F114 -115(4) . . . . ?
O32 C107 C323 F194 3(5) . . . . ?
O32 C107 C323 F205 129(3) . . . . ?
O32 C107 C365 F300 56(5) . . . . ?
O32 C107 C365 F301 177(5) . . . . ?
O32 C107 C365 F302 -58(5) . . . . ?
O33 C170 C290 F104 -74(4) . . . . ?
O33 C170 C290 F123 176(4) . . . . ?
O33 C170 C290 F183 48(5) . . . . ?
O33 C170 C353 F270 -143(6) . . . . ?
O33 C170 C353 F271 -11(7) . . . . ?
O33 C170 C353 F272 93(6) . . . . ?
O34 C40 C59 F62 43(4) . . . . ?
O34 C40 C59 F80 156(4) . . . . ?
O34 C40 C59 F203 -79(4) . . . . ?
O34 C40 C221 C117 -17(6) . . . . ?
O34 C40 C379 F335 80(5) . . . . ?
O34 C40 C379 F336 -159(5) . . . . ?
O34 C40 C379 F337 -42(6) . . . . ?
F19 C57 C119 O1A 75(4) . . . . ?
F19 C57 C119 C169 -107(4) . . . . ?
C3 C7 C166 O12 1(6) . . . . ?
C3 C7 C166 C289 170(3) . . . . ?
F20 C64 C65 O18 6(5) . . . . ?
F20 C64 C65 C159 -177(3) . . . . ?
F21 C57 C119 O1A -169(3) . . . . ?
F21 C57 C119 C169 10(5) . . . . ?
N4 C4 C5 N32 -21(4) . . . . ?
N4 C4 C5 C267 88(3) . . . . ?
N4 C4 C5 C308 -148(4) . . . . ?
N4 C6 C177 C176 -28(5) . . . . ?
N4 C6 C177 C178 152(3) . . . . ?
C4 N4 C6 N32 -11(5) . . . . ?
C4 N4 C6 C177 168(3) . . . . ?
C4 C5 N32 C6 18(5) . . . . ?
C4 C5 N32 O70 -166(4) . . . . ?
C5 N32 C6 N4 -5(5) . . . . ?
C5 N32 C6 C177 176(4) . . . . ?
N32 C6 C177 C176 150(3) . . . . ?
N32 C6 C177 C178 -30(5) . . . . ?
C6 N4 C4 C5 21(4) . . . . ?
C6 N4 C4 C250 -86(4) . . . . ?
C6 N4 C4 C279 144(4) . . . . ?
C6 C177 C178 C179 -180(3) . . . . ?
O35 C102 C156 F68 58(5) . . . . ?
O35 C102 C156 F145 -70(5) . . . . ?
O35 C102 C156 F160 168(4) . . . . ?
O35 C102 C256 C149 10(8) . . . . ?
O35 C102 C360 F285 -149(5) . . . . ?
O35 C102 C360 F286 -29(6) . . . . ?
O35 C102 C360 F287 104(6) . . . . ?
F26 C244 C281 O62 -23(5) . . . . ?
F26 C244 C281 C200 135(4) . . . . ?
O36 C41 C113 F12 74(3) . . . . ?
O36 C41 C113 F23 -49(4) . . . . ?
O36 C41 C113 F55 -167(3) . . . . ?
F27 C73 C181 O9 52(4) . . . . ?
F27 C73 C181 C61 -129(3) . . . . ?
O37 C265 C285 C263 -17(9) . . . . ?
O37 C265 C362 F291 157(6) . . . . ?
O37 C265 C362 F292 -96(6) . . . . ?
O37 C265 C362 F293 32(8) . . . . ?
C7 C3 C35 F22 -21(4) . . . . ?
C7 C3 C35 F25 -152(3) . . . . ?
C7 C3 C35 F54 94(3) . . . . ?
C7 C166 C289 F76 -81(3) . . . . ?
C7 C166 C289 F78 164(3) . . . . ?
C7 C166 C289 F91 43(4) . . . . ?
F30 C153 C198 O53 -67(6) . . . . ?
F30 C153 C198 C295 132(5) . . . . ?
O38 C263 C285 C265 14(7) . . . . ?
O38 C263 C383 F350 71(5) . . . . ?
O38 C263 C383 F351 -173(5) . . . . ?
O38 C263 C383 F352 -50(6) . . . . ?
N12 C54 C101 C96 20(4) . . . . ?
N12 C54 C101 C100 -159(3) . . . . ?
N12 C54 N46 O54 -179(3) . . . . ?
N12 C54 N46 C163 7(4) . . . . ?
C8 C116 C307 O13 -9(5) . . . . ?
C8 C116 C307 C171 164(3) . . . . ?
O40 N25 C143 N43 173(4) . . . . ?
O40 N25 C143 C232 -12(6) . . . . ?
O40 N25 C182 C126 -156(4) . . . . ?
O40 N25 C182 C284 -30(5) . . . . ?
O40 N25 C182 C304 84(5) . . . . ?
O42 C114 C158 C280 -4(5) . . . . ?
O42 C114 C239 F43 -48(4) . . . . ?
O42 C114 C239 F98 -168(3) . . . . ?
O42 C114 C239 F139 72(4) . . . . ?
O42 C114 C384 F353 -84(4) . . . . ?
O42 C114 C384 F354 35(4) . . . . ?
O42 C114 C384 F355 157(4) . . . . ?
C9 C2 C74 F83 143(3) . . . . ?
C9 C2 C74 F103 -6(5) . . . . ?
C9 C2 C74 F119 -116(3) . . . . ?
F33 C16 C53 O5 -156(3) . . . . ?
F33 C16 C53 C9 28(4) . . . . ?
O1A C119 C169 C63 -7(6) . . . . ?
N13 C62 C192 N2 0(4) . . . . ?
O45 C81 C86 C139 -5(7) . . . . ?
O45 C81 C278 F165 28(5) . . . . ?
O45 C81 C278 F180 150(4) . . . . ?
O45 C81 C278 F184 -81(5) . . . . ?
O45 C81 C376 F326 -39(6) . . . . ?
O45 C81 C376 F327 87(5) . . . . ?
O45 C81 C376 F328 -164(5) . . . . ?
C10 C61 C181 O9 1(7) . . . . ?
C10 C61 C181 C73 -178(3) . . . . ?
O46 C144 C150 F37 -55(5) . . . . ?
O46 C144 C150 F65 178(3) . . . . ?
O46 C144 C150 F69 59(4) . . . . ?
O46 C144 C150 F249 156(5) . . . . ?
O46 C144 C150 F250 -85(6) . . . . ?
O46 C144 C150 F251 41(6) . . . . ?
F36 C152 C173 O26 -51(4) . . . . ?
F36 C152 C173 C223 128(3) . . . . ?
O47 C186 C282 C262 7(8) . . . . ?
O47 C186 C350 F258 -44(6) . . . . ?
O47 C186 C350 F259 81(5) . . . . ?
O47 C186 C350 F260 -162(4) . . . . ?
C11 C56 C249 O23 -11(7) . . . . ?
C11 C56 C249 C208 170(3) . . . . ?
C12 C117 C221 C40 179(3) . . . . ?
F40 C12 C117 O7 -46(4) . . . . ?
F40 C12 C117 C221 140(3) . . . . ?
O48 C262 C282 C186 -22(8) . . . . ?
O48 C262 C349 F255 91(4) . . . . ?
O48 C262 C349 F256 -158(4) . . . . ?
O48 C262 C349 F257 -21(6) . . . . ?
C13 C14 C42 F8 -132(3) . . . . ?
C13 C14 C42 F10 111(3) . . . . ?
C13 C14 C42 F206 -19(4) . . . . ?
C13 C41 C113 F12 -107(3) . . . . ?
C13 C41 C113 F23 129(3) . . . . ?
C13 C41 C113 F55 11(4) . . . . ?
F41 C208 C249 O23 100(4) . . . . ?
F41 C208 C249 C56 -81(4) . . . . ?
F45 C73 C181 O9 -65(4) . . . . ?
F45 C73 C181 C61 114(3) . . . . ?
O51 C301 C306 C297 -27(19) . . . . ?
O51 C301 C310 F124 84(7) . . . . ?
O51 C301 C310 F201 -50(7) . . . . ?
O51 C301 C310 F215 -161(8) . . . . ?
O51 C340 C341 C339 -1(13) . . . . ?
O51 C340 C342 F235 -30(6) . . . . ?
O51 C340 C342 F238 -167(6) . . . . ?
O51 C340 C342 F239 84(6) . . . . ?
O53 C198 C295 C215 8(7) . . . . ?
O53 C198 C380 F338 -168(4) . . . . ?
O53 C198 C380 F339 -55(6) . . . . ?
O53 C198 C380 F340 54(7) . . . . ?
C14 C13 C41 O36 1(6) . . . . ?
C14 C13 C41 C113 -177(3) . . . . ?
F47 C57 C119 O1A -43(4) . . . . ?
F47 C57 C119 C169 135(3) . . . . ?
F49 C216 C265 O37 -64(5) . . . . ?
F49 C216 C265 C285 104(4) . . . . ?
F51 C334 C336 O73A -98(5) . . . . ?
F51 C334 C336 C337 78(5) . . . . ?
F52 C85 C157 O43 158(4) . . . . ?
F52 C85 C157 C128 -32(6) . . . . ?
C15 C55 C147 F44 6(4) . . . . ?
C15 C55 C147 F46 134(3) . . . . ?
C15 C55 C147 F48 -116(3) . . . . ?
C15 C164 C253 F32 107(4) . . . . ?
C15 C164 C253 F34 -137(3) . . . . ?
C15 C164 C253 F35 -21(5) . . . . ?
F53 C12 C117 O7 -161(3) . . . . ?
F53 C12 C117 C221 25(4) . . . . ?
F56 C216 C265 O37 46(5) . . . . ?
F56 C216 C265 C285 -147(4) . . . . ?
N20 C17 C18 N9 28(3) . . . . ?
N20 C17 C18 C80 -74(4) . . . . ?
N20 C17 C18 C257 146(4) . . . . ?
N20 C19 C67 C66 35(5) . . . . ?
N20 C19 C67 C68 -151(3) . . . . ?
C17 N20 C19 N9 18(4) . . . . ?
C17 N20 C19 C67 -174(3) . . . . ?
C17 C18 N9 O2 164(3) . . . . ?
C17 C18 N9 C19 -21(4) . . . . ?
C18 N9 C19 N20 5(5) . . . . ?
C18 N9 C19 C67 -164(3) . . . . ?
N9 C19 C67 C66 -159(3) . . . . ?
N9 C19 C67 C68 16(5) . . . . ?
C19 N20 C17 C18 -31(4) . . . . ?
C19 N20 C17 C275 91(4) . . . . ?
C19 N20 C17 C283 -153(4) . . . . ?
C19 C67 C68 C69 -175(3) . . . . ?
N21 C20 C21 N30 0.0 . . . . ?
C20 N21 C22 N30 0.0 . . . . ?
C20 C21 N30 C22 0.0 . . . . ?
C20 C21 N30 C132 -176(3) . . . . ?
C21 N30 C22 N21 0.0 . . . . ?
C21 N30 C132 C131 -146.7(16) . . . . ?
C21 N30 C132 C133 36(3) . . . . ?
N30 C132 C133 C134 177(2) . . . . ?
C22 N21 C20 C21 0.0 . . . . ?
C22 N30 C132 C131 38(3) . . . . ?
C22 N30 C132 C133 -139.2(17) . . . . ?
F58 C334 C336 O73A 37(6) . . . . ?
F58 C334 C336 C337 -147(4) . . . . ?
F59 C183 C217 O20 171(3) . . . . ?
F59 C183 C217 C206 -9(5) . . . . ?
F60 C73 C181 O9 -180(3) . . . . ?
F60 C73 C181 C61 -1(5) . . . . ?
O55 C121 C140 F5 74(4) . . . . ?
O55 C121 C140 F24 -43(5) . . . . ?
O55 C121 C140 F38 -166(3) . . . . ?
O55 C121 C200 C281 -6(7) . . . . ?
C23 C24 C25 C26 0.0 . . . . ?
C23 C24 C25 N8 178(2) . . . . ?
C23 N7 C46 N29 -179(2) . . . . ?
C24 C23 C28 C27 0.0 . . . . ?
C24 C23 N7 C45 -34(3) . . . . ?
C24 C23 N7 C46 145.2(15) . . . . ?
C24 C25 C26 C27 0.0 . . . . ?
C24 C25 N8 C33 -148.2(17) . . . . ?
C24 C25 N8 C34 29(2) . . . . ?
C25 C26 C27 C28 0.0 . . . . ?
C25 C26 C27 C37 -179(2) . . . . ?
C25 N8 C34 N1A -178(2) . . . . ?
C26 C25 N8 C33 30(3) . . . . ?
C26 C25 N8 C34 -153.1(14) . . . . ?
C26 C27 C28 C23 0.0 . . . . ?
C26 C27 C37 N26 157(3) . . . . ?
C26 C27 C37 N15 -35(4) . . . . ?
C27 C37 N15 O15 21(5) . . . . ?
C27 C37 N15 C38 175(3) . . . . ?
C28 C23 C24 C25 0.0 . . . . ?
C28 C23 N7 C45 146.1(19) . . . . ?
C28 C23 N7 C46 -35(2) . . . . ?
C28 C27 C37 N26 -22(4) . . . . ?
C28 C27 C37 N15 147(3) . . . . ?
C29 N3 C30 N6 0.0 . . . . ?
C29 N3 C97 C96 -139.2(17) . . . . ?
C29 N3 C97 C98 41(2) . . . . ?
N3 C29 C31 N6 0.0 . . . . ?
N3 C30 N6 Dy6 -174.5(14) . . . . ?
N3 C30 N6 C31 0.0 . . . . ?
N3 C97 C98 C99 179.4(19) . . . . ?
C30 N3 C97 C96 42(2) . . . . ?
C30 N3 C97 C98 -137.4(14) . . . . ?
C30 N6 C31 C29 0.0 . . . . ?
C31 C29 N3 C30 0.0 . . . . ?
C31 C29 N3 C97 -179(2) . . . . ?
F63 C171 C307 O13 -147(3) . . . . ?
F63 C171 C307 C116 39(4) . . . . ?
F64 C244 C281 O62 96(5) . . . . ?
F64 C244 C281 C200 -105(4) . . . . ?
O56 C149 C256 C102 -11(7) . . . . ?
O56 C149 C260 F122 -170(6) . . . . ?
O56 C149 C260 F143 80(7) . . . . ?
O56 C149 C260 F158 -48(6) . . . . ?
O56 C149 C361 F288 46(6) . . . . ?
O56 C149 C361 F289 171(4) . . . . ?
O56 C149 C361 F290 -66(6) . . . . ?
O57 C300 C321 F188 -65(8) . . . . ?
O57 C300 C321 F198 170(6) . . . . ?
O57 C300 C321 F204 49(9) . . . . ?
O57 C358 C359 F282 -168(10) . . . . ?
O57 C358 C359 F283 66(12) . . . . ?
O57 C358 C359 F284 -52(12) . . . . ?
O58 N26 C37 C27 -7(6) . . . . ?
O58 N26 C37 N15 -177(3) . . . . ?
O58 N26 C39 C38 -167(3) . . . . ?
O58 N26 C39 C118 73(4) . . . . ?
O58 N26 C39 C296 -46(5) . . . . ?
F66 C152 C173 O26 71(4) . . . . ?
F66 C152 C173 C223 -111(3) . . . . ?
N1A C32 C33 N8 0.0 . . . . ?
C32 N1A C34 N8 0.0 . . . . ?
C32 C33 N8 C25 177(2) . . . . ?
C32 C33 N8 C34 0.0 . . . . ?
C33 N8 C34 N1A 0.0 . . . . ?
N8 C25 C26 C27 -178(2) . . . . ?
C34 N1A C32 C33 0.0 . . . . ?
F67 C36 C60 O30 140(4) . . . . ?
F67 C36 C60 C167 -42(5) . . . . ?
N25 C143 N43 O82 178(4) . . . . ?
N25 C143 N43 C126 -12(5) . . . . ?
N25 C143 C232 C231 -19(5) . . . . ?
N25 C143 C232 C233 153(3) . . . . ?
C35 C3 C7 C166 -178(3) . . . . ?
F71 C208 C249 O23 -144(3) . . . . ?
F71 C208 C249 C56 34(4) . . . . ?
F72 C208 C249 O23 -17(4) . . . . ?
F72 C208 C249 C56 162(3) . . . . ?
F73 C125 C276 O49 -52(5) . . . . ?
F73 C125 C276 C148 133(4) . . . . ?
O59 N33 C320 C123 -67(4) . . . . ?
O59 N33 C320 C204 46(5) . . . . ?
O59 N33 C320 C318 162(3) . . . . ?
F74 C115 C248 O41 89(5) . . . . ?
F74 C115 C248 C124 -90(4) . . . . ?
F75 C58 C154 O39 -65(4) . . . . ?
F75 C58 C154 C142 116(3) . . . . ?
C36 C60 C167 C205 -177(3) . . . . ?
F77 C36 C60 O30 21(5) . . . . ?
F77 C36 C60 C167 -162(4) . . . . ?
N26 C37 N15 O15 -169(3) . . . . ?
N26 C37 N15 C38 -14(4) . . . . ?
C37 C27 C28 C23 179(2) . . . . ?
C37 N26 C39 C38 21(4) . . . . ?
C37 N26 C39 C118 -99(4) . . . . ?
C37 N26 C39 C296 141(4) . . . . ?
C37 N15 C38 C39 27(4) . . . . ?
C37 N15 C38 C199 144(3) . . . . ?
C37 N15 C38 C214 -95(4) . . . . ?
N15 C38 C39 N26 -27(3) . . . . ?
N15 C38 C39 C118 90(3) . . . . ?
N15 C38 C39 C296 -145(3) . . . . ?
C39 N26 C37 C27 165(3) . . . . ?
C39 N26 C37 N15 -5(4) . . . . ?
F79 C152 C173 O26 -169(3) . . . . ?
F79 C152 C173 C223 10(4) . . . . ?
F81 C125 C276 O49 68(5) . . . . ?
F81 C125 C276 C148 -107(4) . . . . ?
O60 N12 C54 C101 8(6) . . . . ?
O60 N12 C54 N46 -175(3) . . . . ?
O60 N12 C209 C163 163(3) . . . . ?
O60 N12 C209 C189 -84(4) . . . . ?
O60 N12 C209 C222 43(5) . . . . ?
C41 C13 C14 O14 2(5) . . . . ?
C41 C13 C14 C42 -174(3) . . . . ?
O61 C215 C295 C198 -12(7) . . . . ?
O61 C215 C311 F207 177(4) . . . . ?
O61 C215 C311 F208 -66(5) . . . . ?
O61 C215 C311 F211 53(5) . . . . ?
O61 C215 C355 F276 -65(7) . . . . ?
O61 C215 C355 F277 55(8) . . . . ?
O61 C215 C355 F278 178(6) . . . . ?
F84 C125 C276 O49 -175(3) . . . . ?
F84 C125 C276 C148 10(5) . . . . ?
O62 C281 C354 F273 -171(4) . . . . ?
O62 C281 C354 F274 -51(6) . . . . ?
O62 C281 C354 F275 68(5) . . . . ?
O63 C139 C268 F61 47(5) . . . . ?
O63 C139 C268 F82 -70(5) . . . . ?
O63 C139 C268 F172 166(4) . . . . ?
O63 C139 C375 F323 82(5) . . . . ?
O63 C139 C375 F324 -157(5) . . . . ?
O63 C139 C375 F325 -37(5) . . . . ?
N29 C44 C45 N7 0.0 . . . . ?
C44 N29 C46 N7 0.0 . . . . ?
C44 C45 N7 C23 179(3) . . . . ?
C44 C45 N7 C46 0.0 . . . . ?
C45 N7 C46 N29 0.0 . . . . ?
N7 C23 C24 C25 180(2) . . . . ?
N7 C23 C28 C27 -180(2) . . . . ?
C46 N29 C44 C45 0.0 . . . . ?
C47 C48 C49 C50 0.0 . . . . ?
C47 C48 N10 C94 146.7(17) . . . . ?
C47 C48 N10 C95 -19(3) . . . . ?
C48 C47 C52 N2 176(2) . . . . ?
C48 C47 C52 C51 0.0 . . . . ?
C48 C49 C50 C51 0.0 . . . . ?
C48 C49 C50 C319 -170(2) . . . . ?
C48 N10 C95 N37 167(3) . . . . ?
C49 C48 N10 C94 -40(3) . . . . ?
C49 C48 N10 C95 155.0(17) . . . . ?
C49 C50 C51 C52 0.0 . . . . ?
C49 C50 C319 N28 -152(3) . . . . ?
C49 C50 C319 N33 10(5) . . . . ?
C50 C51 C52 N2 -175(2) . . . . ?
C50 C51 C52 C47 0.0 . . . . ?
C50 C319 N33 O59 13(7) . . . . ?
C50 C319 N33 C320 -160(4) . . . . ?
C51 C50 C319 N28 38(4) . . . . ?
C51 C50 C319 N33 -159(4) . . . . ?
C52 N2 C120 N13 177(3) . . . . ?
C52 N2 C192 C62 179(3) . . . . ?
C52 C47 C48 C49 0.0 . . . . ?
C52 C47 C48 N10 174(2) . . . . ?
F86 C36 C60 O30 -97(4) . . . . ?
F86 C36 C60 C167 80(4) . . . . ?
C54 N12 C209 C163 -21(4) . . . . ?
C54 N12 C209 C189 92(4) . . . . ?
C54 N12 C209 C222 -142(3) . . . . ?
O65 N44 C185 N31 -176(3) . . . . ?
O65 N44 C185 C90 0(6) . . . . ?
O65 N44 C259 C180 65(5) . . . . ?
O65 N44 C259 C224 -169(3) . . . . ?
O65 N44 C259 C273 -46(5) . . . . ?
O66 C237 C309 F106 -94(7) . . . . ?
O66 C237 C309 F161 118(6) . . . . ?
O66 C237 C309 F199 5(7) . . . . ?
O66 C237 C309 F341 -59(7) . . . . ?
O66 C237 C309 F342 60(7) . . . . ?
O66 C237 C309 F343 168(6) . . . . ?
O67 C188 C196 C251 -2(19) . . . . ?
O67 C188 C254 F178 4(8) . . . . ?
O67 C188 C254 F179 120(7) . . . . ?
O67 C188 C254 F192 -108(7) . . . . ?
O67 C343 C344 C345 -31(20) . . . . ?
O67 C343 C346 F242 40(9) . . . . ?
O67 C343 C346 F243 154(8) . . . . ?
O67 C343 C346 F244 -69(9) . . . . ?
F88 C210 C297 O81 -147(8) . . . . ?
F88 C210 C297 C306 47(11) . . . . ?
N31 C224 C259 N44 -30(4) . . . . ?
N31 C224 C259 C180 91(4) . . . . ?
N31 C224 C259 C273 -142(3) . . . . ?
C55 C15 C164 O19 2(6) . . . . ?
C55 C15 C164 C253 -174(3) . . . . ?
C56 C11 C1A F31 -157(4) . . . . ?
C56 C11 C1A F110 -21(6) . . . . ?
C56 C11 C1A F1A 96(4) . . . . ?
F89 C153 C198 O53 66(5) . . . . ?
F89 C153 C198 C295 -95(6) . . . . ?
C57 C119 C169 C63 175(3) . . . . ?
F90 C183 C217 O20 57(4) . . . . ?
F90 C183 C217 C206 -123(4) . . . . ?
O69 C127 C142 C154 1(6) . . . . ?
O69 C127 C193 F16 65(4) . . . . ?
O69 C127 C193 F57 -55(4) . . . . ?
O69 C127 C193 F70 -177(3) . . . . ?
O70 N32 C6 N4 179(4) . . . . ?
O70 N32 C6 C177 0(7) . . . . ?
F92 C85 C157 O43 44(5) . . . . ?
F92 C85 C157 C128 -146(5) . . . . ?
F93 C64 C65 O18 134(3) . . . . ?
F93 C64 C65 C159 -49(5) . . . . ?
O71 C160 C299 F107 55(6) . . . . ?
O71 C160 C299 F140 -63(5) . . . . ?
O71 C160 C299 F197 -173(4) . . . . ?
O71 C160 C381 F344 134(7) . . . . ?
O71 C160 C381 F345 26(8) . . . . ?
O71 C160 C381 F346 -106(7) . . . . ?
F94 C240 C280 O44 27(5) . . . . ?
F94 C240 C280 C158 -149(3) . . . . ?
C59 C40 C221 C117 171(3) . . . . ?
C60 C167 C205 O27 -8(6) . . . . ?
C60 C167 C205 C195 173(4) . . . . ?
C61 C10 C78 F4 -136(3) . . . . ?
C61 C10 C78 F29 -20(5) . . . . ?
C61 C10 C78 F42 107(4) . . . . ?
C62 N13 C120 N2 8(4) . . . . ?
C64 C65 C159 C170 -176(3) . . . . ?
C65 C159 C170 O33 1(7) . . . . ?
C65 C159 C170 C290 -176(4) . . . . ?
C65 C159 C170 C353 -167(4) . . . . ?
F96 C183 C217 O20 -76(4) . . . . ?
F96 C183 C217 C206 104(5) . . . . ?
C66 C67 C68 C69 0.0 . . . . ?
C66 C71 N16 C245 24(3) . . . . ?
C66 C71 N16 C246 -157.3(17) . . . . ?
C67 C66 C71 C70 0.0 . . . . ?
C67 C66 C71 N16 -178(2) . . . . ?
C67 C68 C69 C70 0.0 . . . . ?
C67 C68 C69 N18 174(3) . . . . ?
C68 C69 C70 C71 0.0 . . . . ?
C68 C69 N18 C211 160.8(17) . . . . ?
C68 C69 N18 C212 -19(4) . . . . ?
C69 C70 C71 C66 0.0 . . . . ?
C69 C70 C71 N16 178(2) . . . . ?
C69 N18 C212 C213 179(3) . . . . ?
C70 C69 N18 C211 -25(3) . . . . ?
C70 C69 N18 C212 156(2) . . . . ?
C70 C71 N16 C245 -153.7(18) . . . . ?
C70 C71 N16 C246 25(3) . . . . ?
C71 C66 C67 C19 175(3) . . . . ?
C71 C66 C67 C68 0.0 . . . . ?
C71 N16 C246 C247 -179(3) . . . . ?
N34 C165 C202 N17 -25(4) . . . . ?
N34 C165 C202 C145 81(4) . . . . ?
N34 C165 C202 C302 -138(3) . . . . ?
C74 C2 C9 C53 179(3) . . . . ?
N35 C75 N19 Dy8 171.8(18) . . . . ?
N35 C75 N19 C76 0.0 . . . . ?
C75 N35 C77 C76 0.0 . . . . ?
C75 N35 C179 C174 139.0(17) . . . . ?
C75 N35 C179 C178 -38(3) . . . . ?
C75 N19 C76 C77 0.0 . . . . ?
N19 C76 C77 N35 0.0 . . . . ?
C77 N35 C75 N19 0.0 . . . . ?
C77 N35 C179 C174 -34(3) . . . . ?
C77 N35 C179 C178 149.0(17) . . . . ?
C78 C10 C61 C181 -174(3) . . . . ?
O72 N20 C17 C18 165(3) . . . . ?
O72 N20 C17 C275 -73(5) . . . . ?
O72 N20 C17 C283 43(5) . . . . ?
O72 N20 C19 N9 -179(4) . . . . ?
O72 N20 C19 C67 -11(7) . . . . ?
C79 C72 C168 C43 -177(3) . . . . ?
F100 C115 C248 O41 -31(6) . . . . ?
F100 C115 C248 C124 150(4) . . . . ?
F101 C64 C65 O18 -113(3) . . . . ?
F101 C64 C65 C159 63(4) . . . . ?
F102 C219 C263 O38 27(5) . . . . ?
F102 C219 C263 C285 -134(4) . . . . ?
C80 C18 N9 O2 -85(4) . . . . ?
C80 C18 N9 C19 90(4) . . . . ?
C81 C86 C139 O63 12(6) . . . . ?
C81 C86 C139 C268 -171(4) . . . . ?
C81 C86 C139 C375 -168(4) . . . . ?
N36 C82 C83 N38 0.0 . . . . ?
C82 N36 C84 N38 0.0 . . . . ?
C82 C83 N38 C84 0.0 . . . . ?
C82 C83 N38 C236 164(3) . . . . ?
C83 N38 C84 N36 0.0 . . . . ?
C83 N38 C236 C231 35(3) . . . . ?
C83 N38 C236 C235 -148.8(18) . . . . ?
C84 N36 C82 C83 0.0 . . . . ?
C84 N38 C236 C231 -163.2(15) . . . . ?
C84 N38 C236 C235 13(3) . . . . ?
C86 C81 C278 F165 -151(4) . . . . ?
C86 C81 C278 F180 -28(5) . . . . ?
C86 C81 C278 F184 100(4) . . . . ?
C86 C81 C376 F326 140(5) . . . . ?
C86 C81 C376 F327 -94(5) . . . . ?
C86 C81 C376 F328 15(6) . . . . ?
C86 C139 C268 F61 -130(5) . . . . ?
C86 C139 C268 F82 113(4) . . . . ?
C86 C139 C268 F172 -11(6) . . . . ?
C86 C139 C375 F323 -98(5) . . . . ?
C86 C139 C375 F324 23(7) . . . . ?
C86 C139 C375 F325 143(5) . . . . ?
O74 N31 C185 C90 2(6) . . . . ?
O74 N31 C185 N44 179(4) . . . . ?
O74 N31 C224 C259 -161(4) . . . . ?
O74 N31 C224 C287 83(5) . . . . ?
O74 N31 C224 C303 -33(6) . . . . ?
O75 C315 C332 F222 45(9) . . . . ?
O75 C315 C332 F223 172(5) . . . . ?
O75 C315 C332 F226 -69(7) . . . . ?
O88 C190 C220 C187 13(8) . . . . ?
O88 C190 C286 F112 41(6) . . . . ?
O88 C190 C286 F167 -81(5) . . . . ?
O88 C190 C286 F173 165(4) . . . . ?
O88 C190 C382 F347 -124(7) . . . . ?
O88 C190 C382 F348 1(8) . . . . ?
O88 C190 C382 F349 113(7) . . . . ?
C87 C88 C89 C90 0.0 . . . . ?
C87 C88 N23 C241 -41(3) . . . . ?
C87 C88 N23 C243 136(2) . . . . ?
C87 C92 N27 C228 -162.9(17) . . . . ?
C87 C92 N27 C230 10(3) . . . . ?
C88 C87 C92 C91 0.0 . . . . ?
C88 C87 C92 N27 178(2) . . . . ?
C88 C89 C90 C91 0.0 . . . . ?
C88 C89 C90 C185 -178(3) . . . . ?
C89 C88 N23 C241 138.3(19) . . . . ?
C89 C88 N23 C243 -45(3) . . . . ?
C89 C90 C91 C92 0.0 . . . . ?
C89 C90 C185 N31 -26(5) . . . . ?
C89 C90 C185 N44 158(4) . . . . ?
C90 C91 C92 C87 0.0 . . . . ?
C90 C91 C92 N27 -178(2) . . . . ?
C91 C90 C185 N31 156(3) . . . . ?
C91 C90 C185 N44 -20(5) . . . . ?
C91 C92 N27 C228 15(3) . . . . ?
C91 C92 N27 C230 -172.6(14) . . . . ?
C92 C87 C88 C89 0.0 . . . . ?
C92 C87 C88 N23 179(2) . . . . ?
N37 C93 C94 N10 0.0 . . . . ?
C93 N37 C95 N10 0.0 . . . . ?
C93 C94 N10 C48 -168(3) . . . . ?
C93 C94 N10 C95 0.0 . . . . ?
C94 N10 C95 N37 0.0 . . . . ?
N10 C48 C49 C50 -174(2) . . . . ?
C95 N37 C93 C94 0.0 . . . . ?
F105 C111 C203 O52 -45(5) . . . . ?
F105 C111 C203 C148 125(3) . . . . ?
C96 C97 C98 C99 0.0 . . . . ?
C97 N3 C30 N6 179(2) . . . . ?
C97 C96 C101 C54 -179(2) . . . . ?
C97 C96 C101 C100 0.0 . . . . ?
C97 C98 C99 C100 0.0 . . . . ?
C97 C98 C99 N1 178(2) . . . . ?
C98 C99 C100 C101 0.0 . . . . ?
C98 C99 N1 C104 -24(3) . . . . ?
C98 C99 N1 C106 144.1(17) . . . . ?
C99 C100 C101 C54 179(2) . . . . ?
C99 C100 C101 C96 0.0 . . . . ?
C100 C99 N1 C104 154.2(15) . . . . ?
C100 C99 N1 C106 -38(3) . . . . ?
C101 C54 N46 O54 -3(6) . . . . ?
C101 C54 N46 C163 -177(3) . . . . ?
C101 C96 C97 N3 -179(2) . . . . ?
C101 C96 C97 C98 0.0 . . . . ?
F108 C266 C305 O1 40(5) . . . . ?
F108 C266 C305 C238 -141(4) . . . . ?
C103 C63 C169 C119 -180(3) . . . . ?
C104 N41 C105 C106 0.0 . . . . ?
N41 C104 N1 C99 170(2) . . . . ?
N41 C104 N1 C106 0.0 . . . . ?
N41 C105 C106 N1 0.0 . . . . ?
C105 C106 N1 C99 -169(3) . . . . ?
C105 C106 N1 C104 0.0 . . . . ?
N1 C99 C100 C101 -178(2) . . . . ?
N1 C104 N41 Dy7 -168.2(17) . . . 2_847 ?
N1 C104 N41 C105 0.0 . . . . ?
C107 C206 C217 O20 0(7) . . . . ?
C107 C206 C217 C183 180(4) . . . . ?
C107 C206 C217 C366 -170(4) . . . . ?
C108 N11 C109 C110 0.0 . . . . ?
C108 N39 C175 C174 26(3) . . . . ?
C108 N39 C175 C176 -151.0(16) . . . . ?
N11 C108 N39 C110 0.0 . . . . ?
N11 C108 N39 C175 -178(2) . . . . ?
N11 C109 C110 N39 0.0 . . . . ?
C109 C110 N39 C108 0.0 . . . . ?
C109 C110 N39 C175 178(3) . . . . ?
C110 N39 C175 C174 -152.4(18) . . . . ?
C110 N39 C175 C176 31(3) . . . . ?
N39 C108 N11 Dy6 166.5(17) . . . . ?
N39 C108 N11 C109 0.0 . . . . ?
N39 C175 C176 C177 177(2) . . . . ?
C112 C318 N28 O83 46(5) . . . . ?
C112 C318 N28 C319 -146(4) . . . . ?
C112 C318 C320 C123 17(6) . . . . ?
C112 C318 C320 C204 -102(4) . . . . ?
C112 C318 C320 N33 138(4) . . . . ?
O76 C316 C317 F95 177(5) . . . . ?
O76 C316 C317 F175 67(5) . . . . ?
O76 C316 C317 F182 -61(6) . . . . ?
O76 C316 C373 F317 101(6) . . . . ?
O76 C316 C373 F318 -143(6) . . . . ?
O76 C316 C373 F319 -27(8) . . . . ?
O77 C251 C326 F162 83(13) . . . . ?
O77 C251 C326 F166 -45(15) . . . . ?
O77 C251 C326 F193 -178(11) . . . . ?
O77 C345 C347 F240 -80(15) . . . . ?
O77 C345 C347 F241 156(13) . . . . ?
O77 C345 C347 F245 18(17) . . . . ?
C114 C158 C280 O44 3(6) . . . . ?
C114 C158 C280 C240 179(3) . . . . ?
O78 C194 C264 C294 24(16) . . . . ?
O78 C194 C322 F116 -103(8) . . . . ?
O78 C194 C322 F118 135(7) . . . . ?
O78 C194 C322 F213 13(8) . . . . ?
O78 C327 C328 C329 -38(20) . . . . ?
O78 C327 C330 F216 -131(8) . . . . ?
O78 C327 C330 F217 110(9) . . . . ?
O78 C327 C330 F221 -13(9) . . . . ?
F115 C115 C248 O41 -140(5) . . . . ?
F115 C115 C248 C124 41(5) . . . . ?
C120 N2 C52 C47 -139(3) . . . . ?
C120 N2 C52 C51 36(4) . . . . ?
C120 N2 C192 C62 5(4) . . . . ?
C120 N13 C62 C192 -4(4) . . . . ?
C121 C200 C281 O62 -4(7) . . . . ?
C121 C200 C281 C244 -159(4) . . . . ?
C121 C200 C281 C354 179(4) . . . . ?
O79 C172 C184 C255 -26(19) . . . . ?
O79 C172 C197 F131 52(6) . . . . ?
O79 C172 C197 F147 -66(6) . . . . ?
O79 C172 C197 F186 164(4) . . . . ?
O79 C367 C368 C371 34(24) . . . . ?
O79 C367 C370 F306 -141(11) . . . . ?
O79 C367 C370 F308 102(11) . . . . ?
O79 C367 C370 F311 -28(14) . . . . ?
O80 N34 C165 C122 -55(5) . . . . ?
O80 N34 C165 C202 -172(4) . . . . ?
O80 N34 C165 C272 69(5) . . . . ?
O80 N34 C218 N17 -172(4) . . . . ?
O80 N34 C218 C130 6(7) . . . . ?
C122 C165 C202 N17 -137(3) . . . . ?
C122 C165 C202 C145 -31(4) . . . . ?
C122 C165 C202 C302 111(4) . . . . ?
O81 C297 C306 C301 19(20) . . . . ?
O81 C339 C341 C340 21(14) . . . . ?
F120 C153 C198 O53 176(5) . . . . ?
F120 C153 C198 C295 15(6) . . . . ?
C124 C144 C150 F37 120(4) . . . . ?
C124 C144 C150 F65 -7(5) . . . . ?
C124 C144 C150 F69 -126(4) . . . . ?
C124 C144 C150 F249 -29(6) . . . . ?
C124 C144 C150 F250 90(6) . . . . ?
C124 C144 C150 F251 -144(6) . . . . ?
F121 C219 C263 O38 -89(4) . . . . ?
F121 C219 C263 C285 110(4) . . . . ?
C127 C142 C154 O39 -7(7) . . . . ?
C127 C142 C154 C58 172(3) . . . . ?
O83 N28 C319 C50 -10(6) . . . . ?
O83 N28 C319 N33 -177(4) . . . . ?
C128 C316 C317 F95 -8(7) . . . . ?
C128 C316 C317 F175 -118(6) . . . . ?
C128 C316 C317 F182 114(5) . . . . ?
C128 C316 C373 F317 -73(6) . . . . ?
C128 C316 C373 F318 43(7) . . . . ?
C128 C316 C373 F319 160(6) . . . . ?
C129 C130 C131 C132 0.0 . . . . ?
C129 C130 C218 N17 25(5) . . . . ?
C129 C130 C218 N34 -152(3) . . . . ?
C129 C134 N5 C225 168.5(14) . . . . ?
C129 C134 N5 C227 -19(3) . . . . ?
C130 C129 C134 C133 0.0 . . . . ?
C130 C129 C134 N5 177(2) . . . . ?
C130 C131 C132 N30 -177(2) . . . . ?
C130 C131 C132 C133 0.0 . . . . ?
C131 C130 C218 N17 -152(4) . . . . ?
C131 C130 C218 N34 31(4) . . . . ?
C131 C132 C133 C134 0.0 . . . . ?
C132 N30 C22 N21 176(3) . . . . ?
C132 C133 C134 C129 0.0 . . . . ?
C132 C133 C134 N5 -177(2) . . . . ?
C133 C134 N5 C225 -15(3) . . . . ?
C133 C134 N5 C227 157.7(17) . . . . ?
C134 C129 C130 C131 0.0 . . . . ?
C134 C129 C130 C218 -177(2) . . . . ?
N42 C135 C136 N14 0.0 . . . . ?
C135 N42 C137 N14 0.0 . . . . ?
C135 C136 N14 C137 0.0 . . . . ?
C135 C136 N14 C234 169(3) . . . . ?
C136 N14 C137 N42 0.0 . . . . ?
C136 N14 C234 C233 156.8(17) . . . . ?
C136 N14 C234 C235 -18(3) . . . . ?
N14 C234 C235 C236 175(2) . . . . ?
C137 N42 C135 C136 0.0 . . . . ?
C137 N14 C234 C233 -36(3) . . . . ?
C137 N14 C234 C235 148.9(17) . . . . ?
F125 C138 C186 O47 65(5) . . . . ?
F125 C138 C186 C282 -106(5) . . . . ?
C138 C186 C282 C262 176(4) . . . . ?
F126 C210 C297 O81 -34(9) . . . . ?
F126 C210 C297 C306 160(11) . . . . ?
C140 C121 C200 C281 -177(4) . . . . ?
F128 C258 C262 O48 54(6) . . . . ?
F128 C258 C262 C282 -128(6) . . . . ?
O84 C293 C351 F39 -172(3) . . . . ?
O84 C293 C351 F97 69(4) . . . . ?
O84 C293 C351 F129 -53(5) . . . . ?
C141 C160 C299 F107 -119(5) . . . . ?
C141 C160 C299 F140 123(4) . . . . ?
C141 C160 C299 F197 13(6) . . . . ?
C141 C160 C381 F344 -53(8) . . . . ?
C141 C160 C381 F345 -162(8) . . . . ?
C141 C160 C381 F346 67(8) . . . . ?
C141 C237 C309 F106 73(6) . . . . ?
C141 C237 C309 F161 -75(6) . . . . ?
C141 C237 C309 F199 172(4) . . . . ?
C141 C237 C309 F341 108(5) . . . . ?
C141 C237 C309 F342 -133(5) . . . . ?
C141 C237 C309 F343 -25(6) . . . . ?
C142 C127 C193 F16 -113(3) . . . . ?
C142 C127 C193 F57 127(3) . . . . ?
C142 C127 C193 F70 4(4) . . . . ?
C143 N25 C182 C126 26(4) . . . . ?
C143 N25 C182 C284 151(3) . . . . ?
C143 N25 C182 C304 -94(4) . . . . ?
C143 C232 C233 C234 -173(2) . . . . ?
F132 C195 C205 O27 -68(6) . . . . ?
F132 C195 C205 C167 111(5) . . . . ?
F134 C195 C205 O27 170(4) . . . . ?
F134 C195 C205 C167 -10(6) . . . . ?
F135 C58 C154 O39 179(3) . . . . ?
F135 C58 C154 C142 -1(4) . . . . ?
F136 C240 C280 O44 -79(4) . . . . ?
F136 C240 C280 C158 105(3) . . . . ?
C144 C124 C248 O41 5(7) . . . . ?
C144 C124 C248 C115 -176(3) . . . . ?
F137 C261 C277 O86 76(5) . . . . ?
F137 C261 C277 C274 -112(9) . . . . ?
C146 C238 C305 O1 4(8) . . . . ?
C146 C238 C305 C266 -174(4) . . . . ?
C146 C238 C305 C348 167(4) . . . . ?
C151 C43 C168 C72 -162(4) . . . . ?
C152 C173 C223 C312 -169(3) . . . . ?
C153 C198 C295 C215 166(4) . . . . ?
F141 C12 C117 O7 82(4) . . . . ?
F141 C12 C117 C221 -91(4) . . . . ?
N43 C126 C182 N25 -29(4) . . . . ?
N43 C126 C182 C284 -148(3) . . . . ?
N43 C126 C182 C304 87(4) . . . . ?
N43 C143 C232 C231 155(4) . . . . ?
N43 C143 C232 C233 -33(5) . . . . ?
C156 C102 C256 C149 -173(3) . . . . ?
F142 C269 C298 O31 -161(4) . . . . ?
F142 C269 C298 C292 20(6) . . . . ?
F144 C269 C298 O31 70(5) . . . . ?
F144 C269 C298 C292 -108(5) . . . . ?
C157 C85 F314 F315 87(8) . . . . ?
C157 C85 F315 F314 -136(4) . . . . ?
C157 C128 C316 O76 0(9) . . . . ?
C157 C128 C316 C317 -174(5) . . . . ?
C157 C128 C316 C373 173(5) . . . . ?
C158 C114 C239 F43 125(4) . . . . ?
C158 C114 C239 F98 5(5) . . . . ?
C158 C114 C239 F139 -115(4) . . . . ?
C158 C114 C384 F353 87(4) . . . . ?
C158 C114 C384 F354 -154(4) . . . . ?
C158 C114 C384 F355 -32(5) . . . . ?
C159 C170 C290 F104 104(4) . . . . ?
C159 C170 C290 F123 -6(5) . . . . ?
C159 C170 C290 F183 -135(4) . . . . ?
C159 C170 C353 F270 27(6) . . . . ?
C159 C170 C353 F271 159(6) . . . . ?
C159 C170 C353 F272 -98(6) . . . . ?
C160 C141 C237 O66 -15(9) . . . . ?
C160 C141 C237 C309 179(4) . . . . ?
C161 C187 C220 C190 173(4) . . . . ?
C162 C163 C209 N12 144(3) . . . . ?
C162 C163 C209 C189 33(5) . . . . ?
C162 C163 C209 C222 -98(4) . . . . ?
C162 C163 N46 O54 37(4) . . . . ?
C162 C163 N46 C54 -149(3) . . . . ?
C164 C15 C55 O22 -3(6) . . . . ?
C164 C15 C55 C147 -177(3) . . . . ?
C165 N34 C218 N17 -12(5) . . . . ?
C165 N34 C218 C130 165(3) . . . . ?
F146 C191 C255 O68 -51(8) . . . . ?
F146 C191 C255 C184 138(9) . . . . ?
C168 C43 C151 F130 122(4) . . . . ?
C168 C43 C151 F297 -133(4) . . . . ?
C168 C43 C151 F299 -29(5) . . . . ?
C168 C43 C364 F109 59(5) . . . . ?
C168 C43 C364 F157 158(4) . . . . ?
C168 C43 C364 F298 -88(5) . . . . ?
C168 C72 C79 F50 -122(4) . . . . ?
C168 C72 C79 F85 106(4) . . . . ?
C168 C72 C79 F87 -20(5) . . . . ?
C168 C72 C363 F294 -42(7) . . . . ?
C168 C72 C363 F295 90(6) . . . . ?
C168 C72 C363 F296 -169(6) . . . . ?
F148 C334 C336 O73A 146(4) . . . . ?
F148 C334 C336 C337 -37(5) . . . . ?
C169 C63 C103 F2 -130(3) . . . . ?
C169 C63 C103 F14 116(3) . . . . ?
C169 C63 C103 F28 -7(5) . . . . ?
F149 C266 C305 O1 -180(4) . . . . ?
F149 C266 C305 C238 -1(5) . . . . ?
C172 C184 C255 O68 10(19) . . . . ?
C172 C184 C255 C191 -180(10) . . . . ?
C173 C223 C312 O29 -10(6) . . . . ?
C173 C223 C312 C313 -176(3) . . . . ?
C173 C223 C312 C377 -178(3) . . . . ?
C174 C175 C176 C177 0.0 . . . . ?
C175 C174 C179 N35 -177(2) . . . . ?
C175 C174 C179 C178 0.0 . . . . ?
C175 C176 C177 C6 180(3) . . . . ?
C175 C176 C177 C178 0.0 . . . . ?
C176 C177 C178 C179 0.0 . . . . ?
C177 C178 C179 N35 177(2) . . . . ?
C177 C178 C179 C174 0.0 . . . . ?
C179 N35 C75 N19 -174(3) . . . . ?
C179 N35 C77 C76 174(3) . . . . ?
C179 C174 C175 N39 -177(2) . . . . ?
C179 C174 C175 C176 0.0 . . . . ?
F150 C191 C255 O68 -174(6) . . . . ?
F150 C191 C255 C184 15(11) . . . . ?
F151 C216 C265 O37 175(4) . . . . ?
F151 C216 C265 C285 -18(6) . . . . ?
F152 C244 C281 O62 -143(4) . . . . ?
F152 C244 C281 C200 15(6) . . . . ?
C182 N25 C143 N43 -9(5) . . . . ?
C182 N25 C143 C232 167(3) . . . . ?
C182 C126 N43 O82 -163(4) . . . . ?
C182 C126 N43 C143 26(5) . . . . ?
O85 C294 C325 F133 57(8) . . . . ?
O85 C294 C325 F176 169(7) . . . . ?
O85 C294 C325 F202 -64(8) . . . . ?
O85 C329 C331 F218 60(8) . . . . ?
O85 C329 C331 F219 169(7) . . . . ?
O85 C329 C331 F220 -60(8) . . . . ?
C184 C172 C197 F131 -153(8) . . . . ?
C184 C172 C197 F147 89(9) . . . . ?
C184 C172 C197 F186 -41(10) . . . . ?
F153 C269 C298 O31 -46(6) . . . . ?
F153 C269 C298 C292 135(4) . . . . ?
C185 N31 C224 C259 23(4) . . . . ?
C185 N31 C224 C287 -93(4) . . . . ?
C185 N31 C224 C303 150(4) . . . . ?
C185 C90 C91 C92 178(3) . . . . ?
C185 N44 C259 C180 -96(4) . . . . ?
C185 N44 C259 C224 31(4) . . . . ?
C185 N44 C259 C273 153(3) . . . . ?
F155 C138 C186 O47 -53(5) . . . . ?
F155 C138 C186 C282 136(4) . . . . ?
F156 C258 C262 O48 -58(5) . . . . ?
F156 C258 C262 C282 119(5) . . . . ?
C188 C196 C251 O77 4(24) . . . . ?
C188 C196 C251 C326 -180(12) . . . . ?
F159 C161 C187 O28 -149(5) . . . . ?
F159 C161 C187 C220 26(6) . . . . ?
C192 N2 C52 C47 48(4) . . . . ?
C192 N2 C52 C51 -137(3) . . . . ?
C192 N2 C120 N13 -8(4) . . . . ?
C193 C127 C142 C154 179(3) . . . . ?
C1A C11 C56 C249 -179(4) . . . . ?
C194 C264 C294 O85 -22(16) . . . . ?
C194 C264 C294 C325 174(8) . . . . ?
C196 C188 C254 F178 -178(10) . . . . ?
C196 C188 C254 F179 -63(11) . . . . ?
C196 C188 C254 F192 69(11) . . . . ?
C196 C251 C326 F162 -94(15) . . . . ?
C196 C251 C326 F166 139(13) . . . . ?
C196 C251 C326 F193 6(17) . . . . ?
O86 C277 C356 F279 -138(5) . . . . ?
O86 C277 C356 F280 96(6) . . . . ?
O86 C277 C356 F281 -38(6) . . . . ?
O86 C277 C357 C358 15(25) . . . . ?
C197 C172 C184 C255 -178(10) . . . . ?
C199 C38 C39 N26 -139(3) . . . . ?
C199 C38 C39 C118 -22(4) . . . . ?
C199 C38 C39 C296 103(4) . . . . ?
C200 C121 C140 F5 -113(4) . . . . ?
C200 C121 C140 F24 129(3) . . . . ?
C200 C121 C140 F38 6(5) . . . . ?
C200 C281 C354 F273 6(6) . . . . ?
C200 C281 C354 F274 126(4) . . . . ?
C200 C281 C354 F275 -115(4) . . . . ?
C201 C318 N28 O83 -77(4) . . . . ?
C201 C318 N28 C319 91(4) . . . . ?
C201 C318 C320 C123 160(4) . . . . ?
C201 C318 C320 C204 41(5) . . . . ?
C201 C318 C320 N33 -79(4) . . . . ?
C202 N17 C218 N34 -7(5) . . . . ?
C202 N17 C218 C130 176(3) . . . . ?
C203 C148 C276 O49 1(7) . . . . ?
C203 C148 C276 C125 174(3) . . . . ?
C206 C107 C323 F114 72(5) . . . . ?
C206 C107 C323 F194 -169(4) . . . . ?
C206 C107 C323 F205 -43(5) . . . . ?
C206 C107 C365 F300 -128(5) . . . . ?
C206 C107 C365 F301 -7(6) . . . . ?
C206 C107 C365 F302 119(5) . . . . ?
C206 C217 C366 F303 22(5) . . . . ?
C206 C217 C366 F304 -107(5) . . . . ?
C206 C217 C366 F305 141(5) . . . . ?
C207 C163 C209 N12 -88(4) . . . . ?
C207 C163 C209 C189 162(3) . . . . ?
C207 C163 C209 C222 31(5) . . . . ?
C207 C163 N46 O54 -73(3) . . . . ?
C207 C163 N46 C54 101(3) . . . . ?
F163 C155 C315 O75 -73(6) . . . . ?
F163 C155 C315 C314 99(7) . . . . ?
C209 N12 C54 C101 -167(3) . . . . ?
C209 N12 C54 N46 9(4) . . . . ?
C209 C163 N46 O54 166(3) . . . . ?
C209 C163 N46 C54 -20(4) . . . . ?
C210 C297 C306 C301 -176(10) . . . . ?
F164 C261 C277 O86 -43(6) . . . . ?
F164 C261 C277 C274 128(8) . . . . ?
F168 C155 C315 O75 44(7) . . . . ?
F168 C155 C315 C314 -143(6) . . . . ?
F169 C191 C255 O68 78(7) . . . . ?
F169 C191 C255 C184 -93(10) . . . . ?
C211 N18 C212 C213 0.0 . . . . ?
N18 C69 C70 C71 -175(3) . . . . ?
N18 C211 N40 Dy12 -156.9(19) . . . . ?
N18 C211 N40 C213 0.0 . . . . ?
N18 C212 C213 N40 0.0 . . . . ?
C212 C213 N40 Dy12 155(2) . . . . ?
C212 C213 N40 C211 0.0 . . . . ?
N40 C211 N18 C69 -179(3) . . . . ?
N40 C211 N18 C212 0.0 . . . . ?
C214 C38 C39 N26 90(3) . . . . ?
C214 C38 C39 C118 -153(3) . . . . ?
C214 C38 C39 C296 -28(4) . . . . ?
C216 C265 C285 C263 179(4) . . . . ?
F170 C219 C263 O38 152(4) . . . . ?
F170 C219 C263 C285 -9(5) . . . . ?
F171 C252 C288 O64A 66(6) . . . . ?
F171 C252 C288 C337 -141(4) . . . . ?
C218 N17 C202 C145 -95(4) . . . . ?
C218 N17 C202 C165 22(4) . . . . ?
C218 N17 C202 C302 141(3) . . . . ?
C218 N34 C165 C122 142(3) . . . . ?
C218 N34 C165 C202 25(4) . . . . ?
C218 N34 C165 C272 -94(4) . . . . ?
C218 C130 C131 C132 177(2) . . . . ?
C219 C263 C285 C265 174(4) . . . . ?
C220 C187 C374 F99 93(5) . . . . ?
C220 C187 C374 F321 -32(6) . . . . ?
C220 C187 C374 F322 -148(5) . . . . ?
C220 C190 C286 F112 -129(5) . . . . ?
C220 C190 C286 F167 109(5) . . . . ?
C220 C190 C286 F173 -5(6) . . . . ?
C220 C190 C382 F347 66(7) . . . . ?
C220 C190 C382 F348 -169(7) . . . . ?
C220 C190 C382 F349 -57(7) . . . . ?
C221 C40 C59 F62 -144(4) . . . . ?
C221 C40 C59 F80 -31(5) . . . . ?
C221 C40 C59 F203 94(4) . . . . ?
C221 C40 C379 F335 -110(5) . . . . ?
C221 C40 C379 F336 11(6) . . . . ?
C221 C40 C379 F337 128(5) . . . . ?
C221 C117 C378 F332 -178(4) . . . . ?
C221 C117 C378 F333 -64(5) . . . . ?
C221 C117 C378 F334 65(5) . . . . ?
C223 C312 C313 F111 -113(4) . . . . ?
C223 C312 C313 F117 131(3) . . . . ?
C223 C312 C313 F154 14(5) . . . . ?
C223 C312 C377 F329 57(6) . . . . ?
C223 C312 C377 F330 -177(5) . . . . ?
C223 C312 C377 F331 -56(6) . . . . ?
C224 N31 C185 C90 178(3) . . . . ?
C224 N31 C185 N44 -5(4) . . . . ?
C225 N24 C226 C227 0.0 . . . . ?
N24 C225 N5 C134 174(2) . . . . ?
N24 C225 N5 C227 0.0 . . . . ?
N24 C226 C227 N5 0.0 . . . . ?
C226 C227 N5 C134 -173(3) . . . . ?
C226 C227 N5 C225 0.0 . . . . ?
N5 C225 N24 Dy10 -172.1(16) . . . . ?
N5 C225 N24 C226 0.0 . . . . ?
C228 C229 N22 Dy9 -166.2(17) . . . . ?
C228 C229 N22 C230 0.0 . . . . ?
C229 C228 N27 C92 174(3) . . . . ?
C229 C228 N27 C230 0.0 . . . . ?
C229 N22 C230 N27 0.0 . . . . ?
N22 C230 N27 C92 -174(2) . . . . ?
N22 C230 N27 C228 0.0 . . . . ?
N27 C228 C229 N22 0.0 . . . . ?
C231 C232 C233 C234 0.0 . . . . ?
C232 C143 N43 O82 3(7) . . . . ?
C232 C143 N43 C126 173(4) . . . . ?
C232 C231 C236 N38 176(2) . . . . ?
C232 C231 C236 C235 0.0 . . . . ?
C232 C233 C234 N14 -175(2) . . . . ?
C232 C233 C234 C235 0.0 . . . . ?
C233 C234 C235 C236 0.0 . . . . ?
C234 N14 C137 N42 -169(3) . . . . ?
C234 C235 C236 N38 -176(2) . . . . ?
C234 C235 C236 C231 0.0 . . . . ?
C236 N38 C84 N36 -165(2) . . . . ?
C236 C231 C232 C143 172(3) . . . . ?
C236 C231 C232 C233 0.0 . . . . ?
C237 C141 C160 O71 -3(8) . . . . ?
C237 C141 C160 C299 171(4) . . . . ?
C237 C141 C160 C381 -174(5) . . . . ?
C238 C146 C271 F113 22(6) . . . . ?
C238 C146 C271 F127 -93(5) . . . . ?
C238 C146 C271 F138 142(5) . . . . ?
C238 C146 C372 F113 -8(6) . . . . ?
C238 C146 C372 F312 -122(5) . . . . ?
C238 C146 C372 F313 116(5) . . . . ?
C238 C305 C348 F252 -4(6) . . . . ?
C238 C305 C348 F253 136(5) . . . . ?
C238 C305 C348 F254 -109(5) . . . . ?
F174 C138 C186 O47 -177(4) . . . . ?
F174 C138 C186 C282 12(6) . . . . ?
C239 C114 C158 C280 -176(3) . . . . ?
F177 C210 C297 O81 92(8) . . . . ?
F177 C210 C297 C306 -75(11) . . . . ?
C241 C242 N47 Dy11 -176(2) . . . . ?
C241 C242 N47 C243 0.0 . . . . ?
C242 C241 N23 C88 177(3) . . . . ?
C242 C241 N23 C243 0.0 . . . . ?
C242 N47 C243 N23 0.0 . . . . ?
N47 C243 N23 C88 -177(3) . . . . ?
N47 C243 N23 C241 0.0 . . . . ?
N23 C88 C89 C90 -179(3) . . . . ?
N23 C241 C242 N47 0.0 . . . . ?
N45 C245 N16 C71 179(3) . . . . ?
N45 C245 N16 C246 0.0 . . . . ?
C245 N45 C247 C246 0.0 . . . . ?
C245 N16 C246 C247 0.0 . . . . ?
N16 C246 C247 N45 0.0 . . . . ?
C247 N45 C245 N16 0.0 . . . . ?
C248 C124 C144 O46 1(6) . . . . ?
C248 C124 C144 C150 -173(3) . . . . ?
C250 C4 C5 N32 86(4) . . . . ?
C250 C4 C5 C267 -164(3) . . . . ?
C250 C4 C5 C308 -41(5) . . . . ?
C252 C288 O64A Dy10 161(3) . . . . ?
C252 C288 C337 C336 -178(4) . . . . ?
C254 C188 C196 C251 -179(12) . . . . ?
C256 C102 C156 F68 -120(5) . . . . ?
C256 C102 C156 F145 113(4) . . . . ?
C256 C102 C156 F160 -10(5) . . . . ?
C256 C102 C360 F285 28(6) . . . . ?
C256 C102 C360 F286 148(5) . . . . ?
C256 C102 C360 F287 -79(6) . . . . ?
C256 C149 C260 F122 9(8) . . . . ?
C256 C149 C260 F143 -101(7) . . . . ?
C256 C149 C260 F158 131(7) . . . . ?
C256 C149 C361 F288 -134(5) . . . . ?
C256 C149 C361 F289 -8(6) . . . . ?
C256 C149 C361 F290 115(4) . . . . ?
C257 C18 N9 O2 39(5) . . . . ?
C257 C18 N9 C19 -146(4) . . . . ?
C258 C262 C282 C186 160(4) . . . . ?
C259 N44 C185 N31 -15(4) . . . . ?
C259 N44 C185 C90 161(4) . . . . ?
F181 C240 C280 O44 150(4) . . . . ?
F181 C240 C280 C158 -27(5) . . . . ?
C260 C149 C256 C102 170(4) . . . . ?
F185 C195 C205 O27 59(6) . . . . ?
F185 C195 C205 C167 -122(4) . . . . ?
F187 C261 C277 O86 179(4) . . . . ?
F187 C261 C277 C274 -10(9) . . . . ?
C264 C194 C322 F116 95(10) . . . . ?
C264 C194 C322 F118 -28(11) . . . . ?
C264 C194 C322 F213 -150(10) . . . . ?
C264 C294 C325 F133 -137(8) . . . . ?
C264 C294 C325 F176 -25(9) . . . . ?
C264 C294 C325 F202 102(8) . . . . ?
C267 C5 N32 C6 -98(4) . . . . ?
C267 C5 N32 O70 77(5) . . . . ?
C270 C126 N43 O82 81(5) . . . . ?
C270 C126 N43 C143 -89(5) . . . . ?
C270 C126 C182 N25 81(4) . . . . ?
C270 C126 C182 C284 -38(4) . . . . ?
C270 C126 C182 C304 -163(3) . . . . ?
F189 C252 C288 O64A -178(5) . . . . ?
F189 C252 C288 C337 -25(6) . . . . ?
F190 C252 C288 O64A -51(7) . . . . ?
F190 C252 C288 C337 101(5) . . . . ?
C271 C146 C238 C305 164(4) . . . . ?
C272 C165 C202 N17 92(3) . . . . ?
C272 C165 C202 C145 -162(3) . . . . ?
C272 C165 C202 C302 -21(5) . . . . ?
F191 C258 C262 O48 -171(5) . . . . ?
F191 C258 C262 C282 7(7) . . . . ?
C274 C300 C321 F188 97(10) . . . . ?
C274 C300 C321 F198 -28(11) . . . . ?
C274 C300 C321 F204 -149(9) . . . . ?
C275 C17 C18 N9 -91(3) . . . . ?
C275 C17 C18 C80 167(3) . . . . ?
C275 C17 C18 C257 27(5) . . . . ?
C276 C148 C203 O52 -2(7) . . . . ?
C276 C148 C203 C111 -170(3) . . . . ?
C277 C274 C300 O57 -11(19) . . . . ?
C277 C274 C300 C321 -173(10) . . . . ?
C277 C357 C358 O57 -6(30) . . . . ?
C277 C357 C358 C359 157(15) . . . . ?
C278 C81 C86 C139 173(3) . . . . ?
C279 C4 C5 N32 -140(4) . . . . ?
C279 C4 C5 C267 -31(5) . . . . ?
C279 C4 C5 C308 93(5) . . . . ?
F195 C85 C157 O43 -77(5) . . . . ?
F195 C85 C157 C128 93(5) . . . . ?
F196 C266 C305 O1 -62(5) . . . . ?
F196 C266 C305 C238 117(4) . . . . ?
C282 C186 C350 F258 124(5) . . . . ?
C282 C186 C350 F259 -111(5) . . . . ?
C282 C186 C350 F260 6(6) . . . . ?
C282 C262 C349 F255 -117(4) . . . . ?
C282 C262 C349 F256 -6(6) . . . . ?
C282 C262 C349 F257 131(5) . . . . ?
C283 C17 C18 N9 144(3) . . . . ?
C283 C17 C18 C80 42(4) . . . . ?
C283 C17 C18 C257 -99(5) . . . . ?
C285 C263 C383 F350 -127(5) . . . . ?
C285 C263 C383 F351 -12(6) . . . . ?
C285 C263 C383 F352 112(6) . . . . ?
C285 C265 C362 F291 -11(7) . . . . ?
C285 C265 C362 F292 97(7) . . . . ?
C285 C265 C362 F293 -136(8) . . . . ?
C286 C190 C220 C187 -179(4) . . . . ?
C287 C224 C259 N44 76(4) . . . . ?
C287 C224 C259 C180 -163(3) . . . . ?
C287 C224 C259 C273 -35(5) . . . . ?
C291 C126 N43 O82 -44(6) . . . . ?
C291 C126 N43 C143 146(4) . . . . ?
C291 C126 C182 N25 -147(3) . . . . ?
C291 C126 C182 C284 94(4) . . . . ?
C291 C126 C182 C304 -32(5) . . . . ?
C292 C293 C351 F39 -6(5) . . . . ?
C292 C293 C351 F97 -125(4) . . . . ?
C292 C293 C351 F129 113(4) . . . . ?
C292 C298 C352 F267 -65(6) . . . . ?
C292 C298 C352 F268 64(6) . . . . ?
C292 C298 C352 F269 177(5) . . . . ?
C293 C292 C298 O31 11(8) . . . . ?
C293 C292 C298 C269 -171(4) . . . . ?
C293 C292 C298 C352 -171(4) . . . . ?
C295 C198 C380 F338 23(6) . . . . ?
C295 C198 C380 F339 135(4) . . . . ?
C295 C198 C380 F340 -115(5) . . . . ?
C295 C215 C311 F207 -8(6) . . . . ?
C295 C215 C311 F208 109(4) . . . . ?
C295 C215 C311 F211 -132(4) . . . . ?
C295 C215 C355 F276 81(7) . . . . ?
C295 C215 C355 F277 -159(6) . . . . ?
C295 C215 C355 F278 -36(7) . . . . ?
C298 C292 C293 O84 -7(7) . . . . ?
C298 C292 C293 C351 -171(4) . . . . ?
F200 C161 C187 O28 -21(6) . . . . ?
F200 C161 C187 C220 154(6) . . . . ?
C300 C274 C277 O86 0(17) . . . . ?
C300 C274 C277 C261 -171(10) . . . . ?
N46 C54 C101 C96 -156(3) . . . . ?
N46 C54 C101 C100 25(4) . . . . ?
N46 C163 C209 N12 22(3) . . . . ?
N46 C163 C209 C189 -89(3) . . . . ?
N46 C163 C209 C222 140(3) . . . . ?
C303 C224 C259 N44 -154(3) . . . . ?
C303 C224 C259 C180 -33(6) . . . . ?
C303 C224 C259 C273 94(5) . . . . ?
C306 C301 C310 F124 -117(11) . . . . ?
C306 C301 C310 F201 109(10) . . . . ?
C306 C301 C310 F215 -2(11) . . . . ?
C308 C5 N32 C6 148(4) . . . . ?
C308 C5 N32 O70 -36(6) . . . . ?
C310 C301 C306 C297 175(10) . . . . ?
C311 C215 C295 C198 174(4) . . . . ?
F209 C324 C385 C314 32(8) . . . . ?
F209 C324 C385 O87 -175(6) . . . . ?
F210 C324 C385 C314 -100(7) . . . . ?
F210 C324 C385 O87 52(9) . . . . ?
C314 C315 C332 F222 -135(6) . . . . ?
C314 C315 C332 F223 -9(9) . . . . ?
C314 C315 C332 F226 110(6) . . . . ?
C315 C314 C385 O87 25(9) . . . . ?
C315 C314 C385 C324 178(6) . . . . ?
C315 C314 C385 C333 165(5) . . . . ?
C316 C128 C157 O43 -6(9) . . . . ?
C316 C128 C157 C85 -175(5) . . . . ?
C318 N28 C319 C50 -176(3) . . . . ?
C318 N28 C319 N33 17(4) . . . . ?
N28 C318 C320 C123 -93(4) . . . . ?
N28 C318 C320 C204 148(3) . . . . ?
N28 C318 C320 N33 28(3) . . . . ?
N28 C319 N33 O59 177(3) . . . . ?
N28 C319 N33 C320 4(4) . . . . ?
C319 C50 C51 C52 169(3) . . . . ?
C319 N33 C320 C123 106(4) . . . . ?
C319 N33 C320 C204 -141(4) . . . . ?
C319 N33 C320 C318 -24(4) . . . . ?
C320 C318 N28 O83 163(4) . . . . ?
C320 C318 N28 C319 -29(4) . . . . ?
C322 C194 C264 C294 -176(8) . . . . ?
C323 C107 C206 C217 177(4) . . . . ?
F212 C155 C315 O75 168(7) . . . . ?
F212 C155 C315 C314 -20(11) . . . . ?
F214 C324 C385 C314 149(5) . . . . ?
F214 C324 C385 O87 -59(8) . . . . ?
C327 C328 C329 O85 27(16) . . . . ?
C327 C328 C329 C331 -176(9) . . . . ?
C328 C327 C330 F216 31(12) . . . . ?
C328 C327 C330 F217 -88(11) . . . . ?
C328 C327 C330 F221 149(11) . . . . ?
C328 C329 C331 F218 -98(10) . . . . ?
C328 C329 C331 F219 12(11) . . . . ?
C328 C329 C331 F220 142(9) . . . . ?
C330 C327 C328 C329 164(9) . . . . ?
F224 C333 C385 C314 -42(7) . . . . ?
F224 C333 C385 O87 102(6) . . . . ?
F225 C333 C385 C314 78(6) . . . . ?
F225 C333 C385 O87 -138(5) . . . . ?
F227 C333 C385 C314 -172(5) . . . . ?
F227 C333 C385 O87 -28(7) . . . . ?
F228 C334 C336 O73A -65(5) . . . . ?
F228 C334 C336 C337 112(4) . . . . ?
F229 C334 C336 O73A 62(5) . . . . ?
F229 C334 C336 C337 -121(4) . . . . ?
O64A C288 C335 F231 61(6) . . . . ?
O64A C288 C335 F232 176(4) . . . . ?
O64A C288 C335 F233 -72(5) . . . . ?
O64A C288 C337 C336 -25(7) . . . . ?
O73A C336 C337 C288 10(7) . . . . ?
F230 C334 C336 O73A 172(4) . . . . ?
F230 C334 C336 C337 -11(5) . . . . ?
C334 C336 C337 C288 -167(4) . . . . ?
C335 C288 O64A Dy10 -177(3) . . . . ?
C335 C288 C337 C336 167(6) . . . . ?
C337 C288 O64A Dy10 11(8) . . . . ?
C337 C288 C335 F231 -130(7) . . . . ?
C337 C288 C335 F232 -15(8) . . . . ?
C337 C288 C335 F233 97(8) . . . . ?
F234 C338 C339 O81 -99(7) . . . . ?
F234 C338 C339 C341 98(8) . . . . ?
F236 C338 C339 O81 16(8) . . . . ?
F236 C338 C339 C341 -148(7) . . . . ?
C338 C339 C341 C340 -178(7) . . . . ?
F237 C338 C339 O81 142(6) . . . . ?
F237 C338 C339 C341 -21(9) . . . . ?
C341 C340 C342 F235 164(7) . . . . ?
C341 C340 C342 F238 27(7) . . . . ?
C341 C340 C342 F239 -82(7) . . . . ?
C342 C340 C341 C339 164(7) . . . . ?
C343 C344 C345 O77 39(22) . . . . ?
C343 C344 C345 C347 -175(12) . . . . ?
C344 C343 C346 F242 -143(9) . . . . ?
C344 C343 C346 F243 -29(10) . . . . ?
C344 C343 C346 F244 107(9) . . . . ?
C344 C345 C347 F240 140(13) . . . . ?
C344 C345 C347 F241 15(15) . . . . ?
C344 C345 C347 F245 -123(12) . . . . ?
C346 C343 C344 C345 152(14) . . . . ?
F246 C115 C248 O41 -58(5) . . . . ?
F246 C115 C248 C124 124(4) . . . . ?
F247 C115 C248 O41 42(6) . . . . ?
F247 C115 C248 C124 -137(4) . . . . ?
F248 C115 C248 O41 177(5) . . . . ?
F248 C115 C248 C124 -1(5) . . . . ?
C349 C262 C282 C186 -165(4) . . . . ?
C350 C186 C282 C262 -157(4) . . . . ?
F261 C36 C60 O30 -29(6) . . . . ?
F261 C36 C60 C167 148(5) . . . . ?
F262 C36 C60 O30 100(5) . . . . ?
F262 C36 C60 C167 -83(5) . . . . ?
F263 C36 C60 O30 -141(4) . . . . ?
F263 C36 C60 C167 37(5) . . . . ?
F264 C195 C205 O27 -125(5) . . . . ?
F264 C195 C205 C167 55(6) . . . . ?
F265 C195 C205 O27 118(7) . . . . ?
F265 C195 C205 C167 -63(8) . . . . ?
F266 C195 C205 O27 -34(8) . . . . ?
F266 C195 C205 C167 145(6) . . . . ?
C355 C215 C295 C198 -153(5) . . . . ?
C356 C277 C357 C358 164(16) . . . . ?
C357 C277 C356 F279 74(12) . . . . ?
C357 C277 C356 F280 -53(12) . . . . ?
C357 C277 C356 F281 173(11) . . . . ?
C357 C358 C359 F282 29(15) . . . . ?
C357 C358 C359 F283 -97(14) . . . . ?
C357 C358 C359 F284 145(14) . . . . ?
C360 C102 C256 C149 -166(4) . . . . ?
C361 C149 C256 C102 168(4) . . . . ?
C362 C265 C285 C263 146(5) . . . . ?
C363 C72 C168 C43 161(4) . . . . ?
C364 C43 C168 C72 177(3) . . . . ?
C365 C107 C206 C217 -171(4) . . . . ?
F307 C369 C371 O68 165(14) . . . . ?
F307 C369 C371 C367 -7(21) . . . . ?
F307 C369 C371 C368 -27(18) . . . . ?
C367 C368 C371 O68 -38(25) . . . . ?
C367 C368 C371 C369 153(14) . . . . ?
F309 C369 C371 O68 39(16) . . . . ?
F309 C369 C371 C367 -132(19) . . . . ?
F309 C369 C371 C368 -152(16) . . . . ?
C368 C367 C370 F306 61(14) . . . . ?
C368 C367 C370 F308 -56(14) . . . . ?
C368 C367 C370 F311 174(13) . . . . ?
C370 C367 C368 C371 -169(14) . . . . ?
F310 C369 C371 O68 -69(15) . . . . ?
F310 C369 C371 C367 119(20) . . . . ?
F310 C369 C371 C368 99(16) . . . . ?
C371 C367 C370 F306 53(18) . . . . ?
C371 C367 C370 F308 -64(19) . . . . ?
C371 C367 C370 F311 166(16) . . . . ?
C372 C146 C238 C305 179(4) . . . . ?
F314 C85 C157 O43 12(10) . . . . ?
F314 C85 C157 C128 -178(8) . . . . ?
F315 C85 C157 O43 83(6) . . . . ?
F315 C85 C157 C128 -107(6) . . . . ?
F316 C85 C157 O43 -168(6) . . . . ?
F316 C85 C157 C128 3(8) . . . . ?
F316 C85 F314 F315 -94(7) . . . . ?
F316 C85 F315 F314 103(6) . . . . ?
F320 C161 C187 O28 88(6) . . . . ?
F320 C161 C187 C220 -97(6) . . . . ?
C374 C187 C220 C190 -177(4) . . . . ?
C376 C81 C86 C139 177(3) . . . . ?
C378 C117 C221 C40 -174(3) . . . . ?
C379 C40 C221 C117 175(3) . . . . ?
C380 C198 C295 C215 178(4) . . . . ?
C382 C190 C220 C187 -178(4) . . . . ?
C383 C263 C285 C265 -145(5) . . . . ?
C384 C114 C158 C280 -174(3) . . . . ?
C385 C314 C315 O75 -8(9) . . . . ?
C385 C314 C315 C155 -179(6) . . . . ?
C385 C314 C315 C332 173(6) . . . . ?

loop_
_twin_individual_id
_twin_individual_mass_fraction_refined
1 0.617(16)
2 0.383(16)

loop_
_smtbx_masks_void_nr
_smtbx_masks_void_average_x
_smtbx_masks_void_average_y
_smtbx_masks_void_average_z
_smtbx_masks_void_volume
_smtbx_masks_void_count_electrons
_smtbx_masks_void_content
1 -0.217 -0.233 0.130 1667.8 354.8 '7 C6H14'
2 0.399 0.045 0.620 1458.2 323.8 '6.5 C6H14'
3 0.501 0.545 0.380 1458.2 323.0 '6.5 C6H14'
4 -0.601 -0.112 0.870 1667.8 355.2 '7 C6H14'
5 0.099 0.715 0.494 22.2 0.0 ?
6 0.193 0.275 0.757 7.2 0.0 ?
7 0.328 0.820 0.739 24.6 0.0 ?
8 0.352 0.736 0.302 9.2 0.0 ?
9 0.450 0.238 0.022 17.8 0.0 ?
10 0.550 0.738 0.978 17.8 0.0 ?
11 0.648 0.236 0.698 9.2 0.0 ?
12 0.672 0.320 0.261 24.6 0.0 ?
13 0.807 0.775 0.243 7.2 0.0 ?
14 0.901 0.215 0.506 22.2 0.0 ?
